data_1551818
loop_
_publ_author_name
'Hu, Shuaifeng'
'Zhao, Pei'
'Shen, Wangqiang'
'Yu, Pengyuan'
'Huang, Wenhuan'
'Ehara, Masahiro'
'Xie, Yunpeng'
'Akasaka, Takeshi'
'Lu, Xing'

_publ_section_title
;
 Crystallographic characterization of Er<sub>3</sub>N@C<sub>2n</sub> (2n =
 80, 82, 84, 88): the importance of a planar Er<sub>3</sub>N cluster.
;
_journal_issue 28
_journal_name_full Nanoscale
_journal_page_first 13415
_journal_page_last 13422
_journal_paper_doi 10.1039/c9nr04330f
_journal_volume 11
_journal_year 2019
_chemical_formula_moiety 'C80,C36 H44 N4 Ni,Er3 N,2(C6 H6)'
_chemical_formula_sum 'C128 H56 Er3 N5 Ni S0'
_chemical_formula_weight 2224.26
_chemical_name_common 'Er3N@Ih-C80 Ni(OEP)'
_chemical_name_systematic 'Er3N@Ih-C80 Ni(OEP)'
_space_group_crystal_system monoclinic
_space_group_IT_number 12
_space_group_name_Hall '-C 2y'
_space_group_name_H-M_alt 'C 1 2/m 1'
_symmetry_space_group_name_Hall '-C 2y'
_symmetry_space_group_name_H-M 'C 1 2/m 1'
_atom_sites_solution_hydrogens geom
_audit_creation_method SHELXL-2018/1
_audit_update_record
;
2019-05-12 deposited with the CCDC.    2019-06-19 downloaded from the CCDC.
;
_cell_angle_alpha 90
_cell_angle_beta 95.315(3)
_cell_angle_gamma 90
_cell_formula_units_Z 4
_cell_length_a 25.302(3)
_cell_length_b 15.150(2)
_cell_length_c 19.790(3)
_cell_measurement_reflns_used 9692
_cell_measurement_temperature 173(2)
_cell_measurement_theta_max 27.1253
_cell_measurement_theta_min 2.8812
_cell_volume 7553.4(18)
_computing_cell_refinement 'SAINT (Bruker, 2017)'
_computing_data_collection 'Apex3 (Bruker, 2017)'
_computing_data_reduction 'SAINT (Bruker, 2017)'
_computing_publication_material 'SHELXL-2018/1 (Sheldrick, 2018)'
_computing_structure_refinement 'SHELXL-2018/1 (Sheldrick, 2018)'
_computing_structure_solution 'SHELXTL XT-2018/1 (Sheldrick, 2018)'
_diffrn_ambient_temperature 173(2)
_diffrn_detector_area_resol_mean 8.3
_diffrn_measured_fraction_theta_full 0.996
_diffrn_measured_fraction_theta_max 0.993
_diffrn_measurement_device_type 'Bruker D8 Quest'
_diffrn_measurement_method \w
_diffrn_radiation_type MoK\a
_diffrn_radiation_wavelength 0.71073
_diffrn_reflns_av_R_equivalents 0.0310
_diffrn_reflns_av_unetI/netI 0.0198
_diffrn_reflns_Laue_measured_fraction_full 0.996
_diffrn_reflns_Laue_measured_fraction_max 0.993
_diffrn_reflns_limit_h_max 32
_diffrn_reflns_limit_h_min -32
_diffrn_reflns_limit_k_max 19
_diffrn_reflns_limit_k_min -19
_diffrn_reflns_limit_l_max 25
_diffrn_reflns_limit_l_min -25
_diffrn_reflns_number 58077
_diffrn_reflns_point_group_measured_fraction_full 0.996
_diffrn_reflns_point_group_measured_fraction_max 0.993
_diffrn_reflns_theta_full 25.242
_diffrn_reflns_theta_max 27.175
_diffrn_reflns_theta_min 2.881
_diffrn_source 'fine-focus sealed tube'
_exptl_absorpt_coefficient_mu 3.616
_exptl_absorpt_correction_T_max 0.7455
_exptl_absorpt_correction_T_min 0.5273
_exptl_absorpt_correction_type multi-scan
_exptl_absorpt_process_details SADABS
_exptl_crystal_colour Black
_exptl_crystal_density_diffrn 1.956
_exptl_crystal_density_method 'not measured'
_exptl_crystal_description Block
_exptl_crystal_F_000 4364
_exptl_crystal_size_max 0.320
_exptl_crystal_size_mid 0.300
_exptl_crystal_size_min 0.220
_refine_diff_density_max 0.726
_refine_diff_density_min -0.591
_refine_diff_density_rms 0.084
_refine_ls_extinction_method none
_refine_ls_goodness_of_fit_ref 1.089
_refine_ls_hydrogen_treatment constr
_refine_ls_matrix_type full
_refine_ls_number_parameters 1202
_refine_ls_number_reflns 8652
_refine_ls_number_restraints 1410
_refine_ls_restrained_S_all 1.072
_refine_ls_R_factor_all 0.0488
_refine_ls_R_factor_gt 0.0385
_refine_ls_shift/su_max 0.001
_refine_ls_shift/su_mean 0.000
_refine_ls_structure_factor_coef Fsqd
_refine_ls_weighting_details 'w=1/[\s^2^(Fo^2^)+(0.0347P)^2^+31.5142P] where P=(Fo^2^+2Fc^2^)/3'
_refine_ls_weighting_scheme calc
_refine_ls_wR_factor_gt 0.0882
_refine_ls_wR_factor_ref 0.0971
_reflns_Friedel_coverage 0.000
_reflns_number_gt 7375
_reflns_number_total 8652
_reflns_threshold_expression 'I > 2\s(I)'
_cod_data_source_file c9nr04330f2.cif
_cod_data_source_block Er3N@Ih-C80
_cod_depositor_comments
;
The following automatic conversions were performed:

'_exptl_absorpt_correction_type' value 'Multi-scan' changed to
'multi-scan' according to
/home/data/users/saulius/crontab/automatic-downloads/rss-feeds/RSC/lib/dictionaries/cif_core.dic
dictionary named 'cif_core.dic' version 2.4.2 from 2011-04-26.

Automatic conversion script
Id: cif_fix_values 4973 2017-02-22 13:04:09Z antanas 

 Adding full bibliography for 1551818--1551822.cif.
;
_cod_original_cell_volume 7553.3(17)
_cod_database_code 1551818
_shelx_shelxl_version_number 2018/1
_shelx_space_group_comment
;
The symmetry employed for this shelxl refinement is uniquely defined
by the following loop, which should always be used as a source of
symmetry information in preference to the above space-group names.
They are only intended as comments.
;
_shelx_estimated_absorpt_t_min 0.391
_shelx_estimated_absorpt_t_max 0.503

loop_
_space_group_symop_operation_xyz
'x, y, z'
'-x, y, -z'
'x+1/2, y+1/2, z'
'-x+1/2, y+1/2, -z'
'-x, -y, -z'
'x, -y, z'
'-x+1/2, -y+1/2, -z'
'x+1/2, -y+1/2, z'

loop_
_atom_site_label
_atom_site_type_symbol
_atom_site_fract_x
_atom_site_fract_y
_atom_site_fract_z
_atom_site_U_iso_or_equiv
_atom_site_adp_type
_atom_site_occupancy
_atom_site_site_symmetry_order
_atom_site_calc_flag
_atom_site_refinement_flags_posn
_atom_site_refinement_flags_adp
_atom_site_refinement_flags_occupancy
_atom_site_disorder_assembly
_atom_site_disorder_group
C1 C 0.3358(6) 0.1347(10) 0.1397(12) 0.081(4) Uani 0.5 1 d . U P A -3
C3 C 0.2832(7) 0.1021(12) 0.0346(9) 0.080(4) Uani 0.5 1 d . U P A -3
C2 C 0.2878(9) 0.1668(12) 0.0776(10) 0.087(4) Uani 0.5 1 d . U P A -3
C4 C 0.3235(5) 0.0260(8) 0.0528(7) 0.080(4) Uani 0.5 1 d . U P A -3
C5 C 0.3513(4) 0.0488(9) 0.1111(8) 0.085(3) Uani 0.5 1 d . U P A -3
C6 C 0.3665(3) -0.0183(10) 0.1675(6) 0.075(4) Uani 0.5 1 d . U P A -3
C7 C 0.3652(2) 0.011(2) 0.2372(5) 0.070(4) Uani 0.5 1 d . U P A -3
C8 C 0.3511(4) 0.0941(11) 0.2559(9) 0.074(3) Uani 0.5 1 d . U P A -3
C9 C 0.3351(11) 0.156(2) 0.2141(13) 0.073(5) Uani 0.5 1 d . U P A -3
C10 C 0.2934(5) 0.2198(6) 0.2216(6) 0.072(3) Uani 0.5 1 d . U P A -3
C11 C 0.2541(6) 0.2542(6) 0.1660(6) 0.061(3) Uani 0.5 1 d . U P A -3
C12 C 0.2531(7) 0.2220(7) 0.1014(7) 0.069(3) Uani 0.5 1 d . U P A -3
C13 C 0.2032(6) 0.2189(10) 0.0686(9) 0.059(3) Uani 0.5 1 d . U P A -3
C14 C 0.1877(7) 0.1498(11) 0.0176(8) 0.057(3) Uani 0.5 1 d . U P A -3
C15 C 0.2307(8) 0.0861(10) -0.0009(9) 0.077(4) Uani 0.5 1 d . U P A -3
C16 C 0.2157(5) -0.007(2) -0.0145(3) 0.084(4) Uani 0.5 1 d . U P A -3
C17 C 0.2509(7) -0.0663(13) 0.0035(9) 0.071(4) Uani 0.5 1 d . U P A -3
C18 C 0.3004(7) -0.0668(12) 0.0342(8) 0.081(4) Uani 0.5 1 d . U P A -3
C19 C 0.3183(6) -0.1347(11) 0.0875(8) 0.085(3) Uani 0.5 1 d . U P A -3
C20 C 0.3522(5) -0.0981(13) 0.1465(9) 0.073(3) Uani 0.5 1 d . U P A -3
C21 C 0.3321(11) -0.1640(18) 0.1949(11) 0.059(4) Uani 0.5 1 d . U P A -3
C22 C 0.3325(4) -0.1384(10) 0.2680(8) 0.076(3) Uani 0.5 1 d . U P A -3
C23 C 0.3497(4) -0.0545(10) 0.2864(7) 0.069(3) Uani 0.5 1 d . U P A -3
C24 C 0.3257(3) -0.008(3) 0.3398(5) 0.076(4) Uani 0.5 1 d . U P A -3
C25 C 0.3252(3) 0.0885(6) 0.3248(5) 0.060(2) Uani 0.5 1 d . U P A -3
C26 C 0.2888(7) 0.1494(10) 0.3327(8) 0.056(3) Uani 0.5 1 d . U P A -3
C27 C 0.2760(8) 0.2146(12) 0.2815(10) 0.071(4) Uani 0.5 1 d . U P A -3
C28 C 0.2165(6) 0.2523(5) 0.2737(5) 0.058(2) Uani 0.5 1 d . U P A -3
C29 C 0.2068(8) 0.2757(10) 0.2057(8) 0.074(4) Uani 0.5 1 d . U P A -3
C30 C 0.1550(4) 0.2641(5) 0.1681(7) 0.062(2) Uani 0.5 1 d . U P A -3
C31 C 0.1545(8) 0.2337(9) 0.1006(8) 0.063(3) Uani 0.5 1 d . U P A -3
C32 C 0.1153(6) 0.1734(11) 0.0678(8) 0.058(3) Uani 0.5 1 d . U P A -3
C33 C 0.1383(7) 0.1209(10) 0.0184(8) 0.062(3) Uani 0.5 1 d . U P A -3
C34 C 0.1225(5) 0.0303(6) 0.0062(4) 0.071(3) Uani 0.5 1 d . U P A -3
C35 C 0.1631(5) -0.0234(6) -0.0128(3) 0.067(3) Uani 0.5 1 d . U P A -3
C36 C 0.1652(9) -0.1154(13) 0.0069(7) 0.076(4) Uani 0.5 1 d . U P A -3
C37 C 0.2130(7) -0.1468(14) 0.0201(9) 0.076(4) Uani 0.5 1 d . U P A -3
C38 C 0.2274(7) -0.2046(9) 0.0648(8) 0.057(3) Uani 0.5 1 d . U P A -3
C39 C 0.2869(8) -0.1949(11) 0.1046(8) 0.075(4) Uani 0.5 1 d . U P A -3
C40 C 0.2912(4) -0.2196(6) 0.1656(6) 0.064(2) Uani 0.5 1 d . U P A -3
C41 C 0.2519(4) -0.2539(5) 0.2077(8) 0.063(2) Uani 0.5 1 d . U P A -3
C42 C 0.2553(6) -0.2308(11) 0.2769(10) 0.057(3) Uani 0.5 1 d . U P A -3
C43 C 0.2930(7) -0.1738(11) 0.3095(10) 0.066(4) Uani 0.5 1 d . U P A -3
C44 C 0.2706(7) -0.1217(11) 0.3580(8) 0.066(4) Uani 0.5 1 d . U P A -3
C45 C 0.2855(5) -0.0299(6) 0.3741(4) 0.068(3) Uani 0.5 1 d . U P A -3
C46 C 0.2449(4) 0.0262(6) 0.3926(3) 0.064(3) Uani 0.5 1 d . U P A -3
C47 C 0.2460(8) 0.1182(11) 0.3735(6) 0.066(3) Uani 0.5 1 d . U P A -3
C48 C 0.1957(6) 0.1544(12) 0.3591(8) 0.064(4) Uani 0.5 1 d . U P A -3
C49 C 0.1811(7) 0.2164(9) 0.3160(7) 0.059(3) Uani 0.5 1 d . U P A -3
C50 C 0.1214(6) 0.2090(10) 0.2741(7) 0.068(3) Uani 0.5 1 d . U P A -3
C51 C 0.1137(5) 0.2315(6) 0.2121(6) 0.066(2) Uani 0.5 1 d . U P A -3
C52 C 0.0758(8) 0.1585(14) 0.1646(9) 0.069(5) Uani 0.5 1 d . U P A -3
C53 C 0.0745(4) 0.1373(9) 0.1104(7) 0.070(3) Uani 0.5 1 d . U P A -3
C54 C 0.0586(4) 0.0535(9) 0.0911(6) 0.066(3) Uani 0.5 1 d . U P A -3
C55 C 0.0825(4) 0.007(3) 0.0399(4) 0.076(4) Uani 0.5 1 d . U P A -3
C56 C 0.0843(4) -0.0895(6) 0.0568(5) 0.063(2) Uani 0.5 1 d . U P A -3
C57 C 0.1236(6) -0.1484(9) 0.0464(8) 0.055(3) Uani 0.5 1 d . U P A -3
C58 C 0.1309(6) -0.2163(10) 0.1000(8) 0.060(3) Uani 0.5 1 d . U P A -3
C59 C 0.1937(6) -0.2450(6) 0.1081(6) 0.061(2) Uani 0.5 1 d . U P A -3
C60 C 0.2001(7) -0.2699(10) 0.1758(7) 0.066(3) Uani 0.5 1 d . U P A -3
C61 C 0.1523(5) -0.2614(5) 0.2131(6) 0.056(2) Uani 0.5 1 d . U P A -3
C62 C 0.1541(7) -0.2305(8) 0.2813(8) 0.077(3) Uani 0.5 1 d . U P A -3
C63 C 0.2057(5) -0.2175(11) 0.3120(9) 0.063(4) Uani 0.5 1 d . U P A -3
C64 C 0.2215(7) -0.1471(10) 0.3620(7) 0.059(3) Uani 0.5 1 d . U P A -3
C65 C 0.1740(8) -0.0865(15) 0.3754(12) 0.062(4) Uani 0.5 1 d . U P A -3
C66 C 0.1906(4) -0.002(4) 0.3928(3) 0.071(3) Uani 0.5 1 d . U P A -3
C67 C 0.1591(9) 0.0701(16) 0.3742(14) 0.067(4) Uani 0.5 1 d . U P A -3
C68 C 0.1108(7) 0.0601(11) 0.3356(6) 0.071(4) Uani 0.5 1 d . U P A -3
C69 C 0.0943(5) 0.1354(10) 0.2881(6) 0.069(3) Uani 0.5 1 d . U P A -3
C70 C 0.0634(5) 0.1008(11) 0.2283(7) 0.063(3) Uani 0.5 1 d . U P A -3
C71 C 0.0476(2) 0.0171(11) 0.2094(4) 0.059(4) Uani 0.5 1 d . U P A -3
C72 C 0.0451(2) 0.010(2) 0.1415(4) 0.060(4) Uani 0.5 1 d . U P A -3
C73 C 0.0578(4) -0.0927(9) 0.1227(7) 0.063(3) Uani 0.5 1 d . U P A -3
C74 C 0.0725(7) -0.1699(10) 0.1810(9) 0.051(3) Uani 0.5 1 d . U P A -3
C75 C 0.1097(4) -0.2278(6) 0.1569(6) 0.066(2) Uani 0.5 1 d . U P A -3
C76 C 0.0694(6) -0.1386(9) 0.2420(9) 0.067(3) Uani 0.5 1 d . U P A -3
C77 C 0.1160(7) -0.1760(11) 0.3000(8) 0.083(4) Uani 0.5 1 d . U P A -3
C78 C 0.1253(5) -0.1033(8) 0.3423(6) 0.055(3) Uani 0.5 1 d . U P A -3
C79 C 0.0921(4) -0.0258(8) 0.3174(6) 0.064(4) Uani 0.5 1 d . U P A -3
C80 C 0.0627(3) -0.0514(8) 0.2615(6) 0.061(2) Uani 0.5 1 d . U P A -3
N1 N 0.20534(14) 0.000000 0.18975(19) 0.0289(8) Uani 1 2 d S T P B 2
Er1 Er 0.17548(12) -0.1186(2) 0.2199(2) 0.0413(7) Uani 0.2437 1 d . U P B 2
Er2 Er 0.2713(4) 0.000000 0.1434(4) 0.0411(10) Uani 0.2286 2 d S TU P B 2
Er3 Er 0.1612(2) -0.1122(3) 0.2036(2) 0.0424(7) Uani 0.2207 1 d . U P B 2
Er4 Er 0.1564(2) -0.0959(2) 0.2184(3) 0.0422(6) Uani 0.211 1 d . U P B 2
Er5 Er 0.27008(7) -0.0336(2) 0.14170(13) 0.0427(6) Uani 0.2104 1 d . U P B 2
Er6 Er 0.2686(5) 0.000000 0.1319(5) 0.0428(11) Uani 0.2088 2 d S TU P B 2
Er7 Er 0.19051(16) -0.1273(3) 0.2083(3) 0.0422(7) Uani 0.1425 1 d . U P B 2
Er8 Er 0.1801(2) -0.0956(3) 0.2492(2) 0.0442(7) Uani 0.0681 1 d . U P B 2
Er9 Er 0.2458(3) 0.000000 0.1054(4) 0.0421(10) Uani 0.0592 2 d S TU P B 2
Er10 Er 0.1624(4) -0.1116(5) 0.1671(5) 0.0493(11) Uani 0.0295 1 d . U P B 2
Er11 Er 0.2240(5) 0.000000 0.0954(6) 0.0431(14) Uani 0.0261 2 d S TU P B 2
Er12 Er 0.2130(4) -0.1034(6) 0.2530(5) 0.0453(11) Uani 0.0236 1 d . U P B 2
Er13 Er 0.2046(6) -0.0782(7) 0.2694(6) 0.0448(11) Uani 0.0202 1 d . U P B 2
Er14 Er 0.2809(4) -0.0219(9) 0.1791(7) 0.0437(14) Uani 0.016 1 d . U P B 2
Er15 Er 0.1332(5) -0.0551(8) 0.1695(7) 0.0484(12) Uani 0.0141 1 d . U P B 2
Er16 Er 0.1305(8) 0.000000 0.1504(11) 0.054(2) Uani 0.0139 2 d S TU P B 2
Er17 Er 0.2403(8) -0.0381(13) 0.1106(11) 0.0435(14) Uani 0.0122 1 d . U P B 2
Er18 Er 0.2318(8) -0.0356(12) 0.2871(9) 0.0475(16) Uani 0.0103 1 d . U P B 2
Er19 Er 0.2075(8) -0.0193(10) 0.2908(9) 0.0464(16) Uani 0.0094 1 d . U P B 2
C1C C -0.08707(14) -0.1448(2) 0.15103(15) 0.0380(7) Uani 1 1 d . U . C 1
H1CA H -0.107251 -0.184792 0.119414 0.057 Uiso 1 1 calc R U . C 1
H1CB H -0.058129 -0.177357 0.176187 0.057 Uiso 1 1 calc R U . C 1
H1CC H -0.072296 -0.096628 0.125572 0.057 Uiso 1 1 calc R U . C 1
C2C C -0.12372(11) -0.10670(19) 0.20068(15) 0.0293(6) Uani 1 1 d . U . C 1
H2CA H -0.153320 -0.075172 0.174822 0.035 Uiso 1 1 calc R U . C 1
H2CB H -0.139093 -0.155788 0.225462 0.035 Uiso 1 1 calc R U . C 1
C3C C -0.09602(9) -0.04456(17) 0.25089(13) 0.0207(5) Uani 1 1 d . U . C 1
C4C C -0.05942(9) -0.07180(16) 0.30779(12) 0.0168(5) Uani 1 1 d . U . C 1
C5C C -0.04849(9) -0.15866(16) 0.32361(12) 0.0180(5) Uani 1 1 d . U . C 1
H5C H -0.068161 -0.202877 0.298213 0.022 Uiso 1 1 calc R U . C 1
C7C C -0.01083(9) -0.18536(16) 0.37394(12) 0.0169(5) Uani 1 1 d . U . C 1
C8C C 0.00290(10) -0.27691(16) 0.38717(13) 0.0204(5) Uani 1 1 d . U . C 1
C9C C 0.04209(10) -0.27716(17) 0.43900(13) 0.0203(5) Uani 1 1 d . U . C 1
C10C C 0.05205(9) -0.18531(15) 0.45645(12) 0.0157(4) Uani 1 1 d . U . C 1
C11C C 0.07172(11) -0.35338(17) 0.47189(15) 0.0268(6) Uani 1 1 d . U . C 1
H11A H 0.050508 -0.407779 0.463097 0.032 Uiso 1 1 calc R U . C 1
H11B H 0.076091 -0.343819 0.521577 0.032 Uiso 1 1 calc R U . C 1
C12C C 0.12666(13) -0.3667(2) 0.4463(2) 0.0431(8) Uani 1 1 d . U . C 1
H12A H 0.144478 -0.416736 0.470145 0.065 Uiso 1 1 calc R U . C 1
H12B H 0.147979 -0.313222 0.455064 0.065 Uiso 1 1 calc R U . C 1
H12C H 0.122570 -0.378693 0.397455 0.065 Uiso 1 1 calc R U . C 1
C13C C -0.02124(12) -0.35348(18) 0.34710(15) 0.0295(6) Uani 1 1 d . U . C 1
H13A H -0.060165 -0.344996 0.340170 0.035 Uiso 1 1 calc R U . C 1
H13B H -0.014447 -0.408246 0.373795 0.035 Uiso 1 1 calc R U . C 1
C14C C 0.00025(14) -0.3649(2) 0.27814(18) 0.0431(8) Uani 1 1 d . U . C 1
H14A H -0.017150 -0.415523 0.254569 0.065 Uiso 1 1 calc R U . C 1
H14B H 0.038622 -0.375227 0.284555 0.065 Uiso 1 1 calc R U . C 1
H14C H -0.006924 -0.311455 0.250984 0.065 Uiso 1 1 calc R U . C 1
C15C C 0.22711(12) -0.1363(2) 0.56312(17) 0.0380(7) Uani 1 1 d . U . C 1
H15A H 0.253020 -0.172795 0.590386 0.057 Uiso 1 1 calc R U . C 1
H15B H 0.244954 -0.084451 0.546302 0.057 Uiso 1 1 calc R U . C 1
H15C H 0.211187 -0.170881 0.524595 0.057 Uiso 1 1 calc R U . C 1
C16C C 0.18375(10) -0.10658(18) 0.60686(13) 0.0229(5) Uani 1 1 d . U . C 1
H16A H 0.164410 -0.159013 0.621456 0.027 Uiso 1 1 calc R U . C 1
H16B H 0.200340 -0.076903 0.648072 0.027 Uiso 1 1 calc R U . C 1
C17C C 0.14512(9) -0.04462(17) 0.56955(12) 0.0181(5) Uani 1 1 d . U . C 1
C18C C 0.10216(8) -0.07185(16) 0.52043(11) 0.0147(4) Uani 1 1 d . U . C 1
C19C C 0.09041(9) -0.15827(17) 0.50578(12) 0.0177(5) Uani 1 1 d . U . C 1
H19C H 0.110013 -0.202400 0.531339 0.021 Uiso 1 1 calc R U . C 1
N2C N 0.07619(10) 0.000000 0.49065(14) 0.0140(5) Uani 1 2 d S T P C 1
N3C N 0.01962(7) -0.12953(13) 0.41628(10) 0.0152(4) Uani 1 1 d . . . C 1
Ni1C Ni 0.01853(2) 0.000000 0.41767(2) 0.01252(10) Uani 1 2 d S T P C 1
N1C N -0.03665(11) 0.000000 0.34165(14) 0.0146(5) Uani 1 2 d S T P C 1
C1D C 0.22702(13) -0.5073(17) 0.23266(19) 0.044(2) Uani 0.5 1 d G U P D -5
H1D H 0.263963 -0.513184 0.245560 0.052 Uiso 0.5 1 calc R U P D -5
C2D C 0.19110(16) -0.5105(15) 0.28166(16) 0.037(3) Uani 0.5 1 d G U P D -5
H2D H 0.203491 -0.518546 0.328052 0.045 Uiso 0.5 1 calc R U P D -5
C3D C 0.13705(14) -0.5020(16) 0.26279(19) 0.0503(15) Uani 0.5 1 d G U P D -5
H3D H 0.112498 -0.504137 0.296283 0.060 Uiso 0.5 1 calc R U P D -5
C4D C 0.11892(15) -0.4902(15) 0.1949(2) 0.061(3) Uani 0.5 1 d G U P D -5
H4D H 0.081976 -0.484367 0.182022 0.074 Uiso 0.5 1 calc R U P D -5
C5D C 0.1548(2) -0.4870(12) 0.14592(17) 0.056(4) Uani 0.5 1 d G U P D -5
H5D H 0.142448 -0.479006 0.099529 0.067 Uiso 0.5 1 calc R U P D -5
C6D C 0.20889(17) -0.4956(16) 0.16479(17) 0.0525(19) Uani 0.5 1 d G U P D -5
H6D H 0.233441 -0.493414 0.131297 0.063 Uiso 0.5 1 calc R U P D -5
C1G C 0.5534(6) 0.1535(12) -0.0096(7) 0.058(4) Uani 0.25 1 d G U P E -6
H1G H 0.590602 0.162949 -0.007434 0.070 Uiso 0.25 1 calc R U P E -6
C2G C 0.5283(7) 0.1477(14) 0.0499(6) 0.071(4) Uani 0.25 1 d G U P E -6
H2G H 0.548411 0.153259 0.092648 0.086 Uiso 0.25 1 calc R U P E -6
C3G C 0.4738(7) 0.1338(14) 0.0467(6) 0.074(5) Uani 0.25 1 d G U P E -6
H3G H 0.456708 0.129869 0.087376 0.089 Uiso 0.25 1 calc R U P E -6
C4G C 0.4444(6) 0.1257(11) -0.0158(8) 0.058(4) Uani 0.25 1 d G U P E -6
H4G H 0.407193 0.116171 -0.017977 0.069 Uiso 0.25 1 calc R U P E -6
C5G C 0.4695(6) 0.1314(11) -0.0753(6) 0.055(4) Uani 0.25 1 d G U P E -6
H5G H 0.449383 0.125862 -0.118059 0.066 Uiso 0.25 1 calc R U P E -6
C6G C 0.5240(6) 0.1453(13) -0.0722(6) 0.063(5) Uani 0.25 1 d G U P E -6
H6G H 0.541087 0.149251 -0.112788 0.075 Uiso 0.25 1 calc R U P E -6
C1H C 0.4800(7) 0.1591(12) 0.0742(8) 0.064(5) Uani 0.25 1 d G U P F -7
H1H H 0.460445 0.162086 0.112900 0.076 Uiso 0.25 1 calc R U P F -7
C2H C 0.5099(7) 0.0844(10) 0.0629(8) 0.100(5) Uani 0.25 1 d G U P F -7
H2H H 0.510766 0.036428 0.093882 0.120 Uiso 0.25 1 calc R U P F -7
C3H C 0.5384(6) 0.0800(9) 0.0063(9) 0.095(5) Uani 0.25 1 d G U P F -7
H3H H 0.558841 0.029001 -0.001436 0.114 Uiso 0.25 1 calc R U P F -7
C4H C 0.5371(6) 0.1502(12) -0.0390(8) 0.071(4) Uani 0.25 1 d G U P F -7
H4H H 0.556594 0.147232 -0.077737 0.085 Uiso 0.25 1 calc R U P F -7
C5H C 0.5072(7) 0.2249(9) -0.0277(11) 0.067(4) Uani 0.25 1 d G U P F -7
H5H H 0.506273 0.272890 -0.058720 0.081 Uiso 0.25 1 calc R U P F -7
C6H C 0.4786(6) 0.2293(8) 0.0289(12) 0.075(4) Uani 0.25 1 d G U P F -7
H6H H 0.458199 0.280319 0.036598 0.090 Uiso 0.25 1 calc R U P F -7

loop_
_atom_site_aniso_label
_atom_site_aniso_U_11
_atom_site_aniso_U_22
_atom_site_aniso_U_33
_atom_site_aniso_U_23
_atom_site_aniso_U_13
_atom_site_aniso_U_12
C1 0.054(7) 0.075(7) 0.122(10) 0.030(8) 0.046(7) -0.031(5)
C3 0.098(9) 0.094(9) 0.055(6) 0.036(7) 0.046(7) -0.004(7)
C2 0.102(8) 0.067(8) 0.103(9) 0.032(7) 0.073(8) -0.018(7)
C4 0.074(6) 0.103(10) 0.073(6) 0.027(6) 0.062(5) 0.020(5)
C5 0.050(5) 0.100(7) 0.114(8) 0.006(7) 0.056(6) -0.010(5)
C6 0.027(3) 0.098(11) 0.105(6) 0.013(6) 0.027(4) 0.017(5)
C7 0.015(2) 0.091(13) 0.104(5) 0.005(8) -0.002(3) -0.010(6)
C8 0.028(5) 0.072(7) 0.118(9) -0.013(7) -0.008(6) -0.024(5)
C9 0.042(7) 0.072(8) 0.107(12) 0.009(9) 0.014(8) -0.046(6)
C10 0.080(6) 0.047(5) 0.086(7) 0.000(5) -0.006(5) -0.049(5)
C11 0.100(8) 0.024(4) 0.064(5) 0.006(4) 0.038(6) -0.021(4)
C12 0.089(7) 0.037(5) 0.084(7) 0.034(5) 0.023(7) -0.021(5)
C13 0.083(7) 0.040(5) 0.057(6) 0.032(5) 0.016(7) -0.002(6)
C14 0.104(9) 0.034(5) 0.030(5) 0.022(4) -0.008(7) 0.000(7)
C15 0.165(11) 0.044(5) 0.027(5) 0.016(4) 0.035(8) 0.009(7)
C16 0.150(7) 0.082(9) 0.024(3) -0.017(7) 0.032(4) 0.025(10)
C17 0.093(8) 0.100(10) 0.025(5) -0.020(7) 0.026(6) 0.027(7)
C18 0.096(10) 0.101(11) 0.056(6) -0.008(8) 0.054(7) 0.030(8)
C19 0.080(7) 0.100(8) 0.078(7) -0.027(7) 0.029(6) 0.046(6)
C20 0.040(6) 0.094(9) 0.090(7) -0.005(8) 0.031(5) 0.028(6)
C21 0.041(6) 0.052(6) 0.085(10) -0.007(7) 0.010(7) 0.023(5)
C22 0.040(5) 0.082(7) 0.101(8) 0.030(7) -0.017(5) 0.031(5)
C23 0.023(4) 0.100(8) 0.079(6) 0.002(6) -0.022(4) 0.014(5)
C24 0.056(4) 0.079(12) 0.084(5) -0.003(9) -0.048(4) 0.015(9)
C25 0.036(4) 0.051(5) 0.084(6) -0.018(5) -0.040(4) -0.010(4)
C26 0.068(7) 0.043(7) 0.050(7) -0.007(5) -0.026(6) -0.024(5)
C27 0.106(10) 0.037(7) 0.063(6) -0.008(6) -0.030(8) -0.033(7)
C28 0.105(8) 0.015(3) 0.052(5) -0.012(3) 0.008(5) -0.010(4)
C29 0.109(9) 0.016(4) 0.094(8) -0.007(6) -0.007(8) -0.010(5)
C30 0.066(6) 0.024(4) 0.095(7) 0.011(5) -0.004(6) 0.008(4)
C31 0.092(9) 0.033(6) 0.066(6) 0.025(5) 0.018(8) 0.023(7)
C32 0.070(6) 0.043(7) 0.057(8) 0.028(6) -0.012(6) 0.019(5)
C33 0.101(9) 0.044(6) 0.035(6) 0.014(5) -0.024(6) 0.002(7)
C34 0.099(7) 0.077(6) 0.028(4) -0.002(3) -0.031(4) 0.011(5)
C35 0.109(6) 0.081(8) 0.010(2) -0.005(3) -0.003(3) -0.012(5)
C36 0.129(10) 0.072(8) 0.023(5) -0.027(5) -0.022(7) 0.020(9)
C37 0.123(10) 0.072(8) 0.035(5) -0.032(5) 0.012(8) 0.022(9)
C38 0.088(8) 0.043(6) 0.042(5) -0.031(5) 0.015(7) 0.012(6)
C39 0.085(7) 0.063(7) 0.083(8) -0.018(6) 0.046(8) 0.028(6)
C40 0.064(5) 0.036(4) 0.093(7) -0.006(5) 0.004(5) 0.041(4)
C41 0.052(5) 0.018(3) 0.118(8) 0.002(5) 0.009(6) 0.012(3)
C42 0.063(7) 0.030(6) 0.078(8) 0.027(5) 0.007(7) 0.020(5)
C43 0.058(6) 0.047(8) 0.086(10) 0.026(7) -0.028(7) 0.013(6)
C44 0.084(8) 0.060(7) 0.047(7) 0.031(6) -0.024(6) 0.004(7)
C45 0.093(6) 0.069(6) 0.034(4) 0.005(3) -0.038(4) 0.019(5)
C46 0.093(6) 0.083(7) 0.012(2) -0.001(3) -0.007(3) -0.024(5)
C47 0.099(9) 0.064(6) 0.029(5) -0.024(5) -0.025(6) 0.028(7)
C48 0.090(8) 0.065(7) 0.036(5) -0.030(5) 0.003(6) 0.015(7)
C49 0.089(8) 0.044(5) 0.041(5) -0.029(4) -0.008(6) 0.016(7)
C50 0.069(6) 0.060(7) 0.075(7) -0.009(5) 0.015(6) 0.044(6)
C51 0.070(6) 0.044(5) 0.085(7) -0.004(5) 0.019(5) 0.035(4)
C52 0.048(6) 0.080(9) 0.074(9) -0.004(7) -0.011(7) 0.052(6)
C53 0.051(5) 0.079(7) 0.076(7) 0.026(6) -0.024(5) 0.027(5)
C54 0.042(5) 0.088(7) 0.063(6) 0.002(6) -0.029(4) 0.017(5)
C55 0.087(5) 0.075(11) 0.057(4) 0.003(8) -0.048(4) 0.015(9)
C56 0.070(5) 0.048(4) 0.061(5) -0.020(4) -0.052(4) 0.002(4)
C57 0.085(8) 0.036(6) 0.040(7) -0.007(5) -0.022(6) -0.024(5)
C58 0.083(8) 0.034(6) 0.059(6) -0.011(5) -0.021(7) -0.025(6)
C59 0.106(8) 0.026(4) 0.054(5) -0.021(4) 0.022(6) -0.010(5)
C60 0.089(8) 0.023(5) 0.088(8) -0.006(6) 0.009(7) 0.005(5)
C61 0.081(7) 0.023(4) 0.068(6) 0.001(4) 0.025(5) -0.013(4)
C62 0.089(8) 0.055(6) 0.089(8) 0.042(6) 0.019(7) -0.014(6)
C63 0.067(7) 0.051(6) 0.071(7) 0.041(5) 0.001(7) -0.005(6)
C64 0.101(9) 0.043(6) 0.031(5) 0.019(4) -0.010(7) -0.005(7)
C65 0.105(10) 0.063(8) 0.019(5) 0.021(5) 0.020(7) -0.001(7)
C66 0.119(6) 0.078(6) 0.017(2) 0.016(10) 0.017(3) -0.006(12)
C67 0.099(10) 0.079(10) 0.027(6) -0.005(7) 0.032(7) 0.024(8)
C68 0.088(10) 0.099(10) 0.032(6) -0.001(7) 0.039(6) 0.031(8)
C69 0.053(5) 0.110(8) 0.048(5) -0.010(6) 0.019(4) 0.046(6)
C70 0.030(4) 0.090(8) 0.071(7) -0.012(7) 0.014(4) 0.038(6)
C71 0.017(2) 0.095(12) 0.068(4) 0.004(5) 0.013(2) 0.008(4)
C72 0.023(2) 0.081(12) 0.071(4) -0.006(7) -0.014(2) 0.012(6)
C73 0.033(4) 0.060(6) 0.091(7) -0.013(6) -0.026(5) -0.012(4)
C74 0.040(5) 0.032(4) 0.084(8) 0.011(5) 0.024(5) -0.023(4)
C75 0.072(6) 0.042(4) 0.081(6) -0.011(4) -0.011(5) -0.028(4)
C76 0.046(5) 0.071(7) 0.086(8) 0.017(6) 0.021(5) -0.035(6)
C77 0.115(9) 0.065(8) 0.077(8) 0.033(6) 0.057(7) -0.016(7)
C78 0.058(5) 0.080(7) 0.030(4) 0.016(5) 0.027(4) -0.019(5)
C79 0.038(4) 0.105(10) 0.056(5) 0.027(5) 0.039(4) 0.007(4)
C80 0.032(4) 0.091(6) 0.065(5) 0.003(5) 0.027(4) -0.015(4)
N1 0.0322(18) 0.0168(15) 0.042(2) 0.000 0.0245(15) 0.000
Er1 0.0546(18) 0.0274(11) 0.0424(15) 0.0126(9) 0.0065(13) -0.0200(12)
Er2 0.0282(13) 0.055(2) 0.045(2) 0.000 0.0319(15) 0.000
Er3 0.0496(14) 0.0273(9) 0.0514(19) 0.0054(11) 0.0099(13) -0.0204(10)
Er4 0.0469(11) 0.0349(12) 0.0477(14) 0.0042(10) 0.0196(9) -0.0190(10)
Er5 0.0343(6) 0.0510(17) 0.0469(9) -0.0056(8) 0.0255(6) 0.0064(7)
Er6 0.0339(14) 0.055(2) 0.044(2) 0.000 0.0294(16) 0.000
Er7 0.0510(15) 0.0230(8) 0.0535(16) 0.0091(9) 0.0108(11) -0.0111(11)
Er8 0.0576(17) 0.0334(13) 0.0439(18) 0.0122(12) 0.0168(15) -0.0214(14)
Er9 0.0316(19) 0.057(2) 0.043(2) 0.000 0.0335(18) 0.000
Er10 0.062(2) 0.0331(18) 0.053(2) 0.0037(19) 0.008(2) -0.0235(16)
Er11 0.034(2) 0.057(3) 0.043(2) 0.000 0.028(2) 0.000
Er12 0.058(2) 0.032(2) 0.046(2) 0.0106(18) 0.007(2) -0.0105(19)
Er13 0.057(2) 0.033(2) 0.046(2) 0.0105(19) 0.010(2) -0.013(2)
Er14 0.033(2) 0.056(3) 0.046(3) -0.002(2) 0.029(2) 0.003(2)
Er15 0.055(2) 0.037(2) 0.054(2) 0.006(2) 0.008(2) -0.0181(19)
Er16 0.057(4) 0.045(4) 0.060(4) 0.000 -0.001(4) 0.000
Er17 0.034(2) 0.055(3) 0.046(2) -0.003(2) 0.029(2) 0.003(2)
Er18 0.059(3) 0.040(3) 0.044(3) 0.011(3) 0.007(3) -0.011(3)
Er19 0.060(3) 0.036(3) 0.044(3) 0.009(3) 0.011(3) -0.009(3)
C1C 0.0490(19) 0.0363(17) 0.0266(14) -0.0072(13) -0.0082(13) -0.0022(14)
C2C 0.0274(13) 0.0251(14) 0.0327(14) -0.0011(11) -0.0124(11) -0.0054(11)
C3C 0.0149(11) 0.0242(13) 0.0220(12) -0.0001(10) -0.0032(9) -0.0024(10)
C4C 0.0128(10) 0.0199(12) 0.0176(11) -0.0014(9) 0.0008(8) -0.0014(9)
C5C 0.0164(11) 0.0167(11) 0.0205(11) -0.0017(9) 0.0006(9) -0.0031(9)
C7C 0.0145(10) 0.0165(11) 0.0200(11) -0.0007(9) 0.0034(8) -0.0016(9)
C8C 0.0189(11) 0.0164(11) 0.0259(12) -0.0018(10) 0.0033(9) -0.0014(9)
C9C 0.0178(11) 0.0176(12) 0.0260(12) 0.0021(10) 0.0053(9) -0.0014(9)
C10C 0.0150(10) 0.0144(11) 0.0179(11) 0.0003(9) 0.0029(8) 0.0004(8)
C11C 0.0263(13) 0.0147(12) 0.0388(15) 0.0032(11) -0.0004(11) 0.0019(10)
C12C 0.0356(17) 0.0324(17) 0.062(2) 0.0010(16) 0.0078(15) 0.0144(14)
C13C 0.0297(14) 0.0184(13) 0.0388(16) -0.0028(11) -0.0060(12) -0.0044(11)
C14C 0.0483(19) 0.0329(17) 0.0478(19) -0.0193(15) 0.0031(15) -0.0027(14)
C15C 0.0281(15) 0.0467(19) 0.0398(17) 0.0144(14) 0.0061(12) 0.0164(14)
C16C 0.0214(12) 0.0267(13) 0.0196(12) 0.0044(10) -0.0033(9) 0.0030(10)
C17C 0.0152(11) 0.0240(12) 0.0150(10) 0.0011(9) 0.0010(8) 0.0006(9)
C18C 0.0107(10) 0.0199(11) 0.0138(10) 0.0021(9) 0.0022(8) 0.0009(9)
C19C 0.0167(11) 0.0197(12) 0.0169(11) 0.0037(9) 0.0026(8) -0.0001(9)
N2C 0.0113(12) 0.0139(13) 0.0171(13) 0.000 0.0023(10) 0.000
N3C 0.0137(9) 0.0174(10) 0.0148(9) 0.0003(8) 0.0022(7) -0.0007(7)
Ni1C 0.01101(19) 0.0132(2) 0.01335(19) 0.000 0.00133(14) 0.000
N1C 0.0120(12) 0.0156(13) 0.0163(13) 0.000 0.0012(10) 0.000
C1D 0.054(3) 0.041(7) 0.037(3) -0.004(5) 0.011(2) -0.002(5)
C2D 0.056(3) 0.026(10) 0.030(2) -0.005(3) 0.006(2) -0.004(3)
C3D 0.056(3) 0.053(4) 0.045(3) -0.003(11) 0.016(2) 0.011(11)
C4D 0.057(4) 0.069(9) 0.056(4) -0.010(6) -0.009(3) 0.004(6)
C5D 0.094(5) 0.042(11) 0.031(3) -0.005(3) -0.001(3) 0.003(4)
C6D 0.076(4) 0.050(5) 0.034(3) -0.010(8) 0.021(3) -0.002(9)
C1G 0.043(7) 0.063(8) 0.070(10) -0.011(8) 0.012(7) -0.012(7)
C2G 0.060(7) 0.080(8) 0.075(8) -0.013(7) 0.010(7) -0.008(7)
C3G 0.056(8) 0.091(10) 0.078(10) 0.006(9) 0.026(8) -0.004(9)
C4G 0.035(7) 0.053(8) 0.088(10) 0.025(8) 0.018(7) 0.021(7)
C5G 0.034(6) 0.048(7) 0.082(9) 0.023(7) -0.001(7) 0.021(6)
C6G 0.046(8) 0.075(9) 0.068(10) -0.007(9) 0.010(8) 0.008(8)
C1H 0.059(8) 0.072(9) 0.062(9) -0.001(8) 0.021(8) 0.000(8)
C2H 0.100(10) 0.100(11) 0.102(10) 0.005(10) 0.016(9) 0.006(10)
C3H 0.082(9) 0.097(9) 0.107(10) -0.003(9) 0.012(9) 0.020(9)
C4H 0.046(8) 0.084(8) 0.086(10) 0.004(9) 0.021(8) 0.016(8)
C5H 0.039(7) 0.086(8) 0.076(8) -0.001(8) 0.003(7) 0.010(7)
C6H 0.051(9) 0.093(9) 0.082(9) -0.003(9) 0.004(8) 0.020(8)

loop_
_atom_type_symbol
_atom_type_description
_atom_type_scat_dispersion_real
_atom_type_scat_dispersion_imag
_atom_type_scat_source
C C 0.0033 0.0016 'International Tables Vol C Tables 4.2.6.8 and 6.1.1.4'
H H 0.0000 0.0000 'International Tables Vol C Tables 4.2.6.8 and 6.1.1.4'
N N 0.0061 0.0033 'International Tables Vol C Tables 4.2.6.8 and 6.1.1.4'
S S 0.1246 0.1234 'International Tables Vol C Tables 4.2.6.8 and 6.1.1.4'
Ni Ni 0.3393 1.1124 'International Tables Vol C Tables 4.2.6.8 and 6.1.1.4'
Er Er -0.2586 4.9576 'International Tables Vol C Tables 4.2.6.8 and 6.1.1.4'

loop_
_geom_angle_atom_site_label_1
_geom_angle_atom_site_label_2
_geom_angle_atom_site_label_3
_geom_angle
_geom_angle_site_symmetry_1
_geom_angle_site_symmetry_3
C5 C1 C9 125.8(19) . .
C5 C1 C2 99.8(17) . .
C9 C1 C2 124.5(17) . .
C2 C3 C15 117.6(17) . .
C2 C3 C4 112.9(17) . .
C15 C3 C4 122.2(17) . .
C3 C2 C12 133(2) . .
C3 C2 C1 105.7(17) . .
C12 C2 C1 111.8(17) . .
C5 C4 C18 126.4(12) . .
C5 C4 C3 106.8(13) . .
C18 C4 C3 112.9(12) . .
C4 C5 C1 114.6(14) . .
C4 C5 C6 122.2(13) . .
C1 C5 C6 111.2(14) . .
C20 C6 C7 123.2(18) . .
C20 C6 C5 109.7(14) . .
C7 C6 C5 117.8(18) . .
C8 C7 C6 124(2) . .
C8 C7 C23 110.4(15) . .
C6 C7 C23 117(2) . .
C9 C8 C7 125(2) . .
C9 C8 C25 117.7(19) . .
C7 C8 C25 108.8(15) . .
C8 C9 C10 127(2) . .
C8 C9 C1 116(3) . .
C10 C9 C1 108(2) . .
C27 C10 C9 111.3(16) . .
C27 C10 C11 115.3(14) . .
C9 C10 C11 126.5(15) . .
C12 C11 C10 120.9(13) . .
C12 C11 C29 127.7(14) . .
C10 C11 C29 101.3(11) . .
C2 C12 C13 114.9(18) . .
C2 C12 C11 126.9(18) . .
C13 C12 C11 113.1(13) . .
C12 C13 C31 124.8(17) . .
C12 C13 C14 121.6(15) . .
C31 C13 C14 102.9(14) . .
C33 C14 C13 114.7(14) . .
C33 C14 C15 119.2(16) . .
C13 C14 C15 117.4(15) . .
C3 C15 C16 116.9(14) . .
C3 C15 C14 114.6(15) . .
C16 C15 C14 118.0(16) . .
C17 C16 C35 121(3) . .
C17 C16 C15 117.1(19) . .
C35 C16 C15 114.2(18) . .
C16 C17 C18 136(2) . .
C16 C17 C37 100.2(17) . .
C18 C17 C37 117.0(16) . .
C17 C18 C19 121.8(18) . .
C17 C18 C4 114.7(15) . .
C19 C18 C4 111.6(14) . .
C39 C19 C20 112.7(16) . .
C39 C19 C18 121.1(18) . .
C20 C19 C18 114.1(15) . .
C6 C20 C19 135.1(16) . .
C6 C20 C21 120.5(16) . .
C19 C20 C21 92.8(16) . .
C40 C21 C22 119(2) . .
C40 C21 C20 114.2(18) . .
C22 C21 C20 118.1(19) . .
C23 C22 C43 113.9(15) . .
C23 C22 C21 117.9(16) . .
C43 C22 C21 120.4(17) . .
C22 C23 C24 120(2) . .
C22 C23 C7 122.7(16) . .
C24 C23 C7 108(2) . .
C45 C24 C23 130(3) . .
C45 C24 C25 111(2) . .
C23 C24 C25 109.4(18) . .
C26 C25 C24 130.8(12) . .
C26 C25 C8 114.6(12) . .
C24 C25 C8 103.3(11) . .
C25 C26 C27 120.8(19) . .
C25 C26 C47 113.2(14) . .
C27 C26 C47 118.3(17) . .
C10 C27 C26 128(2) . .
C10 C27 C28 106.5(15) . .
C26 C27 C28 117.6(18) . .
C29 C28 C49 127.9(13) . .
C29 C28 C27 105.3(14) . .
C49 C28 C27 117.0(12) . .
C28 C29 C30 122.3(17) . .
C28 C29 C11 111.5(15) . .
C30 C29 C11 114.9(13) . .
C31 C30 C29 116.9(14) . .
C31 C30 C51 119.7(11) . .
C29 C30 C51 112.6(13) . .
C30 C31 C13 122.0(18) . .
C30 C31 C32 124.9(15) . .
C13 C31 C32 106.2(14) . .
C33 C32 C31 110.4(14) . .
C33 C32 C53 122.1(16) . .
C31 C32 C53 117.1(15) . .
C14 C33 C32 105.6(14) . .
C14 C33 C34 124.1(17) . .
C32 C33 C34 121.3(17) . .
C55 C34 C35 127(2) . .
C55 C34 C33 113(2) . .
C35 C34 C33 113.6(12) . .
C16 C35 C34 130.5(16) . .
C16 C35 C36 100.1(19) . .
C34 C35 C36 120.0(12) . .
C37 C36 C35 114.5(18) . .
C37 C36 C57 118.0(18) . .
C35 C36 C57 117.8(17) . .
C38 C37 C36 126(2) . .
C38 C37 C17 121.8(16) . .
C36 C37 C17 104.1(17) . .
C37 C38 C59 124.9(16) . .
C37 C38 C39 117.6(15) . .
C59 C38 C39 109.2(13) . .
C40 C39 C19 117.8(18) . .
C40 C39 C38 115.4(16) . .
C19 C39 C38 120.2(16) . .
C39 C40 C21 102.3(17) . .
C39 C40 C41 130.8(15) . .
C21 C40 C41 119.4(14) . .
C42 C41 C60 116.5(13) . .
C42 C41 C40 119.1(11) . .
C60 C41 C40 117.2(14) . .
C43 C42 C41 125.4(15) . .
C43 C42 C63 105.5(16) . .
C41 C42 C63 120.2(15) . .
C42 C43 C44 111.2(17) . .
C42 C43 C22 116.3(17) . .
C44 C43 C22 121.5(17) . .
C64 C44 C43 108.7(15) . .
C64 C44 C45 119.3(18) . .
C43 C44 C45 124.7(17) . .
C24 C45 C46 127(2) . .
C24 C45 C44 109(2) . .
C46 C45 C44 116.8(12) . .
C45 C46 C66 123(2) . .
C45 C46 C47 118.8(11) . .
C66 C46 C47 109(2) . .
C48 C47 C46 113.2(16) . .
C48 C47 C26 117.5(15) . .
C46 C47 C26 118.7(15) . .
C49 C48 C47 128.3(17) . .
C49 C48 C67 123.9(16) . .
C47 C48 C67 100.2(16) . .
C48 C49 C28 121.1(14) . .
C48 C49 C50 118.0(14) . .
C28 C49 C50 109.6(11) . .
C51 C50 C69 112.6(14) . .
C51 C50 C49 121.0(14) . .
C69 C50 C49 114.2(11) . .
C50 C51 C30 126.5(13) . .
C50 C51 C52 113.0(14) . .
C30 C51 C52 106.4(11) . .
C53 C52 C70 128(2) . .
C53 C52 C51 133(2) . .
C70 C52 C51 93.5(11) . .
C52 C53 C54 120.9(19) . .
C52 C53 C32 118.5(19) . .
C54 C53 C32 112.3(13) . .
C72 C54 C53 111.0(18) . .
C72 C54 C55 118(2) . .
C53 C54 C55 122(2) . .
C34 C55 C54 129(3) . .
C34 C55 C56 111(2) . .
C54 C55 C56 109.3(18) . .
C57 C56 C55 127.7(12) . .
C57 C56 C73 119.6(11) . .
C55 C56 C73 102.5(10) . .
C56 C57 C36 115.4(15) . .
C56 C57 C58 113.0(17) . .
C36 C57 C58 125.2(15) . .
C75 C58 C57 132.9(17) . .
C75 C58 C59 110.7(13) . .
C57 C58 C59 108.0(14) . .
C60 C59 C38 133.1(14) . .
C60 C59 C58 101.0(13) . .
C38 C59 C58 117.6(13) . .
C59 C60 C41 113.9(15) . .
C59 C60 C61 115.5(15) . .
C41 C60 C61 121.7(14) . .
C62 C61 C60 123.1(13) . .
C62 C61 C75 121.7(11) . .
C60 C61 C75 102.4(11) . .
C77 C62 C63 117.2(18) . .
C77 C62 C61 120.1(17) . .
C63 C62 C61 113.7(13) . .
C62 C63 C64 124.9(16) . .
C62 C63 C42 124.5(18) . .
C64 C63 C42 102.6(13) . .
C44 C64 C63 111.7(14) . .
C44 C64 C65 126.1(18) . .
C63 C64 C65 111.9(16) . .
C78 C65 C66 122.3(17) . .
C78 C65 C64 119(2) . .
C66 C65 C64 111.6(19) . .
C65 C66 C67 120.8(13) . .
C65 C66 C46 123(3) . .
C67 C66 C46 107(3) . .
C66 C67 C68 121(2) . .
C66 C67 C48 110.5(19) . .
C68 C67 C48 118.1(19) . .
C67 C68 C79 119.7(15) . .
C67 C68 C69 116.1(17) . .
C79 C68 C69 117.8(12) . .
C50 C69 C70 112.0(13) . .
C50 C69 C68 129.3(13) . .
C70 C69 C68 109.4(14) . .
C71 C70 C69 132.5(14) . .
C71 C70 C52 111.5(12) . .
C69 C70 C52 108.5(14) . .
C72 C71 C70 109.7(18) . .
C72 C71 C80 128.1(18) . .
C70 C71 C80 114.1(11) . .
C54 C72 C71 138(3) . .
C54 C72 C73 104.2(15) . .
C71 C72 C73 109(2) . .
C56 C73 C72 106.1(11) . .
C56 C73 C74 121.9(11) . .
C72 C73 C74 123.1(11) . .
C76 C74 C75 129.9(17) . .
C76 C74 C73 110.9(13) . .
C75 C74 C73 108.6(12) . .
C58 C75 C74 123.6(13) . .
C58 C75 C61 110.3(12) . .
C74 C75 C61 113.7(12) . .
C74 C76 C80 128.3(14) . .
C74 C76 C77 114.5(15) . .
C80 C76 C77 103.3(13) . .
C62 C77 C78 124.4(17) . .
C62 C77 C76 119.8(16) . .
C78 C77 C76 102.4(13) . .
C65 C78 C77 122.2(16) . .
C65 C78 C79 117.7(14) . .
C77 C78 C79 111.3(12) . .
C80 C79 C68 128.7(10) . .
C80 C79 C78 107.3(12) . .
C68 C79 C78 118.0(10) . .
C79 C80 C76 115.7(11) . .
C79 C80 C71 117.3(11) . .
C76 C80 C71 120.1(12) . .
Er17 N1 Er11 22.2(7) . .
Er17 N1 Er11 22.2(7) 6 .
Er17 N1 Er14 49.4(8) . .
Er17 N1 Er14 56.5(7) 6 .
Er11 N1 Er14 65.0(5) . .
Er17 N1 Er13 120.1(7) . .
Er17 N1 Er13 148.8(7) 6 .
Er11 N1 Er13 141.2(4) . .
Er14 N1 Er13 93.7(6) . .
Er14 N1 Er13 105.5(6) 6 .
Er13 N1 Er13 73.8(7) 6 .
Er17 N1 Er2 33.3(7) . .
Er17 N1 Er2 33.3(7) 6 .
Er11 N1 Er2 43.4(5) . .
Er14 N1 Er2 23.3(4) . .
Er14 N1 Er2 23.3(4) 6 .
Er13 N1 Er2 116.2(5) 6 .
Er13 N1 Er2 116.2(5) . .
Er17 N1 Er16 100.0(9) . .
Er17 N1 Er16 100.0(9) 6 .
Er11 N1 Er16 86.1(8) . .
Er14 N1 Er16 149.3(7) . .
Er14 N1 Er16 149.3(7) 6 .
Er13 N1 Er16 103.6(7) 6 .
Er13 N1 Er16 103.6(7) . .
Er2 N1 Er16 129.4(7) . .
Er17 N1 Er12 104.2(7) . .
Er17 N1 Er12 134.9(6) 6 .
Er11 N1 Er12 125.1(3) . .
Er14 N1 Er12 84.1(5) . .
Er14 N1 Er12 99.2(5) 6 .
Er13 N1 Er12 88.7(5) 6 .
Er13 N1 Er12 16.1(4) . .
Er2 N1 Er12 104.6(4) . .
Er16 N1 Er12 106.2(5) . .
Er17 N1 Er7 88.2(6) . .
Er17 N1 Er7 122.5(6) 6 .
Er11 N1 Er7 103.84(18) . .
Er14 N1 Er7 93.3(4) . .
Er14 N1 Er7 112.4(4) 6 .
Er13 N1 Er7 114.5(4) 6 .
Er13 N1 Er7 42.3(4) . .
Er2 N1 Er7 105.39(13) . .
Er16 N1 Er7 83.3(2) . .
Er12 N1 Er7 30.9(3) . .
Er12 N1 Er7 130.3(4) 6 .
Er4 Er1 Er8 79.5(10) . .
Er4 Er1 Er10 73.5(9) . .
Er8 Er1 Er10 142.7(8) . .
Er4 Er1 Er12 123.4(10) . .
Er8 Er1 Er12 47.8(8) . .
Er10 Er1 Er12 135.5(7) . .
Er4 Er1 Er13 99.5(10) . .
Er8 Er1 Er13 24.1(8) . .
Er10 Er1 Er13 141.0(6) . .
Er12 Er1 Er13 24.7(6) . .
Er4 Er1 Er15 34.0(8) . .
Er8 Er1 Er15 105.0(8) . .
Er10 Er1 Er15 41.3(7) . .
Er12 Er1 Er15 132.7(6) . .
Er13 Er1 Er15 116.8(7) . .
Er4 Er1 N1 78.3(5) . .
Er8 Er1 N1 76.1(4) . .
Er10 Er1 N1 73.7(4) . .
Er12 Er1 N1 71.2(4) . .
Er13 Er1 N1 67.4(5) . .
Er15 Er1 N1 64.0(4) . .
Er4 Er1 Er19 83.3(9) . .
Er8 Er1 Er19 20.3(6) . .
Er10 Er1 Er19 128.8(6) . .
Er12 Er1 Er19 40.1(8) . .
Er13 Er1 Er19 17.5(7) . .
Er15 Er1 Er19 99.5(7) . .
N1 Er1 Er19 57.0(5) . .
Er4 Er1 Er18 100.1(9) . .
Er8 Er1 Er18 32.3(7) . .
Er10 Er1 Er18 130.1(6) . .
Er12 Er1 Er18 23.8(7) . .
Er13 Er1 Er18 11.4(6) . .
Er15 Er1 Er18 111.2(7) . .
N1 Er1 Er18 56.8(4) . .
Er19 Er1 Er18 17.5(6) . .
Er4 Er1 Er16 38.5(8) . .
Er8 Er1 Er16 97.7(7) . .
Er10 Er1 Er16 45.7(7) . .
Er12 Er1 Er16 119.6(6) . .
Er13 Er1 Er16 105.7(6) . .
Er15 Er1 Er16 13.4(6) . .
N1 Er1 Er16 50.8(4) . .
Er19 Er1 Er16 88.9(6) . .
Er18 Er1 Er16 99.0(6) . .
Er5 Er2 Er14 69.8(11) . .
Er5 Er2 Er14 119.0(19) 6 .
Er5 Er2 Er9 85.1(12) . .
Er5 Er2 Er9 85.1(12) 6 .
Er14 Er2 Er9 146.4(12) . .
Er14 Er2 Er9 146.4(12) 6 .
Er5 Er2 Er17 54.4(16) . .
Er5 Er2 Er17 115.9(18) 6 .
Er14 Er2 Er17 115.6(15) . .
Er14 Er2 Er17 149.1(14) 6 .
Er9 Er2 Er17 32.4(11) . .
Er17 Er2 Er17 61(2) 6 .
Er5 Er2 Er11 85.1(12) . .
Er5 Er2 Er11 85.1(12) 6 .
Er14 Er2 Er11 137.6(11) . .
Er14 Er2 Er11 137.6(11) 6 .
Er9 Er2 Er11 12.0(6) . .
Er17 Er2 Er11 30.8(11) 6 .
Er17 Er2 Er11 30.8(11) . .
Er5 Er2 N1 88.8(11) . .
Er5 Er2 N1 88.8(11) 6 .
Er14 Er2 N1 77.7(8) . .
Er14 Er2 N1 77.7(8) 6 .
Er9 Er2 N1 79.9(7) . .
Er17 Er2 N1 72.2(9) 6 .
Er17 Er2 N1 72.2(9) . .
Er11 Er2 N1 67.9(6) . .
Er5 Er2 Er18 82.2(11) . .
Er5 Er2 Er18 101.9(11) 6 .
Er14 Er2 Er18 39.0(9) . .
Er14 Er2 Er18 50.6(9) 6 .
Er9 Er2 Er18 117.9(8) . .
Er17 Er2 Er18 110.2(10) 6 .
Er17 Er2 Er18 99.7(10) . .
Er11 Er2 Er18 106.1(7) . .
N1 Er2 Er18 39.5(4) . .
Er5 Er2 Er12 61.2(10) . .
Er5 Er2 Er12 120.6(11) 6 .
Er14 Er2 Er12 46.0(9) . .
Er14 Er2 Er12 73.7(9) 6 .
Er9 Er2 Er12 102.6(6) . .
Er17 Er2 Er12 107.7(9) 6 .
Er17 Er2 Er12 78.2(10) . .
Er11 Er2 Er12 92.2(6) . .
N1 Er2 Er12 37.9(2) . .
Er18 Er2 Er12 23.7(4) . .
Er18 Er2 Er12 41.8(4) 6 .
Er10 Er3 Er7 89.7(10) . .
Er10 Er3 Er8 145.5(9) . .
Er7 Er3 Er8 66.4(7) . .
Er10 Er3 Er15 62.5(10) . .
Er7 Er3 Er15 138.3(8) . .
Er8 Er3 Er15 119.8(8) . .
Er10 Er3 Er12 120.7(9) . .
Er7 Er3 Er12 38.0(6) . .
Er8 Er3 Er12 29.0(5) . .
Er15 Er3 Er12 131.8(7) . .
Er10 Er3 Er13 132.3(9) . .
Er7 Er3 Er13 56.9(6) . .
Er8 Er3 Er13 13.2(5) . .
Er15 Er3 Er13 119.2(7) . .
Er12 Er3 Er13 19.0(4) . .
Er10 Er3 N1 77.6(6) . .
Er7 Er3 N1 74.7(4) . .
Er8 Er3 N1 72.4(4) . .
Er15 Er3 N1 69.6(6) . .
Er12 Er3 N1 65.3(3) . .
Er13 Er3 N1 62.2(4) . .
Er10 Er3 Er16 62.8(10) . .
Er7 Er3 Er16 127.1(7) . .
Er8 Er3 Er16 111.5(6) . .
Er15 Er3 Er16 13.0(7) . .
Er12 Er3 Er16 119.4(6) . .
Er13 Er3 Er16 108.6(6) . .
N1 Er3 Er16 56.6(5) . .
Er10 Er3 Er19 129.5(8) . .
Er7 Er3 Er19 72.2(7) . .
Er8 Er3 Er19 21.7(5) . .
Er15 Er3 Er19 101.0(7) . .
Er12 Er3 Er19 36.0(6) . .
Er13 Er3 Er19 18.5(6) . .
N1 Er3 Er19 52.4(4) . .
Er16 Er3 Er19 91.1(6) . .
Er10 Er3 Er18 122.7(8) . .
Er7 Er3 Er18 57.3(7) . .
Er8 Er3 Er18 23.2(5) . .
Er15 Er3 Er18 110.6(7) . .
Er12 Er3 Er18 22.6(6) . .
Er13 Er3 Er18 11.5(5) . .
N1 Er3 Er18 50.8(4) . .
Er16 Er3 Er18 99.1(6) . .
Er19 Er3 Er18 15.0(5) . .
Er1 Er4 Er8 54.8(8) . .
Er1 Er4 Er7 15.9(6) . .
Er8 Er4 Er7 64.6(7) . .
Er1 Er4 Er10 74.4(9) . .
Er8 Er4 Er10 123.5(8) . .
Er7 Er4 Er10 60.8(7) . .
Er1 Er4 Er15 130.6(10) . .
Er8 Er4 Er15 146.9(7) . .
Er7 Er4 Er15 115.1(9) . .
Er10 Er4 Er15 58.1(8) . .
Er1 Er4 Er12 37.8(8) . .
Er8 Er4 Er12 22.2(6) . .
Er7 Er4 Er12 44.0(5) . .
Er10 Er4 Er12 101.4(8) . .
Er15 Er4 Er12 137.3(7) . .
Er1 Er4 Er13 58.1(9) . .
Er8 Er4 Er13 11.7(4) . .
Er7 Er4 Er13 64.8(7) . .
Er10 Er4 Er13 119.3(8) . .
Er15 Er4 Er13 135.4(7) . .
Er12 Er4 Er13 20.9(5) . .
Er1 Er4 N1 85.1(5) . .
Er8 Er4 N1 77.2(4) . .
Er7 Er4 N1 74.3(4) . .
Er10 Er4 N1 75.5(5) . .
Er15 Er4 N1 71.5(6) . .
Er12 Er4 N1 66.9(4) . .
Er13 Er4 N1 65.7(4) . .
Er1 Er4 Er16 131.1(9) . .
Er8 Er4 Er16 131.0(6) . .
Er7 Er4 Er16 115.3(8) . .
Er10 Er4 Er16 66.3(7) . .
Er15 Er4 Er16 16.2(7) . .
Er12 Er4 Er16 125.1(7) . .
Er13 Er4 Er16 119.7(6) . .
N1 Er4 Er16 58.2(6) . .
Er1 Er4 Er19 81.0(9) . .
Er8 Er4 Er19 32.0(6) . .
Er7 Er4 Er19 85.1(7) . .
Er10 Er4 Er19 128.1(8) . .
Er15 Er4 Er19 117.0(7) . .
Er12 Er4 Er19 43.2(6) . .
Er13 Er4 Er19 23.7(6) . .
N1 Er4 Er19 57.3(5) . .
Er16 Er4 Er19 100.9(6) . .
Er1 Er4 Er18 66.0(8) . .
Er8 Er4 Er18 24.3(5) . .
Er7 Er4 Er18 69.4(7) . .
Er10 Er4 Er18 116.4(8) . .
Er15 Er4 Er18 122.6(7) . .
Er12 Er4 Er18 28.5(6) . .
Er13 Er4 Er18 12.8(5) . .
N1 Er4 Er18 54.2(4) . .
Er16 Er4 Er18 106.8(6) . .
Er19 Er4 Er18 15.7(6) . .
Er2 Er5 Er6 25(2) . .
Er2 Er5 Er14 72.6(13) . .
Er6 Er5 Er14 97.5(17) . .
Er2 Er5 Er17 99.1(19) . .
Er6 Er5 Er17 78.9(16) . .
Er14 Er5 Er17 146.1(12) . .
Er2 Er5 Er9 65.4(13) . .
Er6 Er5 Er9 43.6(12) . .
Er14 Er5 Er9 132.6(11) . .
Er17 Er5 Er9 35.3(12) . .
Er5 Er5 Er9 60.5(4) 6 .
Er2 Er5 Er11 75.1(13) . .
Er6 Er5 Er11 56.1(13) . .
Er14 Er5 Er11 132.9(10) . .
Er17 Er5 Er11 24.0(13) . .
Er5 Er5 Er11 70.2(2) 6 .
Er9 Er5 Er11 14.9(4) . .
Er14 Er5 Er11 105.8(7) 6 .
Er17 Er5 Er11 29.8(10) 6 .
Er2 Er5 N1 76.6(11) . .
Er6 Er5 N1 84.2(11) . .
Er14 Er5 N1 74.2(7) . .
Er17 Er5 N1 71.9(10) . .
Er5 Er5 N1 75.52(8) 6 .
Er9 Er5 N1 75.5(3) . .
Er14 Er5 N1 70.5(5) 6 .
Er17 Er5 N1 66.2(6) 6 .
Er11 Er5 N1 65.6(4) . .
Er2 Er5 Er7 120.3(11) . .
Er6 Er5 Er7 126.4(12) . .
Er14 Er5 Er7 82.9(9) . .
Er17 Er5 Er7 73.1(11) . .
Er5 Er5 Er7 119.53(11) 6 .
Er9 Er5 Er7 99.5(4) . .
Er14 Er5 Er7 101.7(5) 6 .
Er17 Er5 Er7 102.1(7) 6 .
Er11 Er5 Er7 84.8(4) . .
N1 Er5 Er7 44.10(10) . .
Er2 Er5 Er12 110.0(11) . .
Er6 Er5 Er12 125.4(11) . .
Er14 Er5 Er12 61.7(9) . .
Er17 Er5 Er12 92.6(10) . .
Er5 Er5 Er12 111.1(2) 6 .
Er9 Er5 Er12 113.3(4) . .
Er14 Er5 Er12 83.3(5) 6 .
Er17 Er5 Er12 108.7(6) 6 .
Er11 Er5 Er12 99.8(4) . .
N1 Er5 Er12 42.8(2) . .
Er7 Er5 Er12 21.1(2) . .
Er5 Er6 Er5 138(2) 6 .
Er5 Er6 Er9 106.0(14) 6 .
Er5 Er6 Er9 106.0(14) . .
Er5 Er6 Er17 137(2) 6 .
Er5 Er6 Er17 68.2(14) . .
Er9 Er6 Er17 37.9(15) . .
Er17 Er6 Er17 72(3) 6 .
Er5 Er6 Er14 88.5(15) 6 .
Er5 Er6 Er14 50.2(12) . .
Er9 Er6 Er14 143.5(15) . .
Er17 Er6 Er14 137.6(16) 6 .
Er17 Er6 Er14 110.6(16) . .
Er5 Er6 Er11 103.2(14) 6 .
Er5 Er6 Er11 103.2(14) . .
Er9 Er6 Er11 10.6(8) . .
Er17 Er6 Er11 36.0(15) 6 .
Er17 Er6 Er11 36.0(15) . .
Er14 Er6 Er11 134.3(13) . .
Er14 Er6 Er11 134.3(13) 6 .
Er5 Er6 N1 80.5(11) 6 .
Er5 Er6 N1 80.5(11) . .
Er9 Er6 N1 78.5(10) . .
Er17 Er6 N1 70.5(11) 6 .
Er17 Er6 N1 70.5(11) . .
Er14 Er6 N1 71.0(9) . .
Er14 Er6 N1 71.0(9) 6 .
Er11 Er6 N1 67.8(7) . .
Er5 Er6 Er7 114.7(12) 6 .
Er5 Er6 Er7 45.8(11) . .
Er9 Er6 Er7 82.1(8) . .
Er17 Er6 Er7 95.7(12) 6 .
Er17 Er6 Er7 53.1(12) . .
Er14 Er6 Er7 61.4(9) . .
Er14 Er6 Er7 85.0(8) 6 .
Er11 Er6 Er7 73.7(5) . .
N1 Er6 Er7 36.64(13) . .
Er5 Er6 Er12 102.0(11) 6 .
Er5 Er6 Er12 46.9(10) . .
Er9 Er6 Er12 99.2(9) . .
Er17 Er6 Er12 104.5(12) 6 .
Er17 Er6 Er12 71.9(13) . .
Er14 Er6 Er12 44.5(9) . .
Er14 Er6 Er12 66.4(8) 6 .
Er11 Er6 Er12 89.8(6) . .
N1 Er6 Er12 35.4(2) . .
Er7 Er6 Er12 18.9(2) . .
Er7 Er6 Er12 67.8(3) 6 .
Er3 Er7 Er8 68.4(6) . .
Er3 Er7 Er4 21.1(5) . .
Er8 Er7 Er4 47.6(6) . .
Er3 Er7 Er10 43.4(6) . .
Er8 Er7 Er10 108.0(7) . .
Er4 Er7 Er10 61.7(8) . .
Er3 Er7 Er12 115.5(8) . .
Er8 Er7 Er12 47.7(6) . .
Er4 Er7 Er12 94.4(8) . .
Er10 Er7 Er12 146.1(8) . .
Er3 Er7 Er13 96.2(8) . .
Er8 Er7 Er13 29.7(5) . .
Er4 Er7 Er13 75.1(7) . .
Er10 Er7 Er13 129.1(8) . .
Er12 Er7 Er13 19.4(7) . .
Er3 Er7 Er15 26.2(5) . .
Er8 Er7 Er15 78.6(6) . .
Er4 Er7 Er15 36.1(6) . .
Er10 Er7 Er15 30.1(6) . .
Er12 Er7 Er15 117.5(7) . .
Er13 Er7 Er15 99.3(7) . .
Er3 Er7 N1 83.5(5) . .
Er8 Er7 N1 75.7(3) . .
Er4 Er7 N1 76.3(4) . .
Er10 Er7 N1 76.5(5) . .
Er12 Er7 N1 74.4(5) . .
Er13 Er7 N1 67.6(4) . .
Er15 Er7 N1 61.7(4) . .
Er3 Er7 Er18 106.1(7) . .
Er8 Er7 Er18 44.6(6) . .
Er4 Er7 Er18 85.7(7) . .
Er10 Er7 Er18 128.8(7) . .
Er12 Er7 Er18 18.0(6) . .
Er13 Er7 Er18 16.6(6) . .
Er15 Er7 Er18 102.1(7) . .
N1 Er7 Er18 57.0(5) . .
Er3 Er7 Er19 89.3(7) . .
Er8 Er7 Er19 30.3(6) . .
Er4 Er7 Er19 68.9(7) . .
Er10 Er7 Er19 116.8(7) . .
Er12 Er7 Er19 29.6(7) . .
Er13 Er7 Er19 13.6(6) . .
Er15 Er7 Er19 87.9(6) . .
N1 Er7 Er19 55.0(4) . .
Er18 Er7 Er19 16.8(6) . .
Er3 Er7 Er16 39.4(6) . .
Er8 Er7 Er16 79.4(6) . .
Er4 Er7 Er16 44.3(6) . .
Er10 Er7 Er16 35.5(6) . .
Er12 Er7 Er16 110.6(7) . .
Er13 Er7 Er16 94.3(7) . .
Er15 Er7 Er16 14.1(5) . .
N1 Er7 Er16 47.9(4) . .
Er18 Er7 Er16 93.5(6) . .
Er19 Er7 Er16 81.5(6) . .
Er3 Er7 Er17 105.4(6) . .
Er8 Er7 Er17 120.3(5) . .
Er4 Er7 Er17 111.0(6) . .
Er10 Er7 Er17 70.6(7) . .
Er12 Er7 Er17 99.8(7) . .
Er13 Er7 Er17 104.0(6) . .
Er15 Er7 Er17 79.5(6) . .
N1 Er7 Er17 45.1(4) . .
Er18 Er7 Er17 88.3(6) . .
Er19 Er7 Er17 94.6(6) . .
Er16 Er7 Er17 67.7(7) . .
Er1 Er8 Er13 134.5(14) . .
Er1 Er8 Er4 45.7(5) . .
Er13 Er8 Er4 155.7(9) . .
Er1 Er8 Er12 95.3(11) . .
Er13 Er8 Er12 40.5(9) . .
Er4 Er8 Er12 136.3(11) . .
Er1 Er8 Er7 25.2(5) . .
Er13 Er8 Er7 109.3(11) . .
Er4 Er8 Er7 67.8(6) . .
Er12 Er8 Er7 70.6(9) . .
Er1 Er8 Er3 23.2(6) . .
Er13 Er8 Er3 148.8(11) . .
Er4 Er8 Er3 22.8(5) . .
Er12 Er8 Er3 115.2(11) . .
Er7 Er8 Er3 45.2(6) . .
Er1 Er8 Er19 151.0(8) . .
Er13 Er8 Er19 31.7(12) . .
Er4 Er8 Er19 131.8(8) . .
Er12 Er8 Er19 70.4(11) . .
Er7 Er8 Er19 130.8(8) . .
Er3 Er8 Er19 144.3(7) . .
Er1 Er8 Er10 23.0(5) . .
Er13 Er8 Er10 134.6(10) . .
Er4 Er8 Er10 32.4(5) . .
Er12 Er8 Er10 103.9(10) . .
Er7 Er8 Er10 37.3(5) . .
Er3 Er8 Er10 14.3(4) . .
Er19 Er8 Er10 134.2(7) . .
Er1 Er8 Er18 135.5(9) . .
Er13 Er8 Er18 12.0(10) . .
Er4 Er8 Er18 144.4(7) . .
Er12 Er8 Er18 47.3(11) . .
Er7 Er8 Er18 111.3(8) . .
Er3 Er8 Er18 143.3(8) . .
Er19 Er8 Er18 23.2(8) . .
Er10 Er8 Er18 129.2(7) . .
Er1 Er8 Er15 55.7(6) . .
Er13 Er8 Er15 135.8(9) . .
Er4 Er8 Er15 20.1(4) . .
Er12 Er8 Er15 129.2(9) . .
Er7 Er8 Er15 71.8(6) . .
Er3 Er8 Er15 33.8(5) . .
Er19 Er8 Er15 113.5(8) . .
Er10 Er8 Er15 35.0(5) . .
Er18 Er8 Er15 124.3(7) . .
Er1 Er8 N1 84.8(4) . .
Er13 Er8 N1 76.5(8) . .
Er4 Er8 N1 79.5(4) . .
Er12 Er8 N1 77.7(7) . .
Er7 Er8 N1 75.5(3) . .
Er3 Er8 N1 78.8(4) . .
Er19 Er8 N1 67.8(6) . .
Er10 Er8 N1 66.7(3) . .
Er18 Er8 N1 66.5(6) . .
Er15 Er8 N1 60.6(4) . .
Er11 Er9 Er17 80(3) . .
Er17 Er9 Er17 145(3) 6 .
Er11 Er9 Er6 155.4(19) . .
Er17 Er9 Er6 93(3) 6 .
Er17 Er9 Er6 93(3) . .
Er11 Er9 Er2 147.8(17) . .
Er17 Er9 Er2 91(3) 6 .
Er17 Er9 Er2 91(3) . .
Er6 Er9 Er2 7.6(13) . .
Er11 Er9 Er5 137.3(11) . .
Er17 Er9 Er5 119(3) 6 .
Er17 Er9 Er5 63(3) . .
Er6 Er9 Er5 30.4(4) . .
Er2 Er9 Er5 29.5(4) . .
Er5 Er9 Er5 58.9(8) 6 .
Er11 Er9 Er14 136.3(15) . .
Er17 Er9 Er14 99(3) 6 .
Er17 Er9 Er14 77(3) . .
Er6 Er9 Er14 21.1(8) . .
Er2 Er9 Er14 15.4(5) . .
Er5 Er9 Er14 42.1(6) 6 .
Er5 Er9 Er14 20.3(5) . .
Er11 Er9 N1 74.8(14) . .
Er17 Er9 N1 73.7(18) 6 .
Er17 Er9 N1 73.7(18) . .
Er6 Er9 N1 80.6(9) . .
Er2 Er9 N1 73.0(6) . .
Er5 Er9 N1 75.1(4) 6 .
Er5 Er9 N1 75.1(4) . .
Er14 Er9 N1 63.3(4) . .
Er14 Er9 N1 63.3(4) 6 .
Er11 Er9 Er10 56.8(10) . .
Er17 Er9 Er10 106.5(18) 6 .
Er17 Er9 Er10 39.1(18) . .
Er6 Er9 Er10 103.7(8) . .
Er2 Er9 Er10 97.5(6) . .
Er5 Er9 Er10 112.6(4) 6 .
Er5 Er9 Er10 80.7(3) . .
Er14 Er9 Er10 82.6(5) . .
Er14 Er9 Er10 95.3(4) 6 .
N1 Er9 Er10 41.6(2) . .
Er3 Er10 Er7 47.0(7) . .
Er3 Er10 Er4 14.8(7) . .
Er7 Er10 Er4 57.5(6) . .
Er3 Er10 Er1 21.0(7) . .
Er7 Er10 Er1 26.0(3) . .
Er4 Er10 Er1 32.1(5) . .
Er3 Er10 Er15 83.0(12) . .
Er7 Er10 Er15 121.9(11) . .
Er4 Er10 Er15 68.9(9) . .
Er1 Er10 Er15 100.1(11) . .
Er3 Er10 Er8 20.2(5) . .
Er7 Er10 Er8 34.8(4) . .
Er4 Er10 Er8 24.1(5) . .
Er1 Er10 Er8 14.3(3) . .
Er15 Er10 Er8 88.0(9) . .
Er3 Er10 Er16 97.3(11) . .
Er7 Er10 Er16 125.5(9) . .
Er4 Er10 Er16 82.5(9) . .
Er1 Er10 Er16 110.3(9) . .
Er15 Er10 Er16 20.4(9) . .
Er8 Er10 Er16 96.4(8) . .
Er3 Er10 Er12 41.5(7) . .
Er7 Er10 Er12 17.0(4) . .
Er4 Er10 Er12 47.7(6) . .
Er1 Er10 Er12 22.8(4) . .
Er15 Er10 Er12 106.2(9) . .
Er8 Er10 Er12 23.6(3) . .
Er16 Er10 Er12 108.4(7) . .
Er3 Er10 N1 82.0(7) . .
Er7 Er10 N1 73.1(5) . .
Er4 Er10 N1 74.1(5) . .
Er1 Er10 N1 76.0(5) . .
Er15 Er10 N1 72.5(7) . .
Er8 Er10 N1 64.8(3) . .
Er16 Er10 N1 60.4(6) . .
Er12 Er10 N1 58.9(3) . .
Er3 Er10 Er13 33.9(7) . .
Er7 Er10 Er13 29.6(5) . .
Er4 Er10 Er13 36.3(6) . .
Er1 Er10 Er13 21.6(4) . .
Er15 Er10 Er13 92.7(9) . .
Er8 Er10 Er13 13.8(3) . .
Er16 Er10 Er13 96.6(7) . .
Er12 Er10 Er13 13.7(4) . .
N1 Er10 Er13 54.4(3) . .
Er3 Er10 Er17 122.3(9) . .
Er7 Er10 Er17 86.9(7) . .
Er4 Er10 Er17 119.5(8) . .
Er1 Er10 Er17 106.4(7) . .
Er15 Er10 Er17 102.5(9) . .
Er8 Er10 Er17 102.2(6) . .
Er16 Er10 Er17 82.6(8) . .
Er12 Er10 Er17 83.6(6) . .
N1 Er10 Er17 47.9(5) . .
Er13 Er10 Er17 88.5(6) . .
Er9 Er11 Er17 52.0(17) . .
Er17 Er11 Er17 99(4) 6 .
Er9 Er11 Er6 13.9(12) . .
Er17 Er11 Er6 49.8(18) 6 .
Er17 Er11 Er6 49.8(18) . .
Er9 Er11 Er2 20.2(12) . .
Er17 Er11 Er2 49.8(18) 6 .
Er17 Er11 Er2 49.8(18) . .
Er6 Er11 Er2 6.2(7) . .
Er9 Er11 Er5 27.8(8) . .
Er17 Er11 Er5 69.5(19) 6 .
Er17 Er11 Er5 30.0(17) . .
Er6 Er11 Er5 20.6(2) . .
Er2 Er11 Er5 19.8(2) . .
Er5 Er11 Er5 39.5(4) 6 .
Er9 Er11 N1 88.9(16) . .
Er17 Er11 N1 78.1(15) 6 .
Er17 Er11 N1 78.1(15) . .
Er6 Er11 N1 75.0(7) . .
Er2 Er11 N1 68.8(6) . .
Er5 Er11 N1 70.3(5) 6 .
Er5 Er11 N1 70.3(5) . .
Er9 Er11 Er14 33.0(13) . .
Er17 Er11 Er14 60.1(19) 6 .
Er17 Er11 Er14 42.4(18) . .
Er6 Er11 Er14 20.0(6) . .
Er2 Er11 Er14 14.7(4) . .
Er5 Er11 Er14 31.1(5) 6 .
Er5 Er11 Er14 15.8(4) . .
N1 Er11 Er14 57.6(4) . .
Er9 Er11 Er16 136.1(17) . .
Er17 Er11 Er16 108.0(14) 6 .
Er17 Er11 Er16 108.0(14) . .
Er6 Er11 Er16 122.2(9) . .
Er2 Er11 Er16 115.9(8) . .
Er5 Er11 Er16 114.5(7) 6 .
Er5 Er11 Er16 114.5(7) . .
N1 Er11 Er16 47.2(5) . .
Er14 Er11 Er16 104.1(7) . .
Er14 Er11 Er16 104.1(7) 6 .
Er9 Er11 Er10 113.3(12) . .
Er17 Er11 Er10 125.1(16) 6 .
Er17 Er11 Er10 69.2(14) . .
Er6 Er11 Er10 102.6(6) . .
Er2 Er11 Er10 97.7(6) . .
Er5 Er11 Er10 109.6(6) 6 .
Er5 Er11 Er10 85.6(4) . .
N1 Er11 Er10 47.2(3) . .
Er14 Er11 Er10 83.0(5) . .
Er14 Er11 Er10 94.0(5) 6 .
Er16 Er11 Er10 40.4(3) . .
Er13 Er12 Er8 61.7(18) . .
Er13 Er12 Er7 121(2) . .
Er8 Er12 Er7 61.7(9) . .
Er13 Er12 Er1 98(2) . .
Er8 Er12 Er1 36.8(6) . .
Er7 Er12 Er1 25.1(4) . .
Er13 Er12 Er18 45(2) . .
Er8 Er12 Er18 104.4(14) . .
Er7 Er12 Er18 147.3(11) . .
Er1 Er12 Er18 135.7(13) . .
Er13 Er12 Er19 20.0(18) . .
Er8 Er12 Er19 77.6(12) . .
Er7 Er12 Er19 129.6(11) . .
Er1 Er12 Er19 110.7(11) . .
Er18 Er12 Er19 26.9(10) . .
Er13 Er12 Er4 80(2) . .
Er8 Er12 Er4 21.6(6) . .
Er7 Er12 Er4 41.6(5) . .
Er1 Er12 Er4 18.8(3) . .
Er18 Er12 Er4 117.2(12) . .
Er19 Er12 Er4 91.9(10) . .
Er13 Er12 Er3 95(2) . .
Er8 Er12 Er3 35.8(8) . .
Er7 Er12 Er3 26.5(4) . .
Er1 Er12 Er3 7.4(3) . .
Er18 Er12 Er3 129.7(11) . .
Er19 Er12 Er3 105.9(10) . .
Er4 Er12 Er3 15.2(3) . .
Er13 Er12 N1 78.9(16) . .
Er8 Er12 N1 78.2(7) . .
Er7 Er12 N1 74.6(5) . .
Er1 Er12 N1 76.7(5) . .
Er18 Er12 N1 73.5(8) . .
Er19 Er12 N1 68.7(7) . .
Er4 Er12 N1 68.3(4) . .
Er3 Er12 N1 69.5(4) . .
Er13 Er12 Er10 107(2) . .
Er8 Er12 Er10 52.5(8) . .
Er7 Er12 Er10 16.9(4) . .
Er1 Er12 Er10 21.7(4) . .
Er18 Er12 Er10 131.1(10) . .
Er19 Er12 Er10 113.0(10) . .
Er4 Er12 Er10 31.0(4) . .
Er3 Er12 Er10 17.9(3) . .
N1 Er12 Er10 60.6(4) . .
Er19 Er12 Er10 107.9(8) 6 .
Er12 Er13 Er8 78(2) . .
Er12 Er13 Er18 112(3) . .
Er8 Er13 Er18 158.9(18) . .
Er12 Er13 Er19 149(3) . .
Er8 Er13 Er19 125(2) . .
Er18 Er13 Er19 40.0(14) . .
Er12 Er13 Er1 57.6(19) . .
Er8 Er13 Er1 21.5(6) . .
Er18 Er13 Er1 153.2(14) . .
Er19 Er13 Er1 138.7(17) . .
Er12 Er13 Er7 39.7(18) . .
Er8 Er13 Er7 41.0(7) . .
Er18 Er13 Er7 138.7(15) . .
Er19 Er13 Er7 146.3(15) . .
Er1 Er13 Er7 19.5(3) . .
Er12 Er13 Er4 80(2) . .
Er8 Er13 Er4 12.6(5) . .
Er18 Er13 Er4 146.9(14) . .
Er19 Er13 Er4 117.5(16) . .
Er1 Er13 Er4 22.4(3) . .
Er7 Er13 Er4 40.1(4) . .
Er12 Er13 Er3 66(2) . .
Er8 Er13 Er3 17.9(6) . .
Er18 Er13 Er3 148.4(14) . .
Er19 Er13 Er3 128.1(16) . .
Er1 Er13 Er3 10.6(3) . .
Er7 Er13 Er3 26.8(4) . .
Er4 Er13 Er3 13.3(3) . .
Er19 Er13 Er3 120.8(11) 6 .
Er12 Er13 N1 85.0(16) . .
Er8 Er13 N1 81.6(8) . .
Er18 Er13 N1 80.5(12) . .
Er19 Er13 N1 78.2(11) . .
Er1 Er13 N1 74.5(5) . .
Er7 Er13 N1 70.0(5) . .
Er4 Er13 N1 69.2(5) . .
Er19 Er13 N1 68.9(8) 6 .
Er3 Er13 N1 67.9(5) . .
Er18 Er13 N1 64.4(7) 6 .
Er12 Er13 Er10 60(2) . .
Er8 Er13 Er10 31.6(7) . .
Er18 Er13 Er10 136.4(13) . .
Er19 Er13 Er10 126.7(14) . .
Er1 Er13 Er10 17.4(3) . .
Er7 Er13 Er10 21.3(4) . .
Er4 Er13 Er10 24.4(4) . .
Er19 Er13 Er10 118.0(10) 6 .
Er3 Er13 Er10 13.8(3) . .
Er18 Er13 Er10 120.6(8) 6 .
N1 Er13 Er10 57.1(4) . .
Er14 Er14 Er5 103.0(11) 6 .
Er14 Er14 Er2 65.4(10) 6 .
Er5 Er14 Er2 37.6(7) . .
Er14 Er14 Er6 70.8(7) 6 .
Er5 Er14 Er6 32.2(7) . .
Er2 Er14 Er6 5.5(5) . .
Er14 Er14 Er17 98.6(9) 6 .
Er5 Er14 Er17 18.4(7) . .
Er2 Er14 Er17 38.4(11) . .
Er6 Er14 Er17 34.1(9) . .
Er5 Er14 Er17 58.6(9) 6 .
Er14 Er14 Er9 78.5(5) 6 .
Er5 Er14 Er9 27.2(7) . .
Er2 Er14 Er9 18.3(8) . .
Er6 Er14 Er9 15.4(7) . .
Er5 Er14 Er9 37.6(5) 6 .
Er17 Er14 Er9 21.0(7) . .
Er14 Er14 N1 80.3(4) 6 .
Er5 Er14 N1 83.3(9) . .
Er2 Er14 N1 79.0(10) . .
Er6 Er14 N1 79.9(10) . .
Er5 Er14 N1 76.6(6) 6 .
Er17 Er14 N1 64.9(7) . .
Er9 Er14 N1 67.5(5) . .
Er17 Er14 N1 61.4(6) 6 .
Er14 Er14 Er11 81.0(4) 6 .
Er5 Er14 Er11 31.4(8) . .
Er2 Er14 Er11 27.7(8) . .
Er6 Er14 Er11 25.7(8) . .
Er5 Er14 Er11 43.1(5) 6 .
Er17 Er14 Er11 18.1(7) . .
Er9 Er14 Er11 10.7(3) . .
Er17 Er14 Er11 20.6(7) 6 .
N1 Er14 Er11 57.4(5) . .
Er14 Er14 Er18 94.6(5) 6 .
Er5 Er14 Er18 127.8(11) . .
Er2 Er14 Er18 129.8(11) . .
Er6 Er14 Er18 131.4(12) . .
Er5 Er14 Er18 119.6(8) 6 .
Er17 Er14 Er18 111.2(8) . .
Er9 Er14 Er18 118.9(7) . .
Er17 Er14 Er18 111.6(8) 6 .
N1 Er14 Er18 51.6(5) . .
Er11 Er14 Er18 108.5(7) . .
Er14 Er14 Er12 117.6(3) 6 .
Er5 Er14 Er12 103.2(10) . .
Er2 Er14 Er12 121.6(11) . .
Er6 Er14 Er12 120.0(11) . .
Er5 Er14 Er12 125.0(7) 6 .
Er17 Er14 Er12 89.9(8) . .
Er9 Er14 Er12 104.8(6) . .
Er17 Er14 Er12 106.7(7) 6 .
N1 Er14 Er12 48.5(3) . .
Er11 Er14 Er12 94.4(5) . .
Er18 Er14 Er12 28.6(5) . .
Er16 Er15 Er10 134(2) . .
Er16 Er15 Er4 141.6(18) . .
Er10 Er15 Er4 53.0(8) . .
Er16 Er15 Er3 148.8(18) . .
Er10 Er15 Er3 34.6(6) . .
Er4 Er15 Er3 18.7(4) . .
Er16 Er15 Er1 141.3(17) . .
Er10 Er15 Er1 38.6(7) . .
Er4 Er15 Er1 15.4(3) . .
Er3 Er15 Er1 8.2(3) . .
Er15 Er15 Er1 124.7(4) 6 .
Er16 Er15 Er7 135.2(17) . .
Er10 Er15 Er7 27.9(6) . .
Er4 Er15 Er7 28.8(4) . .
Er3 Er15 Er7 15.6(3) . .
Er15 Er15 Er7 124.8(4) 6 .
Er1 Er15 Er7 13.5(2) . .
Er16 Er15 Er8 128.8(16) . .
Er10 Er15 Er8 57.1(8) . .
Er4 Er15 Er8 13.0(3) . .
Er3 Er15 Er8 26.3(4) . .
Er15 Er15 Er8 108.0(4) 6 .
Er1 Er15 Er8 19.3(2) . .
Er7 Er15 Er8 29.6(3) . .
Er16 Er15 N1 74.7(15) . .
Er10 Er15 N1 74.9(8) . .
Er4 Er15 N1 72.5(6) . .
Er3 Er15 N1 74.1(6) . .
Er15 Er15 N1 65.5(4) 6 .
Er1 Er15 N1 66.9(5) . .
Er7 Er15 N1 61.3(4) . .
Er8 Er15 N1 60.3(4) . .
Er16 Er15 Er13 117.4(16) . .
Er10 Er15 Er13 61.1(8) . .
Er4 Er15 Er13 24.8(4) . .
Er3 Er15 Er13 35.3(5) . .
Er15 Er15 Er13 97.8(4) 6 .
Er1 Er15 Er13 27.2(4) . .
Er7 Er15 Er13 33.4(4) . .
Er8 Er15 Er13 11.8(2) . .
N1 Er15 Er13 49.1(4) . .
Er4 Er15 Er13 73.0(4) 6 .
Er16 Er15 Er12 123.0(16) . .
Er10 Er15 Er12 48.9(8) . .
Er4 Er15 Er12 23.7(5) . .
Er3 Er15 Er12 26.8(4) . .
Er15 Er15 Er12 106.4(3) 6 .
Er1 Er15 Er12 18.6(3) . .
Er7 Er15 Er12 21.4(3) . .
Er8 Er15 Er12 14.5(3) . .
N1 Er15 Er12 49.6(4) . .
Er4 Er15 Er12 82.7(4) 6 .
Er13 Er15 Er12 12.4(3) . .
Er15 Er16 Er10 25.6(12) . .
Er15 Er16 Er10 137(2) 6 .
Er10 Er16 Er10 127.0(12) 6 .
Er15 Er16 N1 78.8(15) . .
Er15 Er16 N1 78.8(15) 6 .
Er10 Er16 N1 63.5(6) 6 .
Er10 Er16 N1 63.5(6) . .
Er15 Er16 Er4 22.3(11) . .
Er15 Er16 Er4 111.6(18) 6 .
Er10 Er16 Er4 114.5(10) 6 .
Er10 Er16 Er4 31.2(4) . .
N1 Er16 Er4 60.4(5) . .
Er4 Er16 Er4 90.5(9) 6 .
Er15 Er16 Er3 18.2(11) . .
Er15 Er16 Er3 121.2(18) 6 .
Er10 Er16 Er3 120.2(10) 6 .
Er10 Er16 Er3 20.0(3) . .
N1 Er16 Er3 60.6(5) . .
Er4 Er16 Er3 99.4(9) 6 .
Er4 Er16 Er3 11.19(19) . .
Er3 Er16 Er3 107.4(9) 6 .
Er15 Er16 Er1 25.3(12) . .
Er15 Er16 Er1 114.8(18) 6 .
Er10 Er16 Er1 112.7(9) 6 .
Er10 Er16 Er1 24.0(4) . .
N1 Er16 Er1 53.7(4) . .
Er4 Er16 Er1 92.7(8) 6 .
Er4 Er16 Er1 10.40(19) . .
Er3 Er16 Er1 100.3(8) 6 .
Er3 Er16 Er1 7.46(19) . .
Er1 Er16 Er1 93.1(7) 6 .
Er15 Er16 Er7 30.7(13) . .
Er15 Er16 Er7 117.8(17) 6 .
Er10 Er16 Er7 111.0(9) 6 .
Er10 Er16 Er7 19.0(4) . .
N1 Er16 Er7 48.8(4) . .
Er4 Er16 Er7 95.6(8) 6 .
Er4 Er16 Er7 20.4(2) . .
Er3 Er16 Er7 101.6(8) 6 .
Er3 Er16 Er7 13.5(2) . .
Er1 Er16 Er7 94.2(7) 6 .
Er1 Er16 Er7 10.04(14) . .
Er9 Er17 Er11 48(2) . .
Er9 Er17 Er5 82(3) . .
Er11 Er17 Er5 126(3) . .
Er9 Er17 Er6 49(2) . .
Er11 Er17 Er6 94(2) . .
Er5 Er17 Er6 32.9(9) . .
Er9 Er17 Er2 57(2) . .
Er11 Er17 Er2 99(2) . .
Er5 Er17 Er2 26.5(7) . .
Er6 Er17 Er2 9.7(9) . .
Er9 Er17 Er14 82(3) . .
Er11 Er17 Er14 119(2) . .
Er5 Er17 Er14 15.5(6) . .
Er6 Er17 Er14 35.3(12) . .
Er2 Er17 Er14 26.0(7) . .
Er17 Er17 Er14 81.4(9) 6 .
Er5 Er17 Er14 42.8(8) 6 .
Er9 Er17 N1 89.0(19) . .
Er11 Er17 N1 79.7(15) . .
Er5 Er17 N1 81.2(12) . .
Er6 Er17 N1 81.3(13) . .
Er2 Er17 N1 74.4(10) . .
Er17 Er17 N1 72.8(6) 6 .
Er5 Er17 N1 72.0(8) 6 .
Er14 Er17 N1 65.8(8) . .
Er14 Er17 N1 62.1(7) 6 .
Er9 Er17 Er10 133(2) . .
Er11 Er17 Er10 95.0(16) . .
Er5 Er17 Er10 110.3(14) . .
Er6 Er17 Er10 128.0(15) . .
Er2 Er17 Er10 119.1(12) . .
Er17 Er17 Er10 115.3(5) 6 .
Er5 Er17 Er10 122.0(9) 6 .
Er14 Er17 Er10 98.6(9) . .
Er14 Er17 Er10 106.6(8) 6 .
N1 Er17 Er10 50.7(4) . .
Er9 Er17 Er7 136(2) . .
Er11 Er17 Er7 112.5(15) . .
Er5 Er17 Er7 88.1(13) . .
Er6 Er17 Er7 110.4(16) . .
Er2 Er17 Er7 100.8(12) . .
Er17 Er17 Er7 119.3(4) 6 .
Er5 Er17 Er7 109.1(10) 6 .
Er14 Er17 Er7 77.6(8) . .
Er14 Er17 Er7 89.2(8) 6 .
N1 Er17 Er7 46.6(4) . .
Er10 Er17 Er7 22.5(3) . .
Er19 Er18 Er13 70(2) . .
Er19 Er18 Er12 93(3) . .
Er13 Er18 Er12 23.5(10) . .
Er19 Er18 Er12 118.5(19) 6 .
Er18 Er18 Er12 142.4(9) 6 .
Er19 Er18 Er8 65(2) . .
Er13 Er18 Er8 9.2(8) . .
Er19 Er18 Er8 91.2(15) 6 .
Er18 Er18 Er8 122.1(7) 6 .
Er12 Er18 Er8 28.3(6) . .
Er19 Er18 N1 77(2) . .
Er13 Er18 N1 71.3(12) . .
Er19 Er18 N1 73.2(15) 6 .
Er18 Er18 N1 74.8(5) 6 .
Er12 Er18 N1 69.3(9) . .
Er8 Er18 N1 63.7(6) . .
Er13 Er18 N1 60.1(6) 6 .
Er19 Er18 Er1 74(2) . .
Er13 Er18 Er1 15.4(9) . .
Er19 Er18 Er1 98.1(15) 6 .
Er18 Er18 Er1 124.1(5) 6 .
Er12 Er18 Er1 20.5(6) . .
Er8 Er18 Er1 12.2(3) . .
Er13 Er18 Er1 101.6(9) 6 .
N1 Er18 Er1 57.1(5) . .
Er19 Er18 Er7 86(2) . .
Er13 Er18 Er7 24.7(10) . .
Er19 Er18 Er7 107.3(16) 6 .
Er18 Er18 Er7 127.7(5) 6 .
Er12 Er18 Er7 14.7(5) . .
Er8 Er18 Er7 24.2(3) . .
Er13 Er18 Er7 107.2(9) 6 .
N1 Er18 Er7 55.0(5) . .
Er1 Er18 Er7 12.20(16) . .
Er12 Er18 Er7 107.1(8) 6 .
Er19 Er18 Er4 61(2) . .
Er13 Er18 Er4 20.3(9) . .
Er19 Er18 Er4 84.2(14) 6 .
Er18 Er18 Er4 112.2(5) 6 .
Er12 Er18 Er4 34.3(7) . .
Er8 Er18 Er4 11.3(3) . .
Er13 Er18 Er4 89.1(9) 6 .
N1 Er18 Er4 53.1(5) . .
Er1 Er18 Er4 13.96(17) . .
Er12 Er18 Er4 92.9(7) 6 .
Er7 Er18 Er4 24.9(3) . .
Er19 Er19 Er18 111(2) 6 .
Er19 Er19 Er13 154.6(12) 6 .
Er18 Er19 Er13 70(2) . .
Er19 Er19 Er12 148.7(7) 6 .
Er18 Er19 Er12 60(2) . .
Er13 Er19 Er12 11.1(10) . .
Er18 Er19 Er12 124.3(18) 6 .
Er19 Er19 Er8 138.4(7) 6 .
Er18 Er19 Er8 92(3) . .
Er13 Er19 Er8 23.7(10) . .
Er18 Er19 Er8 143(2) 6 .
Er12 Er19 Er8 32.0(5) . .
Er13 Er19 Er8 124.4(13) 6 .
Er19 Er19 N1 81.6(5) 6 .
Er18 Er19 N1 84(2) . .
Er13 Er19 N1 73.2(12) . .
Er18 Er19 N1 77.1(15) 6 .
Er12 Er19 N1 67.7(8) . .
Er13 Er19 N1 65.8(7) 6 .
Er8 Er19 N1 67.1(7) . .
Er12 Er19 N1 59.6(5) 6 .
Er19 Er19 Er1 134.1(5) 6 .
Er18 Er19 Er1 88(2) . .
Er13 Er19 Er1 23.8(11) . .
Er18 Er19 Er1 134.4(18) 6 .
Er12 Er19 Er1 29.1(6) . .
Er13 Er19 Er1 119.0(11) 6 .
Er8 Er19 Er1 8.7(3) . .
Er12 Er19 Er1 115.9(9) 6 .
N1 Er19 Er1 58.9(5) . .
Er8 Er19 Er1 104.0(8) 6 .
Er19 Er19 Er4 122.2(5) 6 .
Er18 Er19 Er4 103(3) . .
Er13 Er19 Er4 38.7(12) . .
Er18 Er19 Er4 134.4(18) 6 .
Er12 Er19 Er4 44.8(7) . .
Er13 Er19 Er4 108.7(11) 6 .
Er8 Er19 Er4 16.2(4) . .
Er12 Er19 Er4 107.8(9) 6 .
N1 Er19 Er4 57.6(5) . .
Er8 Er19 Er4 91.7(8) 6 .
Er1 Er19 Er4 15.71(18) . .
C2C C1C H1CA 109.5 . .
C2C C1C H1CB 109.5 . .
H1CA C1C H1CB 109.5 . .
C2C C1C H1CC 109.5 . .
H1CA C1C H1CC 109.5 . .
H1CB C1C H1CC 109.5 . .
C3C C2C C1C 113.0(2) . .
C3C C2C H2CA 109.0 . .
C1C C2C H2CA 109.0 . .
C3C C2C H2CB 109.0 . .
C1C C2C H2CB 109.0 . .
H2CA C2C H2CB 107.8 . .
C3C C3C C4C 106.53(14) 6 .
C3C C3C C2C 129.03(15) 6 .
C4C C3C C2C 124.3(2) . .
C5C C4C N1C 125.4(2) . .
C5C C4C C3C 123.3(2) . .
N1C C4C C3C 111.2(2) . .
C7C C5C C4C 123.9(2) . .
C7C C5C H5C 118.0 . .
C4C C5C H5C 118.0 . .
C5C C7C N3C 124.9(2) . .
C5C C7C C8C 123.5(2) . .
N3C C7C C8C 111.6(2) . .
C9C C8C C7C 106.6(2) . .
C9C C8C C13C 128.9(2) . .
C7C C8C C13C 124.4(2) . .
C8C C9C C10C 106.0(2) . .
C8C C9C C11C 129.3(2) . .
C10C C9C C11C 124.7(2) . .
C19C C10C N3C 124.8(2) . .
C19C C10C C9C 123.4(2) . .
N3C C10C C9C 111.7(2) . .
C9C C11C C12C 113.0(2) . .
C9C C11C H11A 109.0 . .
C12C C11C H11A 109.0 . .
C9C C11C H11B 109.0 . .
C12C C11C H11B 109.0 . .
H11A C11C H11B 107.8 . .
C11C C12C H12A 109.5 . .
C11C C12C H12B 109.5 . .
H12A C12C H12B 109.5 . .
C11C C12C H12C 109.5 . .
H12A C12C H12C 109.5 . .
H12B C12C H12C 109.5 . .
C8C C13C C14C 113.5(2) . .
C8C C13C H13A 108.9 . .
C14C C13C H13A 108.9 . .
C8C C13C H13B 108.9 . .
C14C C13C H13B 108.9 . .
H13A C13C H13B 107.7 . .
C13C C14C H14A 109.5 . .
C13C C14C H14B 109.5 . .
H14A C14C H14B 109.5 . .
C13C C14C H14C 109.5 . .
H14A C14C H14C 109.5 . .
H14B C14C H14C 109.5 . .
C16C C15C H15A 109.5 . .
C16C C15C H15B 109.5 . .
H15A C15C H15B 109.5 . .
C16C C15C H15C 109.5 . .
H15A C15C H15C 109.5 . .
H15B C15C H15C 109.5 . .
C17C C16C C15C 112.1(2) . .
C17C C16C H16A 109.2 . .
C15C C16C H16A 109.2 . .
C17C C16C H16B 109.2 . .
C15C C16C H16B 109.2 . .
H16A C16C H16B 107.9 . .
C17C C17C C18C 106.54(14) 6 .
C17C C17C C16C 128.76(14) 6 .
C18C C17C C16C 124.5(2) . .
C19C C18C N2C 125.5(2) . .
C19C C18C C17C 123.3(2) . .
N2C C18C C17C 111.2(2) . .
C18C C19C C10C 124.2(2) . .
C18C C19C H19C 117.9 . .
C10C C19C H19C 117.9 . .
C18C N2C C18C 104.6(3) 6 .
C18C N2C Ni1C 127.62(13) 6 .
C18C N2C Ni1C 127.62(13) . .
C7C N3C C10C 104.15(19) . .
C7C N3C Ni1C 127.99(16) . .
C10C N3C Ni1C 127.84(16) . .
N1C Ni1C N2C 177.34(11) . .
N1C Ni1C N3C 89.95(6) . 6
N2C Ni1C N3C 89.99(6) . 6
N1C Ni1C N3C 89.95(6) . .
N2C Ni1C N3C 89.99(6) . .
N3C Ni1C N3C 177.62(12) 6 .
C4C N1C C4C 104.5(3) . 6
C4C N1C Ni1C 127.72(13) . .
C4C N1C Ni1C 127.72(13) 6 .
C2D C1D C6D 120.0 . .
C2D C1D H1D 120.0 . .
C6D C1D H1D 120.0 . .
C3D C2D C1D 120.0 . .
C3D C2D H2D 120.0 . .
C1D C2D H2D 120.0 . .
C2D C3D C4D 120.0 . .
C2D C3D H3D 120.0 . .
C4D C3D H3D 120.0 . .
C5D C4D C3D 120.0 . .
C5D C4D H4D 120.0 . .
C3D C4D H4D 120.0 . .
C4D C5D C6D 120.0 . .
C4D C5D H5D 120.0 . .
C6D C5D H5D 120.0 . .
C5D C6D C1D 120.0 . .
C5D C6D H6D 120.0 . .
C1D C6D H6D 120.0 . .
C2G C1G C6G 120.0 . .
C2G C1G H1G 120.0 . .
C6G C1G H1G 120.0 . .
C1G C2G C3G 120.0 . .
C1G C2G H2G 120.0 . .
C3G C2G H2G 120.0 . .
C4G C3G C2G 120.0 . .
C4G C3G H3G 120.0 . .
C2G C3G H3G 120.0 . .
C5G C4G C3G 120.0 . .
C5G C4G H4G 120.0 . .
C3G C4G H4G 120.0 . .
C6G C5G C4G 120.0 . .
C6G C5G H5G 120.0 . .
C4G C5G H5G 120.0 . .
C5G C6G C1G 120.0 . .
C5G C6G H6G 120.0 . .
C1G C6G H6G 120.0 . .
C2H C1H C6H 120.0 . .
C2H C1H H1H 120.0 . .
C6H C1H H1H 120.0 . .
C3H C2H C1H 120.0 . .
C3H C2H H2H 120.0 . .
C1H C2H H2H 120.0 . .
C2H C3H C4H 120.0 . .
C2H C3H H3H 120.0 . .
C4H C3H H3H 120.0 . .
C5H C4H C3H 120.0 . .
C5H C4H H4H 120.0 . .
C3H C4H H4H 120.0 . .
C4H C5H C6H 120.0 . .
C4H C5H H5H 120.0 . .
C6H C5H H5H 120.0 . .
C5H C6H C1H 120.0 . .
C5H C6H H6H 120.0 . .
C1H C6H H6H 120.0 . .

loop_
_geom_bond_atom_site_label_1
_geom_bond_atom_site_label_2
_geom_bond_distance
_geom_bond_site_symmetry_2
C1 C5 1.49(2) .
C1 C9 1.51(3) .
C1 C2 1.72(3) .
C3 C2 1.30(3) .
C3 C15 1.46(3) .
C3 C4 1.560(18) .
C2 C12 1.33(2) .
C4 C5 1.341(19) .
C4 C18 1.55(2) .
C5 C6 1.531(18) .
C6 C20 1.32(2) .
C6 C7 1.449(19) .
C7 C8 1.38(4) .
C7 C23 1.46(3) .
C8 C9 1.29(3) .
C8 C25 1.57(2) .
C9 C10 1.45(3) .
C10 C27 1.30(2) .
C10 C11 1.506(18) .
C11 C12 1.367(18) .
C11 C29 1.52(2) .
C12 C13 1.37(2) .
C13 C31 1.454(19) .
C13 C14 1.48(2) .
C14 C33 1.32(2) .
C14 C15 1.53(2) .
C15 C16 1.48(4) .
C16 C17 1.29(3) .
C16 C35 1.358(17) .
C17 C18 1.34(2) .
C17 C37 1.60(3) .
C18 C19 1.51(2) .
C19 C39 1.28(3) .
C19 C20 1.49(2) .
C20 C21 1.50(3) .
C21 C40 1.42(3) .
C21 C22 1.50(2) .
C22 C23 1.38(2) .
C22 C43 1.45(2) .
C23 C24 1.45(3) .
C24 C45 1.319(19) .
C24 C25 1.49(5) .
C25 C26 1.32(2) .
C26 C27 1.43(2) .
C26 C47 1.49(2) .
C27 C28 1.60(2) .
C28 C29 1.391(18) .
C28 C49 1.393(19) .
C29 C30 1.46(2) .
C30 C31 1.41(2) .
C30 C51 1.506(16) .
C31 C32 1.46(2) .
C32 C33 1.43(2) .
C32 C53 1.49(2) .
C33 C34 1.444(18) .
C34 C55 1.31(2) .
C34 C35 1.391(13) .
C35 C36 1.45(2) .
C36 C37 1.30(2) .
C36 C57 1.46(2) .
C37 C38 1.27(3) .
C38 C59 1.404(17) .
C38 C39 1.64(2) .
C39 C40 1.258(19) .
C40 C41 1.453(17) .
C41 C42 1.41(2) .
C41 C60 1.42(2) .
C42 C43 1.40(2) .
C42 C63 1.50(2) .
C43 C44 1.40(2) .
C44 C64 1.31(2) .
C44 C45 1.468(19) .
C45 C46 1.408(13) .
C46 C66 1.440(19) .
C46 C47 1.446(19) .
C47 C48 1.391(18) .
C48 C49 1.30(2) .
C48 C67 1.62(3) .
C49 C50 1.657(19) .
C50 C51 1.272(17) .
C50 C69 1.35(2) .
C51 C52 1.69(2) .
C52 C53 1.12(2) .
C52 C70 1.59(3) .
C53 C54 1.376(19) .
C54 C72 1.27(3) .
C54 C55 1.41(3) .
C55 C56 1.50(5) .
C56 C57 1.365(19) .
C56 C73 1.522(19) .
C57 C58 1.478(19) .
C58 C75 1.30(2) .
C58 C59 1.641(18) .
C59 C60 1.387(19) .
C60 C61 1.48(2) .
C61 C62 1.42(2) .
C61 C75 1.561(16) .
C62 C77 1.35(2) .
C62 C63 1.40(2) .
C63 C64 1.48(3) .
C64 C65 1.55(2) .
C65 C78 1.36(3) .
C65 C66 1.38(5) .
C66 C67 1.39(5) .
C67 C68 1.39(3) .
C68 C79 1.42(2) .
C68 C69 1.511(19) .
C69 C70 1.455(19) .
C70 C71 1.37(2) .
C71 C72 1.344(12) .
C71 C80 1.487(16) .
C72 C73 1.63(4) .
C73 C74 1.66(2) .
C74 C76 1.31(2) .
C74 C75 1.40(2) .
C76 C80 1.391(19) .
C76 C77 1.67(2) .
C77 C78 1.39(2) .
C78 C79 1.501(16) .
C79 C80 1.333(16) .
N1 Er17 1.956(16) .
N1 Er17 1.956(16) 6
N1 Er11 1.967(12) .
N1 Er14 1.970(11) .
N1 Er14 1.970(11) 6
N1 Er13 1.973(10) 6
N1 Er13 1.973(10) .
N1 Er2 1.979(10) .
N1 Er16 1.98(2) .
N1 Er12 2.003(9) .
N1 Er12 2.003(9) 6
N1 Er7 2.005(5) .
Er1 Er4 0.593(5) .
Er1 Er8 0.678(6) .
Er1 Er10 1.073(11) .
Er1 Er12 1.126(13) .
Er1 Er13 1.321(13) .
Er1 Er15 1.694(14) .
Er1 Er19 2.162(18) .
Er1 Er18 2.244(19) .
Er1 Er16 2.476(14) .
Er1 Er19 2.604(17) 6
Er1 Er15 2.978(12) 6
Er2 Er5 0.510(3) .
Er2 Er5 0.510(3) 6
Er2 Er14 0.797(15) .
Er2 Er14 0.798(15) 6
Er2 Er9 0.944(15) .
Er2 Er17 1.13(2) 6
Er2 Er17 1.13(2) .
Er2 Er11 1.458(17) .
Er2 Er18 3.149(19) .
Er2 Er18 3.149(19) 6
Er2 Er12 3.152(11) .
Er3 Er10 0.727(9) .
Er3 Er7 0.774(7) .
Er3 Er8 1.013(8) .
Er3 Er15 1.271(15) .
Er3 Er12 1.566(12) .
Er3 Er13 1.704(16) .
Er3 Er16 2.109(13) .
Er3 Er19 2.440(19) .
Er3 Er18 2.59(2) .
Er3 Er15 2.699(13) 6
Er3 Er19 2.818(18) 6
Er4 Er8 0.815(8) .
Er4 Er7 1.022(7) .
Er4 Er10 1.068(11) .
Er4 Er15 1.247(15) .
Er4 Er12 1.534(13) .
Er4 Er13 1.535(15) .
Er4 Er16 2.046(16) .
Er4 Er19 2.174(19) .
Er4 Er18 2.42(2) .
Er4 Er15 2.530(13) 6
Er5 Er6 0.544(4) .
Er5 Er14 0.784(13) .
Er5 Er17 0.93(2) .
Er5 Er5 1.017(6) 6
Er5 Er9 1.034(9) .
Er5 Er14 1.136(16) 6
Er5 Er17 1.43(2) 6
Er5 Er11 1.503(13) .
Er5 Er7 2.881(4) .
Er5 Er12 2.940(9) .
Er6 Er9 0.742(13) .
Er6 Er17 0.98(2) 6
Er6 Er17 0.98(2) .
Er6 Er14 1.011(18) .
Er6 Er14 1.011(18) 6
Er6 Er11 1.282(16) .
Er6 Er7 3.234(9) .
Er6 Er7 3.234(9) 6
Er6 Er12 3.285(12) .
Er7 Er8 0.998(8) .
Er7 Er10 1.058(10) .
Er7 Er12 1.069(11) .
Er7 Er13 1.436(14) .
Er7 Er15 1.919(15) .
Er7 Er18 2.27(2) .
Er7 Er19 2.322(18) .
Er7 Er16 2.649(15) .
Er7 Er17 2.758(17) .
Er8 Er13 0.755(12) .
Er8 Er12 0.838(10) .
Er8 Er19 1.545(18) .
Er8 Er10 1.663(11) .
Er8 Er18 1.710(19) .
Er8 Er15 1.981(15) .
Er8 Er19 2.020(17) 6
Er9 Er11 0.569(12) .
Er9 Er17 0.604(19) 6
Er9 Er17 0.604(19) .
Er9 Er14 1.668(17) .
Er9 Er14 1.668(17) 6
Er9 Er10 3.046(9) .
Er9 Er10 3.046(9) 6
Er10 Er15 1.136(16) .
Er10 Er16 1.890(13) .
Er10 Er12 2.035(14) .
Er10 Er13 2.258(16) .
Er10 Er17 2.605(17) .
Er10 Er15 2.633(15) 6
Er11 Er17 0.76(2) 6
Er11 Er17 0.76(2) .
Er11 Er14 2.116(19) .
Er11 Er14 2.116(19) 6
Er11 Er16 2.69(2) .
Er12 Er13 0.556(13) .
Er12 Er18 1.30(2) .
Er12 Er19 1.490(19) .
Er12 Er19 2.014(19) 6
Er12 Er18 2.25(2) 6
Er13 Er18 0.98(2) .
Er13 Er19 0.986(19) .
Er13 Er19 1.54(2) 6
Er13 Er18 1.88(2) 6
Er14 Er14 0.66(3) 6
Er14 Er17 1.64(3) .
Er14 Er17 1.86(3) 6
Er14 Er18 2.58(2) .
Er15 Er16 0.916(14) .
Er15 Er15 1.67(3) 6
Er17 Er17 1.15(4) 6
Er18 Er19 0.67(2) .
Er18 Er19 1.04(2) 6
Er18 Er18 1.08(4) 6
Er19 Er19 0.59(3) 6
C1C C2C 1.525(5) .
C1C H1CA 0.9800 .
C1C H1CB 0.9800 .
C1C H1CC 0.9800 .
C2C C3C 1.495(3) .
C2C H2CA 0.9900 .
C2C H2CB 0.9900 .
C3C C3C 1.350(5) 6
C3C C4C 1.450(3) .
C4C C5C 1.375(3) .
C4C N1C 1.376(3) .
C5C C7C 1.374(3) .
C5C H5C 0.9500 .
C7C N3C 1.375(3) .
C7C C8C 1.448(3) .
C8C C9C 1.359(4) .
C8C C13C 1.503(4) .
C9C C10C 1.450(3) .
C9C C11C 1.493(4) .
C10C C19C 1.374(3) .
C10C N3C 1.378(3) .
C11C C12C 1.536(4) .
C11C H11A 0.9900 .
C11C H11B 0.9900 .
C12C H12A 0.9800 .
C12C H12B 0.9800 .
C12C H12C 0.9800 .
C13C C14C 1.525(5) .
C13C H13A 0.9900 .
C13C H13B 0.9900 .
C14C H14A 0.9800 .
C14C H14B 0.9800 .
C14C H14C 0.9800 .
C15C C16C 1.527(4) .
C15C H15A 0.9800 .
C15C H15B 0.9800 .
C15C H15C 0.9800 .
C16C C17C 1.499(3) .
C16C H16A 0.9900 .
C16C H16B 0.9900 .
C17C C17C 1.352(5) 6
C17C C18C 1.450(3) .
C18C C19C 1.368(3) .
C18C N2C 1.376(3) .
C19C H19C 0.9500 .
N2C Ni1C 1.955(3) .
N3C Ni1C 1.963(2) .
Ni1C N1C 1.955(3) .
C1D C2D 1.3900 .
C1D C6D 1.3900 .
C1D H1D 0.9500 .
C2D C3D 1.3900 .
C2D H2D 0.9500 .
C3D C4D 1.3900 .
C3D H3D 0.9500 .
C4D C5D 1.3900 .
C4D H4D 0.9500 .
C5D C6D 1.3900 .
C5D H5D 0.9500 .
C6D H6D 0.9500 .
C1G C2G 1.3900 .
C1G C6G 1.3900 .
C1G H1G 0.9500 .
C2G C3G 1.3900 .
C2G H2G 0.9500 .
C3G C4G 1.3900 .
C3G H3G 0.9500 .
C4G C5G 1.3900 .
C4G H4G 0.9500 .
C5G C6G 1.3900 .
C5G H5G 0.9500 .
C6G H6G 0.9500 .
C1H C2H 1.3900 .
C1H C6H 1.3900 .
C1H H1H 0.9500 .
C2H C3H 1.3900 .
C2H H2H 0.9500 .
C3H C4H 1.3900 .
C3H H3H 0.9500 .
C4H C5H 1.3900 .
C4H H4H 0.9500 .
C5H C6H 1.3900 .
C5H H5H 0.9500 .
C6H H6H 0.9500 .

loop_
_geom_torsion_atom_site_label_1
_geom_torsion_atom_site_label_2
_geom_torsion_atom_site_label_3
_geom_torsion_atom_site_label_4
_geom_torsion
_geom_torsion_site_symmetry_1
_geom_torsion_site_symmetry_4
C15 C3 C2 C12 5(2) . .
C4 C3 C2 C12 -145.9(17) . .
C15 C3 C2 C1 147.8(13) . .
C4 C3 C2 C1 -3.3(15) . .
C5 C1 C2 C3 3.3(13) . .
C9 C1 C2 C3 -143.7(18) . .
C5 C1 C2 C12 154.9(12) . .
C9 C1 C2 C12 8(2) . .
C2 C3 C4 C5 2.1(16) . .
C15 C3 C4 C5 -147.4(13) . .
C2 C3 C4 C18 145.3(14) . .
C15 C3 C4 C18 -4.3(16) . .
C18 C4 C5 C1 -136.3(11) . .
C3 C4 C5 C1 0.5(13) . .
C18 C4 C5 C6 3.1(15) . .
C3 C4 C5 C6 139.8(10) . .
C9 C1 C5 C4 144.3(18) . .
C2 C1 C5 C4 -2.1(12) . .
C9 C1 C5 C6 1(2) . .
C2 C1 C5 C6 -145.9(9) . .
C4 C5 C6 C20 5.4(13) . .
C1 C5 C6 C20 146.0(11) . .
C4 C5 C6 C7 -142.3(11) . .
C1 C5 C6 C7 -1.7(14) . .
C20 C6 C7 C8 -142.8(16) . .
C5 C6 C7 C8 0.3(16) . .
C20 C6 C7 C23 3.1(16) . .
C5 C6 C7 C23 146.2(12) . .
C6 C7 C8 C9 3(2) . .
C23 C7 C8 C9 -144.8(18) . .
C6 C7 C8 C25 149.8(11) . .
C23 C7 C8 C25 1.8(11) . .
C7 C8 C9 C10 141(2) . .
C25 C8 C9 C10 -3(3) . .
C7 C8 C9 C1 -4(3) . .
C25 C8 C9 C1 -148.2(16) . .
C5 C1 C9 C8 2(3) . .
C2 C1 C9 C8 141.0(18) . .
C5 C1 C9 C10 -148.8(15) . .
C2 C1 C9 C10 -10(2) . .
C8 C9 C10 C27 7(3) . .
C1 C9 C10 C27 154.0(14) . .
C8 C9 C10 C11 -142(2) . .
C1 C9 C10 C11 5(2) . .
C27 C10 C11 C12 -144.5(12) . .
C9 C10 C11 C12 3.8(18) . .
C27 C10 C11 C29 3.2(13) . .
C9 C10 C11 C29 151.5(15) . .
C3 C2 C12 C13 -10(2) . .
C1 C2 C12 C13 -150.9(11) . .
C3 C2 C12 C11 142.9(19) . .
C1 C2 C12 C11 1.9(18) . .
C10 C11 C12 C2 -7.4(17) . .
C29 C11 C12 C2 -146.0(15) . .
C10 C11 C12 C13 145.8(10) . .
C29 C11 C12 C13 7.2(16) . .
C2 C12 C13 C31 147.1(14) . .
C11 C12 C13 C31 -9.5(17) . .
C2 C12 C13 C14 8.7(17) . .
C11 C12 C13 C14 -147.9(12) . .
C12 C13 C14 C33 143.0(13) . .
C31 C13 C14 C33 -2.9(14) . .
C12 C13 C14 C15 -4.4(19) . .
C31 C13 C14 C15 -150.4(13) . .
C2 C3 C15 C16 -143.8(15) . .
C4 C3 C15 C16 4(2) . .
C2 C3 C15 C14 0.4(19) . .
C4 C3 C15 C14 148.7(14) . .
C33 C14 C15 C3 -146.3(14) . .
C13 C14 C15 C3 -0.4(19) . .
C33 C14 C15 C16 -3(2) . .
C13 C14 C15 C16 143.5(14) . .
C3 C15 C16 C17 -2.7(15) . .
C14 C15 C16 C17 -145.6(17) . .
C3 C15 C16 C35 146.8(13) . .
C14 C15 C16 C35 3.8(17) . .
C35 C16 C17 C18 -146(2) . .
C15 C16 C17 C18 1(2) . .
C35 C16 C17 C37 2.3(16) . .
C15 C16 C17 C37 149.6(14) . .
C16 C17 C18 C19 138(2) . .
C37 C17 C18 C19 -6(2) . .
C16 C17 C18 C4 -1(3) . .
C37 C17 C18 C4 -145.8(13) . .
C5 C4 C18 C17 137.0(13) . .
C3 C4 C18 C17 2.4(16) . .
C5 C4 C18 C19 -6.7(16) . .
C3 C4 C18 C19 -141.2(11) . .
C17 C18 C19 C39 1(2) . .
C4 C18 C19 C39 141.6(13) . .
C17 C18 C19 C20 -138.8(15) . .
C4 C18 C19 C20 1.9(15) . .
C7 C6 C20 C19 133.7(17) . .
C5 C6 C20 C19 -12.0(19) . .
C7 C6 C20 C21 2(2) . .
C5 C6 C20 C21 -144.1(16) . .
C39 C19 C20 C6 -134.7(17) . .
C18 C19 C20 C6 8(2) . .
C39 C19 C20 C21 5.5(17) . .
C18 C19 C20 C21 148.7(14) . .
C6 C20 C21 C40 143.9(15) . .
C19 C20 C21 C40 -5(2) . .
C6 C20 C21 C22 -4(3) . .
C19 C20 C21 C22 -152.7(19) . .
C40 C21 C22 C23 -144.3(16) . .
C20 C21 C22 C23 2(3) . .
C40 C21 C22 C43 3(3) . .
C20 C21 C22 C43 149.6(17) . .
C43 C22 C23 C24 -4.2(16) . .
C21 C22 C23 C24 145.4(17) . .
C43 C22 C23 C7 -147.0(12) . .
C21 C22 C23 C7 2.6(19) . .
C8 C7 C23 C22 145.1(13) . .
C6 C7 C23 C22 -5.3(16) . .
C8 C7 C23 C24 -1.4(10) . .
C6 C7 C23 C24 -151.8(10) . .
C22 C23 C24 C45 -4(3) . .
C7 C23 C24 C45 143(2) . .
C22 C23 C24 C25 -147.2(12) . .
C7 C23 C24 C25 0.4(10) . .
C45 C24 C25 C26 -9.4(16) . .
C23 C24 C25 C26 140.8(12) . .
C45 C24 C25 C8 -149.6(9) . .
C23 C24 C25 C8 0.6(9) . .
C9 C8 C25 C26 0.0(19) . .
C7 C8 C25 C26 -149.3(10) . .
C9 C8 C25 C24 147.8(16) . .
C7 C8 C25 C24 -1.5(10) . .
C24 C25 C26 C27 -137.5(15) . .
C8 C25 C26 C27 -0.8(17) . .
C24 C25 C26 C47 11.4(18) . .
C8 C25 C26 C47 148.1(10) . .
C9 C10 C27 C26 -8(2) . .
C11 C10 C27 C26 144.9(16) . .
C9 C10 C27 C28 -155.2(14) . .
C11 C10 C27 C28 -2.2(15) . .
C25 C26 C27 C10 6(2) . .
C47 C26 C27 C10 -141.7(17) . .
C25 C26 C27 C28 149.7(13) . .
C47 C26 C27 C28 2.3(19) . .
C10 C27 C28 C29 0.1(14) . .
C26 C27 C28 C29 -150.9(13) . .
C10 C27 C28 C49 148.8(11) . .
C26 C27 C28 C49 -2.3(17) . .
C49 C28 C29 C30 0(2) . .
C27 C28 C29 C30 143.6(14) . .
C49 C28 C29 C11 -142.1(12) . .
C27 C28 C29 C11 1.9(14) . .
C12 C11 C29 C28 141.6(11) . .
C10 C11 C29 C28 -3.0(12) . .
C12 C11 C29 C30 -3.1(18) . .
C10 C11 C29 C30 -147.7(11) . .
C28 C29 C30 C31 -139.8(13) . .
C11 C29 C30 C31 0.7(16) . .
C28 C29 C30 C51 4.4(17) . .
C11 C29 C30 C51 145.0(11) . .
C29 C30 C31 C13 -3.1(17) . .
C51 C30 C31 C13 -144.7(11) . .
C29 C30 C31 C32 143.6(14) . .
C51 C30 C31 C32 2.0(18) . .
C12 C13 C31 C30 8(2) . .
C14 C13 C31 C30 152.7(11) . .
C12 C13 C31 C32 -143.8(13) . .
C14 C13 C31 C32 0.7(13) . .
C30 C31 C32 C33 -149.5(13) . .
C13 C31 C32 C33 1.4(14) . .
C30 C31 C32 C53 -3.7(19) . .
C13 C31 C32 C53 147.2(11) . .
C13 C14 C33 C32 3.8(15) . .
C15 C14 C33 C32 150.7(13) . .
C13 C14 C33 C34 -143.3(13) . .
C15 C14 C33 C34 4(2) . .
C31 C32 C33 C14 -3.2(15) . .
C53 C32 C33 C14 -147.0(12) . .
C31 C32 C33 C34 145.1(12) . .
C53 C32 C33 C34 1(2) . .
C14 C33 C34 C55 148.5(15) . .
C32 C33 C34 C55 6.2(17) . .
C14 C33 C34 C35 -5.6(17) . .
C32 C33 C34 C35 -147.9(13) . .
C17 C16 C35 C34 141.0(16) . .
C15 C16 C35 C34 -7.2(16) . .
C17 C16 C35 C36 -4.1(15) . .
C15 C16 C35 C36 -152.3(11) . .
C55 C34 C35 C16 -141.6(13) . .
C33 C34 C35 C16 7.9(15) . .
C55 C34 C35 C36 -2.2(15) . .
C33 C34 C35 C36 147.3(8) . .
C16 C35 C36 C37 4.5(15) . .
C34 C35 C36 C37 -145.3(13) . .
C16 C35 C36 C57 149.9(12) . .
C34 C35 C36 C57 0.1(16) . .
C35 C36 C37 C38 145.5(16) . .
C57 C36 C37 C38 0(3) . .
C35 C36 C37 C17 -3.4(16) . .
C57 C36 C37 C17 -148.8(13) . .
C16 C17 C37 C38 -149.8(14) . .
C18 C17 C37 C38 6(2) . .
C16 C17 C37 C36 0.8(15) . .
C18 C17 C37 C36 156.7(14) . .
C36 C37 C38 C59 0(3) . .
C17 C37 C38 C59 143.9(14) . .
C36 C37 C38 C39 -144.7(18) . .
C17 C37 C38 C39 -0.8(19) . .
C20 C19 C39 C40 -5.3(17) . .
C18 C19 C39 C40 -145.5(14) . .
C20 C19 C39 C38 144.9(12) . .
C18 C19 C39 C38 4.6(19) . .
C37 C38 C39 C40 146.2(13) . .
C59 C38 C39 C40 -3.7(16) . .
C37 C38 C39 C19 -4.6(18) . .
C59 C38 C39 C19 -154.5(12) . .
C19 C39 C40 C21 1.8(18) . .
C38 C39 C40 C21 -149.8(15) . .
C19 C39 C40 C41 150.1(13) . .
C38 C39 C40 C41 -1.5(19) . .
C22 C21 C40 C39 150.0(19) . .
C20 C21 C40 C39 2(2) . .
C22 C21 C40 C41 -3(3) . .
C20 C21 C40 C41 -150.5(14) . .
C39 C40 C41 C42 -143.7(14) . .
C21 C40 C41 C42 0.2(17) . .
C39 C40 C41 C60 5.6(17) . .
C21 C40 C41 C60 149.5(16) . .
C60 C41 C42 C43 -147.0(15) . .
C40 C41 C42 C43 2.5(19) . .
C60 C41 C42 C63 -4.6(18) . .
C40 C41 C42 C63 145.0(12) . .
C41 C42 C43 C44 142.7(14) . .
C63 C42 C43 C44 -4.2(16) . .
C41 C42 C43 C22 -2(2) . .
C63 C42 C43 C22 -149.0(12) . .
C23 C22 C43 C42 148.0(12) . .
C21 C22 C43 C42 -1(2) . .
C23 C22 C43 C44 7.1(18) . .
C21 C22 C43 C44 -141.6(18) . .
C42 C43 C44 C64 4.7(16) . .
C22 C43 C44 C64 147.4(13) . .
C42 C43 C44 C45 -145.1(13) . .
C22 C43 C44 C45 -2(2) . .
C23 C24 C45 C46 -139(2) . .
C25 C24 C45 C46 2.9(14) . .
C23 C24 C45 C44 9(2) . .
C25 C24 C45 C44 151.0(10) . .
C64 C44 C45 C24 -152.0(14) . .
C43 C44 C45 C24 -5.1(17) . .
C64 C44 C45 C46 -0.4(16) . .
C43 C44 C45 C46 146.5(13) . .
C24 C45 C46 C66 142.9(11) . .
C44 C45 C46 C66 -3.1(13) . .
C24 C45 C46 C47 -0.5(14) . .
C44 C45 C46 C47 -146.4(7) . .
C45 C46 C47 C48 146.3(11) . .
C66 C46 C47 C48 -1.4(15) . .
C45 C46 C47 C26 2.4(15) . .
C66 C46 C47 C26 -145.4(13) . .
C25 C26 C47 C48 -149.5(13) . .
C27 C26 C47 C48 0(2) . .
C25 C26 C47 C46 -7.1(17) . .
C27 C26 C47 C46 142.7(13) . .
C46 C47 C48 C49 -148.1(13) . .
C26 C47 C48 C49 -4(2) . .
C46 C47 C48 C67 1.8(16) . .
C26 C47 C48 C67 146.2(14) . .
C47 C48 C49 C28 4(2) . .
C67 C48 C49 C28 -139.6(16) . .
C47 C48 C49 C50 143.8(16) . .
C67 C48 C49 C50 0(2) . .
C29 C28 C49 C48 139.8(14) . .
C27 C28 C49 C48 -0.7(17) . .
C29 C28 C49 C50 -3.1(16) . .
C27 C28 C49 C50 -143.6(11) . .
C48 C49 C50 C51 -141.8(13) . .
C28 C49 C50 C51 2.4(16) . .
C48 C49 C50 C69 -2.4(16) . .
C28 C49 C50 C69 141.8(11) . .
C69 C50 C51 C30 -138.2(12) . .
C49 C50 C51 C30 1.8(17) . .
C69 C50 C51 C52 -4.3(13) . .
C49 C50 C51 C52 135.7(13) . .
C31 C30 C51 C50 138.0(13) . .
C29 C30 C51 C50 -5.2(16) . .
C31 C30 C51 C52 1.7(13) . .
C29 C30 C51 C52 -141.4(11) . .
C50 C51 C52 C53 -148.4(17) . .
C30 C51 C52 C53 -6(2) . .
C50 C51 C52 C70 6.1(12) . .
C30 C51 C52 C70 149.0(8) . .
C70 C52 C53 C54 3(2) . .
C51 C52 C53 C54 150.3(15) . .
C70 C52 C53 C32 -142.8(16) . .
C51 C52 C53 C32 4(2) . .
C33 C32 C53 C52 142.2(17) . .
C31 C32 C53 C52 0.6(19) . .
C33 C32 C53 C54 -6.6(17) . .
C31 C32 C53 C54 -148.2(11) . .
C52 C53 C54 C72 1.9(18) . .
C32 C53 C54 C72 149.9(11) . .
C52 C53 C54 C55 -143.3(16) . .
C32 C53 C54 C55 4.7(15) . .
C35 C34 C55 C54 141(2) . .
C33 C34 C55 C54 -9(2) . .
C35 C34 C55 C56 -0.5(15) . .
C33 C34 C55 C56 -150.2(11) . .
C72 C54 C55 C34 -139(2) . .
C53 C54 C55 C34 3(3) . .
C72 C54 C55 C56 2.4(13) . .
C53 C54 C55 C56 145.4(12) . .
C34 C55 C56 C57 6.1(15) . .
C54 C55 C56 C57 -143.0(11) . .
C34 C55 C56 C73 150.2(9) . .
C54 C55 C56 C73 1.1(10) . .
C55 C56 C57 C36 -8.0(17) . .
C73 C56 C57 C36 -146.8(11) . .
C55 C56 C57 C58 145.4(11) . .
C73 C56 C57 C58 6.6(14) . .
C37 C36 C57 C56 148.7(15) . .
C35 C36 C57 C56 4.4(17) . .
C37 C36 C57 C58 -1(2) . .
C35 C36 C57 C58 -145.3(13) . .
C56 C57 C58 C75 -4.9(19) . .
C36 C57 C58 C75 145.4(15) . .
C56 C57 C58 C59 -148.9(10) . .
C36 C57 C58 C59 1.5(17) . .
C37 C38 C59 C60 -141.2(17) . .
C39 C38 C59 C60 5.9(19) . .
C37 C38 C59 C58 0.6(18) . .
C39 C38 C59 C58 147.7(11) . .
C75 C58 C59 C60 -1.1(14) . .
C57 C58 C59 C60 151.4(11) . .
C75 C58 C59 C38 -153.8(10) . .
C57 C58 C59 C38 -1.2(14) . .
C38 C59 C60 C41 -2(2) . .
C58 C59 C60 C41 -148.4(11) . .
C38 C59 C60 C61 145.6(13) . .
C58 C59 C60 C61 -0.5(14) . .
C42 C41 C60 C59 146.6(12) . .
C40 C41 C60 C59 -3.5(16) . .
C42 C41 C60 C61 0.8(18) . .
C40 C41 C60 C61 -149.3(11) . .
C59 C60 C61 C62 -140.2(12) . .
C41 C60 C61 C62 5.0(18) . .
C59 C60 C61 C75 1.6(14) . .
C41 C60 C61 C75 146.9(12) . .
C60 C61 C62 C77 140.0(15) . .
C75 C61 C62 C77 5.1(17) . .
C60 C61 C62 C63 -6.2(16) . .
C75 C61 C62 C63 -141.1(11) . .
C77 C62 C63 C64 -1.6(18) . .
C61 C62 C63 C64 145.7(12) . .
C77 C62 C63 C42 -144.9(15) . .
C61 C62 C63 C42 2.3(19) . .
C43 C42 C63 C62 152.1(14) . .
C41 C42 C63 C62 3(2) . .
C43 C42 C63 C64 2.2(14) . .
C41 C42 C63 C64 -146.7(12) . .
C43 C44 C64 C63 -3.1(15) . .
C45 C44 C64 C63 148.6(11) . .
C43 C44 C64 C65 -145.1(16) . .
C45 C44 C64 C65 7(2) . .
C62 C63 C64 C44 -149.2(13) . .
C42 C63 C64 C44 0.5(14) . .
C62 C63 C64 C65 -1.6(19) . .
C42 C63 C64 C65 148.1(14) . .
C44 C64 C65 C78 142.3(18) . .
C63 C64 C65 C78 0(2) . .
C44 C64 C65 C66 -9(2) . .
C63 C64 C65 C66 -150.7(15) . .
C78 C65 C66 C67 -3.3(17) . .
C64 C65 C66 C67 147(2) . .
C78 C65 C66 C46 -145.2(18) . .
C64 C65 C66 C46 5(2) . .
C45 C46 C66 C65 0.3(19) . .
C47 C46 C66 C65 146.6(17) . .
C45 C46 C66 C67 -146.1(18) . .
C47 C46 C66 C67 0.2(18) . .
C65 C66 C67 C68 -2.2(17) . .
C46 C66 C67 C68 145.1(19) . .
C65 C66 C67 C48 -146(2) . .
C46 C66 C67 C48 1(2) . .
C49 C48 C67 C66 150.0(17) . .
C47 C48 C67 C66 -2(2) . .
C49 C48 C67 C68 5(3) . .
C47 C48 C67 C68 -147.1(18) . .
C66 C67 C68 C79 3(3) . .
C48 C67 C68 C79 144.7(15) . .
C66 C67 C68 C69 -148.4(16) . .
C48 C67 C68 C69 -7(2) . .
C51 C50 C69 C70 0.1(13) . .
C49 C50 C69 C70 -142.8(10) . .
C51 C50 C69 C68 142.6(11) . .
C49 C50 C69 C68 -0.2(17) . .
C67 C68 C69 C50 5(2) . .
C79 C68 C69 C50 -146.9(14) . .
C67 C68 C69 C70 148.3(14) . .
C79 C68 C69 C70 -3.6(14) . .
C50 C69 C70 C71 150.6(13) . .
C68 C69 C70 C71 0.5(16) . .
C50 C69 C70 C52 4.3(13) . .
C68 C69 C70 C52 -145.7(10) . .
C53 C52 C70 C71 -3(2) . .
C51 C52 C70 C71 -159.4(9) . .
C53 C52 C70 C69 151.1(17) . .
C51 C52 C70 C69 -5.6(11) . .
C69 C70 C71 C72 -148.1(13) . .
C52 C70 C71 C72 -2.6(12) . .
C69 C70 C71 C80 3.4(16) . .
C52 C70 C71 C80 148.9(10) . .
C53 C54 C72 C71 -10(3) . .
C55 C54 C72 C71 137(2) . .
C53 C54 C72 C73 -151.1(9) . .
C55 C54 C72 C73 -4.4(11) . .
C70 C71 C72 C54 10(2) . .
C80 C71 C72 C54 -136(2) . .
C70 C71 C72 C73 150.2(9) . .
C80 C71 C72 C73 3.8(13) . .
C57 C56 C73 C72 144.5(9) . .
C55 C56 C73 C72 -3.3(8) . .
C57 C56 C73 C74 -3.8(14) . .
C55 C56 C73 C74 -151.5(11) . .
C54 C72 C73 C56 4.8(9) . .
C71 C72 C73 C56 -149.1(8) . .
C54 C72 C73 C74 152.5(11) . .
C71 C72 C73 C74 -1.3(14) . .
C56 C73 C74 C76 146.4(12) . .
C72 C73 C74 C76 3.6(18) . .
C56 C73 C74 C75 -2.1(17) . .
C72 C73 C74 C75 -145.0(11) . .
C57 C58 C75 C74 -2(2) . .
C59 C58 C75 C74 141.7(13) . .
C57 C58 C75 C61 -141.1(14) . .
C59 C58 C75 C61 2.2(13) . .
C76 C74 C75 C58 -136.0(15) . .
C73 C74 C75 C58 4.5(18) . .
C76 C74 C75 C61 2.3(19) . .
C73 C74 C75 C61 142.9(10) . .
C62 C61 C75 C58 140.2(11) . .
C60 C61 C75 C58 -2.4(12) . .
C62 C61 C75 C74 -3.6(14) . .
C60 C61 C75 C74 -146.2(11) . .
C75 C74 C76 C80 130.9(17) . .
C73 C74 C76 C80 -9(2) . .
C75 C74 C76 C77 -2(2) . .
C73 C74 C76 C77 -141.9(11) . .
C63 C62 C77 C78 6.4(18) . .
C61 C62 C77 C78 -138.6(14) . .
C63 C62 C77 C76 140.4(13) . .
C61 C62 C77 C76 -4.7(19) . .
C74 C76 C77 C62 3.1(18) . .
C80 C76 C77 C62 -140.7(14) . .
C74 C76 C77 C78 145.6(11) . .
C80 C76 C77 C78 1.8(12) . .
C66 C65 C78 C77 151.9(16) . .
C64 C65 C78 C77 4(2) . .
C66 C65 C78 C79 7(3) . .
C64 C65 C78 C79 -140.7(15) . .
C62 C77 C78 C65 -8(2) . .
C76 C77 C78 C65 -148.1(15) . .
C62 C77 C78 C79 138.7(13) . .
C76 C77 C78 C79 -1.5(12) . .
C67 C68 C79 C80 -147.9(14) . .
C69 C68 C79 C80 3.0(18) . .
C67 C68 C79 C78 1.2(19) . .
C69 C68 C79 C78 152.0(10) . .
C65 C78 C79 C80 149.0(13) . .
C77 C78 C79 C80 0.7(13) . .
C65 C78 C79 C68 -6.2(18) . .
C77 C78 C79 C68 -154.4(11) . .
C68 C79 C80 C76 152.3(12) . .
C78 C79 C80 C76 0.7(12) . .
C68 C79 C80 C71 1.2(15) . .
C78 C79 C80 C71 -150.4(8) . .
C74 C76 C80 C79 -138.3(17) . .
C77 C76 C80 C79 -1.6(12) . .
C74 C76 C80 C71 12(2) . .
C77 C76 C80 C71 148.6(9) . .
C72 C71 C80 C79 141.0(11) . .
C70 C71 C80 C79 -4.2(11) . .
C72 C71 C80 C76 -8.7(14) . .
C70 C71 C80 C76 -153.9(8) . .
Er10 Er1 Er4 Er8 -154.0(6) . .
Er12 Er1 Er4 Er8 -19.9(8) . .
Er13 Er1 Er4 Er8 -13.5(5) . .
Er15 Er1 Er4 Er8 -138.2(10) . .
N1 Er1 Er4 Er8 -77.8(4) . .
Er19 Er1 Er4 Er8 -20.2(5) . .
Er18 Er1 Er4 Er8 -25.0(6) . .
Er16 Er1 Er4 Er8 -116.8(10) . .
Er19 Er1 Er4 Er8 -26.9(6) 6 .
Er15 Er1 Er4 Er8 -90.3(11) 6 .
Er8 Er1 Er4 Er7 124(2) . .
Er10 Er1 Er4 Er7 -30(2) . .
Er12 Er1 Er4 Er7 104(2) . .
Er13 Er1 Er4 Er7 111(2) . .
Er15 Er1 Er4 Er7 -14(3) . .
N1 Er1 Er4 Er7 46(2) . .
Er19 Er1 Er4 Er7 104(2) . .
Er18 Er1 Er4 Er7 99(2) . .
Er16 Er1 Er4 Er7 7(3) . .
Er19 Er1 Er4 Er7 97(2) 6 .
Er15 Er1 Er4 Er7 34(3) 6 .
Er8 Er1 Er4 Er10 154.0(6) . .
Er12 Er1 Er4 Er10 134.1(8) . .
Er13 Er1 Er4 Er10 140.6(7) . .
Er15 Er1 Er4 Er10 15.8(10) . .
N1 Er1 Er4 Er10 76.3(4) . .
Er19 Er1 Er4 Er10 133.9(6) . .
Er18 Er1 Er4 Er10 129.0(6) . .
Er16 Er1 Er4 Er10 37.2(9) . .
Er19 Er1 Er4 Er10 127.1(6) 6 .
Er15 Er1 Er4 Er10 63.7(10) 6 .
Er8 Er1 Er4 Er15 138.2(10) . .
Er10 Er1 Er4 Er15 -15.8(10) . .
Er12 Er1 Er4 Er15 118.3(13) . .
Er13 Er1 Er4 Er15 124.8(11) . .
N1 Er1 Er4 Er15 60.5(10) . .
Er19 Er1 Er4 Er15 118.1(11) . .
Er18 Er1 Er4 Er15 113.2(11) . .
Er16 Er1 Er4 Er15 21.4(10) . .
Er19 Er1 Er4 Er15 111.3(11) 6 .
Er15 Er1 Er4 Er15 47.9(10) 6 .
Er8 Er1 Er4 Er12 19.9(8) . .
Er10 Er1 Er4 Er12 -134.1(8) . .
Er13 Er1 Er4 Er12 6.5(8) . .
Er15 Er1 Er4 Er12 -118.3(13) . .
N1 Er1 Er4 Er12 -57.8(8) . .
Er19 Er1 Er4 Er12 -0.2(9) . .
Er18 Er1 Er4 Er12 -5.1(8) . .
Er16 Er1 Er4 Er12 -96.9(13) . .
Er19 Er1 Er4 Er12 -7.0(9) 6 .
Er15 Er1 Er4 Er12 -70.4(14) 6 .
Er8 Er1 Er4 Er13 13.5(5) . .
Er10 Er1 Er4 Er13 -140.6(7) . .
Er12 Er1 Er4 Er13 -6.5(8) . .
Er15 Er1 Er4 Er13 -124.8(11) . .
N1 Er1 Er4 Er13 -64.3(5) . .
Er19 Er1 Er4 Er13 -6.7(7) . .
Er18 Er1 Er4 Er13 -11.5(6) . .
Er16 Er1 Er4 Er13 -103.4(10) . .
Er19 Er1 Er4 Er13 -13.5(7) 6 .
Er15 Er1 Er4 Er13 -76.9(12) 6 .
Er8 Er1 Er4 N1 77.8(4) . .
Er10 Er1 Er4 N1 -76.3(4) . .
Er12 Er1 Er4 N1 57.8(8) . .
Er13 Er1 Er4 N1 64.3(5) . .
Er15 Er1 Er4 N1 -60.5(10) . .
Er19 Er1 Er4 N1 57.6(5) . .
Er18 Er1 Er4 N1 52.8(5) . .
Er16 Er1 Er4 N1 -39.1(9) . .
Er19 Er1 Er4 N1 50.8(4) 6 .
Er15 Er1 Er4 N1 -12.5(9) 6 .
Er8 Er1 Er4 Er16 116.8(10) . .
Er10 Er1 Er4 Er16 -37.2(9) . .
Er12 Er1 Er4 Er16 96.9(13) . .
Er13 Er1 Er4 Er16 103.4(10) . .
Er15 Er1 Er4 Er16 -21.4(10) . .
N1 Er1 Er4 Er16 39.1(9) . .
Er19 Er1 Er4 Er16 96.7(10) . .
Er18 Er1 Er4 Er16 91.8(11) . .
Er19 Er1 Er4 Er16 89.9(10) 6 .
Er15 Er1 Er4 Er16 26.5(8) 6 .
Er8 Er1 Er4 Er19 20.2(5) . .
Er10 Er1 Er4 Er19 -133.9(6) . .
Er12 Er1 Er4 Er19 0.2(9) . .
Er13 Er1 Er4 Er19 6.7(7) . .
Er15 Er1 Er4 Er19 -118.1(11) . .
N1 Er1 Er4 Er19 -57.6(5) . .
Er18 Er1 Er4 Er19 -4.8(7) . .
Er16 Er1 Er4 Er19 -96.7(10) . .
Er19 Er1 Er4 Er19 -6.8(4) 6 .
Er15 Er1 Er4 Er19 -70.2(11) 6 .
Er8 Er1 Er4 Er18 25.0(6) . .
Er10 Er1 Er4 Er18 -129.0(6) . .
Er12 Er1 Er4 Er18 5.1(8) . .
Er13 Er1 Er4 Er18 11.5(6) . .
Er15 Er1 Er4 Er18 -113.2(11) . .
N1 Er1 Er4 Er18 -52.8(5) . .
Er19 Er1 Er4 Er18 4.8(7) . .
Er16 Er1 Er4 Er18 -91.8(11) . .
Er19 Er1 Er4 Er18 -2.0(7) 6 .
Er15 Er1 Er4 Er18 -65.3(12) 6 .
Er8 Er1 Er4 Er15 90.3(11) . 6
Er10 Er1 Er4 Er15 -63.7(10) . 6
Er12 Er1 Er4 Er15 70.4(14) . 6
Er13 Er1 Er4 Er15 76.9(12) . 6
Er15 Er1 Er4 Er15 -47.9(10) . 6
N1 Er1 Er4 Er15 12.5(9) . 6
Er19 Er1 Er4 Er15 70.2(11) . 6
Er18 Er1 Er4 Er15 65.3(12) . 6
Er16 Er1 Er4 Er15 -26.5(8) . 6
Er19 Er1 Er4 Er15 63.4(10) 6 6
Er14 Er2 Er5 Er6 -177(5) . .
Er14 Er2 Er5 Er6 -179(100) 6 .
Er9 Er2 Er5 Er6 25(5) . .
Er17 Er2 Er5 Er6 36(5) 6 .
Er17 Er2 Er5 Er6 36(5) . .
Er11 Er2 Er5 Er6 37(5) . .
N1 Er2 Er5 Er6 105(5) . .
Er18 Er2 Er5 Er6 144(5) . .
Er18 Er2 Er5 Er6 143(5) 6 .
Er12 Er2 Er5 Er6 133(5) . .
Er14 Er2 Er5 Er14 -2.1(11) 6 .
Er9 Er2 Er5 Er14 -157.3(10) . .
Er17 Er2 Er5 Er14 -146.9(15) 6 .
Er17 Er2 Er5 Er14 -146.2(12) . .
Er11 Er2 Er5 Er14 -145.2(10) . .
N1 Er2 Er5 Er14 -77.3(8) . .
Er18 Er2 Er5 Er14 -38.2(8) . .
Er18 Er2 Er5 Er14 -39.8(9) 6 .
Er12 Er2 Er5 Er14 -50.0(10) . .
Er14 Er2 Er5 Er17 146.2(12) . .
Er14 Er2 Er5 Er17 144.1(16) 6 .
Er9 Er2 Er5 Er17 -11.1(13) . .
Er17 Er2 Er5 Er17 -0.7(12) 6 .
Er11 Er2 Er5 Er17 1.0(11) . .
N1 Er2 Er5 Er17 68.9(10) . .
Er18 Er2 Er5 Er17 108.0(10) . .
Er18 Er2 Er5 Er17 106.4(11) 6 .
Er12 Er2 Er5 Er17 96.2(11) . .
Er14 Er2 Er5 Er5 153(13) . 6
Er14 Er2 Er5 Er5 151(14) 6 6
Er9 Er2 Er5 Er5 -4(13) . 6
Er17 Er2 Er5 Er5 7(12) 6 6
Er17 Er2 Er5 Er5 7(13) . 6
Er11 Er2 Er5 Er5 8(13) . 6
N1 Er2 Er5 Er5 76(13) . 6
Er18 Er2 Er5 Er5 115(13) . 6
Er18 Er2 Er5 Er5 114(13) 6 6
Er12 Er2 Er5 Er5 103(13) . 6
Er14 Er2 Er5 Er9 157.3(10) . .
Er14 Er2 Er5 Er9 155.2(18) 6 .
Er17 Er2 Er5 Er9 10.4(11) 6 .
Er17 Er2 Er5 Er9 11.1(13) . .
Er11 Er2 Er5 Er9 12.0(6) . .
N1 Er2 Er5 Er9 79.9(6) . .
Er18 Er2 Er5 Er9 119.0(7) . .
Er18 Er2 Er5 Er9 117.5(9) 6 .
Er12 Er2 Er5 Er9 107.2(7) . .
Er14 Er2 Er5 Er14 2.1(11) . 6
Er9 Er2 Er5 Er14 -155.2(18) . 6
Er17 Er2 Er5 Er14 -145(2) 6 6
Er17 Er2 Er5 Er14 -144.1(16) . 6
Er11 Er2 Er5 Er14 -143.1(17) . 6
N1 Er2 Er5 Er14 -75.3(14) . 6
Er18 Er2 Er5 Er14 -36.1(15) . 6
Er18 Er2 Er5 Er14 -37.7(12) 6 6
Er12 Er2 Er5 Er14 -48.0(18) . 6
Er14 Er2 Er5 Er17 146.9(15) . 6
Er14 Er2 Er5 Er17 145(2) 6 6
Er9 Er2 Er5 Er17 -10.4(11) . 6
Er17 Er2 Er5 Er17 0.7(12) . 6
Er11 Er2 Er5 Er17 1.7(12) . 6
N1 Er2 Er5 Er17 69.6(13) . 6
Er18 Er2 Er5 Er17 108.7(13) . 6
Er18 Er2 Er5 Er17 107.1(15) 6 6
Er12 Er2 Er5 Er17 96.9(14) . 6
Er14 Er2 Er5 Er11 145.2(10) . .
Er14 Er2 Er5 Er11 143.1(17) 6 .
Er9 Er2 Er5 Er11 -12.0(6) . .
Er17 Er2 Er5 Er11 -1.7(12) 6 .
Er17 Er2 Er5 Er11 -1.0(11) . .
N1 Er2 Er5 Er11 67.9(5) . .
Er18 Er2 Er5 Er11 107.0(6) . .
Er18 Er2 Er5 Er11 105.4(8) 6 .
Er12 Er2 Er5 Er11 95.2(7) . .
Er14 Er2 Er5 N1 77.3(8) . .
Er14 Er2 Er5 N1 75.3(14) 6 .
Er9 Er2 Er5 N1 -79.9(6) . .
Er17 Er2 Er5 N1 -69.6(13) 6 .
Er17 Er2 Er5 N1 -68.9(10) . .
Er11 Er2 Er5 N1 -67.9(5) . .
Er18 Er2 Er5 N1 39.1(5) . .
Er18 Er2 Er5 N1 37.6(5) 6 .
Er12 Er2 Er5 N1 27.3(7) . .
Er14 Er2 Er5 Er7 70.5(11) . .
Er14 Er2 Er5 Er7 68.4(19) 6 .
Er9 Er2 Er5 Er7 -86.7(9) . .
Er17 Er2 Er5 Er7 -76.4(16) 6 .
Er17 Er2 Er5 Er7 -75.7(12) . .
Er11 Er2 Er5 Er7 -74.7(10) . .
N1 Er2 Er5 Er7 -6.8(10) . .
Er18 Er2 Er5 Er7 32.3(9) . .
Er18 Er2 Er5 Er7 30.7(12) 6 .
Er12 Er2 Er5 Er7 20.5(4) . .
Er14 Er2 Er5 Er12 50.0(10) . .
Er14 Er2 Er5 Er12 48.0(18) 6 .
Er9 Er2 Er5 Er12 -107.2(7) . .
Er17 Er2 Er5 Er12 -96.9(14) 6 .
Er17 Er2 Er5 Er12 -96.2(11) . .
Er11 Er2 Er5 Er12 -95.2(7) . .
N1 Er2 Er5 Er12 -27.3(7) . .
Er18 Er2 Er5 Er12 11.8(7) . .
Er18 Er2 Er5 Er12 10.3(10) 6 .
Er2 Er5 Er6 Er5 -7(2) . 6
Er14 Er5 Er6 Er5 -9(3) . 6
Er17 Er5 Er6 Er5 137(4) . 6
Er9 Er5 Er6 Er5 139(4) . 6
Er14 Er5 Er6 Er5 -7(3) 6 6
Er17 Er5 Er6 Er5 112(5) 6 6
Er11 Er5 Er6 Er5 128(4) . 6
N1 Er5 Er6 Er5 64(3) . 6
Er7 Er5 Er6 Er5 77(4) . 6
Er12 Er5 Er6 Er5 51(4) . 6
Er2 Er5 Er6 Er9 -146(6) . .
Er14 Er5 Er6 Er9 -148.2(14) . .
Er17 Er5 Er6 Er9 -2.3(15) . .
Er5 Er5 Er6 Er9 -139(4) 6 .
Er14 Er5 Er6 Er9 -146.0(19) 6 .
Er17 Er5 Er6 Er9 -27(2) 6 .
Er11 Er5 Er6 Er9 -10.6(8) . .
N1 Er5 Er6 Er9 -75.0(12) . .
Er7 Er5 Er6 Er9 -61.5(16) . .
Er12 Er5 Er6 Er9 -87.6(14) . .
Er2 Er5 Er6 Er17 -119(6) . 6
Er14 Er5 Er6 Er17 -121(3) . 6
Er17 Er5 Er6 Er17 25(2) . 6
Er5 Er5 Er6 Er17 -112(5) 6 6
Er9 Er5 Er6 Er17 27(2) . 6
Er14 Er5 Er6 Er17 -119(3) 6 6
Er11 Er5 Er6 Er17 16(2) . 6
N1 Er5 Er6 Er17 -48(3) . 6
Er7 Er5 Er6 Er17 -34(3) . 6
Er12 Er5 Er6 Er17 -61(3) . 6
Er2 Er5 Er6 Er17 -143(5) . .
Er14 Er5 Er6 Er17 -145.8(12) . .
Er5 Er5 Er6 Er17 -137(4) 6 .
Er9 Er5 Er6 Er17 2.3(15) . .
Er14 Er5 Er6 Er17 -143.7(14) 6 .
Er17 Er5 Er6 Er17 -25(2) 6 .
Er11 Er5 Er6 Er17 -8.3(11) . .
N1 Er5 Er6 Er17 -72.7(10) . .
Er7 Er5 Er6 Er17 -59.1(14) . .
Er12 Er5 Er6 Er17 -85.3(14) . .
Er2 Er5 Er6 Er14 3(5) . .
Er17 Er5 Er6 Er14 145.8(12) . .
Er5 Er5 Er6 Er14 9(3) 6 .
Er9 Er5 Er6 Er14 148.2(14) . .
Er14 Er5 Er6 Er14 2.2(8) 6 .
Er17 Er5 Er6 Er14 121(3) 6 .
Er11 Er5 Er6 Er14 137.5(11) . .
N1 Er5 Er6 Er14 73.2(7) . .
Er7 Er5 Er6 Er14 86.7(12) . .
Er12 Er5 Er6 Er14 60.6(12) . .
Er2 Er5 Er6 Er14 0(4) . 6
Er14 Er5 Er6 Er14 -2.2(8) . 6
Er17 Er5 Er6 Er14 143.7(14) . 6
Er5 Er5 Er6 Er14 7(3) 6 6
Er9 Er5 Er6 Er14 146.0(19) . 6
Er17 Er5 Er6 Er14 119(3) 6 6
Er11 Er5 Er6 Er14 135.4(15) . 6
N1 Er5 Er6 Er14 71.0(9) . 6
Er7 Er5 Er6 Er14 84.5(14) . 6
Er12 Er5 Er6 Er14 58.4(16) . 6
Er2 Er5 Er6 Er11 -135(6) . .
Er14 Er5 Er6 Er11 -137.5(11) . .
Er17 Er5 Er6 Er11 8.3(11) . .
Er5 Er5 Er6 Er11 -128(4) 6 .
Er9 Er5 Er6 Er11 10.6(8) . .
Er14 Er5 Er6 Er11 -135.4(15) 6 .
Er17 Er5 Er6 Er11 -16(2) 6 .
N1 Er5 Er6 Er11 -64.4(8) . .
Er7 Er5 Er6 Er11 -50.9(14) . .
Er12 Er5 Er6 Er11 -77.0(13) . .
Er2 Er5 Er6 N1 -71(5) . .
Er14 Er5 Er6 N1 -73.2(7) . .
Er17 Er5 Er6 N1 72.7(10) . .
Er5 Er5 Er6 N1 -64(3) 6 .
Er9 Er5 Er6 N1 75.0(12) . .
Er14 Er5 Er6 N1 -71.0(9) 6 .
Er17 Er5 Er6 N1 48(3) 6 .
Er11 Er5 Er6 N1 64.4(8) . .
Er7 Er5 Er6 N1 13.5(10) . .
Er12 Er5 Er6 N1 -12.6(11) . .
Er2 Er5 Er6 Er7 -84(5) . .
Er14 Er5 Er6 Er7 -86.7(12) . .
Er17 Er5 Er6 Er7 59.1(14) . .
Er5 Er5 Er6 Er7 -77(4) 6 .
Er9 Er5 Er6 Er7 61.5(16) . .
Er14 Er5 Er6 Er7 -84.5(14) 6 .
Er17 Er5 Er6 Er7 34(3) 6 .
Er11 Er5 Er6 Er7 50.9(14) . .
N1 Er5 Er6 Er7 -13.5(10) . .
Er12 Er5 Er6 Er7 -26.1(5) . .
Er2 Er5 Er6 Er7 -57(5) . 6
Er14 Er5 Er6 Er7 -59.6(11) . 6
Er17 Er5 Er6 Er7 86.2(13) . 6
Er5 Er5 Er6 Er7 -50(3) 6 6
Er9 Er5 Er6 Er7 88.6(16) . 6
Er14 Er5 Er6 Er7 -57.5(8) 6 6
Er17 Er5 Er6 Er7 62(2) 6 6
Er11 Er5 Er6 Er7 77.9(11) . 6
N1 Er5 Er6 Er7 13.5(7) . 6
Er7 Er5 Er6 Er7 27.1(17) . 6
Er12 Er5 Er6 Er7 0.9(18) . 6
Er2 Er5 Er6 Er12 -58(6) . .
Er14 Er5 Er6 Er12 -60.6(12) . .
Er17 Er5 Er6 Er12 85.3(14) . .
Er5 Er5 Er6 Er12 -51(4) 6 .
Er9 Er5 Er6 Er12 87.6(14) . .
Er14 Er5 Er6 Er12 -58.4(16) 6 .
Er17 Er5 Er6 Er12 61(3) 6 .
Er11 Er5 Er6 Er12 77.0(13) . .
N1 Er5 Er6 Er12 12.6(11) . .
Er7 Er5 Er6 Er12 26.1(5) . .
Er10 Er3 Er7 Er8 154.4(8) . .
Er15 Er3 Er7 Er8 108.9(12) . .
Er12 Er3 Er7 Er8 7.9(7) . .
Er13 Er3 Er7 Er8 10.6(4) . .
N1 Er3 Er7 Er8 77.2(3) . .
Er16 Er3 Er7 Er8 99.8(8) . .
Er19 Er3 Er7 Er8 22.4(5) . .
Er18 Er3 Er7 Er8 24.3(5) . .
Er15 Er3 Er7 Er8 80.0(6) 6 .
Er19 Er3 Er7 Er8 30.3(5) 6 .
Er10 Er3 Er7 Er4 145.9(18) . .
Er8 Er3 Er7 Er4 -8.5(13) . .
Er15 Er3 Er7 Er4 100(2) . .
Er12 Er3 Er7 Er4 -0.6(17) . .
Er13 Er3 Er7 Er4 2.1(14) . .
N1 Er3 Er7 Er4 68.6(14) . .
Er16 Er3 Er7 Er4 91.2(17) . .
Er19 Er3 Er7 Er4 13.9(14) . .
Er18 Er3 Er7 Er4 15.8(15) . .
Er15 Er3 Er7 Er4 71.5(15) 6 .
Er19 Er3 Er7 Er4 21.8(14) 6 .
Er8 Er3 Er7 Er10 -154.4(8) . .
Er15 Er3 Er7 Er10 -45.5(12) . .
Er12 Er3 Er7 Er10 -146.6(8) . .
Er13 Er3 Er7 Er10 -143.8(8) . .
N1 Er3 Er7 Er10 -77.3(7) . .
Er16 Er3 Er7 Er10 -54.7(9) . .
Er19 Er3 Er7 Er10 -132.1(8) . .
Er18 Er3 Er7 Er10 -130.2(8) . .
Er15 Er3 Er7 Er10 -74.4(8) 6 .
Er19 Er3 Er7 Er10 -124.1(7) 6 .
Er10 Er3 Er7 Er12 146.6(8) . .
Er8 Er3 Er7 Er12 -7.9(7) . .
Er15 Er3 Er7 Er12 101.0(13) . .
Er13 Er3 Er7 Er12 2.7(8) . .
N1 Er3 Er7 Er12 69.3(6) . .
Er16 Er3 Er7 Er12 91.9(9) . .
Er19 Er3 Er7 Er12 14.5(7) . .
Er18 Er3 Er7 Er12 16.4(7) . .
Er15 Er3 Er7 Er12 72.2(8) 6 .
Er19 Er3 Er7 Er12 22.4(7) 6 .
Er10 Er3 Er7 Er13 143.8(8) . .
Er8 Er3 Er7 Er13 -10.6(4) . .
Er15 Er3 Er7 Er13 98.3(12) . .
Er12 Er3 Er7 Er13 -2.7(8) . .
N1 Er3 Er7 Er13 66.6(5) . .
Er16 Er3 Er7 Er13 89.2(9) . .
Er19 Er3 Er7 Er13 11.8(6) . .
Er18 Er3 Er7 Er13 13.7(6) . .
Er15 Er3 Er7 Er13 69.4(7) 6 .
Er19 Er3 Er7 Er13 19.7(6) 6 .
Er10 Er3 Er7 Er15 45.5(12) . .
Er8 Er3 Er7 Er15 -108.9(12) . .
Er12 Er3 Er7 Er15 -101.0(13) . .
Er13 Er3 Er7 Er15 -98.3(12) . .
N1 Er3 Er7 Er15 -31.8(12) . .
Er16 Er3 Er7 Er15 -9.2(11) . .
Er19 Er3 Er7 Er15 -86.5(12) . .
Er18 Er3 Er7 Er15 -84.6(13) . .
Er15 Er3 Er7 Er15 -28.9(9) 6 .
Er19 Er3 Er7 Er15 -78.6(12) 6 .
Er10 Er3 Er7 N1 77.3(7) . .
Er8 Er3 Er7 N1 -77.2(3) . .
Er15 Er3 Er7 N1 31.8(12) . .
Er12 Er3 Er7 N1 -69.3(6) . .
Er13 Er3 Er7 N1 -66.6(5) . .
Er16 Er3 Er7 N1 22.6(8) . .
Er19 Er3 Er7 N1 -54.8(4) . .
Er18 Er3 Er7 N1 -52.9(5) . .
Er15 Er3 Er7 N1 2.9(5) 6 .
Er19 Er3 Er7 N1 -46.9(4) 6 .
Er10 Er3 Er7 Er18 130.2(8) . .
Er8 Er3 Er7 Er18 -24.3(5) . .
Er15 Er3 Er7 Er18 84.6(13) . .
Er12 Er3 Er7 Er18 -16.4(7) . .
Er13 Er3 Er7 Er18 -13.7(6) . .
N1 Er3 Er7 Er18 52.9(5) . .
Er16 Er3 Er7 Er18 75.5(9) . .
Er19 Er3 Er7 Er18 -1.9(7) . .
Er15 Er3 Er7 Er18 55.8(7) 6 .
Er19 Er3 Er7 Er18 6.0(6) 6 .
Er10 Er3 Er7 Er19 132.1(8) . .
Er8 Er3 Er7 Er19 -22.4(5) . .
Er15 Er3 Er7 Er19 86.5(12) . .
Er12 Er3 Er7 Er19 -14.5(7) . .
Er13 Er3 Er7 Er19 -11.8(6) . .
N1 Er3 Er7 Er19 54.8(4) . .
Er16 Er3 Er7 Er19 77.4(9) . .
Er18 Er3 Er7 Er19 1.9(7) . .
Er15 Er3 Er7 Er19 57.7(6) 6 .
Er19 Er3 Er7 Er19 7.9(4) 6 .
Er10 Er3 Er7 Er16 54.7(9) . .
Er8 Er3 Er7 Er16 -99.8(8) . .
Er15 Er3 Er7 Er16 9.2(11) . .
Er12 Er3 Er7 Er16 -91.9(9) . .
Er13 Er3 Er7 Er16 -89.2(9) . .
N1 Er3 Er7 Er16 -22.6(8) . .
Er19 Er3 Er7 Er16 -77.4(9) . .
Er18 Er3 Er7 Er16 -75.5(9) . .
Er15 Er3 Er7 Er16 -19.7(7) 6 .
Er19 Er3 Er7 Er16 -69.5(9) 6 .
Er10 Er3 Er7 Er17 37.4(8) . .
Er8 Er3 Er7 Er17 -117.0(6) . .
Er15 Er3 Er7 Er17 -8.1(14) . .
Er12 Er3 Er7 Er17 -109.1(8) . .
Er13 Er3 Er7 Er17 -106.4(7) . .
N1 Er3 Er7 Er17 -39.8(5) . .
Er16 Er3 Er7 Er17 -17.2(10) . .
Er19 Er3 Er7 Er17 -94.6(6) . .
Er18 Er3 Er7 Er17 -92.7(7) . .
Er15 Er3 Er7 Er17 -37.0(8) 6 .
Er19 Er3 Er7 Er17 -86.7(6) 6 .
Er1 Er4 Er7 Er3 121(3) . .
Er8 Er4 Er7 Er3 169.2(16) . .
Er10 Er4 Er7 Er3 -25.9(14) . .
Er15 Er4 Er7 Er3 -47.5(15) . .
Er12 Er4 Er7 Er3 179.4(15) . .
Er13 Er4 Er7 Er3 -177.9(15) . .
N1 Er4 Er7 Er3 -107.8(14) . .
Er16 Er4 Er7 Er3 -65.4(16) . .
Er19 Er4 Er7 Er3 -165.1(16) . .
Er18 Er4 Er7 Er3 -164.8(15) . .
Er15 Er4 Er7 Er3 -86.7(17) 6 .
Er1 Er4 Er7 Er8 -49(2) . .
Er10 Er4 Er7 Er8 164.9(6) . .
Er15 Er4 Er7 Er8 143.3(8) . .
Er12 Er4 Er7 Er8 10.2(6) . .
Er13 Er4 Er7 Er8 12.9(5) . .
N1 Er4 Er7 Er8 83.0(3) . .
Er16 Er4 Er7 Er8 125.4(7) . .
Er19 Er4 Er7 Er8 25.7(5) . .
Er18 Er4 Er7 Er8 25.9(5) . .
Er15 Er4 Er7 Er8 104.1(6) 6 .
Er1 Er4 Er7 Er10 147(2) . .
Er8 Er4 Er7 Er10 -164.9(6) . .
Er15 Er4 Er7 Er10 -21.6(8) . .
Er12 Er4 Er7 Er10 -154.7(7) . .
Er13 Er4 Er7 Er10 -152.0(6) . .
N1 Er4 Er7 Er10 -81.9(5) . .
Er16 Er4 Er7 Er10 -39.5(7) . .
Er19 Er4 Er7 Er10 -139.2(6) . .
Er18 Er4 Er7 Er10 -138.9(6) . .
Er15 Er4 Er7 Er10 -60.8(7) 6 .
Er1 Er4 Er7 Er12 -59(2) . .
Er8 Er4 Er7 Er12 -10.2(6) . .
Er10 Er4 Er7 Er12 154.7(7) . .
Er15 Er4 Er7 Er12 133.1(8) . .
Er13 Er4 Er7 Er12 2.7(7) . .
N1 Er4 Er7 Er12 72.8(5) . .
Er16 Er4 Er7 Er12 115.2(7) . .
Er19 Er4 Er7 Er12 15.5(6) . .
Er18 Er4 Er7 Er12 15.8(6) . .
Er15 Er4 Er7 Er12 93.9(7) 6 .
Er1 Er4 Er7 Er13 -61(2) . .
Er8 Er4 Er7 Er13 -12.9(5) . .
Er10 Er4 Er7 Er13 152.0(6) . .
Er15 Er4 Er7 Er13 130.4(8) . .
Er12 Er4 Er7 Er13 -2.7(7) . .
N1 Er4 Er7 Er13 70.1(4) . .
Er16 Er4 Er7 Er13 112.5(7) . .
Er19 Er4 Er7 Er13 12.7(6) . .
Er18 Er4 Er7 Er13 13.0(6) . .
Er15 Er4 Er7 Er13 91.1(7) 6 .
Er1 Er4 Er7 Er15 168(2) . .
Er8 Er4 Er7 Er15 -143.3(8) . .
Er10 Er4 Er7 Er15 21.6(8) . .
Er12 Er4 Er7 Er15 -133.1(8) . .
Er13 Er4 Er7 Er15 -130.4(8) . .
N1 Er4 Er7 Er15 -60.3(7) . .
Er16 Er4 Er7 Er15 -17.9(8) . .
Er19 Er4 Er7 Er15 -117.6(8) . .
Er18 Er4 Er7 Er15 -117.3(8) . .
Er15 Er4 Er7 Er15 -39.2(7) 6 .
Er1 Er4 Er7 N1 -132(2) . .
Er8 Er4 Er7 N1 -83.0(3) . .
Er10 Er4 Er7 N1 81.9(5) . .
Er15 Er4 Er7 N1 60.3(7) . .
Er12 Er4 Er7 N1 -72.8(5) . .
Er13 Er4 Er7 N1 -70.1(4) . .
Er16 Er4 Er7 N1 42.4(6) . .
Er19 Er4 Er7 N1 -57.3(4) . .
Er18 Er4 Er7 N1 -57.1(4) . .
Er15 Er4 Er7 N1 21.0(6) 6 .
Er1 Er4 Er7 Er18 -74(2) . .
Er8 Er4 Er7 Er18 -25.9(5) . .
Er10 Er4 Er7 Er18 138.9(6) . .
Er15 Er4 Er7 Er18 117.3(8) . .
Er12 Er4 Er7 Er18 -15.8(6) . .
Er13 Er4 Er7 Er18 -13.0(6) . .
N1 Er4 Er7 Er18 57.1(4) . .
Er16 Er4 Er7 Er18 99.5(7) . .
Er19 Er4 Er7 Er18 -0.3(7) . .
Er15 Er4 Er7 Er18 78.1(7) 6 .
Er1 Er4 Er7 Er19 -74(2) . .
Er8 Er4 Er7 Er19 -25.7(5) . .
Er10 Er4 Er7 Er19 139.2(6) . .
Er15 Er4 Er7 Er19 117.6(8) . .
Er12 Er4 Er7 Er19 -15.5(6) . .
Er13 Er4 Er7 Er19 -12.7(6) . .
N1 Er4 Er7 Er19 57.3(4) . .
Er16 Er4 Er7 Er19 99.8(7) . .
Er18 Er4 Er7 Er19 0.3(7) . .
Er15 Er4 Er7 Er19 78.4(7) 6 .
Er1 Er4 Er7 Er16 -174(2) . .
Er8 Er4 Er7 Er16 -125.4(7) . .
Er10 Er4 Er7 Er16 39.5(7) . .
Er15 Er4 Er7 Er16 17.9(8) . .
Er12 Er4 Er7 Er16 -115.2(7) . .
Er13 Er4 Er7 Er16 -112.5(7) . .
N1 Er4 Er7 Er16 -42.4(6) . .
Er19 Er4 Er7 Er16 -99.8(7) . .
Er18 Er4 Er7 Er16 -99.5(7) . .
Er15 Er4 Er7 Er16 -21.4(6) 6 .
Er1 Er4 Er7 Er17 -161(3) . .
Er8 Er4 Er7 Er17 -112.5(6) . .
Er10 Er4 Er7 Er17 52.4(7) . .
Er15 Er4 Er7 Er17 30.8(10) . .
Er12 Er4 Er7 Er17 -102.3(8) . .
Er13 Er4 Er7 Er17 -99.6(7) . .
N1 Er4 Er7 Er17 -29.5(6) . .
Er16 Er4 Er7 Er17 12.9(9) . .
Er19 Er4 Er7 Er17 -86.8(7) . .
Er18 Er4 Er7 Er17 -86.5(7) . .
Er15 Er4 Er7 Er17 -8.4(9) 6 .
Er4 Er1 Er8 Er13 -145.7(14) . .
Er10 Er1 Er8 Er13 -101.9(18) . .
Er12 Er1 Er8 Er13 11.7(14) . .
Er15 Er1 Er8 Er13 -123.1(14) . .
N1 Er1 Er8 Er13 -65.3(13) . .
Er19 Er1 Er8 Er13 -47(2) . .
Er18 Er1 Er8 Er13 -16.9(14) . .
Er16 Er1 Er8 Er13 -111.6(14) . .
Er19 Er1 Er8 Er13 -64.2(17) 6 .
Er15 Er1 Er8 Er13 -108.2(13) 6 .
Er10 Er1 Er8 Er4 43.9(12) . .
Er12 Er1 Er8 Er4 157.4(8) . .
Er13 Er1 Er8 Er4 145.7(14) . .
Er15 Er1 Er8 Er4 22.7(6) . .
N1 Er1 Er8 Er4 80.4(5) . .
Er19 Er1 Er8 Er4 99(2) . .
Er18 Er1 Er8 Er4 128.8(12) . .
Er16 Er1 Er8 Er4 34.1(7) . .
Er19 Er1 Er8 Er4 81.5(16) 6 .
Er15 Er1 Er8 Er4 37.5(6) 6 .
Er4 Er1 Er8 Er12 -157.4(8) . .
Er10 Er1 Er8 Er12 -113.6(13) . .
Er13 Er1 Er8 Er12 -11.7(14) . .
Er15 Er1 Er8 Er12 -134.8(8) . .
N1 Er1 Er8 Er12 -77.0(7) . .
Er19 Er1 Er8 Er12 -58(2) . .
Er18 Er1 Er8 Er12 -28.6(12) . .
Er16 Er1 Er8 Er12 -123.3(8) . .
Er19 Er1 Er8 Er12 -75.9(16) 6 .
Er15 Er1 Er8 Er12 -119.9(7) 6 .
Er4 Er1 Er8 Er7 -146.9(13) . .
Er10 Er1 Er8 Er7 -103.0(15) . .
Er12 Er1 Er8 Er7 10.6(13) . .
Er13 Er1 Er8 Er7 -1.1(19) . .
Er15 Er1 Er8 Er7 -124.2(12) . .
N1 Er1 Er8 Er7 -66.5(11) . .
Er19 Er1 Er8 Er7 -48(3) . .
Er18 Er1 Er8 Er7 -18.0(17) . .
Er16 Er1 Er8 Er7 -112.7(12) . .
Er19 Er1 Er8 Er7 -65(2) 6 .
Er15 Er1 Er8 Er7 -109.3(11) 6 .
Er4 Er1 Er8 Er3 -6.8(11) . .
Er10 Er1 Er8 Er3 37.1(12) . .
Er12 Er1 Er8 Er3 150.6(12) . .
Er13 Er1 Er8 Er3 138.9(15) . .
Er15 Er1 Er8 Er3 15.9(10) . .
N1 Er1 Er8 Er3 73.6(10) . .
Er19 Er1 Er8 Er3 92(2) . .
Er18 Er1 Er8 Er3 122.0(15) . .
Er16 Er1 Er8 Er3 27.3(11) . .
Er19 Er1 Er8 Er3 74.7(19) 6 .
Er15 Er1 Er8 Er3 30.7(10) 6 .
Er4 Er1 Er8 Er19 -99(2) . .
Er10 Er1 Er8 Er19 -55(3) . .
Er12 Er1 Er8 Er19 58(2) . .
Er13 Er1 Er8 Er19 47(2) . .
Er15 Er1 Er8 Er19 -76(2) . .
N1 Er1 Er8 Er19 -19(2) . .
Er18 Er1 Er8 Er19 29.7(19) . .
Er16 Er1 Er8 Er19 -65(2) . .
Er19 Er1 Er8 Er19 -17.6(12) 6 .
Er15 Er1 Er8 Er19 -62(2) 6 .
Er4 Er1 Er8 Er10 -43.9(12) . .
Er12 Er1 Er8 Er10 113.6(13) . .
Er13 Er1 Er8 Er10 101.9(18) . .
Er15 Er1 Er8 Er10 -21.2(11) . .
N1 Er1 Er8 Er10 36.5(12) . .
Er19 Er1 Er8 Er10 55(3) . .
Er18 Er1 Er8 Er10 84.9(18) . .
Er16 Er1 Er8 Er10 -9.8(11) . .
Er19 Er1 Er8 Er10 38(2) 6 .
Er15 Er1 Er8 Er10 -6.4(12) 6 .
Er4 Er1 Er8 Er18 -128.8(12) . .
Er10 Er1 Er8 Er18 -84.9(18) . .
Er12 Er1 Er8 Er18 28.6(12) . .
Er13 Er1 Er8 Er18 16.9(14) . .
Er15 Er1 Er8 Er18 -106.2(12) . .
N1 Er1 Er8 Er18 -48.4(11) . .
Er19 Er1 Er8 Er18 -29.7(19) . .
Er16 Er1 Er8 Er18 -94.7(13) . .
Er19 Er1 Er8 Er18 -47.3(13) 6 .
Er15 Er1 Er8 Er18 -91.3(11) 6 .
Er4 Er1 Er8 Er15 -22.7(6) . .
Er10 Er1 Er8 Er15 21.2(11) . .
Er12 Er1 Er8 Er15 134.8(8) . .
Er13 Er1 Er8 Er15 123.1(14) . .
N1 Er1 Er8 Er15 57.7(5) . .
Er19 Er1 Er8 Er15 76(2) . .
Er18 Er1 Er8 Er15 106.2(12) . .
Er16 Er1 Er8 Er15 11.4(6) . .
Er19 Er1 Er8 Er15 58.8(17) 6 .
Er15 Er1 Er8 Er15 14.8(4) 6 .
Er4 Er1 Er8 N1 -80.4(5) . .
Er10 Er1 Er8 N1 -36.5(12) . .
Er12 Er1 Er8 N1 77.0(7) . .
Er13 Er1 Er8 N1 65.3(13) . .
Er15 Er1 Er8 N1 -57.7(5) . .
Er19 Er1 Er8 N1 19(2) . .
Er18 Er1 Er8 N1 48.4(11) . .
Er16 Er1 Er8 N1 -46.3(5) . .
Er19 Er1 Er8 N1 1.1(14) 6 .
Er15 Er1 Er8 N1 -42.9(3) 6 .
Er4 Er1 Er8 Er19 -81.5(16) . 6
Er10 Er1 Er8 Er19 -38(2) . 6
Er12 Er1 Er8 Er19 75.9(16) . 6
Er13 Er1 Er8 Er19 64.2(17) . 6
Er15 Er1 Er8 Er19 -58.8(17) . 6
N1 Er1 Er8 Er19 -1.1(14) . 6
Er19 Er1 Er8 Er19 17.6(12) . 6
Er18 Er1 Er8 Er19 47.3(13) . 6
Er16 Er1 Er8 Er19 -47.4(17) . 6
Er15 Er1 Er8 Er19 -44.0(15) 6 6
Er7 Er4 Er8 Er1 -14.5(6) . .
Er10 Er4 Er8 Er1 -30.4(7) . .
Er15 Er4 Er8 Er1 -112.2(17) . .
Er12 Er4 Er8 Er1 -33.5(12) . .
Er13 Er4 Er8 Er1 -102(3) . .
N1 Er4 Er8 Er1 -93.0(6) . .
Er16 Er4 Er8 Er1 -116.9(11) . .
Er19 Er4 Er8 Er1 -140.0(12) . .
Er18 Er4 Er8 Er1 -110.4(16) . .
Er15 Er4 Er8 Er1 -129.0(8) 6 .
Er1 Er4 Er8 Er13 102(3) . .
Er7 Er4 Er8 Er13 88(3) . .
Er10 Er4 Er8 Er13 72(3) . .
Er15 Er4 Er8 Er13 -10(4) . .
Er12 Er4 Er8 Er13 69(3) . .
N1 Er4 Er8 Er13 9(3) . .
Er16 Er4 Er8 Er13 -14(4) . .
Er19 Er4 Er8 Er13 -38(3) . .
Er18 Er4 Er8 Er13 -8(3) . .
Er15 Er4 Er8 Er13 -27(3) 6 .
Er1 Er4 Er8 Er12 33.5(12) . .
Er7 Er4 Er8 Er12 19.0(11) . .
Er10 Er4 Er8 Er12 3.1(15) . .
Er15 Er4 Er8 Er12 -79(2) . .
Er13 Er4 Er8 Er12 -69(3) . .
N1 Er4 Er8 Er12 -59.5(11) . .
Er16 Er4 Er8 Er12 -83.4(16) . .
Er19 Er4 Er8 Er12 -106.5(15) . .
Er18 Er4 Er8 Er12 -76.9(17) . .
Er15 Er4 Er8 Er12 -95.4(13) 6 .
Er1 Er4 Er8 Er7 14.5(6) . .
Er10 Er4 Er8 Er7 -15.9(6) . .
Er15 Er4 Er8 Er7 -97.6(15) . .
Er12 Er4 Er8 Er7 -19.0(11) . .
Er13 Er4 Er8 Er7 -88(3) . .
N1 Er4 Er8 Er7 -78.5(3) . .
Er16 Er4 Er8 Er7 -102.4(10) . .
Er19 Er4 Er8 Er7 -125.5(11) . .
Er18 Er4 Er8 Er7 -95.9(15) . .
Er15 Er4 Er8 Er7 -114.4(6) 6 .
Er1 Er4 Er8 Er3 6.9(11) . .
Er7 Er4 Er8 Er3 -7.6(11) . .
Er10 Er4 Er8 Er3 -23.5(10) . .
Er15 Er4 Er8 Er3 -105(2) . .
Er12 Er4 Er8 Er3 -26.6(18) . .
Er13 Er4 Er8 Er3 -96(3) . .
N1 Er4 Er8 Er3 -86.1(13) . .
Er16 Er4 Er8 Er3 -110.0(17) . .
Er19 Er4 Er8 Er3 -133.1(16) . .
Er18 Er4 Er8 Er3 -103.5(19) . .
Er15 Er4 Er8 Er3 -122.1(14) 6 .
Er1 Er4 Er8 Er19 140.0(12) . .
Er7 Er4 Er8 Er19 125.5(11) . .
Er10 Er4 Er8 Er19 109.6(12) . .
Er15 Er4 Er8 Er19 28(2) . .
Er12 Er4 Er8 Er19 106.5(15) . .
Er13 Er4 Er8 Er19 38(3) . .
N1 Er4 Er8 Er19 47.0(10) . .
Er16 Er4 Er8 Er19 23.1(15) . .
Er18 Er4 Er8 Er19 29.6(14) . .
Er15 Er4 Er8 Er19 11.1(12) 6 .
Er1 Er4 Er8 Er10 30.4(7) . .
Er7 Er4 Er8 Er10 15.9(6) . .
Er15 Er4 Er8 Er10 -81.8(15) . .
Er12 Er4 Er8 Er10 -3.1(14) . .
Er13 Er4 Er8 Er10 -72(3) . .
N1 Er4 Er8 Er10 -62.6(6) . .
Er16 Er4 Er8 Er10 -86.5(11) . .
Er19 Er4 Er8 Er10 -109.6(12) . .
Er18 Er4 Er8 Er10 -80.0(17) . .
Er15 Er4 Er8 Er10 -98.6(8) 6 .
Er1 Er4 Er8 Er18 110.4(16) . .
Er7 Er4 Er8 Er18 95.9(15) . .
Er10 Er4 Er8 Er18 80.0(17) . .
Er15 Er4 Er8 Er18 -2(2) . .
Er12 Er4 Er8 Er18 76.9(17) . .
Er13 Er4 Er8 Er18 8(3) . .
N1 Er4 Er8 Er18 17.4(14) . .
Er16 Er4 Er8 Er18 -6.5(19) . .
Er19 Er4 Er8 Er18 -29.6(14) . .
Er15 Er4 Er8 Er18 -18.6(17) 6 .
Er1 Er4 Er8 Er15 112.2(17) . .
Er7 Er4 Er8 Er15 97.6(15) . .
Er10 Er4 Er8 Er15 81.8(15) . .
Er12 Er4 Er8 Er15 79(2) . .
Er13 Er4 Er8 Er15 10(4) . .
N1 Er4 Er8 Er15 19.2(15) . .
Er16 Er4 Er8 Er15 -4.7(15) . .
Er19 Er4 Er8 Er15 -28(2) . .
Er18 Er4 Er8 Er15 2(2) . .
Er15 Er4 Er8 Er15 -16.8(11) 6 .
Er1 Er4 Er8 N1 93.0(6) . .
Er7 Er4 Er8 N1 78.5(3) . .
Er10 Er4 Er8 N1 62.6(6) . .
Er15 Er4 Er8 N1 -19.2(15) . .
Er12 Er4 Er8 N1 59.5(11) . .
Er13 Er4 Er8 N1 -9(3) . .
Er16 Er4 Er8 N1 -23.9(9) . .
Er19 Er4 Er8 N1 -47.0(10) . .
Er18 Er4 Er8 N1 -17.4(14) . .
Er15 Er4 Er8 N1 -36.0(4) 6 .
Er1 Er4 Er8 Er19 138.6(9) . 6
Er7 Er4 Er8 Er19 124.0(8) . 6
Er10 Er4 Er8 Er19 108.2(9) . 6
Er15 Er4 Er8 Er19 26.4(18) . 6
Er12 Er4 Er8 Er19 105.0(13) . 6
Er13 Er4 Er8 Er19 36(3) . 6
N1 Er4 Er8 Er19 45.6(7) . 6
Er16 Er4 Er8 Er19 21.7(13) . 6
Er19 Er4 Er8 Er19 -1.5(4) . 6
Er18 Er4 Er8 Er19 28.2(13) . 6
Er15 Er4 Er8 Er19 9.6(9) 6 6
Er3 Er7 Er8 Er1 20.8(11) . .
Er4 Er7 Er8 Er1 25.0(10) . .
Er10 Er7 Er8 Er1 39.0(10) . .
Er12 Er7 Er8 Er1 -168.8(13) . .
Er13 Er7 Er8 Er1 179.1(14) . .
Er15 Er7 Er8 Er1 46.0(11) . .
N1 Er7 Er8 Er1 109.4(11) . .
Er18 Er7 Er8 Er1 166.5(13) . .
Er19 Er7 Er8 Er1 151.7(14) . .
Er16 Er7 Er8 Er1 60.4(11) . .
Er17 Er7 Er8 Er1 116.5(14) . .
Er3 Er7 Er8 Er13 -158.3(10) . .
Er4 Er7 Er8 Er13 -154.2(10) . .
Er10 Er7 Er8 Er13 -140.2(10) . .
Er12 Er7 Er8 Er13 12.0(11) . .
Er15 Er7 Er8 Er13 -133.1(9) . .
N1 Er7 Er8 Er13 -69.8(9) . .
Er18 Er7 Er8 Er13 -12.6(10) . .
Er19 Er7 Er8 Er13 -27.4(12) . .
Er16 Er7 Er8 Er13 -118.8(9) . .
Er17 Er7 Er8 Er13 -62.6(11) . .
Er3 Er7 Er8 Er4 -4.2(6) . .
Er10 Er7 Er8 Er4 14.0(5) . .
Er12 Er7 Er8 Er4 166.2(8) . .
Er13 Er7 Er8 Er4 154.2(10) . .
Er15 Er7 Er8 Er4 21.0(5) . .
N1 Er7 Er8 Er4 84.4(4) . .
Er18 Er7 Er8 Er4 141.6(8) . .
Er19 Er7 Er8 Er4 126.7(11) . .
Er16 Er7 Er8 Er4 35.4(5) . .
Er17 Er7 Er8 Er4 91.6(8) . .
Er3 Er7 Er8 Er12 -170.3(8) . .
Er4 Er7 Er8 Er12 -166.2(8) . .
Er10 Er7 Er8 Er12 -152.2(8) . .
Er13 Er7 Er8 Er12 -12.0(11) . .
Er15 Er7 Er8 Er12 -145.2(7) . .
N1 Er7 Er8 Er12 -81.8(7) . .
Er18 Er7 Er8 Er12 -24.6(9) . .
Er19 Er7 Er8 Er12 -39.5(12) . .
Er16 Er7 Er8 Er12 -130.8(8) . .
Er17 Er7 Er8 Er12 -74.6(9) . .
Er4 Er7 Er8 Er3 4.2(6) . .
Er10 Er7 Er8 Er3 18.1(5) . .
Er12 Er7 Er8 Er3 170.3(8) . .
Er13 Er7 Er8 Er3 158.3(10) . .
Er15 Er7 Er8 Er3 25.2(5) . .
N1 Er7 Er8 Er3 88.6(4) . .
Er18 Er7 Er8 Er3 145.7(8) . .
Er19 Er7 Er8 Er3 130.9(11) . .
Er16 Er7 Er8 Er3 39.5(5) . .
Er17 Er7 Er8 Er3 95.7(8) . .
Er3 Er7 Er8 Er19 -130.9(11) . .
Er4 Er7 Er8 Er19 -126.7(11) . .
Er10 Er7 Er8 Er19 -112.7(11) . .
Er12 Er7 Er8 Er19 39.5(12) . .
Er13 Er7 Er8 Er19 27.4(12) . .
Er15 Er7 Er8 Er19 -105.7(11) . .
N1 Er7 Er8 Er19 -42.3(10) . .
Er18 Er7 Er8 Er19 14.8(11) . .
Er16 Er7 Er8 Er19 -91.3(11) . .
Er17 Er7 Er8 Er19 -35.1(13) . .
Er3 Er7 Er8 Er10 -18.1(5) . .
Er4 Er7 Er8 Er10 -14.0(5) . .
Er12 Er7 Er8 Er10 152.2(8) . .
Er13 Er7 Er8 Er10 140.2(10) . .
Er15 Er7 Er8 Er10 7.1(6) . .
N1 Er7 Er8 Er10 70.4(5) . .
Er18 Er7 Er8 Er10 127.6(8) . .
Er19 Er7 Er8 Er10 112.7(11) . .
Er16 Er7 Er8 Er10 21.4(6) . .
Er17 Er7 Er8 Er10 77.6(8) . .
Er3 Er7 Er8 Er18 -145.7(8) . .
Er4 Er7 Er8 Er18 -141.6(8) . .
Er10 Er7 Er8 Er18 -127.6(8) . .
Er12 Er7 Er8 Er18 24.6(9) . .
Er13 Er7 Er8 Er18 12.6(10) . .
Er15 Er7 Er8 Er18 -120.5(8) . .
N1 Er7 Er8 Er18 -57.1(7) . .
Er19 Er7 Er8 Er18 -14.8(11) . .
Er16 Er7 Er8 Er18 -106.2(8) . .
Er17 Er7 Er8 Er18 -50.0(10) . .
Er3 Er7 Er8 Er15 -25.2(5) . .
Er4 Er7 Er8 Er15 -21.0(5) . .
Er10 Er7 Er8 Er15 -7.1(6) . .
Er12 Er7 Er8 Er15 145.2(7) . .
Er13 Er7 Er8 Er15 133.1(9) . .
N1 Er7 Er8 Er15 63.4(4) . .
Er18 Er7 Er8 Er15 120.5(8) . .
Er19 Er7 Er8 Er15 105.7(11) . .
Er16 Er7 Er8 Er15 14.4(5) . .
Er17 Er7 Er8 Er15 70.5(7) . .
Er3 Er7 Er8 N1 -88.6(4) . .
Er4 Er7 Er8 N1 -84.4(4) . .
Er10 Er7 Er8 N1 -70.4(5) . .
Er12 Er7 Er8 N1 81.8(7) . .
Er13 Er7 Er8 N1 69.8(9) . .
Er15 Er7 Er8 N1 -63.4(4) . .
Er18 Er7 Er8 N1 57.1(7) . .
Er19 Er7 Er8 N1 42.3(10) . .
Er16 Er7 Er8 N1 -49.0(4) . .
Er17 Er7 Er8 N1 7.2(7) . .
Er3 Er7 Er8 Er19 -116.4(9) . 6
Er4 Er7 Er8 Er19 -112.2(9) . 6
Er10 Er7 Er8 Er19 -98.3(10) . 6
Er12 Er7 Er8 Er19 54.0(10) . 6
Er13 Er7 Er8 Er19 41.9(11) . 6
Er15 Er7 Er8 Er19 -91.2(9) . 6
N1 Er7 Er8 Er19 -27.8(9) . 6
Er18 Er7 Er8 Er19 29.3(9) . 6
Er19 Er7 Er8 Er19 14.5(8) . 6
Er16 Er7 Er8 Er19 -76.9(9) . 6
Er17 Er7 Er8 Er19 -20.7(12) . 6
Er10 Er3 Er8 Er1 -72(2) . .
Er7 Er3 Er8 Er1 -22.6(11) . .
Er15 Er3 Er8 Er1 -156.1(15) . .
Er12 Er3 Er8 Er1 -32.7(13) . .
Er13 Er3 Er8 Er1 -65(2) . .
N1 Er3 Er8 Er1 -103.1(11) . .
Er16 Er3 Er8 Er1 -145.0(14) . .
Er19 Er3 Er8 Er1 -123.9(18) . .
Er18 Er3 Er8 Er1 -84.1(17) . .
Er15 Er3 Er8 Er1 -146.0(12) 6 .
Er19 Er3 Er8 Er1 -129.7(13) 6 .
Er10 Er3 Er8 Er13 -7(3) . .
Er7 Er3 Er8 Er13 42(2) . .
Er15 Er3 Er8 Er13 -91(2) . .
Er12 Er3 Er8 Er13 32(2) . .
N1 Er3 Er8 Er13 -38(2) . .
Er16 Er3 Er8 Er13 -80(2) . .
Er19 Er3 Er8 Er13 -59(2) . .
Er18 Er3 Er8 Er13 -19(2) . .
Er15 Er3 Er8 Er13 -81(2) 6 .
Er19 Er3 Er8 Er13 -65(2) 6 .
Er10 Er3 Er8 Er4 120(2) . .
Er7 Er3 Er8 Er4 170.0(14) . .
Er15 Er3 Er8 Er4 36.6(12) . .
Er12 Er3 Er8 Er4 160.0(13) . .
Er13 Er3 Er8 Er4 128(2) . .
N1 Er3 Er8 Er4 89.5(13) . .
Er16 Er3 Er8 Er4 47.6(13) . .
Er19 Er3 Er8 Er4 69(2) . .
Er18 Er3 Er8 Er4 108.5(19) . .
Er15 Er3 Er8 Er4 46.7(12) 6 .
Er19 Er3 Er8 Er4 62.9(17) 6 .
Er10 Er3 Er8 Er12 -40(2) . .
Er7 Er3 Er8 Er12 10.1(9) . .
Er15 Er3 Er8 Er12 -123.4(11) . .
Er13 Er3 Er8 Er12 -32(2) . .
N1 Er3 Er8 Er12 -70.5(8) . .
Er16 Er3 Er8 Er12 -112.3(10) . .
Er19 Er3 Er8 Er12 -91.2(17) . .
Er18 Er3 Er8 Er12 -51.5(15) . .
Er15 Er3 Er8 Er12 -113.3(8) 6 .
Er19 Er3 Er8 Er12 -97.1(13) 6 .
Er10 Er3 Er8 Er7 -49.6(18) . .
Er15 Er3 Er8 Er7 -133.5(9) . .
Er12 Er3 Er8 Er7 -10.1(9) . .
Er13 Er3 Er8 Er7 -42(2) . .
N1 Er3 Er8 Er7 -80.6(4) . .
Er16 Er3 Er8 Er7 -122.4(8) . .
Er19 Er3 Er8 Er7 -101.3(16) . .
Er18 Er3 Er8 Er7 -61.5(15) . .
Er15 Er3 Er8 Er7 -123.4(5) 6 .
Er19 Er3 Er8 Er7 -107.2(10) 6 .
Er10 Er3 Er8 Er19 52(3) . .
Er7 Er3 Er8 Er19 101.3(16) . .
Er15 Er3 Er8 Er19 -32(2) . .
Er12 Er3 Er8 Er19 91.2(17) . .
Er13 Er3 Er8 Er19 59(2) . .
N1 Er3 Er8 Er19 20.8(15) . .
Er16 Er3 Er8 Er19 -21.1(19) . .
Er18 Er3 Er8 Er19 39.8(14) . .
Er15 Er3 Er8 Er19 -22.1(17) 6 .
Er19 Er3 Er8 Er19 -5.9(7) 6 .
Er7 Er3 Er8 Er10 49.6(18) . .
Er15 Er3 Er8 Er10 -83.8(18) . .
Er12 Er3 Er8 Er10 40(2) . .
Er13 Er3 Er8 Er10 7(3) . .
N1 Er3 Er8 Er10 -30.9(18) . .
Er16 Er3 Er8 Er10 -72.8(18) . .
Er19 Er3 Er8 Er10 -52(3) . .
Er18 Er3 Er8 Er10 -12(3) . .
Er15 Er3 Er8 Er10 -73.7(17) 6 .
Er19 Er3 Er8 Er10 -58(2) 6 .
Er10 Er3 Er8 Er18 12(3) . .
Er7 Er3 Er8 Er18 61.5(15) . .
Er15 Er3 Er8 Er18 -71.9(18) . .
Er12 Er3 Er8 Er18 51.5(15) . .
Er13 Er3 Er8 Er18 19(2) . .
N1 Er3 Er8 Er18 -19.0(14) . .
Er16 Er3 Er8 Er18 -60.9(17) . .
Er19 Er3 Er8 Er18 -39.8(14) . .
Er15 Er3 Er8 Er18 -61.8(15) 6 .
Er19 Er3 Er8 Er18 -45.6(12) 6 .
Er10 Er3 Er8 Er15 83.8(18) . .
Er7 Er3 Er8 Er15 133.5(9) . .
Er12 Er3 Er8 Er15 123.4(11) . .
Er13 Er3 Er8 Er15 91(2) . .
N1 Er3 Er8 Er15 52.9(8) . .
Er16 Er3 Er8 Er15 11.1(9) . .
Er19 Er3 Er8 Er15 32(2) . .
Er18 Er3 Er8 Er15 71.9(18) . .
Er15 Er3 Er8 Er15 10.1(5) 6 .
Er19 Er3 Er8 Er15 26.3(15) 6 .
Er10 Er3 Er8 N1 30.9(18) . .
Er7 Er3 Er8 N1 80.6(4) . .
Er15 Er3 Er8 N1 -52.9(8) . .
Er12 Er3 Er8 N1 70.5(8) . .
Er13 Er3 Er8 N1 38(2) . .
Er16 Er3 Er8 N1 -41.8(7) . .
Er19 Er3 Er8 N1 -20.8(15) . .
Er18 Er3 Er8 N1 19.0(14) . .
Er15 Er3 Er8 N1 -42.8(3) 6 .
Er19 Er3 Er8 N1 -26.6(10) 6 .
Er10 Er3 Er8 Er19 58(2) . 6
Er7 Er3 Er8 Er19 107.2(10) . 6
Er15 Er3 Er8 Er19 -26.3(15) . 6
Er12 Er3 Er8 Er19 97.1(13) . 6
Er13 Er3 Er8 Er19 65(2) . 6
N1 Er3 Er8 Er19 26.6(10) . 6
Er16 Er3 Er8 Er19 -15.2(13) . 6
Er19 Er3 Er8 Er19 5.9(7) . 6
Er18 Er3 Er8 Er19 45.6(12) . 6
Er15 Er3 Er8 Er19 -16.2(11) 6 6
Er5 Er6 Er9 Er11 -76.5(13) 6 .
Er5 Er6 Er9 Er11 76.5(13) . .
Er17 Er6 Er9 Er11 -73.0(17) 6 .
Er17 Er6 Er9 Er11 73.0(17) . .
Er14 Er6 Er9 Er11 33.5(17) . .
Er14 Er6 Er9 Er11 -33.5(17) 6 .
N1 Er6 Er9 Er11 0.000(2) . .
Er7 Er6 Er9 Er11 37.01(10) . .
Er7 Er6 Er9 Er11 -37.01(10) 6 .
Er12 Er6 Er9 Er11 28.9(2) . .
Er5 Er6 Er9 Er17 -4(2) 6 6
Er5 Er6 Er9 Er17 149(2) . 6
Er17 Er6 Er9 Er17 146(3) . 6
Er14 Er6 Er9 Er17 106(2) . 6
Er14 Er6 Er9 Er17 39(2) 6 6
Er11 Er6 Er9 Er17 73.0(17) . 6
N1 Er6 Er9 Er17 73.0(17) . 6
Er7 Er6 Er9 Er17 110.0(17) . 6
Er7 Er6 Er9 Er17 35.9(17) 6 6
Er12 Er6 Er9 Er17 101.8(17) . 6
Er5 Er6 Er9 Er17 -149(2) 6 .
Er5 Er6 Er9 Er17 4(2) . .
Er17 Er6 Er9 Er17 -146(3) 6 .
Er14 Er6 Er9 Er17 -39(2) . .
Er14 Er6 Er9 Er17 -106(2) 6 .
Er11 Er6 Er9 Er17 -73.0(17) . .
N1 Er6 Er9 Er17 -73.0(17) . .
Er7 Er6 Er9 Er17 -35.9(17) . .
Er7 Er6 Er9 Er17 -110.0(17) 6 .
Er12 Er6 Er9 Er17 -44.1(17) . .
Er5 Er6 Er9 Er2 -76.5(13) 6 .
Er5 Er6 Er9 Er2 76.5(13) . .
Er17 Er6 Er9 Er2 -73.0(17) 6 .
Er17 Er6 Er9 Er2 73.0(17) . .
Er14 Er6 Er9 Er2 33.5(17) . .
Er14 Er6 Er9 Er2 -33.5(17) 6 .
Er11 Er6 Er9 Er2 0.000(7) . .
N1 Er6 Er9 Er2 0.000(3) . .
Er7 Er6 Er9 Er2 37.01(10) . .
Er7 Er6 Er9 Er2 -37.01(10) 6 .
Er12 Er6 Er9 Er2 28.9(2) . .
Er5 Er6 Er9 Er5 153(3) . 6
Er17 Er6 Er9 Er5 4(2) 6 6
Er17 Er6 Er9 Er5 149(2) . 6
Er14 Er6 Er9 Er5 110(3) . 6
Er14 Er6 Er9 Er5 43.0(11) 6 6
Er11 Er6 Er9 Er5 76.5(13) . 6
N1 Er6 Er9 Er5 76.5(13) . 6
Er7 Er6 Er9 Er5 113.5(14) . 6
Er7 Er6 Er9 Er5 39.5(13) 6 6
Er12 Er6 Er9 Er5 105.4(15) . 6
Er5 Er6 Er9 Er5 -153(3) 6 .
Er17 Er6 Er9 Er5 -149(2) 6 .
Er17 Er6 Er9 Er5 -4(2) . .
Er14 Er6 Er9 Er5 -43.0(11) . .
Er14 Er6 Er9 Er5 -110(3) 6 .
Er11 Er6 Er9 Er5 -76.5(13) . .
N1 Er6 Er9 Er5 -76.5(13) . .
Er7 Er6 Er9 Er5 -39.5(13) . .
Er7 Er6 Er9 Er5 -113.5(14) 6 .
Er12 Er6 Er9 Er5 -47.6(12) . .
Er5 Er6 Er9 Er14 -110(3) 6 .
Er5 Er6 Er9 Er14 43.0(11) . .
Er17 Er6 Er9 Er14 -106(2) 6 .
Er17 Er6 Er9 Er14 39(2) . .
Er14 Er6 Er9 Er14 -67(3) 6 .
Er11 Er6 Er9 Er14 -33.5(17) . .
N1 Er6 Er9 Er14 -33.5(17) . .
Er7 Er6 Er9 Er14 3.5(17) . .
Er7 Er6 Er9 Er14 -70.5(17) 6 .
Er12 Er6 Er9 Er14 -4.6(16) . .
Er5 Er6 Er9 Er14 -43.0(11) 6 6
Er5 Er6 Er9 Er14 110(3) . 6
Er17 Er6 Er9 Er14 -39(2) 6 6
Er17 Er6 Er9 Er14 106(2) . 6
Er14 Er6 Er9 Er14 67(3) . 6
Er11 Er6 Er9 Er14 33.5(17) . 6
N1 Er6 Er9 Er14 33.5(17) . 6
Er7 Er6 Er9 Er14 70.5(17) . 6
Er7 Er6 Er9 Er14 -3.5(17) 6 6
Er12 Er6 Er9 Er14 62.4(18) . 6
Er5 Er6 Er9 N1 -76.5(13) 6 .
Er5 Er6 Er9 N1 76.5(13) . .
Er17 Er6 Er9 N1 -73.0(17) 6 .
Er17 Er6 Er9 N1 73.0(17) . .
Er14 Er6 Er9 N1 33.5(17) . .
Er14 Er6 Er9 N1 -33.5(17) 6 .
Er11 Er6 Er9 N1 0.000(3) . .
Er7 Er6 Er9 N1 37.01(10) . .
Er7 Er6 Er9 N1 -37.01(10) 6 .
Er12 Er6 Er9 N1 28.9(2) . .
Er5 Er6 Er9 Er10 -111.3(12) 6 .
Er5 Er6 Er9 Er10 41.6(15) . .
Er17 Er6 Er9 Er10 -107.8(18) 6 .
Er17 Er6 Er9 Er10 38.1(16) . .
Er14 Er6 Er9 Er10 -1.3(18) . .
Er14 Er6 Er9 Er10 -68.4(16) 6 .
Er11 Er6 Er9 Er10 -34.9(2) . .
N1 Er6 Er9 Er10 -34.9(2) . .
Er7 Er6 Er9 Er10 2.1(3) . .
Er7 Er6 Er9 Er10 -71.9(3) 6 .
Er12 Er6 Er9 Er10 -6.0(4) . .
Er5 Er6 Er9 Er10 -41.6(15) 6 6
Er5 Er6 Er9 Er10 111.3(12) . 6
Er17 Er6 Er9 Er10 -38.1(16) 6 6
Er17 Er6 Er9 Er10 107.8(18) . 6
Er14 Er6 Er9 Er10 68.4(16) . 6
Er14 Er6 Er9 Er10 1.3(18) 6 6
Er11 Er6 Er9 Er10 34.9(2) . 6
N1 Er6 Er9 Er10 34.9(2) . 6
Er7 Er6 Er9 Er10 71.9(3) . 6
Er7 Er6 Er9 Er10 -2.1(3) 6 6
Er12 Er6 Er9 Er10 63.7(3) . 6
Er5 Er2 Er9 Er11 89.7(10) . .
Er5 Er2 Er9 Er11 -89.7(10) 6 .
Er14 Er2 Er9 Er11 49(2) . .
Er14 Er2 Er9 Er11 -49(2) 6 .
Er17 Er2 Er9 Er11 -72.7(17) 6 .
Er17 Er2 Er9 Er11 72.7(17) . .
N1 Er2 Er9 Er11 0.000(1) . .
Er18 Er2 Er9 Er11 11.2(4) . .
Er18 Er2 Er9 Er11 -11.2(4) 6 .
Er12 Er2 Er9 Er11 30.6(2) . .
Er5 Er2 Er9 Er17 162(2) . 6
Er5 Er2 Er9 Er17 -17(2) 6 6
Er14 Er2 Er9 Er17 121(3) . 6
Er14 Er2 Er9 Er17 24(3) 6 6
Er17 Er2 Er9 Er17 145(3) . 6
Er11 Er2 Er9 Er17 72.7(17) . 6
N1 Er2 Er9 Er17 72.7(17) . 6
Er18 Er2 Er9 Er17 83.9(17) . 6
Er18 Er2 Er9 Er17 61.5(18) 6 6
Er12 Er2 Er9 Er17 103.3(17) . 6
Er5 Er2 Er9 Er17 17(2) . .
Er5 Er2 Er9 Er17 -162(2) 6 .
Er14 Er2 Er9 Er17 -24(3) . .
Er14 Er2 Er9 Er17 -121(3) 6 .
Er17 Er2 Er9 Er17 -145(3) 6 .
Er11 Er2 Er9 Er17 -72.7(17) . .
N1 Er2 Er9 Er17 -72.7(17) . .
Er18 Er2 Er9 Er17 -61.5(18) . .
Er18 Er2 Er9 Er17 -83.9(17) 6 .
Er12 Er2 Er9 Er17 -42.1(17) . .
Er5 Er2 Er9 Er6 -90.3(10) . .
Er5 Er2 Er9 Er6 90.3(10) 6 .
Er14 Er2 Er9 Er6 -131(2) . .
Er14 Er2 Er9 Er6 131(2) 6 .
Er17 Er2 Er9 Er6 107.3(17) 6 .
Er17 Er2 Er9 Er6 -107.3(17) . .
Er11 Er2 Er9 Er6 180.000(4) . .
N1 Er2 Er9 Er6 180.000(5) . .
Er18 Er2 Er9 Er6 -168.8(4) . .
Er18 Er2 Er9 Er6 168.8(4) 6 .
Er12 Er2 Er9 Er6 -149.4(2) . .
Er5 Er2 Er9 Er5 179(100) . 6
Er14 Er2 Er9 Er5 138(3) . 6
Er14 Er2 Er9 Er5 40.9(15) 6 6
Er17 Er2 Er9 Er5 17(2) 6 6
Er17 Er2 Er9 Er5 162(2) . 6
Er11 Er2 Er9 Er5 89.7(10) . 6
N1 Er2 Er9 Er5 89.7(10) . 6
Er18 Er2 Er9 Er5 100.8(12) . 6
Er18 Er2 Er9 Er5 78.5(10) 6 6
Er12 Er2 Er9 Er5 120.3(12) . 6
Er5 Er2 Er9 Er5 -179(100) 6 .
Er14 Er2 Er9 Er5 -40.9(15) . .
Er14 Er2 Er9 Er5 -138(3) 6 .
Er17 Er2 Er9 Er5 -162(2) 6 .
Er17 Er2 Er9 Er5 -17(2) . .
Er11 Er2 Er9 Er5 -89.7(10) . .
N1 Er2 Er9 Er5 -89.7(10) . .
Er18 Er2 Er9 Er5 -78.5(10) . .
Er18 Er2 Er9 Er5 -100.8(12) 6 .
Er12 Er2 Er9 Er5 -59.1(9) . .
Er5 Er2 Er9 Er14 40.9(15) . .
Er5 Er2 Er9 Er14 -138(3) 6 .
Er14 Er2 Er9 Er14 -98(4) 6 .
Er17 Er2 Er9 Er14 -121(3) 6 .
Er17 Er2 Er9 Er14 24(3) . .
Er11 Er2 Er9 Er14 -49(2) . .
N1 Er2 Er9 Er14 -49(2) . .
Er18 Er2 Er9 Er14 -37.6(19) . .
Er18 Er2 Er9 Er14 -60(2) 6 .
Er12 Er2 Er9 Er14 -18.2(19) . .
Er5 Er2 Er9 Er14 138(3) . 6
Er5 Er2 Er9 Er14 -40.9(15) 6 6
Er14 Er2 Er9 Er14 98(4) . 6
Er17 Er2 Er9 Er14 -24(3) 6 6
Er17 Er2 Er9 Er14 121(3) . 6
Er11 Er2 Er9 Er14 49(2) . 6
N1 Er2 Er9 Er14 49(2) . 6
Er18 Er2 Er9 Er14 60(2) . 6
Er18 Er2 Er9 Er14 37.6(19) 6 6
Er12 Er2 Er9 Er14 79(2) . 6
Er5 Er2 Er9 N1 89.7(10) . .
Er5 Er2 Er9 N1 -89.7(10) 6 .
Er14 Er2 Er9 N1 49(2) . .
Er14 Er2 Er9 N1 -49(2) 6 .
Er17 Er2 Er9 N1 -72.7(17) 6 .
Er17 Er2 Er9 N1 72.7(17) . .
Er11 Er2 Er9 N1 0.000(2) . .
Er18 Er2 Er9 N1 11.2(4) . .
Er18 Er2 Er9 N1 -11.2(4) 6 .
Er12 Er2 Er9 N1 30.6(2) . .
Er5 Er2 Er9 Er10 55.6(11) . .
Er5 Er2 Er9 Er10 -123.7(10) 6 .
Er14 Er2 Er9 Er10 15(2) . .
Er14 Er2 Er9 Er10 -82.8(19) 6 .
Er17 Er2 Er9 Er10 -106.8(18) 6 .
Er17 Er2 Er9 Er10 38.6(17) . .
Er11 Er2 Er9 Er10 -34.1(2) . .
N1 Er2 Er9 Er10 -34.1(2) . .
Er18 Er2 Er9 Er10 -22.9(5) . .
Er18 Er2 Er9 Er10 -45.2(4) 6 .
Er12 Er2 Er9 Er10 -3.4(3) . .
Er5 Er2 Er9 Er10 123.7(10) . 6
Er5 Er2 Er9 Er10 -55.6(11) 6 6
Er14 Er2 Er9 Er10 82.8(19) . 6
Er14 Er2 Er9 Er10 -15(2) 6 6
Er17 Er2 Er9 Er10 -38.7(17) 6 6
Er17 Er2 Er9 Er10 106.8(18) . 6
Er11 Er2 Er9 Er10 34.1(2) . 6
N1 Er2 Er9 Er10 34.1(2) . 6
Er18 Er2 Er9 Er10 45.2(4) . 6
Er18 Er2 Er9 Er10 22.9(5) 6 6
Er12 Er2 Er9 Er10 64.7(3) . 6
Er2 Er5 Er9 Er11 -128(2) . .
Er6 Er5 Er9 Er11 -143(3) . .
Er14 Er5 Er9 Er11 -98(2) . .
Er17 Er5 Er9 Er11 33(2) . .
Er5 Er5 Er9 Er11 -127.8(19) 6 .
Er14 Er5 Er9 Er11 -113.0(19) 6 .
Er17 Er5 Er9 Er11 -108(3) 6 .
N1 Er5 Er9 Er11 -46.5(18) . .
Er7 Er5 Er9 Er11 -9.2(19) . .
Er12 Er5 Er9 Er11 -25.9(19) . .
Er2 Er5 Er9 Er17 -20(2) . 6
Er6 Er5 Er9 Er17 -35(2) . 6
Er14 Er5 Er9 Er17 10(3) . 6
Er17 Er5 Er9 Er17 141(4) . 6
Er5 Er5 Er9 Er17 -20(2) 6 6
Er14 Er5 Er9 Er17 -5(2) 6 6
Er11 Er5 Er9 Er17 108(3) . 6
N1 Er5 Er9 Er17 62(2) . 6
Er7 Er5 Er9 Er17 99(2) . 6
Er12 Er5 Er9 Er17 82(2) . 6
Er2 Er5 Er9 Er17 -161(2) . .
Er6 Er5 Er9 Er17 -176(2) . .
Er14 Er5 Er9 Er17 -131(2) . .
Er5 Er5 Er9 Er17 -160.5(19) 6 .
Er14 Er5 Er9 Er17 -145.7(19) 6 .
Er17 Er5 Er9 Er17 -141(4) 6 .
Er11 Er5 Er9 Er17 -33(2) . .
N1 Er5 Er9 Er17 -79.1(18) . .
Er7 Er5 Er9 Er17 -41.8(18) . .
Er12 Er5 Er9 Er17 -58.5(19) . .
Er2 Er5 Er9 Er6 15(3) . .
Er14 Er5 Er9 Er6 45(2) . .
Er17 Er5 Er9 Er6 176(2) . .
Er5 Er5 Er9 Er6 15.6(15) 6 .
Er14 Er5 Er9 Er6 30.4(17) 6 .
Er17 Er5 Er9 Er6 35(2) 6 .
Er11 Er5 Er9 Er6 143(3) . .
N1 Er5 Er9 Er6 96.9(16) . .
Er7 Er5 Er9 Er6 134.2(16) . .
Er12 Er5 Er9 Er6 117.5(16) . .
Er6 Er5 Er9 Er2 -15(3) . .
Er14 Er5 Er9 Er2 30.0(14) . .
Er17 Er5 Er9 Er2 161(2) . .
Er5 Er5 Er9 Er2 0.4(11) 6 .
Er14 Er5 Er9 Er2 15.2(11) 6 .
Er17 Er5 Er9 Er2 20(2) 6 .
Er11 Er5 Er9 Er2 128(2) . .
N1 Er5 Er9 Er2 81.7(11) . .
Er7 Er5 Er9 Er2 119.0(11) . .
Er12 Er5 Er9 Er2 102.3(12) . .
Er2 Er5 Er9 Er5 -0.4(11) . 6
Er6 Er5 Er9 Er5 -15.6(15) . 6
Er14 Er5 Er9 Er5 29.7(13) . 6
Er17 Er5 Er9 Er5 160.5(19) . 6
Er14 Er5 Er9 Er5 14.8(5) 6 6
Er17 Er5 Er9 Er5 20(2) 6 6
Er11 Er5 Er9 Er5 127.8(19) . 6
N1 Er5 Er9 Er5 81.35(18) . 6
Er7 Er5 Er9 Er5 118.7(2) . 6
Er12 Er5 Er9 Er5 101.9(3) . 6
Er2 Er5 Er9 Er14 -30.0(14) . .
Er6 Er5 Er9 Er14 -45(2) . .
Er17 Er5 Er9 Er14 131(2) . .
Er5 Er5 Er9 Er14 -29.7(13) 6 .
Er14 Er5 Er9 Er14 -14.8(10) 6 .
Er17 Er5 Er9 Er14 -10(3) 6 .
Er11 Er5 Er9 Er14 98(2) . .
N1 Er5 Er9 Er14 51.7(12) . .
Er7 Er5 Er9 Er14 89.0(12) . .
Er12 Er5 Er9 Er14 72.3(12) . .
Er2 Er5 Er9 Er14 -15.2(11) . 6
Er6 Er5 Er9 Er14 -30.4(17) . 6
Er14 Er5 Er9 Er14 14.8(10) . 6
Er17 Er5 Er9 Er14 145.7(19) . 6
Er5 Er5 Er9 Er14 -14.8(5) 6 6
Er17 Er5 Er9 Er14 5(2) 6 6
Er11 Er5 Er9 Er14 113.0(19) . 6
N1 Er5 Er9 Er14 66.5(5) . 6
Er7 Er5 Er9 Er14 103.8(5) . 6
Er12 Er5 Er9 Er14 87.1(6) . 6
Er2 Er5 Er9 N1 -81.7(11) . .
Er6 Er5 Er9 N1 -96.9(16) . .
Er14 Er5 Er9 N1 -51.7(12) . .
Er17 Er5 Er9 N1 79.1(18) . .
Er5 Er5 Er9 N1 -81.35(18) 6 .
Er14 Er5 Er9 N1 -66.5(5) 6 .
Er17 Er5 Er9 N1 -62(2) 6 .
Er11 Er5 Er9 N1 46.5(18) . .
Er7 Er5 Er9 N1 37.31(18) . .
Er12 Er5 Er9 N1 20.6(3) . .
Er2 Er5 Er9 Er10 -124.0(12) . .
Er6 Er5 Er9 Er10 -139.2(16) . .
Er14 Er5 Er9 Er10 -94.0(12) . .
Er17 Er5 Er9 Er10 36.9(18) . .
Er5 Er5 Er9 Er10 -123.6(3) 6 .
Er14 Er5 Er9 Er10 -108.8(5) 6 .
Er17 Er5 Er9 Er10 -104(2) 6 .
Er11 Er5 Er9 Er10 4.2(18) . .
N1 Er5 Er9 Er10 -42.26(19) . .
Er7 Er5 Er9 Er10 -4.9(2) . .
Er12 Er5 Er9 Er10 -21.7(4) . .
Er2 Er5 Er9 Er10 -63.3(12) . 6
Er6 Er5 Er9 Er10 -78.5(16) . 6
Er14 Er5 Er9 Er10 -33.2(13) . 6
Er17 Er5 Er9 Er10 97.6(19) . 6
Er5 Er5 Er9 Er10 -62.9(3) 6 6
Er14 Er5 Er9 Er10 -48.1(6) 6 6
Er17 Er5 Er9 Er10 -43(2) 6 6
Er11 Er5 Er9 Er10 64.9(18) . 6
N1 Er5 Er9 Er10 18.5(3) . 6
Er7 Er5 Er9 Er10 55.8(4) . 6
Er12 Er5 Er9 Er10 39.0(5) . 6
Er8 Er3 Er10 Er7 44.3(16) . .
Er15 Er3 Er10 Er7 147.6(8) . .
Er12 Er3 Er10 Er7 23.3(6) . .
Er13 Er3 Er10 Er7 42.0(10) . .
N1 Er3 Er10 Er7 74.4(5) . .
Er16 Er3 Er10 Er7 133.0(8) . .
Er19 Er3 Er10 Er7 66.3(11) . .
Er18 Er3 Er10 Er7 49.8(9) . .
Er15 Er3 Er10 Er7 123.4(6) 6 .
Er19 Er3 Er10 Er7 75.7(9) 6 .
Er7 Er3 Er10 Er4 -131(3) . .
Er8 Er3 Er10 Er4 -87(2) . .
Er15 Er3 Er10 Er4 17(3) . .
Er12 Er3 Er10 Er4 -108(2) . .
Er13 Er3 Er10 Er4 -89(2) . .
N1 Er3 Er10 Er4 -56(2) . .
Er16 Er3 Er10 Er4 2(3) . .
Er19 Er3 Er10 Er4 -64(2) . .
Er18 Er3 Er10 Er4 -81(2) . .
Er15 Er3 Er10 Er4 -7(2) 6 .
Er19 Er3 Er10 Er4 -55(2) 6 .
Er7 Er3 Er10 Er1 -2.8(11) . .
Er8 Er3 Er10 Er1 41.4(13) . .
Er15 Er3 Er10 Er1 144.8(14) . .
Er12 Er3 Er10 Er1 20.4(10) . .
Er13 Er3 Er10 Er1 39.2(11) . .
N1 Er3 Er10 Er1 71.5(13) . .
Er16 Er3 Er10 Er1 130.1(14) . .
Er19 Er3 Er10 Er1 63.5(13) . .
Er18 Er3 Er10 Er1 46.9(11) . .
Er15 Er3 Er10 Er1 120.5(13) 6 .
Er19 Er3 Er10 Er1 72.9(12) 6 .
Er7 Er3 Er10 Er15 -147.6(8) . .
Er8 Er3 Er10 Er15 -103.4(18) . .
Er12 Er3 Er10 Er15 -124.4(9) . .
Er13 Er3 Er10 Er15 -105.6(13) . .
N1 Er3 Er10 Er15 -73.3(7) . .
Er16 Er3 Er10 Er15 -14.6(8) . .
Er19 Er3 Er10 Er15 -81.3(13) . .
Er18 Er3 Er10 Er15 -97.8(11) . .
Er15 Er3 Er10 Er15 -24.3(5) 6 .
Er19 Er3 Er10 Er15 -71.9(11) 6 .
Er7 Er3 Er10 Er8 -44.3(16) . .
Er15 Er3 Er10 Er8 103.4(18) . .
Er12 Er3 Er10 Er8 -21.0(12) . .
Er13 Er3 Er10 Er8 -2.3(10) . .
N1 Er3 Er10 Er8 30.1(17) . .
Er16 Er3 Er10 Er8 88.7(18) . .
Er19 Er3 Er10 Er8 22.1(11) . .
Er18 Er3 Er10 Er8 5.5(12) . .
Er15 Er3 Er10 Er8 79.1(17) 6 .
Er19 Er3 Er10 Er8 31.4(12) 6 .
Er7 Er3 Er10 Er16 -133.0(8) . .
Er8 Er3 Er10 Er16 -88.7(18) . .
Er15 Er3 Er10 Er16 14.6(8) . .
Er12 Er3 Er10 Er16 -109.7(9) . .
Er13 Er3 Er10 Er16 -91.0(13) . .
N1 Er3 Er10 Er16 -58.6(6) . .
Er19 Er3 Er10 Er16 -66.6(13) . .
Er18 Er3 Er10 Er16 -83.2(11) . .
Er15 Er3 Er10 Er16 -9.6(7) 6 .
Er19 Er3 Er10 Er16 -57.3(11) 6 .
Er7 Er3 Er10 Er12 -23.3(6) . .
Er8 Er3 Er10 Er12 21.0(12) . .
Er15 Er3 Er10 Er12 124.4(9) . .
Er13 Er3 Er10 Er12 18.7(7) . .
N1 Er3 Er10 Er12 51.1(7) . .
Er16 Er3 Er10 Er12 109.7(9) . .
Er19 Er3 Er10 Er12 43.1(9) . .
Er18 Er3 Er10 Er12 26.5(7) . .
Er15 Er3 Er10 Er12 100.1(7) 6 .
Er19 Er3 Er10 Er12 52.4(7) 6 .
Er7 Er3 Er10 N1 -74.4(5) . .
Er8 Er3 Er10 N1 -30.1(17) . .
Er15 Er3 Er10 N1 73.3(7) . .
Er12 Er3 Er10 N1 -51.1(7) . .
Er13 Er3 Er10 N1 -32.4(11) . .
Er16 Er3 Er10 N1 58.6(6) . .
Er19 Er3 Er10 N1 -8.0(11) . .
Er18 Er3 Er10 N1 -24.6(9) . .
Er15 Er3 Er10 N1 49.0(3) 6 .
Er19 Er3 Er10 N1 1.3(9) 6 .
Er7 Er3 Er10 Er13 -42.0(10) . .
Er8 Er3 Er10 Er13 2.3(10) . .
Er15 Er3 Er10 Er13 105.6(13) . .
Er12 Er3 Er10 Er13 -18.7(7) . .
N1 Er3 Er10 Er13 32.4(11) . .
Er16 Er3 Er10 Er13 91.0(13) . .
Er19 Er3 Er10 Er13 24.3(8) . .
Er18 Er3 Er10 Er13 7.8(8) . .
Er15 Er3 Er10 Er13 81.4(11) 6 .
Er19 Er3 Er10 Er13 33.7(8) 6 .
Er7 Er3 Er10 Er17 -47.2(11) . .
Er8 Er3 Er10 Er17 -3(2) . .
Er15 Er3 Er10 Er17 100.4(11) . .
Er12 Er3 Er10 Er17 -23.9(14) . .
Er13 Er3 Er10 Er17 -5.2(18) . .
N1 Er3 Er10 Er17 27.2(8) . .
Er16 Er3 Er10 Er17 85.8(11) . .
Er19 Er3 Er10 Er17 19.1(18) . .
Er18 Er3 Er10 Er17 2.6(16) . .
Er15 Er3 Er10 Er17 76.1(10) 6 .
Er19 Er3 Er10 Er17 28.5(15) 6 .
Er7 Er3 Er10 Er15 -123.4(6) . 6
Er8 Er3 Er10 Er15 -79.1(17) . 6
Er15 Er3 Er10 Er15 24.3(5) . 6
Er12 Er3 Er10 Er15 -100.1(7) . 6
Er13 Er3 Er10 Er15 -81.4(11) . 6
N1 Er3 Er10 Er15 -49.0(3) . 6
Er16 Er3 Er10 Er15 9.6(7) . 6
Er19 Er3 Er10 Er15 -57.0(11) . 6
Er18 Er3 Er10 Er15 -73.6(9) . 6
Er19 Er3 Er10 Er15 -47.7(9) 6 6
Er8 Er7 Er10 Er3 -24.9(7) . .
Er4 Er7 Er10 Er3 -13.3(7) . .
Er12 Er7 Er10 Er3 -63.1(14) . .
Er13 Er7 Er10 Er3 -49.1(10) . .
Er15 Er7 Er10 Er3 -38.8(11) . .
N1 Er7 Er10 Er3 -94.8(7) . .
Er18 Er7 Er10 Er3 -70.5(10) . .
Er19 Er7 Er10 Er3 -56.3(9) . .
Er16 Er7 Er10 Er3 -63.0(12) . .
Er17 Er7 Er10 Er3 -141.6(8) . .
Er3 Er7 Er10 Er4 13.3(7) . .
Er8 Er7 Er10 Er4 -11.7(4) . .
Er12 Er7 Er10 Er4 -49.8(13) . .
Er13 Er7 Er10 Er4 -35.8(8) . .
Er15 Er7 Er10 Er4 -25.5(9) . .
N1 Er7 Er10 Er4 -81.6(4) . .
Er18 Er7 Er10 Er4 -57.2(9) . .
Er19 Er7 Er10 Er4 -43.1(7) . .
Er16 Er7 Er10 Er4 -49.8(10) . .
Er17 Er7 Er10 Er4 -128.4(6) . .
Er3 Er7 Er10 Er1 2.3(9) . .
Er8 Er7 Er10 Er1 -22.6(7) . .
Er4 Er7 Er10 Er1 -10.9(7) . .
Er12 Er7 Er10 Er1 -60.8(14) . .
Er13 Er7 Er10 Er1 -46.7(10) . .
Er15 Er7 Er10 Er1 -36.5(13) . .
N1 Er7 Er10 Er1 -92.5(9) . .
Er18 Er7 Er10 Er1 -68.2(11) . .
Er19 Er7 Er10 Er1 -54.0(10) . .
Er16 Er7 Er10 Er1 -60.7(14) . .
Er17 Er7 Er10 Er1 -139.3(10) . .
Er3 Er7 Er10 Er15 38.8(11) . .
Er8 Er7 Er10 Er15 13.9(11) . .
Er4 Er7 Er10 Er15 25.5(9) . .
Er12 Er7 Er10 Er15 -24.3(18) . .
Er13 Er7 Er10 Er15 -10.3(14) . .
N1 Er7 Er10 Er15 -56.0(9) . .
Er18 Er7 Er10 Er15 -31.7(14) . .
Er19 Er7 Er10 Er15 -17.5(13) . .
Er16 Er7 Er10 Er15 -24.3(11) . .
Er17 Er7 Er10 Er15 -102.8(11) . .
Er3 Er7 Er10 Er8 24.9(7) . .
Er4 Er7 Er10 Er8 11.7(4) . .
Er12 Er7 Er10 Er8 -38.2(11) . .
Er13 Er7 Er10 Er8 -24.1(6) . .
Er15 Er7 Er10 Er8 -13.9(11) . .
N1 Er7 Er10 Er8 -69.9(4) . .
Er18 Er7 Er10 Er8 -45.5(8) . .
Er19 Er7 Er10 Er8 -31.4(6) . .
Er16 Er7 Er10 Er8 -38.1(12) . .
Er17 Er7 Er10 Er8 -116.7(6) . .
Er3 Er7 Er10 Er16 63.0(12) . .
Er8 Er7 Er10 Er16 38.1(12) . .
Er4 Er7 Er10 Er16 49.8(10) . .
Er12 Er7 Er10 Er16 -0.1(19) . .
Er13 Er7 Er10 Er16 14.0(14) . .
Er15 Er7 Er10 Er16 24.3(11) . .
N1 Er7 Er10 Er16 -31.8(10) . .
Er18 Er7 Er10 Er16 -7.4(15) . .
Er19 Er7 Er10 Er16 6.7(13) . .
Er17 Er7 Er10 Er16 -78.6(11) . .
Er3 Er7 Er10 Er12 63.1(14) . .
Er8 Er7 Er10 Er12 38.2(11) . .
Er4 Er7 Er10 Er12 49.8(13) . .
Er13 Er7 Er10 Er12 14.0(12) . .
Er15 Er7 Er10 Er12 24.3(18) . .
N1 Er7 Er10 Er12 -31.7(13) . .
Er18 Er7 Er10 Er12 -7.4(12) . .
Er19 Er7 Er10 Er12 6.8(12) . .
Er16 Er7 Er10 Er12 0.1(19) . .
Er17 Er7 Er10 Er12 -78.5(13) . .
Er3 Er7 Er10 N1 94.8(7) . .
Er8 Er7 Er10 N1 69.9(4) . .
Er4 Er7 Er10 N1 81.6(4) . .
Er12 Er7 Er10 N1 31.7(13) . .
Er13 Er7 Er10 N1 45.7(8) . .
Er15 Er7 Er10 N1 56.0(9) . .
Er18 Er7 Er10 N1 24.3(8) . .
Er19 Er7 Er10 N1 38.5(6) . .
Er16 Er7 Er10 N1 31.8(10) . .
Er17 Er7 Er10 N1 -46.8(4) . .
Er3 Er7 Er10 Er13 49.1(10) . .
Er8 Er7 Er10 Er13 24.1(6) . .
Er4 Er7 Er10 Er13 35.8(8) . .
Er12 Er7 Er10 Er13 -14.0(12) . .
Er15 Er7 Er10 Er13 10.3(14) . .
N1 Er7 Er10 Er13 -45.7(8) . .
Er18 Er7 Er10 Er13 -21.4(9) . .
Er19 Er7 Er10 Er13 -7.3(8) . .
Er16 Er7 Er10 Er13 -14.0(14) . .
Er17 Er7 Er10 Er13 -92.5(9) . .
Er3 Er7 Er10 Er17 141.6(8) . .
Er8 Er7 Er10 Er17 116.7(6) . .
Er4 Er7 Er10 Er17 128.4(6) . .
Er12 Er7 Er10 Er17 78.5(13) . .
Er13 Er7 Er10 Er17 92.5(9) . .
Er15 Er7 Er10 Er17 102.8(11) . .
N1 Er7 Er10 Er17 46.8(4) . .
Er18 Er7 Er10 Er17 71.1(9) . .
Er19 Er7 Er10 Er17 85.3(7) . .
Er16 Er7 Er10 Er17 78.6(11) . .
Er3 Er7 Er10 Er15 63.9(8) . 6
Er8 Er7 Er10 Er15 39.0(7) . 6
Er4 Er7 Er10 Er15 50.7(6) . 6
Er12 Er7 Er10 Er15 0.8(15) . 6
Er13 Er7 Er10 Er15 14.9(10) . 6
Er15 Er7 Er10 Er15 25.1(7) . 6
N1 Er7 Er10 Er15 -30.9(4) . 6
Er18 Er7 Er10 Er15 -6.6(11) . 6
Er19 Er7 Er10 Er15 7.6(9) . 6
Er16 Er7 Er10 Er15 0.9(9) . 6
Er17 Er7 Er10 Er15 -77.7(6) . 6
Er1 Er4 Er10 Er3 32(2) . .
Er8 Er4 Er10 Er3 57(2) . .
Er7 Er4 Er10 Er3 41(2) . .
Er15 Er4 Er10 Er3 -162(3) . .
Er12 Er4 Er10 Er3 59(2) . .
Er13 Er4 Er10 Er3 70(3) . .
N1 Er4 Er10 Er3 121(3) . .
Er16 Er4 Er10 Er3 -178(3) . .
Er19 Er4 Er10 Er3 97(3) . .
Er18 Er4 Er10 Er3 84(3) . .
Er15 Er4 Er10 Er3 172(3) 6 .
Er1 Er4 Er10 Er7 -9.0(6) . .
Er8 Er4 Er10 Er7 16.4(6) . .
Er15 Er4 Er10 Er7 156.9(8) . .
Er12 Er4 Er10 Er7 17.6(5) . .
Er13 Er4 Er10 Er7 29.2(7) . .
N1 Er4 Er10 Er7 79.9(4) . .
Er16 Er4 Er10 Er7 141.1(7) . .
Er19 Er4 Er10 Er7 55.8(9) . .
Er18 Er4 Er10 Er7 43.3(7) . .
Er15 Er4 Er10 Er7 131.2(5) 6 .
Er8 Er4 Er10 Er1 25.4(6) . .
Er7 Er4 Er10 Er1 9.0(6) . .
Er15 Er4 Er10 Er1 165.9(9) . .
Er12 Er4 Er10 Er1 26.6(6) . .
Er13 Er4 Er10 Er1 38.2(7) . .
N1 Er4 Er10 Er1 88.9(5) . .
Er16 Er4 Er10 Er1 150.1(8) . .
Er19 Er4 Er10 Er1 64.8(10) . .
Er18 Er4 Er10 Er1 52.3(8) . .
Er15 Er4 Er10 Er1 140.2(6) 6 .
Er1 Er4 Er10 Er15 -165.9(9) . .
Er8 Er4 Er10 Er15 -140.5(8) . .
Er7 Er4 Er10 Er15 -156.9(8) . .
Er12 Er4 Er10 Er15 -139.3(8) . .
Er13 Er4 Er10 Er15 -127.7(8) . .
N1 Er4 Er10 Er15 -77.0(7) . .
Er16 Er4 Er10 Er15 -15.8(9) . .
Er19 Er4 Er10 Er15 -101.1(10) . .
Er18 Er4 Er10 Er15 -113.6(9) . .
Er15 Er4 Er10 Er15 -25.7(6) 6 .
Er1 Er4 Er10 Er8 -25.4(6) . .
Er7 Er4 Er10 Er8 -16.4(6) . .
Er15 Er4 Er10 Er8 140.5(8) . .
Er12 Er4 Er10 Er8 1.2(6) . .
Er13 Er4 Er10 Er8 12.7(6) . .
N1 Er4 Er10 Er8 63.4(6) . .
Er16 Er4 Er10 Er8 124.7(8) . .
Er19 Er4 Er10 Er8 39.4(8) . .
Er18 Er4 Er10 Er8 26.9(7) . .
Er15 Er4 Er10 Er8 114.7(7) 6 .
Er1 Er4 Er10 Er16 -150.1(8) . .
Er8 Er4 Er10 Er16 -124.7(8) . .
Er7 Er4 Er10 Er16 -141.1(7) . .
Er15 Er4 Er10 Er16 15.8(9) . .
Er12 Er4 Er10 Er16 -123.5(7) . .
Er13 Er4 Er10 Er16 -112.0(8) . .
N1 Er4 Er10 Er16 -61.3(6) . .
Er19 Er4 Er10 Er16 -85.4(10) . .
Er18 Er4 Er10 Er16 -97.8(8) . .
Er15 Er4 Er10 Er16 -10.0(7) 6 .
Er1 Er4 Er10 Er12 -26.6(6) . .
Er8 Er4 Er10 Er12 -1.2(6) . .
Er7 Er4 Er10 Er12 -17.6(5) . .
Er15 Er4 Er10 Er12 139.3(8) . .
Er13 Er4 Er10 Er12 11.5(6) . .
N1 Er4 Er10 Er12 62.2(4) . .
Er16 Er4 Er10 Er12 123.5(7) . .
Er19 Er4 Er10 Er12 38.1(8) . .
Er18 Er4 Er10 Er12 25.7(6) . .
Er15 Er4 Er10 Er12 113.5(5) 6 .
Er1 Er4 Er10 N1 -88.9(5) . .
Er8 Er4 Er10 N1 -63.4(6) . .
Er7 Er4 Er10 N1 -79.9(4) . .
Er15 Er4 Er10 N1 77.0(7) . .
Er12 Er4 Er10 N1 -62.2(4) . .
Er13 Er4 Er10 N1 -50.7(6) . .
Er16 Er4 Er10 N1 61.3(6) . .
Er19 Er4 Er10 N1 -24.1(8) . .
Er18 Er4 Er10 N1 -36.5(6) . .
Er15 Er4 Er10 N1 51.3(4) 6 .
Er1 Er4 Er10 Er13 -38.2(7) . .
Er8 Er4 Er10 Er13 -12.7(6) . .
Er7 Er4 Er10 Er13 -29.2(7) . .
Er15 Er4 Er10 Er13 127.7(8) . .
Er12 Er4 Er10 Er13 -11.5(6) . .
N1 Er4 Er10 Er13 50.7(6) . .
Er16 Er4 Er10 Er13 112.0(8) . .
Er19 Er4 Er10 Er13 26.6(8) . .
Er18 Er4 Er10 Er13 14.2(7) . .
Er15 Er4 Er10 Er13 102.0(6) 6 .
Er1 Er4 Er10 Er17 -73.2(8) . .
Er8 Er4 Er10 Er17 -47.7(11) . .
Er7 Er4 Er10 Er17 -64.1(8) . .
Er15 Er4 Er10 Er17 92.8(10) . .
Er12 Er4 Er10 Er17 -46.5(9) . .
Er13 Er4 Er10 Er17 -35.0(11) . .
N1 Er4 Er10 Er17 15.7(7) . .
Er16 Er4 Er10 Er17 77.0(9) . .
Er19 Er4 Er10 Er17 -8.4(13) . .
Er18 Er4 Er10 Er17 -20.8(11) . .
Er15 Er4 Er10 Er17 67.0(9) 6 .
Er1 Er4 Er10 Er15 -140.2(6) . 6
Er8 Er4 Er10 Er15 -114.7(7) . 6
Er7 Er4 Er10 Er15 -131.2(5) . 6
Er15 Er4 Er10 Er15 25.7(6) . 6
Er12 Er4 Er10 Er15 -113.5(5) . 6
Er13 Er4 Er10 Er15 -102.0(6) . 6
N1 Er4 Er10 Er15 -51.3(4) . 6
Er16 Er4 Er10 Er15 10.0(7) . 6
Er19 Er4 Er10 Er15 -75.4(8) . 6
Er18 Er4 Er10 Er15 -87.8(7) . 6
Er4 Er1 Er10 Er3 -22.2(14) . .
Er8 Er1 Er10 Er3 -67.5(18) . .
Er12 Er1 Er10 Er3 -143.4(18) . .
Er13 Er1 Er10 Er3 -106.9(19) . .
Er15 Er1 Er10 Er3 -35.6(15) . .
N1 Er1 Er10 Er3 -104.5(14) . .
Er19 Er1 Er10 Er3 -89.0(16) . .
Er18 Er1 Er10 Er3 -111.6(16) . .
Er16 Er1 Er10 Er3 -54.0(15) . .
Er19 Er1 Er10 Er3 -85.8(15) 6 .
Er15 Er1 Er10 Er3 -60.3(14) 6 .
Er4 Er1 Er10 Er7 162.5(12) . .
Er8 Er1 Er10 Er7 117.2(16) . .
Er12 Er1 Er10 Er7 41.3(11) . .
Er13 Er1 Er10 Er7 77.8(13) . .
Er15 Er1 Er10 Er7 149.2(11) . .
N1 Er1 Er10 Er7 80.2(9) . .
Er19 Er1 Er10 Er7 95.8(12) . .
Er18 Er1 Er10 Er7 73.1(11) . .
Er16 Er1 Er10 Er7 130.8(11) . .
Er19 Er1 Er10 Er7 98.9(10) 6 .
Er15 Er1 Er10 Er7 124.4(9) 6 .
Er8 Er1 Er10 Er4 -45.3(12) . .
Er12 Er1 Er10 Er4 -121.2(13) . .
Er13 Er1 Er10 Er4 -84.7(14) . .
Er15 Er1 Er10 Er4 -13.3(8) . .
N1 Er1 Er10 Er4 -82.3(5) . .
Er19 Er1 Er10 Er4 -66.7(10) . .
Er18 Er1 Er10 Er4 -89.4(11) . .
Er16 Er1 Er10 Er4 -31.7(8) . .
Er19 Er1 Er10 Er4 -63.6(8) 6 .
Er15 Er1 Er10 Er4 -38.1(6) 6 .
Er4 Er1 Er10 Er15 13.3(8) . .
Er8 Er1 Er10 Er15 -32.0(15) . .
Er12 Er1 Er10 Er15 -107.9(12) . .
Er13 Er1 Er10 Er15 -71.3(15) . .
N1 Er1 Er10 Er15 -69.0(7) . .
Er19 Er1 Er10 Er15 -53.4(12) . .
Er18 Er1 Er10 Er15 -76.0(12) . .
Er16 Er1 Er10 Er15 -18.4(9) . .
Er19 Er1 Er10 Er15 -50.3(10) 6 .
Er15 Er1 Er10 Er15 -24.8(5) 6 .
Er4 Er1 Er10 Er8 45.3(12) . .
Er12 Er1 Er10 Er8 -75.9(14) . .
Er13 Er1 Er10 Er8 -39.4(14) . .
Er15 Er1 Er10 Er8 32.0(15) . .
N1 Er1 Er10 Er8 -37.0(12) . .
Er19 Er1 Er10 Er8 -21.4(12) . .
Er18 Er1 Er10 Er8 -44.1(12) . .
Er16 Er1 Er10 Er8 13.6(15) . .
Er19 Er1 Er10 Er8 -18.3(11) 6 .
Er15 Er1 Er10 Er8 7.2(13) 6 .
Er4 Er1 Er10 Er16 31.7(8) . .
Er8 Er1 Er10 Er16 -13.6(15) . .
Er12 Er1 Er10 Er16 -89.5(13) . .
Er13 Er1 Er10 Er16 -52.9(16) . .
Er15 Er1 Er10 Er16 18.4(9) . .
N1 Er1 Er10 Er16 -50.6(7) . .
Er19 Er1 Er10 Er16 -35.0(12) . .
Er18 Er1 Er10 Er16 -57.6(13) . .
Er19 Er1 Er10 Er16 -31.9(11) 6 .
Er15 Er1 Er10 Er16 -6.4(7) 6 .
Er4 Er1 Er10 Er12 121.2(13) . .
Er8 Er1 Er10 Er12 75.9(14) . .
Er13 Er1 Er10 Er12 36.5(10) . .
Er15 Er1 Er10 Er12 107.9(12) . .
N1 Er1 Er10 Er12 38.9(11) . .
Er19 Er1 Er10 Er12 54.5(11) . .
Er18 Er1 Er10 Er12 31.8(11) . .
Er16 Er1 Er10 Er12 89.5(13) . .
Er19 Er1 Er10 Er12 57.6(11) 6 .
Er15 Er1 Er10 Er12 83.1(11) 6 .
Er4 Er1 Er10 N1 82.3(5) . .
Er8 Er1 Er10 N1 37.0(12) . .
Er12 Er1 Er10 N1 -38.9(11) . .
Er13 Er1 Er10 N1 -2.4(13) . .
Er15 Er1 Er10 N1 69.0(7) . .
Er19 Er1 Er10 N1 15.5(9) . .
Er18 Er1 Er10 N1 -7.1(10) . .
Er16 Er1 Er10 N1 50.6(7) . .
Er19 Er1 Er10 N1 18.7(7) 6 .
Er15 Er1 Er10 N1 44.2(4) 6 .
Er4 Er1 Er10 Er13 84.7(14) . .
Er8 Er1 Er10 Er13 39.4(14) . .
Er12 Er1 Er10 Er13 -36.5(10) . .
Er15 Er1 Er10 Er13 71.3(15) . .
N1 Er1 Er10 Er13 2.4(13) . .
Er19 Er1 Er10 Er13 17.9(12) . .
Er18 Er1 Er10 Er13 -4.7(12) . .
Er16 Er1 Er10 Er13 52.9(16) . .
Er19 Er1 Er10 Er13 21.1(12) 6 .
Er15 Er1 Er10 Er13 46.6(14) 6 .
Er4 Er1 Er10 Er17 119.7(7) . .
Er8 Er1 Er10 Er17 74.4(14) . .
Er12 Er1 Er10 Er17 -1.5(14) . .
Er13 Er1 Er10 Er17 35.1(15) . .
Er15 Er1 Er10 Er17 106.4(9) . .
N1 Er1 Er10 Er17 37.4(5) . .
Er19 Er1 Er10 Er17 53.0(11) . .
Er18 Er1 Er10 Er17 30.4(12) . .
Er16 Er1 Er10 Er17 88.0(9) . .
Er19 Er1 Er10 Er17 56.1(9) 6 .
Er15 Er1 Er10 Er17 81.6(7) 6 .
Er4 Er1 Er10 Er15 38.1(6) . 6
Er8 Er1 Er10 Er15 -7.2(13) . 6
Er12 Er1 Er10 Er15 -83.1(11) . 6
Er13 Er1 Er10 Er15 -46.6(14) . 6
Er15 Er1 Er10 Er15 24.8(6) . 6
N1 Er1 Er10 Er15 -44.2(4) . 6
Er19 Er1 Er10 Er15 -28.6(10) . 6
Er18 Er1 Er10 Er15 -51.3(10) . 6
Er16 Er1 Er10 Er15 6.4(7) . 6
Er19 Er1 Er10 Er15 -25.5(8) 6 6
Er1 Er8 Er10 Er3 73(2) . .
Er13 Er8 Er10 Er3 175(2) . .
Er4 Er8 Er10 Er3 -38.6(18) . .
Er12 Er8 Er10 Er3 144(2) . .
Er7 Er8 Er10 Er3 117(2) . .
Er19 Er8 Er10 Er3 -140(2) . .
Er18 Er8 Er10 Er3 -171(2) . .
Er15 Er8 Er10 Er3 -75.1(19) . .
N1 Er8 Er10 Er3 -146.7(19) . .
Er19 Er8 Er10 Er3 -131.9(19) 6 .
Er1 Er8 Er10 Er7 -43.2(12) . .
Er13 Er8 Er10 Er7 58.1(16) . .
Er4 Er8 Er10 Er7 -155.3(9) . .
Er12 Er8 Er10 Er7 26.9(8) . .
Er3 Er8 Er10 Er7 -117(2) . .
Er19 Er8 Er10 Er7 103.1(13) . .
Er18 Er8 Er10 Er7 72.5(11) . .
Er15 Er8 Er10 Er7 168.3(9) . .
N1 Er8 Er10 Er7 96.6(5) . .
Er19 Er8 Er10 Er7 111.4(9) 6 .
Er1 Er8 Er10 Er4 112.1(14) . .
Er13 Er8 Er10 Er4 -146.7(17) . .
Er12 Er8 Er10 Er4 -177.8(10) . .
Er7 Er8 Er10 Er4 155.3(9) . .
Er3 Er8 Er10 Er4 38.6(18) . .
Er19 Er8 Er10 Er4 -101.6(14) . .
Er18 Er8 Er10 Er4 -132.2(12) . .
Er15 Er8 Er10 Er4 -36.4(8) . .
N1 Er8 Er10 Er4 -108.1(7) . .
Er19 Er8 Er10 Er4 -93.3(11) 6 .
Er13 Er8 Er10 Er1 101(2) . .
Er4 Er8 Er10 Er1 -112.1(14) . .
Er12 Er8 Er10 Er1 70.1(14) . .
Er7 Er8 Er10 Er1 43.2(12) . .
Er3 Er8 Er10 Er1 -73(2) . .
Er19 Er8 Er10 Er1 146.2(18) . .
Er18 Er8 Er10 Er1 115.7(17) . .
Er15 Er8 Er10 Er1 -148.6(15) . .
N1 Er8 Er10 Er1 139.8(13) . .
Er19 Er8 Er10 Er1 154.6(15) 6 .
Er1 Er8 Er10 Er15 148.6(15) . .
Er13 Er8 Er10 Er15 -110.2(16) . .
Er4 Er8 Er10 Er15 36.4(8) . .
Er12 Er8 Er10 Er15 -141.3(10) . .
Er7 Er8 Er10 Er15 -168.3(9) . .
Er3 Er8 Er10 Er15 75.1(19) . .
Er19 Er8 Er10 Er15 -65.2(14) . .
Er18 Er8 Er10 Er15 -95.8(12) . .
N1 Er8 Er10 Er15 -71.6(7) . .
Er19 Er8 Er10 Er15 -56.8(11) 6 .
Er1 Er8 Er10 Er16 167.2(15) . .
Er13 Er8 Er10 Er16 -91.6(17) . .
Er4 Er8 Er10 Er16 55.1(9) . .
Er12 Er8 Er10 Er16 -122.7(10) . .
Er7 Er8 Er10 Er16 -149.6(9) . .
Er3 Er8 Er10 Er16 94(2) . .
Er19 Er8 Er10 Er16 -46.6(14) . .
Er18 Er8 Er10 Er16 -77.1(13) . .
Er15 Er8 Er10 Er16 18.6(8) . .
N1 Er8 Er10 Er16 -53.0(7) . .
Er19 Er8 Er10 Er16 -38.2(11) 6 .
Er1 Er8 Er10 Er12 -70.1(14) . .
Er13 Er8 Er10 Er12 31.1(14) . .
Er4 Er8 Er10 Er12 177.8(10) . .
Er7 Er8 Er10 Er12 -26.9(8) . .
Er3 Er8 Er10 Er12 -144(2) . .
Er19 Er8 Er10 Er12 76.1(14) . .
Er18 Er8 Er10 Er12 45.6(12) . .
Er15 Er8 Er10 Er12 141.3(10) . .
N1 Er8 Er10 Er12 69.7(7) . .
Er19 Er8 Er10 Er12 84.5(11) 6 .
Er1 Er8 Er10 N1 -139.8(13) . .
Er13 Er8 Er10 N1 -38.6(15) . .
Er4 Er8 Er10 N1 108.1(7) . .
Er12 Er8 Er10 N1 -69.7(7) . .
Er7 Er8 Er10 N1 -96.6(5) . .
Er3 Er8 Er10 N1 146.7(19) . .
Er19 Er8 Er10 N1 6.4(12) . .
Er18 Er8 Er10 N1 -24.2(10) . .
Er15 Er8 Er10 N1 71.6(7) . .
Er19 Er8 Er10 N1 14.8(8) 6 .
Er1 Er8 Er10 Er13 -101(2) . .
Er4 Er8 Er10 Er13 146.7(17) . .
Er12 Er8 Er10 Er13 -31.1(14) . .
Er7 Er8 Er10 Er13 -58.1(16) . .
Er3 Er8 Er10 Er13 -175(2) . .
Er19 Er8 Er10 Er13 45.0(17) . .
Er18 Er8 Er10 Er13 14.4(16) . .
Er15 Er8 Er10 Er13 110.2(16) . .
N1 Er8 Er10 Er13 38.6(15) . .
Er19 Er8 Er10 Er13 53.4(15) 6 .
Er1 Er8 Er10 Er17 -109.1(13) . .
Er13 Er8 Er10 Er17 -7.8(17) . .
Er4 Er8 Er10 Er17 138.8(9) . .
Er12 Er8 Er10 Er17 -39.0(9) . .
Er7 Er8 Er10 Er17 -65.9(7) . .
Er3 Er8 Er10 Er17 177(2) . .
Er19 Er8 Er10 Er17 37.2(14) . .
Er18 Er8 Er10 Er17 6.6(12) . .
Er15 Er8 Er10 Er17 102.4(9) . .
N1 Er8 Er10 Er17 30.8(5) . .
Er19 Er8 Er10 Er17 45.5(10) 6 .
Er1 Er8 Er10 Er15 172.8(13) . 6
Er13 Er8 Er10 Er15 -85.9(15) . 6
Er4 Er8 Er10 Er15 60.7(7) . 6
Er12 Er8 Er10 Er15 -117.1(8) . 6
Er7 Er8 Er10 Er15 -144.0(7) . 6
Er3 Er8 Er10 Er15 99.3(18) . 6
Er19 Er8 Er10 Er15 -40.9(13) . 6
Er18 Er8 Er10 Er15 -71.5(11) . 6
Er15 Er8 Er10 Er15 24.3(5) . 6
N1 Er8 Er10 Er15 -47.3(4) . 6
Er19 Er8 Er10 Er15 -32.6(9) 6 6
Er17 Er9 Er11 Er17 151(4) . 6
Er6 Er9 Er11 Er17 75.7(19) . 6
Er2 Er9 Er11 Er17 75.7(19) . 6
Er5 Er9 Er11 Er17 29.1(19) 6 6
Er5 Er9 Er11 Er17 122(3) . 6
Er14 Er9 Er11 Er17 92(2) . 6
Er14 Er9 Er11 Er17 58.9(19) 6 6
N1 Er9 Er11 Er17 75.7(19) . 6
Er10 Er9 Er11 Er17 117.3(19) . 6
Er10 Er9 Er11 Er17 34(2) 6 6
Er17 Er9 Er11 Er17 -151(4) 6 .
Er6 Er9 Er11 Er17 -75.7(19) . .
Er2 Er9 Er11 Er17 -75.7(19) . .
Er5 Er9 Er11 Er17 -122(3) 6 .
Er5 Er9 Er11 Er17 -29.1(19) . .
Er14 Er9 Er11 Er17 -58.9(19) . .
Er14 Er9 Er11 Er17 -92(2) 6 .
N1 Er9 Er11 Er17 -75.7(19) . .
Er10 Er9 Er11 Er17 -34(2) . .
Er10 Er9 Er11 Er17 -117.2(19) 6 .
Er17 Er9 Er11 Er6 -75.7(19) 6 .
Er17 Er9 Er11 Er6 75.7(19) . .
Er2 Er9 Er11 Er6 0.000(3) . .
Er5 Er9 Er11 Er6 -46.5(15) 6 .
Er5 Er9 Er11 Er6 46.5(15) . .
Er14 Er9 Er11 Er6 16.8(8) . .
Er14 Er9 Er11 Er6 -16.8(8) 6 .
N1 Er9 Er11 Er6 0.000(4) . .
Er10 Er9 Er11 Er6 41.6(6) . .
Er10 Er9 Er11 Er6 -41.6(6) 6 .
Er17 Er9 Er11 Er2 -75.7(19) 6 .
Er17 Er9 Er11 Er2 75.7(19) . .
Er6 Er9 Er11 Er2 0.000(2) . .
Er5 Er9 Er11 Er2 -46.5(15) 6 .
Er5 Er9 Er11 Er2 46.5(15) . .
Er14 Er9 Er11 Er2 16.8(8) . .
Er14 Er9 Er11 Er2 -16.8(8) 6 .
N1 Er9 Er11 Er2 0.000(2) . .
Er10 Er9 Er11 Er2 41.6(6) . .
Er10 Er9 Er11 Er2 -41.6(6) 6 .
Er17 Er9 Er11 Er5 -29.1(19) 6 6
Er17 Er9 Er11 Er5 122(3) . 6
Er6 Er9 Er11 Er5 46.5(15) . 6
Er2 Er9 Er11 Er5 46.5(15) . 6
Er5 Er9 Er11 Er5 93(3) . 6
Er14 Er9 Er11 Er5 63(2) . 6
Er14 Er9 Er11 Er5 29.8(12) 6 6
N1 Er9 Er11 Er5 46.5(15) . 6
Er10 Er9 Er11 Er5 88.1(10) . 6
Er10 Er9 Er11 Er5 5(2) 6 6
Er17 Er9 Er11 Er5 -122(3) 6 .
Er17 Er9 Er11 Er5 29.1(19) . .
Er6 Er9 Er11 Er5 -46.5(15) . .
Er2 Er9 Er11 Er5 -46.5(15) . .
Er5 Er9 Er11 Er5 -93(3) 6 .
Er14 Er9 Er11 Er5 -29.8(12) . .
Er14 Er9 Er11 Er5 -63(2) 6 .
N1 Er9 Er11 Er5 -46.5(15) . .
Er10 Er9 Er11 Er5 -5(2) . .
Er10 Er9 Er11 Er5 -88.1(10) 6 .
Er17 Er9 Er11 N1 -75.7(19) 6 .
Er17 Er9 Er11 N1 75.7(19) . .
Er6 Er9 Er11 N1 0.000(1) . .
Er2 Er9 Er11 N1 0.000(1) . .
Er5 Er9 Er11 N1 -46.5(15) 6 .
Er5 Er9 Er11 N1 46.5(15) . .
Er14 Er9 Er11 N1 16.8(8) . .
Er14 Er9 Er11 N1 -16.8(8) 6 .
Er10 Er9 Er11 N1 41.6(6) . .
Er10 Er9 Er11 N1 -41.6(6) 6 .
Er17 Er9 Er11 Er14 -92(2) 6 .
Er17 Er9 Er11 Er14 58.9(19) . .
Er6 Er9 Er11 Er14 -16.8(8) . .
Er2 Er9 Er11 Er14 -16.8(8) . .
Er5 Er9 Er11 Er14 -63(2) 6 .
Er5 Er9 Er11 Er14 29.8(12) . .
Er14 Er9 Er11 Er14 -33.5(17) 6 .
N1 Er9 Er11 Er14 -16.8(8) . .
Er10 Er9 Er11 Er14 24.8(13) . .
Er10 Er9 Er11 Er14 -58.3(7) 6 .
Er17 Er9 Er11 Er14 -58.9(19) 6 6
Er17 Er9 Er11 Er14 92(2) . 6
Er6 Er9 Er11 Er14 16.8(8) . 6
Er2 Er9 Er11 Er14 16.8(8) . 6
Er5 Er9 Er11 Er14 -29.8(12) 6 6
Er5 Er9 Er11 Er14 63(2) . 6
Er14 Er9 Er11 Er14 33.5(17) . 6
N1 Er9 Er11 Er14 16.8(8) . 6
Er10 Er9 Er11 Er14 58.3(7) . 6
Er10 Er9 Er11 Er14 -24.8(13) 6 6
Er17 Er9 Er11 Er16 -75.7(19) 6 .
Er17 Er9 Er11 Er16 75.7(19) . .
Er6 Er9 Er11 Er16 0.000(2) . .
Er2 Er9 Er11 Er16 0.000(2) . .
Er5 Er9 Er11 Er16 -46.5(15) 6 .
Er5 Er9 Er11 Er16 46.5(15) . .
Er14 Er9 Er11 Er16 16.8(8) . .
Er14 Er9 Er11 Er16 -16.8(8) 6 .
N1 Er9 Er11 Er16 0.000(1) . .
Er10 Er9 Er11 Er16 41.6(6) . .
Er10 Er9 Er11 Er16 -41.6(6) 6 .
Er17 Er9 Er11 Er10 -117.3(19) 6 .
Er17 Er9 Er11 Er10 34(2) . .
Er6 Er9 Er11 Er10 -41.6(6) . .
Er2 Er9 Er11 Er10 -41.6(6) . .
Er5 Er9 Er11 Er10 -88.1(10) 6 .
Er5 Er9 Er11 Er10 5(2) . .
Er14 Er9 Er11 Er10 -24.8(13) . .
Er14 Er9 Er11 Er10 -58.3(7) 6 .
N1 Er9 Er11 Er10 -41.6(6) . .
Er10 Er9 Er11 Er10 -83.1(12) 6 .
Er5 Er6 Er11 Er9 106.2(12) 6 .
Er5 Er6 Er11 Er9 -106.2(12) . .
Er17 Er6 Er11 Er9 93.0(17) 6 .
Er17 Er6 Er11 Er9 -93.1(17) . .
Er14 Er6 Er11 Er9 -152.7(11) . .
Er14 Er6 Er11 Er9 152.7(11) 6 .
N1 Er6 Er11 Er9 180.000(3) . .
Er7 Er6 Er11 Er9 -141.59(13) . .
Er7 Er6 Er11 Er9 141.59(13) 6 .
Er12 Er6 Er11 Er9 -151.52(19) . .
Er5 Er6 Er11 Er17 13.2(18) 6 6
Er5 Er6 Er11 Er17 161(2) . 6
Er9 Er6 Er11 Er17 -93.0(17) . 6
Er17 Er6 Er11 Er17 174(3) . 6
Er14 Er6 Er11 Er17 114(2) . 6
Er14 Er6 Er11 Er17 60(2) 6 6
N1 Er6 Er11 Er17 87.0(17) . 6
Er7 Er6 Er11 Er17 125.4(18) . 6
Er7 Er6 Er11 Er17 48.5(17) 6 6
Er12 Er6 Er11 Er17 115.4(18) . 6
Er5 Er6 Er11 Er17 -161(2) 6 .
Er5 Er6 Er11 Er17 -13.2(18) . .
Er9 Er6 Er11 Er17 93.1(17) . .
Er17 Er6 Er11 Er17 -174(3) 6 .
Er14 Er6 Er11 Er17 -60(2) . .
Er14 Er6 Er11 Er17 -114(2) 6 .
N1 Er6 Er11 Er17 -86.9(17) . .
Er7 Er6 Er11 Er17 -48.5(17) . .
Er7 Er6 Er11 Er17 -125.4(18) 6 .
Er12 Er6 Er11 Er17 -58.5(17) . .
Er5 Er6 Er11 Er2 -73.8(12) 6 .
Er5 Er6 Er11 Er2 73.8(12) . .
Er9 Er6 Er11 Er2 180.000(4) . .
Er17 Er6 Er11 Er2 -87.0(17) 6 .
Er17 Er6 Er11 Er2 86.9(17) . .
Er14 Er6 Er11 Er2 27.3(11) . .
Er14 Er6 Er11 Er2 -27.3(11) 6 .
N1 Er6 Er11 Er2 0.000(4) . .
Er7 Er6 Er11 Er2 38.41(13) . .
Er7 Er6 Er11 Er2 -38.41(13) 6 .
Er12 Er6 Er11 Er2 28.48(19) . .
Er5 Er6 Er11 Er5 148(2) . 6
Er9 Er6 Er11 Er5 -106.2(12) . 6
Er17 Er6 Er11 Er5 -13.2(18) 6 6
Er17 Er6 Er11 Er5 161(2) . 6
Er14 Er6 Er11 Er5 101(2) . 6
Er14 Er6 Er11 Er5 46.5(11) 6 6
N1 Er6 Er11 Er5 73.8(12) . 6
Er7 Er6 Er11 Er5 112.2(12) . 6
Er7 Er6 Er11 Er5 35.4(11) 6 6
Er12 Er6 Er11 Er5 102.3(12) . 6
Er5 Er6 Er11 Er5 -148(2) 6 .
Er9 Er6 Er11 Er5 106.2(12) . .
Er17 Er6 Er11 Er5 -161(2) 6 .
Er17 Er6 Er11 Er5 13.2(18) . .
Er14 Er6 Er11 Er5 -46.5(11) . .
Er14 Er6 Er11 Er5 -101(2) 6 .
N1 Er6 Er11 Er5 -73.8(12) . .
Er7 Er6 Er11 Er5 -35.4(11) . .
Er7 Er6 Er11 Er5 -112.2(12) 6 .
Er12 Er6 Er11 Er5 -45.3(11) . .
Er5 Er6 Er11 N1 -73.8(12) 6 .
Er5 Er6 Er11 N1 73.8(12) . .
Er9 Er6 Er11 N1 180.000(3) . .
Er17 Er6 Er11 N1 -87.0(17) 6 .
Er17 Er6 Er11 N1 86.9(17) . .
Er14 Er6 Er11 N1 27.3(11) . .
Er14 Er6 Er11 N1 -27.3(11) 6 .
Er7 Er6 Er11 N1 38.41(13) . .
Er7 Er6 Er11 N1 -38.41(13) 6 .
Er12 Er6 Er11 N1 28.48(19) . .
Er5 Er6 Er11 Er14 -101(2) 6 .
Er5 Er6 Er11 Er14 46.5(11) . .
Er9 Er6 Er11 Er14 152.7(11) . .
Er17 Er6 Er11 Er14 -114(2) 6 .
Er17 Er6 Er11 Er14 60(2) . .
Er14 Er6 Er11 Er14 -55(2) 6 .
N1 Er6 Er11 Er14 -27.3(11) . .
Er7 Er6 Er11 Er14 11.1(11) . .
Er7 Er6 Er11 Er14 -65.7(12) 6 .
Er12 Er6 Er11 Er14 1.2(11) . .
Er5 Er6 Er11 Er14 -46.5(11) 6 6
Er5 Er6 Er11 Er14 101(2) . 6
Er9 Er6 Er11 Er14 -152.7(11) . 6
Er17 Er6 Er11 Er14 -60(2) 6 6
Er17 Er6 Er11 Er14 114(2) . 6
Er14 Er6 Er11 Er14 55(2) . 6
N1 Er6 Er11 Er14 27.3(11) . 6
Er7 Er6 Er11 Er14 65.7(12) . 6
Er7 Er6 Er11 Er14 -11.1(11) 6 6
Er12 Er6 Er11 Er14 55.8(12) . 6
Er5 Er6 Er11 Er16 -73.8(12) 6 .
Er5 Er6 Er11 Er16 73.8(12) . .
Er9 Er6 Er11 Er16 180.000(3) . .
Er17 Er6 Er11 Er16 -87.0(17) 6 .
Er17 Er6 Er11 Er16 86.9(17) . .
Er14 Er6 Er11 Er16 27.3(11) . .
Er14 Er6 Er11 Er16 -27.3(11) 6 .
N1 Er6 Er11 Er16 0.000(1) . .
Er7 Er6 Er11 Er16 38.41(13) . .
Er7 Er6 Er11 Er16 -38.41(13) 6 .
Er12 Er6 Er11 Er16 28.48(19) . .
Er5 Er6 Er11 Er10 -112.4(11) 6 .
Er5 Er6 Er11 Er10 35.2(12) . .
Er9 Er6 Er11 Er10 141.4(3) . .
Er17 Er6 Er11 Er10 -125.6(18) 6 .
Er17 Er6 Er11 Er10 48.3(17) . .
Er14 Er6 Er11 Er10 -11.3(12) . .
Er14 Er6 Er11 Er10 -66.0(11) 6 .
N1 Er6 Er11 Er10 -38.6(3) . .
Er7 Er6 Er11 Er10 -0.2(2) . .
Er7 Er6 Er11 Er10 -77.1(4) 6 .
Er12 Er6 Er11 Er10 -10.2(3) . .
Er5 Er2 Er11 Er9 -89.3(10) . .
Er5 Er2 Er11 Er9 89.3(10) 6 .
Er14 Er2 Er11 Er9 -141.8(15) . .
Er14 Er2 Er11 Er9 141.8(15) 6 .
Er17 Er2 Er11 Er9 87.8(16) 6 .
Er17 Er2 Er11 Er9 -87.8(16) . .
N1 Er2 Er11 Er9 180.000(2) . .
Er18 Er2 Er11 Er9 -169.7(4) . .
Er18 Er2 Er11 Er9 169.7(4) 6 .
Er12 Er2 Er11 Er9 -150.2(2) . .
Er5 Er2 Er11 Er17 -177(2) . 6
Er5 Er2 Er11 Er17 1.5(18) 6 6
Er14 Er2 Er11 Er17 130(2) . 6
Er14 Er2 Er11 Er17 54(2) 6 6
Er9 Er2 Er11 Er17 -87.8(16) . 6
Er17 Er2 Er11 Er17 -176(3) . 6
N1 Er2 Er11 Er17 92.2(16) . 6
Er18 Er2 Er11 Er17 102.5(17) . 6
Er18 Er2 Er11 Er17 82.0(17) 6 6
Er12 Er2 Er11 Er17 122.1(17) . 6
Er5 Er2 Er11 Er17 -1.5(18) . .
Er5 Er2 Er11 Er17 177(2) 6 .
Er14 Er2 Er11 Er17 -54(2) . .
Er14 Er2 Er11 Er17 -130(2) 6 .
Er9 Er2 Er11 Er17 87.8(16) . .
Er17 Er2 Er11 Er17 176(3) 6 .
N1 Er2 Er11 Er17 -92.2(16) . .
Er18 Er2 Er11 Er17 -82.0(17) . .
Er18 Er2 Er11 Er17 -102.5(17) 6 .
Er12 Er2 Er11 Er17 -62.4(17) . .
Er5 Er2 Er11 Er6 -89.3(10) . .
Er5 Er2 Er11 Er6 89.3(10) 6 .
Er14 Er2 Er11 Er6 -141.8(15) . .
Er14 Er2 Er11 Er6 141.8(15) 6 .
Er9 Er2 Er11 Er6 0.000(5) . .
Er17 Er2 Er11 Er6 87.8(16) 6 .
Er17 Er2 Er11 Er6 -87.8(16) . .
N1 Er2 Er11 Er6 180.000(5) . .
Er18 Er2 Er11 Er6 -169.7(4) . .
Er18 Er2 Er11 Er6 169.7(4) 6 .
Er12 Er2 Er11 Er6 -150.2(2) . .
Er5 Er2 Er11 Er5 -179(2) . 6
Er14 Er2 Er11 Er5 129(2) . 6
Er14 Er2 Er11 Er5 52.5(13) 6 6
Er9 Er2 Er11 Er5 -89.3(10) . 6
Er17 Er2 Er11 Er5 -1.5(18) 6 6
Er17 Er2 Er11 Er5 -177(2) . 6
N1 Er2 Er11 Er5 90.7(10) . 6
Er18 Er2 Er11 Er5 101.0(11) . 6
Er18 Er2 Er11 Er5 80.4(10) 6 6
Er12 Er2 Er11 Er5 120.5(11) . 6
Er5 Er2 Er11 Er5 179(2) 6 .
Er14 Er2 Er11 Er5 -52.5(13) . .
Er14 Er2 Er11 Er5 -129(2) 6 .
Er9 Er2 Er11 Er5 89.3(10) . .
Er17 Er2 Er11 Er5 177(2) 6 .
Er17 Er2 Er11 Er5 1.5(18) . .
N1 Er2 Er11 Er5 -90.7(10) . .
Er18 Er2 Er11 Er5 -80.4(10) . .
Er18 Er2 Er11 Er5 -101.0(11) 6 .
Er12 Er2 Er11 Er5 -60.9(9) . .
Er5 Er2 Er11 N1 90.7(10) . .
Er5 Er2 Er11 N1 -90.7(10) 6 .
Er14 Er2 Er11 N1 38.2(15) . .
Er14 Er2 Er11 N1 -38.2(15) 6 .
Er9 Er2 Er11 N1 180.000(2) . .
Er17 Er2 Er11 N1 -92.2(16) 6 .
Er17 Er2 Er11 N1 92.2(16) . .
Er18 Er2 Er11 N1 10.3(4) . .
Er18 Er2 Er11 N1 -10.3(4) 6 .
Er12 Er2 Er11 N1 29.8(2) . .
Er5 Er2 Er11 Er14 52.5(13) . .
Er5 Er2 Er11 Er14 -129(2) 6 .
Er14 Er2 Er11 Er14 -76(3) 6 .
Er9 Er2 Er11 Er14 141.8(15) . .
Er17 Er2 Er11 Er14 -130(2) 6 .
Er17 Er2 Er11 Er14 54(2) . .
N1 Er2 Er11 Er14 -38.2(15) . .
Er18 Er2 Er11 Er14 -27.9(16) . .
Er18 Er2 Er11 Er14 -48.4(16) 6 .
Er12 Er2 Er11 Er14 -8.3(15) . .
Er5 Er2 Er11 Er14 129(2) . 6
Er5 Er2 Er11 Er14 -52.5(12) 6 6
Er14 Er2 Er11 Er14 76(3) . 6
Er9 Er2 Er11 Er14 -141.8(15) . 6
Er17 Er2 Er11 Er14 -54(2) 6 6
Er17 Er2 Er11 Er14 130(2) . 6
N1 Er2 Er11 Er14 38.2(15) . 6
Er18 Er2 Er11 Er14 48.4(16) . 6
Er18 Er2 Er11 Er14 27.9(16) 6 6
Er12 Er2 Er11 Er14 68.0(16) . 6
Er5 Er2 Er11 Er16 90.7(10) . .
Er5 Er2 Er11 Er16 -90.7(10) 6 .
Er14 Er2 Er11 Er16 38.2(15) . .
Er14 Er2 Er11 Er16 -38.2(15) 6 .
Er9 Er2 Er11 Er16 180.000(2) . .
Er17 Er2 Er11 Er16 -92.2(16) 6 .
Er17 Er2 Er11 Er16 92.2(16) . .
N1 Er2 Er11 Er16 0.000(0) . .
Er18 Er2 Er11 Er16 10.3(4) . .
Er18 Er2 Er11 Er16 -10.3(4) 6 .
Er12 Er2 Er11 Er16 29.8(2) . .
Er5 Er2 Er11 Er10 52.8(11) . .
Er5 Er2 Er11 Er10 -128.7(10) 6 .
Er14 Er2 Er11 Er10 0.2(16) . .
Er14 Er2 Er11 Er10 -76.1(15) 6 .
Er9 Er2 Er11 Er10 142.1(3) . .
Er17 Er2 Er11 Er10 -130.2(17) 6 .
Er17 Er2 Er11 Er10 54.3(16) . .
N1 Er2 Er11 Er10 -37.9(3) . .
Er18 Er2 Er11 Er10 -27.7(5) . .
Er18 Er2 Er11 Er10 -48.2(4) 6 .
Er12 Er2 Er11 Er10 -8.1(3) . .
Er2 Er5 Er11 Er9 48(2) . .
Er6 Er5 Er11 Er9 30(2) . .
Er14 Er5 Er11 Er9 96(2) . .
Er17 Er5 Er11 Er9 -130(3) . .
Er5 Er5 Er11 Er9 47.0(17) 6 .
Er14 Er5 Er11 Er9 70(2) 6 .
Er17 Er5 Er11 Er9 45(2) 6 .
N1 Er5 Er11 Er9 129.6(18) . .
Er7 Er5 Er11 Er9 170.9(18) . .
Er12 Er5 Er11 Er9 156.0(18) . .
Er2 Er5 Er11 Er17 2.4(17) . 6
Er6 Er5 Er11 Er17 -15.6(19) . 6
Er14 Er5 Er11 Er17 50(2) . 6
Er17 Er5 Er11 Er17 -175(4) . 6
Er5 Er5 Er11 Er17 1.6(13) 6 6
Er9 Er5 Er11 Er17 -45(2) . 6
Er14 Er5 Er11 Er17 24.9(15) 6 6
N1 Er5 Er11 Er17 84.3(14) . 6
Er7 Er5 Er11 Er17 125.6(14) . 6
Er12 Er5 Er11 Er17 110.7(14) . 6
Er2 Er5 Er11 Er17 178(3) . .
Er6 Er5 Er11 Er17 160(3) . .
Er14 Er5 Er11 Er17 -134(3) . .
Er5 Er5 Er11 Er17 177(3) 6 .
Er9 Er5 Er11 Er17 130(3) . .
Er14 Er5 Er11 Er17 -160(2) 6 .
Er17 Er5 Er11 Er17 175(4) 6 .
N1 Er5 Er11 Er17 -100(2) . .
Er7 Er5 Er11 Er17 -59(2) . .
Er12 Er5 Er11 Er17 -74(2) . .
Er2 Er5 Er11 Er6 18(2) . .
Er14 Er5 Er11 Er6 66(2) . .
Er17 Er5 Er11 Er6 -160(3) . .
Er5 Er5 Er11 Er6 17.3(12) 6 .
Er9 Er5 Er11 Er6 -30(2) . .
Er14 Er5 Er11 Er6 40.5(14) 6 .
Er17 Er5 Er11 Er6 15.6(19) 6 .
N1 Er5 Er11 Er6 99.9(12) . .
Er7 Er5 Er11 Er6 141.2(13) . .
Er12 Er5 Er11 Er6 126.3(13) . .
Er6 Er5 Er11 Er2 -18(2) . .
Er14 Er5 Er11 Er2 48.0(15) . .
Er17 Er5 Er11 Er2 -178(3) . .
Er5 Er5 Er11 Er2 -0.7(11) 6 .
Er9 Er5 Er11 Er2 -48(2) . .
Er14 Er5 Er11 Er2 22.5(11) 6 .
Er17 Er5 Er11 Er2 -2.4(17) 6 .
N1 Er5 Er11 Er2 81.9(11) . .
Er7 Er5 Er11 Er2 123.2(11) . .
Er12 Er5 Er11 Er2 108.3(11) . .
Er2 Er5 Er11 Er5 0.7(11) . 6
Er6 Er5 Er11 Er5 -17.3(12) . 6
Er14 Er5 Er11 Er5 48.7(14) . 6
Er17 Er5 Er11 Er5 -177(3) . 6
Er9 Er5 Er11 Er5 -47.0(17) . 6
Er14 Er5 Er11 Er5 23.3(6) 6 6
Er17 Er5 Er11 Er5 -1.6(13) 6 6
N1 Er5 Er11 Er5 82.61(16) . 6
Er7 Er5 Er11 Er5 124.0(2) . 6
Er12 Er5 Er11 Er5 109.0(3) . 6
Er2 Er5 Er11 N1 -81.9(11) . .
Er6 Er5 Er11 N1 -99.9(12) . .
Er14 Er5 Er11 N1 -33.9(14) . .
Er17 Er5 Er11 N1 100(2) . .
Er5 Er5 Er11 N1 -82.61(16) 6 .
Er9 Er5 Er11 N1 -129.6(18) . .
Er14 Er5 Er11 N1 -59.3(5) 6 .
Er17 Er5 Er11 N1 -84.3(14) 6 .
Er7 Er5 Er11 N1 41.35(14) . .
Er12 Er5 Er11 N1 26.4(2) . .
Er2 Er5 Er11 Er14 -48.0(15) . .
Er6 Er5 Er11 Er14 -66(2) . .
Er17 Er5 Er11 Er14 134(3) . .
Er5 Er5 Er11 Er14 -48.7(14) 6 .
Er9 Er5 Er11 Er14 -96(2) . .
Er14 Er5 Er11 Er14 -25.4(14) 6 .
Er17 Er5 Er11 Er14 -50(2) 6 .
N1 Er5 Er11 Er14 33.9(14) . .
Er7 Er5 Er11 Er14 75.3(14) . .
Er12 Er5 Er11 Er14 60.3(14) . .
Er2 Er5 Er11 Er14 -22.5(11) . 6
Er6 Er5 Er11 Er14 -40.5(14) . 6
Er14 Er5 Er11 Er14 25.4(14) . 6
Er17 Er5 Er11 Er14 160(2) . 6
Er5 Er5 Er11 Er14 -23.3(6) 6 6
Er9 Er5 Er11 Er14 -70(2) . 6
Er17 Er5 Er11 Er14 -24.9(15) 6 6
N1 Er5 Er11 Er14 59.3(5) . 6
Er7 Er5 Er11 Er14 100.7(5) . 6
Er12 Er5 Er11 Er14 85.8(6) . 6
Er2 Er5 Er11 Er16 -98.7(11) . .
Er6 Er5 Er11 Er16 -116.7(13) . .
Er14 Er5 Er11 Er16 -50.7(14) . .
Er17 Er5 Er11 Er16 84(2) . .
Er5 Er5 Er11 Er16 -99.4(3) 6 .
Er9 Er5 Er11 Er16 -146.4(19) . .
Er14 Er5 Er11 Er16 -76.2(6) 6 .
Er17 Er5 Er11 Er16 -101.1(15) 6 .
N1 Er5 Er11 Er16 -16.8(3) . .
Er7 Er5 Er11 Er16 24.5(3) . .
Er12 Er5 Er11 Er16 9.6(4) . .
Er2 Er5 Er11 Er10 -127.7(11) . .
Er6 Er5 Er11 Er10 -145.7(13) . .
Er14 Er5 Er11 Er10 -79.8(14) . .
Er17 Er5 Er11 Er10 55(2) . .
Er5 Er5 Er11 Er10 -128.5(3) 6 .
Er9 Er5 Er11 Er10 -175.4(19) . .
Er14 Er5 Er11 Er10 -105.2(5) 6 .
Er17 Er5 Er11 Er10 -130.1(15) 6 .
N1 Er5 Er11 Er10 -45.8(2) . .
Er7 Er5 Er11 Er10 -4.5(2) . .
Er12 Er5 Er11 Er10 -19.4(3) . .
Er1 Er8 Er12 Er13 167.1(15) . .
Er4 Er8 Er12 Er13 143.7(16) . .
Er7 Er8 Er12 Er13 162.4(17) . .
Er3 Er8 Er12 Er13 154.8(14) . .
Er19 Er8 Er12 Er13 13.1(15) . .
Er10 Er8 Er12 Er13 145.5(15) . .
Er18 Er8 Er12 Er13 14.3(14) . .
Er15 Er8 Er12 Er13 118.0(17) . .
N1 Er8 Er12 Er13 83.6(15) . .
Er19 Er8 Er12 Er13 21.9(15) 6 .
Er1 Er8 Er12 Er7 4.7(5) . .
Er13 Er8 Er12 Er7 -162.4(17) . .
Er4 Er8 Er12 Er7 -18.6(11) . .
Er3 Er8 Er12 Er7 -7.6(6) . .
Er19 Er8 Er12 Er7 -149.3(8) . .
Er10 Er8 Er12 Er7 -16.9(5) . .
Er18 Er8 Er12 Er7 -148.1(10) . .
Er15 Er8 Er12 Er7 -44.4(10) . .
N1 Er8 Er12 Er7 -78.8(4) . .
Er19 Er8 Er12 Er7 -140.4(7) 6 .
Er13 Er8 Er12 Er1 -167.1(15) . .
Er4 Er8 Er12 Er1 -23.4(9) . .
Er7 Er8 Er12 Er1 -4.7(5) . .
Er3 Er8 Er12 Er1 -12.3(5) . .
Er19 Er8 Er12 Er1 -154.0(8) . .
Er10 Er8 Er12 Er1 -21.6(4) . .
Er18 Er8 Er12 Er1 -152.8(9) . .
Er15 Er8 Er12 Er1 -49.2(9) . .
N1 Er8 Er12 Er1 -83.5(4) . .
Er19 Er8 Er12 Er1 -145.2(7) 6 .
Er1 Er8 Er12 Er18 152.8(9) . .
Er13 Er8 Er12 Er18 -14.3(14) . .
Er4 Er8 Er12 Er18 129.4(13) . .
Er7 Er8 Er12 Er18 148.1(10) . .
Er3 Er8 Er12 Er18 140.5(10) . .
Er19 Er8 Er12 Er18 -1.2(12) . .
Er10 Er8 Er12 Er18 131.2(10) . .
Er15 Er8 Er12 Er18 103.7(13) . .
N1 Er8 Er12 Er18 69.3(9) . .
Er19 Er8 Er12 Er18 7.6(11) 6 .
Er1 Er8 Er12 Er19 154.0(8) . .
Er13 Er8 Er12 Er19 -13.1(15) . .
Er4 Er8 Er12 Er19 130.6(12) . .
Er7 Er8 Er12 Er19 149.3(8) . .
Er3 Er8 Er12 Er19 141.7(8) . .
Er10 Er8 Er12 Er19 132.4(8) . .
Er18 Er8 Er12 Er19 1.2(12) . .
Er15 Er8 Er12 Er19 104.9(11) . .
N1 Er8 Er12 Er19 70.5(7) . .
Er19 Er8 Er12 Er19 8.8(5) 6 .
Er1 Er8 Er12 Er4 23.4(9) . .
Er13 Er8 Er12 Er4 -143.7(16) . .
Er7 Er8 Er12 Er4 18.6(11) . .
Er3 Er8 Er12 Er4 11.1(8) . .
Er19 Er8 Er12 Er4 -130.6(12) . .
Er10 Er8 Er12 Er4 1.7(8) . .
Er18 Er8 Er12 Er4 -129.4(13) . .
Er15 Er8 Er12 Er4 -25.8(7) . .
N1 Er8 Er12 Er4 -60.1(11) . .
Er19 Er8 Er12 Er4 -121.8(11) 6 .
Er1 Er8 Er12 Er3 12.3(5) . .
Er13 Er8 Er12 Er3 -154.8(14) . .
Er4 Er8 Er12 Er3 -11.1(8) . .
Er7 Er8 Er12 Er3 7.6(6) . .
Er19 Er8 Er12 Er3 -141.7(8) . .
Er10 Er8 Er12 Er3 -9.3(5) . .
Er18 Er8 Er12 Er3 -140.5(10) . .
Er15 Er8 Er12 Er3 -36.8(8) . .
N1 Er8 Er12 Er3 -71.2(6) . .
Er19 Er8 Er12 Er3 -132.9(8) 6 .
Er1 Er8 Er12 N1 83.5(4) . .
Er13 Er8 Er12 N1 -83.6(15) . .
Er4 Er8 Er12 N1 60.1(11) . .
Er7 Er8 Er12 N1 78.8(4) . .
Er3 Er8 Er12 N1 71.2(6) . .
Er19 Er8 Er12 N1 -70.5(7) . .
Er10 Er8 Er12 N1 61.8(4) . .
Er18 Er8 Er12 N1 -69.3(9) . .
Er15 Er8 Er12 N1 34.3(10) . .
Er19 Er8 Er12 N1 -61.7(5) 6 .
Er1 Er8 Er12 Er19 145.2(7) . 6
Er13 Er8 Er12 Er19 -21.9(15) . 6
Er4 Er8 Er12 Er19 121.8(11) . 6
Er7 Er8 Er12 Er19 140.4(7) . 6
Er3 Er8 Er12 Er19 132.9(8) . 6
Er19 Er8 Er12 Er19 -8.8(5) . 6
Er10 Er8 Er12 Er19 123.5(6) . 6
Er18 Er8 Er12 Er19 -7.6(11) . 6
Er15 Er8 Er12 Er19 96.0(11) . 6
N1 Er8 Er12 Er19 61.7(5) . 6
Er1 Er8 Er12 Er10 21.6(4) . .
Er13 Er8 Er12 Er10 -145.5(15) . .
Er4 Er8 Er12 Er10 -1.7(8) . .
Er7 Er8 Er12 Er10 16.9(5) . .
Er3 Er8 Er12 Er10 9.3(5) . .
Er19 Er8 Er12 Er10 -132.4(8) . .
Er18 Er8 Er12 Er10 -131.2(10) . .
Er15 Er8 Er12 Er10 -27.5(8) . .
N1 Er8 Er12 Er10 -61.8(4) . .
Er19 Er8 Er12 Er10 -123.5(6) 6 .
Er1 Er8 Er12 Er18 138.9(7) . 6
Er13 Er8 Er12 Er18 -28.2(15) . 6
Er4 Er8 Er12 Er18 115.5(12) . 6
Er7 Er8 Er12 Er18 134.2(7) . 6
Er3 Er8 Er12 Er18 126.6(8) . 6
Er19 Er8 Er12 Er18 -15.1(9) . 6
Er10 Er8 Er12 Er18 117.3(7) . 6
Er18 Er8 Er12 Er18 -13.9(6) . 6
Er15 Er8 Er12 Er18 89.8(11) . 6
N1 Er8 Er12 Er18 55.4(5) . 6
Er19 Er8 Er12 Er18 -6.3(8) 6 6
Er3 Er7 Er12 Er13 -8(2) . .
Er8 Er7 Er12 Er13 -18.1(17) . .
Er4 Er7 Er12 Er13 -8(2) . .
Er10 Er7 Er12 Er13 35(3) . .
Er15 Er7 Er12 Er13 21(2) . .
N1 Er7 Er12 Er13 67(2) . .
Er18 Er7 Er12 Er13 53(3) . .
Er19 Er7 Er12 Er13 22.2(18) . .
Er16 Er7 Er12 Er13 35(2) . .
Er17 Er7 Er12 Er13 104(2) . .
Er3 Er7 Er12 Er8 9.9(8) . .
Er4 Er7 Er12 Er8 10.2(6) . .
Er10 Er7 Er12 Er8 52.6(14) . .
Er13 Er7 Er12 Er8 18.1(17) . .
Er15 Er7 Er12 Er8 39.2(8) . .
N1 Er7 Er12 Er8 84.7(6) . .
Er18 Er7 Er12 Er8 72(2) . .
Er19 Er7 Er12 Er8 40.3(11) . .
Er16 Er7 Er12 Er8 52.6(8) . .
Er17 Er7 Er12 Er8 122.4(7) . .
Er3 Er7 Er12 Er1 16.6(7) . .
Er8 Er7 Er12 Er1 6.7(8) . .
Er4 Er7 Er12 Er1 16.9(6) . .
Er10 Er7 Er12 Er1 59.4(13) . .
Er13 Er7 Er12 Er1 25(2) . .
Er15 Er7 Er12 Er1 45.9(8) . .
N1 Er7 Er12 Er1 91.4(8) . .
Er18 Er7 Er12 Er1 78(2) . .
Er19 Er7 Er12 Er1 47.1(15) . .
Er16 Er7 Er12 Er1 59.3(9) . .
Er17 Er7 Er12 Er1 129.1(10) . .
Er3 Er7 Er12 Er18 -62(2) . .
Er8 Er7 Er12 Er18 -72(2) . .
Er4 Er7 Er12 Er18 -61(2) . .
Er10 Er7 Er12 Er18 -19(3) . .
Er13 Er7 Er12 Er18 -53(3) . .
Er15 Er7 Er12 Er18 -32(3) . .
N1 Er7 Er12 Er18 13(2) . .
Er19 Er7 Er12 Er18 -31.2(19) . .
Er16 Er7 Er12 Er18 -19(3) . .
Er17 Er7 Er12 Er18 51(2) . .
Er3 Er7 Er12 Er19 -30.4(15) . .
Er8 Er7 Er12 Er19 -40.3(11) . .
Er4 Er7 Er12 Er19 -30.2(13) . .
Er10 Er7 Er12 Er19 12(2) . .
Er13 Er7 Er12 Er19 -22.2(18) . .
Er15 Er7 Er12 Er19 -1.2(15) . .
N1 Er7 Er12 Er19 44.3(12) . .
Er18 Er7 Er12 Er19 31.2(19) . .
Er16 Er7 Er12 Er19 12.3(15) . .
Er17 Er7 Er12 Er19 82.0(13) . .
Er3 Er7 Er12 Er4 -0.2(6) . .
Er8 Er7 Er12 Er4 -10.2(6) . .
Er10 Er7 Er12 Er4 42.5(12) . .
Er13 Er7 Er12 Er4 8(2) . .
Er15 Er7 Er12 Er4 29.0(5) . .
N1 Er7 Er12 Er4 74.5(4) . .
Er18 Er7 Er12 Er4 61(2) . .
Er19 Er7 Er12 Er4 30.2(13) . .
Er16 Er7 Er12 Er4 42.4(6) . .
Er17 Er7 Er12 Er4 112.2(6) . .
Er8 Er7 Er12 Er3 -9.9(8) . .
Er4 Er7 Er12 Er3 0.2(6) . .
Er10 Er7 Er12 Er3 42.7(11) . .
Er13 Er7 Er12 Er3 8(2) . .
Er15 Er7 Er12 Er3 29.2(6) . .
N1 Er7 Er12 Er3 74.7(6) . .
Er18 Er7 Er12 Er3 62(2) . .
Er19 Er7 Er12 Er3 30.4(15) . .
Er16 Er7 Er12 Er3 42.7(7) . .
Er17 Er7 Er12 Er3 112.4(8) . .
Er3 Er7 Er12 N1 -74.7(6) . .
Er8 Er7 Er12 N1 -84.7(6) . .
Er4 Er7 Er12 N1 -74.5(4) . .
Er10 Er7 Er12 N1 -32.0(13) . .
Er13 Er7 Er12 N1 -67(2) . .
Er15 Er7 Er12 N1 -45.5(6) . .
Er18 Er7 Er12 N1 -13(2) . .
Er19 Er7 Er12 N1 -44.3(12) . .
Er16 Er7 Er12 N1 -32.1(6) . .
Er17 Er7 Er12 N1 37.7(5) . .
Er3 Er7 Er12 Er19 -39.5(12) . 6
Er8 Er7 Er12 Er19 -49.4(9) . 6
Er4 Er7 Er12 Er19 -39.2(10) . 6
Er10 Er7 Er12 Er19 3.2(19) . 6
Er13 Er7 Er12 Er19 -31.3(18) . 6
Er15 Er7 Er12 Er19 -10.3(12) . 6
N1 Er7 Er12 Er19 35.3(9) . 6
Er18 Er7 Er12 Er19 22.2(19) . 6
Er19 Er7 Er12 Er19 -9.1(6) . 6
Er16 Er7 Er12 Er19 3.2(12) . 6
Er17 Er7 Er12 Er19 73.0(11) . 6
Er3 Er7 Er12 Er10 -42.7(11) . .
Er8 Er7 Er12 Er10 -52.6(14) . .
Er4 Er7 Er12 Er10 -42.5(12) . .
Er13 Er7 Er12 Er10 -35(3) . .
Er15 Er7 Er12 Er10 -13.5(11) . .
N1 Er7 Er12 Er10 32.0(13) . .
Er18 Er7 Er12 Er10 19(3) . .
Er19 Er7 Er12 Er10 -12(2) . .
Er16 Er7 Er12 Er10 0.0(12) . .
Er17 Er7 Er12 Er10 69.7(12) . .
Er3 Er7 Er12 Er18 -59.9(12) . 6
Er8 Er7 Er12 Er18 -69.8(11) . 6
Er4 Er7 Er12 Er18 -59.6(11) . 6
Er10 Er7 Er12 Er18 -17.2(19) . 6
Er13 Er7 Er12 Er18 -51.7(19) . 6
Er15 Er7 Er12 Er18 -30.6(13) . 6
N1 Er7 Er12 Er18 14.9(9) . 6
Er18 Er7 Er12 Er18 1.8(13) . 6
Er19 Er7 Er12 Er18 -29.5(10) . 6
Er16 Er7 Er12 Er18 -17.2(13) . 6
Er17 Er7 Er12 Er18 52.6(12) . 6
Er4 Er1 Er12 Er13 15(2) . .
Er8 Er1 Er12 Er13 -11.4(14) . .
Er10 Er1 Er12 Er13 116.2(19) . .
Er15 Er1 Er12 Er13 57(2) . .
N1 Er1 Er12 Er13 76.6(16) . .
Er19 Er1 Er12 Er13 15.8(14) . .
Er18 Er1 Er12 Er13 27.9(16) . .
Er16 Er1 Er12 Er13 60.8(19) . .
Er19 Er1 Er12 Er13 24.8(15) 6 .
Er15 Er1 Er12 Er13 51.6(17) 6 .
Er4 Er1 Er12 Er8 26.9(10) . .
Er10 Er1 Er12 Er8 127.6(12) . .
Er13 Er1 Er12 Er8 11.4(14) . .
Er15 Er1 Er12 Er8 68.9(12) . .
N1 Er1 Er12 Er8 88.0(6) . .
Er19 Er1 Er12 Er8 27.2(8) . .
Er18 Er1 Er12 Er8 39.3(14) . .
Er16 Er1 Er12 Er8 72.2(10) . .
Er19 Er1 Er12 Er8 36.2(8) 6 .
Er15 Er1 Er12 Er8 63.0(7) 6 .
Er4 Er1 Er12 Er7 -143.3(13) . .
Er8 Er1 Er12 Er7 -170.1(12) . .
Er10 Er1 Er12 Er7 -42.5(11) . .
Er13 Er1 Er12 Er7 -158.7(18) . .
Er15 Er1 Er12 Er7 -101.2(12) . .
N1 Er1 Er12 Er7 -82.1(8) . .
Er19 Er1 Er12 Er7 -142.9(12) . .
Er18 Er1 Er12 Er7 -130.8(17) . .
Er16 Er1 Er12 Er7 -97.9(11) . .
Er19 Er1 Er12 Er7 -133.9(11) 6 .
Er15 Er1 Er12 Er7 -107.1(9) 6 .
Er4 Er1 Er12 Er18 -12.4(19) . .
Er8 Er1 Er12 Er18 -39.3(14) . .
Er10 Er1 Er12 Er18 88(2) . .
Er13 Er1 Er12 Er18 -27.9(16) . .
Er15 Er1 Er12 Er18 30(2) . .
N1 Er1 Er12 Er18 48.7(14) . .
Er19 Er1 Er12 Er18 -12.1(15) . .
Er16 Er1 Er12 Er18 32.9(19) . .
Er19 Er1 Er12 Er18 -3.1(14) 6 .
Er15 Er1 Er12 Er18 23.7(17) 6 .
Er4 Er1 Er12 Er19 -0.4(13) . .
Er8 Er1 Er12 Er19 -27.2(8) . .
Er10 Er1 Er12 Er19 100.4(14) . .
Er13 Er1 Er12 Er19 -15.8(14) . .
Er15 Er1 Er12 Er19 41.7(14) . .
N1 Er1 Er12 Er19 60.8(8) . .
Er18 Er1 Er12 Er19 12.1(14) . .
Er16 Er1 Er12 Er19 45.0(13) . .
Er19 Er1 Er12 Er19 9.0(5) 6 .
Er15 Er1 Er12 Er19 35.8(10) 6 .
Er8 Er1 Er12 Er4 -26.9(10) . .
Er10 Er1 Er12 Er4 100.7(13) . .
Er13 Er1 Er12 Er4 -15(2) . .
Er15 Er1 Er12 Er4 42.0(10) . .
N1 Er1 Er12 Er4 61.2(8) . .
Er19 Er1 Er12 Er4 0.4(13) . .
Er18 Er1 Er12 Er4 12.4(19) . .
Er16 Er1 Er12 Er4 45.3(9) . .
Er19 Er1 Er12 Er4 9.4(12) 6 .
Er15 Er1 Er12 Er4 36.2(8) 6 .
Er4 Er1 Er12 Er3 -50(3) . .
Er8 Er1 Er12 Er3 -77(4) . .
Er10 Er1 Er12 Er3 51(3) . .
Er13 Er1 Er12 Er3 -66(4) . .
Er15 Er1 Er12 Er3 -8(3) . .
N1 Er1 Er12 Er3 11(4) . .
Er19 Er1 Er12 Er3 -50(4) . .
Er18 Er1 Er12 Er3 -38(4) . .
Er16 Er1 Er12 Er3 -5(3) . .
Er19 Er1 Er12 Er3 -41(4) 6 .
Er15 Er1 Er12 Er3 -14(3) 6 .
Er4 Er1 Er12 N1 -61.2(8) . .
Er8 Er1 Er12 N1 -88.0(6) . .
Er10 Er1 Er12 N1 39.6(11) . .
Er13 Er1 Er12 N1 -76.6(16) . .
Er15 Er1 Er12 N1 -19.1(10) . .
Er19 Er1 Er12 N1 -60.8(8) . .
Er18 Er1 Er12 N1 -48.7(14) . .
Er16 Er1 Er12 N1 -15.8(8) . .
Er19 Er1 Er12 N1 -51.8(7) 6 .
Er15 Er1 Er12 N1 -25.0(4) 6 .
Er4 Er1 Er12 Er19 -9.4(12) . 6
Er8 Er1 Er12 Er19 -36.2(8) . 6
Er10 Er1 Er12 Er19 91.4(13) . 6
Er13 Er1 Er12 Er19 -24.8(15) . 6
Er15 Er1 Er12 Er19 32.7(13) . 6
N1 Er1 Er12 Er19 51.8(7) . 6
Er19 Er1 Er12 Er19 -9.0(5) . 6
Er18 Er1 Er12 Er19 3.1(14) . 6
Er16 Er1 Er12 Er19 36.0(11) . 6
Er15 Er1 Er12 Er19 26.8(9) 6 6
Er4 Er1 Er12 Er10 -100.7(13) . .
Er8 Er1 Er12 Er10 -127.6(12) . .
Er13 Er1 Er12 Er10 -116.2(19) . .
Er15 Er1 Er12 Er10 -58.7(10) . .
N1 Er1 Er12 Er10 -39.6(11) . .
Er19 Er1 Er12 Er10 -100.4(14) . .
Er18 Er1 Er12 Er10 -88(2) . .
Er16 Er1 Er12 Er10 -55.4(11) . .
Er19 Er1 Er12 Er10 -91.4(13) 6 .
Er15 Er1 Er12 Er10 -64.6(10) 6 .
Er4 Er1 Er12 Er18 -22.8(13) . 6
Er8 Er1 Er12 Er18 -49.7(9) . 6
Er10 Er1 Er12 Er18 77.9(15) . 6
Er13 Er1 Er12 Er18 -38.3(15) . 6
Er15 Er1 Er12 Er18 19.2(15) . 6
N1 Er1 Er12 Er18 38.3(7) . 6
Er19 Er1 Er12 Er18 -22.4(9) . 6
Er18 Er1 Er12 Er18 -10.4(8) . 6
Er16 Er1 Er12 Er18 22.5(12) . 6
Er19 Er1 Er12 Er18 -13.5(8) 6 6
Er15 Er1 Er12 Er18 13.3(10) 6 6
Er1 Er4 Er12 Er13 -164(2) . .
Er8 Er4 Er12 Er13 -32.0(14) . .
Er7 Er4 Er12 Er13 173.1(18) . .
Er10 Er4 Er12 Er13 150.7(15) . .
Er15 Er4 Er12 Er13 95.9(19) . .
N1 Er4 Er12 Er13 82.1(15) . .
Er16 Er4 Er12 Er13 81.7(17) . .
Er19 Er4 Er12 Er13 15.9(14) . .
Er18 Er4 Er12 Er13 25.3(15) . .
Er15 Er4 Er12 Er13 62.7(17) 6 .
Er1 Er4 Er12 Er8 -132.5(16) . .
Er7 Er4 Er12 Er8 -154.9(15) . .
Er10 Er4 Er12 Er8 -177.3(12) . .
Er15 Er4 Er12 Er8 127.8(15) . .
Er13 Er4 Er12 Er8 32.0(14) . .
N1 Er4 Er12 Er8 114.0(12) . .
Er16 Er4 Er12 Er8 113.7(13) . .
Er19 Er4 Er12 Er8 47.9(13) . .
Er18 Er4 Er12 Er8 57.3(15) . .
Er15 Er4 Er12 Er8 94.7(12) 6 .
Er1 Er4 Er12 Er7 22.5(9) . .
Er8 Er4 Er12 Er7 154.9(15) . .
Er10 Er4 Er12 Er7 -22.4(6) . .
Er15 Er4 Er12 Er7 -77.2(12) . .
Er13 Er4 Er12 Er7 -173.1(18) . .
N1 Er4 Er12 Er7 -91.0(5) . .
Er16 Er4 Er12 Er7 -91.4(9) . .
Er19 Er4 Er12 Er7 -157.2(10) . .
Er18 Er4 Er12 Er7 -147.8(12) . .
Er15 Er4 Er12 Er7 -110.4(6) 6 .
Er8 Er4 Er12 Er1 132.5(16) . .
Er7 Er4 Er12 Er1 -22.5(9) . .
Er10 Er4 Er12 Er1 -44.9(10) . .
Er15 Er4 Er12 Er1 -99.7(14) . .
Er13 Er4 Er12 Er1 164(2) . .
N1 Er4 Er12 Er1 -113.5(9) . .
Er16 Er4 Er12 Er1 -113.8(11) . .
Er19 Er4 Er12 Er1 -179.7(12) . .
Er18 Er4 Er12 Er1 -170.3(15) . .
Er15 Er4 Er12 Er1 -132.8(10) 6 .
Er1 Er4 Er12 Er18 170.3(15) . .
Er8 Er4 Er12 Er18 -57.3(15) . .
Er7 Er4 Er12 Er18 147.8(12) . .
Er10 Er4 Er12 Er18 125.4(11) . .
Er15 Er4 Er12 Er18 70.6(16) . .
Er13 Er4 Er12 Er18 -25.3(15) . .
N1 Er4 Er12 Er18 56.8(10) . .
Er16 Er4 Er12 Er18 56.4(14) . .
Er19 Er4 Er12 Er18 -9.4(12) . .
Er15 Er4 Er12 Er18 37.4(12) 6 .
Er1 Er4 Er12 Er19 179.7(12) . .
Er8 Er4 Er12 Er19 -47.9(13) . .
Er7 Er4 Er12 Er19 157.2(10) . .
Er10 Er4 Er12 Er19 134.8(8) . .
Er15 Er4 Er12 Er19 80.0(14) . .
Er13 Er4 Er12 Er19 -15.9(15) . .
N1 Er4 Er12 Er19 66.2(7) . .
Er16 Er4 Er12 Er19 65.8(11) . .
Er18 Er4 Er12 Er19 9.4(12) . .
Er15 Er4 Er12 Er19 46.8(9) 6 .
Er1 Er4 Er12 Er3 22.1(12) . .
Er8 Er4 Er12 Er3 154.6(17) . .
Er7 Er4 Er12 Er3 -0.4(10) . .
Er10 Er4 Er12 Er3 -22.8(11) . .
Er15 Er4 Er12 Er3 -77.6(16) . .
Er13 Er4 Er12 Er3 -173.5(18) . .
N1 Er4 Er12 Er3 -91.4(12) . .
Er16 Er4 Er12 Er3 -91.8(14) . .
Er19 Er4 Er12 Er3 -157.6(13) . .
Er18 Er4 Er12 Er3 -148.2(14) . .
Er15 Er4 Er12 Er3 -110.8(13) 6 .
Er1 Er4 Er12 N1 113.5(9) . .
Er8 Er4 Er12 N1 -114.0(13) . .
Er7 Er4 Er12 N1 91.0(5) . .
Er10 Er4 Er12 N1 68.6(5) . .
Er15 Er4 Er12 N1 13.8(12) . .
Er13 Er4 Er12 N1 -82.1(15) . .
Er16 Er4 Er12 N1 -0.4(8) . .
Er19 Er4 Er12 N1 -66.2(7) . .
Er18 Er4 Er12 N1 -56.8(10) . .
Er15 Er4 Er12 N1 -19.4(5) 6 .
Er1 Er4 Er12 Er19 171.1(11) . 6
Er8 Er4 Er12 Er19 -56.4(13) . 6
Er7 Er4 Er12 Er19 148.7(8) . 6
Er10 Er4 Er12 Er19 126.3(7) . 6
Er15 Er4 Er12 Er19 71.5(13) . 6
Er13 Er4 Er12 Er19 -24.4(15) . 6
N1 Er4 Er12 Er19 57.7(6) . 6
Er16 Er4 Er12 Er19 57.3(10) . 6
Er19 Er4 Er12 Er19 -8.5(5) . 6
Er18 Er4 Er12 Er19 0.9(11) . 6
Er15 Er4 Er12 Er19 38.3(8) 6 6
Er1 Er4 Er12 Er10 44.9(10) . .
Er8 Er4 Er12 Er10 177.3(12) . .
Er7 Er4 Er12 Er10 22.4(6) . .
Er15 Er4 Er12 Er10 -54.8(11) . .
Er13 Er4 Er12 Er10 -150.7(15) . .
N1 Er4 Er12 Er10 -68.6(5) . .
Er16 Er4 Er12 Er10 -69.0(8) . .
Er19 Er4 Er12 Er10 -134.8(8) . .
Er18 Er4 Er12 Er10 -125.4(11) . .
Er15 Er4 Er12 Er10 -88.0(6) 6 .
Er1 Er4 Er12 Er18 160.0(11) . 6
Er8 Er4 Er12 Er18 -67.5(13) . 6
Er7 Er4 Er12 Er18 137.5(8) . 6
Er10 Er4 Er12 Er18 115.1(7) . 6
Er15 Er4 Er12 Er18 60.3(13) . 6
Er13 Er4 Er12 Er18 -35.6(15) . 6
N1 Er4 Er12 Er18 46.5(6) . 6
Er16 Er4 Er12 Er18 46.2(10) . 6
Er19 Er4 Er12 Er18 -19.7(8) . 6
Er18 Er4 Er12 Er18 -10.3(6) . 6
Er15 Er4 Er12 Er18 27.2(8) 6 6
Er10 Er3 Er12 Er13 133.1(18) . .
Er7 Er3 Er12 Er13 173(2) . .
Er8 Er3 Er12 Er13 -22.1(12) . .
Er15 Er3 Er12 Er13 54.2(19) . .
N1 Er3 Er12 Er13 76.3(16) . .
Er16 Er3 Er12 Er13 59.2(18) . .
Er19 Er3 Er12 Er13 16.9(15) . .
Er18 Er3 Er12 Er13 31.1(16) . .
Er15 Er3 Er12 Er13 49.4(16) 6 .
Er19 Er3 Er12 Er13 25.4(15) 6 .
Er10 Er3 Er12 Er8 155.2(13) . .
Er7 Er3 Er12 Er8 -164.9(13) . .
Er15 Er3 Er12 Er8 76.3(12) . .
Er13 Er3 Er12 Er8 22.1(12) . .
N1 Er3 Er12 Er8 98.4(9) . .
Er16 Er3 Er12 Er8 81.3(11) . .
Er19 Er3 Er12 Er8 39.0(10) . .
Er18 Er3 Er12 Er8 53.2(14) . .
Er15 Er3 Er12 Er8 71.5(9) 6 .
Er19 Er3 Er12 Er8 47.5(9) 6 .
Er10 Er3 Er12 Er7 -39.8(11) . .
Er8 Er3 Er12 Er7 164.9(13) . .
Er15 Er3 Er12 Er7 -118.8(12) . .
Er13 Er3 Er12 Er7 -173(2) . .
N1 Er3 Er12 Er7 -96.7(7) . .
Er16 Er3 Er12 Er7 -113.8(10) . .
Er19 Er3 Er12 Er7 -156.1(12) . .
Er18 Er3 Er12 Er7 -141.9(15) . .
Er15 Er3 Er12 Er7 -123.5(7) 6 .
Er19 Er3 Er12 Er7 -147.6(10) 6 .
Er10 Er3 Er12 Er1 -112(4) . .
Er7 Er3 Er12 Er1 -72(3) . .
Er8 Er3 Er12 Er1 93(4) . .
Er15 Er3 Er12 Er1 169(4) . .
Er13 Er3 Er12 Er1 115(4) . .
N1 Er3 Er12 Er1 -169(4) . .
Er16 Er3 Er12 Er1 174(4) . .
Er19 Er3 Er12 Er1 132(4) . .
Er18 Er3 Er12 Er1 146(4) . .
Er15 Er3 Er12 Er1 165(4) 6 .
Er19 Er3 Er12 Er1 141(4) 6 .
Er10 Er3 Er12 Er18 102.0(16) . .
Er7 Er3 Er12 Er18 141.9(15) . .
Er8 Er3 Er12 Er18 -53.2(14) . .
Er15 Er3 Er12 Er18 23.0(18) . .
Er13 Er3 Er12 Er18 -31.1(16) . .
N1 Er3 Er12 Er18 45.2(12) . .
Er16 Er3 Er12 Er18 28.1(16) . .
Er19 Er3 Er12 Er18 -14.2(13) . .
Er15 Er3 Er12 Er18 18.3(14) 6 .
Er19 Er3 Er12 Er18 -5.7(12) 6 .
Er10 Er3 Er12 Er19 116.2(12) . .
Er7 Er3 Er12 Er19 156.1(12) . .
Er8 Er3 Er12 Er19 -39.0(10) . .
Er15 Er3 Er12 Er19 37.3(14) . .
Er13 Er3 Er12 Er19 -16.9(15) . .
N1 Er3 Er12 Er19 59.4(8) . .
Er16 Er3 Er12 Er19 42.3(12) . .
Er18 Er3 Er12 Er19 14.2(13) . .
Er15 Er3 Er12 Er19 32.5(9) 6 .
Er19 Er3 Er12 Er19 8.5(5) 6 .
Er10 Er3 Er12 Er4 139.6(18) . .
Er7 Er3 Er12 Er4 179.4(15) . .
Er8 Er3 Er12 Er4 -15.7(11) . .
Er15 Er3 Er12 Er4 60.6(14) . .
Er13 Er3 Er12 Er4 6.4(17) . .
N1 Er3 Er12 Er4 82.7(12) . .
Er16 Er3 Er12 Er4 65.6(13) . .
Er19 Er3 Er12 Er4 23.3(14) . .
Er18 Er3 Er12 Er4 37.6(17) . .
Er15 Er3 Er12 Er4 55.9(12) 6 .
Er19 Er3 Er12 Er4 31.9(13) 6 .
Er10 Er3 Er12 N1 56.8(10) . .
Er7 Er3 Er12 N1 96.7(7) . .
Er8 Er3 Er12 N1 -98.4(9) . .
Er15 Er3 Er12 N1 -22.1(10) . .
Er13 Er3 Er12 N1 -76.3(16) . .
Er16 Er3 Er12 N1 -17.1(8) . .
Er19 Er3 Er12 N1 -59.4(8) . .
Er18 Er3 Er12 N1 -45.2(12) . .
Er15 Er3 Er12 N1 -26.9(4) 6 .
Er19 Er3 Er12 N1 -50.9(6) 6 .
Er10 Er3 Er12 Er19 107.7(11) . 6
Er7 Er3 Er12 Er19 147.6(10) . 6
Er8 Er3 Er12 Er19 -47.5(9) . 6
Er15 Er3 Er12 Er19 28.8(12) . 6
Er13 Er3 Er12 Er19 -25.4(15) . 6
N1 Er3 Er12 Er19 50.9(6) . 6
Er16 Er3 Er12 Er19 33.8(10) . 6
Er19 Er3 Er12 Er19 -8.5(5) . 6
Er18 Er3 Er12 Er19 5.7(12) . 6
Er15 Er3 Er12 Er19 24.0(8) 6 6
Er7 Er3 Er12 Er10 39.8(11) . .
Er8 Er3 Er12 Er10 -155.2(13) . .
Er15 Er3 Er12 Er10 -79.0(13) . .
Er13 Er3 Er12 Er10 -133.1(18) . .
N1 Er3 Er12 Er10 -56.8(10) . .
Er16 Er3 Er12 Er10 -73.9(11) . .
Er19 Er3 Er12 Er10 -116.2(12) . .
Er18 Er3 Er12 Er10 -102.0(16) . .
Er15 Er3 Er12 Er10 -83.7(9) 6 .
Er19 Er3 Er12 Er10 -107.7(11) 6 .
Er10 Er3 Er12 Er18 93.9(12) . 6
Er7 Er3 Er12 Er18 133.8(10) . 6
Er8 Er3 Er12 Er18 -61.3(10) . 6
Er15 Er3 Er12 Er18 14.9(13) . 6
Er13 Er3 Er12 Er18 -39.2(15) . 6
N1 Er3 Er12 Er18 37.1(6) . 6
Er16 Er3 Er12 Er18 20.0(11) . 6
Er19 Er3 Er12 Er18 -22.3(8) . 6
Er18 Er3 Er12 Er18 -8.1(7) . 6
Er15 Er3 Er12 Er18 10.2(8) 6 6
Er19 Er3 Er12 Er18 -13.8(7) 6 6
Er7 Er12 Er13 Er8 18.1(16) . .
Er1 Er12 Er13 Er8 7.8(9) . .
Er18 Er12 Er13 Er8 160(2) . .
Er19 Er12 Er13 Er8 140(5) . .
Er4 Er12 Er13 Er8 12.8(5) . .
Er3 Er12 Er13 Er8 14.5(7) . .
N1 Er12 Er13 Er8 82.5(6) . .
Er19 Er12 Er13 Er8 125(4) 6 .
Er10 Er12 Er13 Er8 28.0(10) . .
Er18 Er12 Er13 Er8 136(2) 6 .
Er8 Er12 Er13 Er18 -160(2) . .
Er7 Er12 Er13 Er18 -142.1(17) . .
Er1 Er12 Er13 Er18 -152.4(15) . .
Er19 Er12 Er13 Er18 -20(4) . .
Er4 Er12 Er13 Er18 -147.4(17) . .
Er3 Er12 Er13 Er18 -145.7(16) . .
N1 Er12 Er13 Er18 -77.7(17) . .
Er19 Er12 Er13 Er18 -35(3) 6 .
Er10 Er12 Er13 Er18 -132.2(17) . .
Er18 Er12 Er13 Er18 -24.5(12) 6 .
Er8 Er12 Er13 Er19 -140(5) . .
Er7 Er12 Er13 Er19 -122(5) . .
Er1 Er12 Er13 Er19 -132(5) . .
Er18 Er12 Er13 Er19 20(4) . .
Er4 Er12 Er13 Er19 -127(5) . .
Er3 Er12 Er13 Er19 -125(5) . .
N1 Er12 Er13 Er19 -57(5) . .
Er19 Er12 Er13 Er19 -15.0(16) 6 .
Er10 Er12 Er13 Er19 -112(5) . .
Er18 Er12 Er13 Er19 -4(3) 6 .
Er8 Er12 Er13 Er1 -7.8(9) . .
Er7 Er12 Er13 Er1 10.4(9) . .
Er18 Er12 Er13 Er1 152.4(15) . .
Er19 Er12 Er13 Er1 132(5) . .
Er4 Er12 Er13 Er1 5.0(6) . .
Er3 Er12 Er13 Er1 6.7(4) . .
N1 Er12 Er13 Er1 74.7(7) . .
Er19 Er12 Er13 Er1 117(4) 6 .
Er10 Er12 Er13 Er1 20.2(4) . .
Er18 Er12 Er13 Er1 128.0(18) 6 .
Er8 Er12 Er13 Er7 -18.1(16) . .
Er1 Er12 Er13 Er7 -10.4(9) . .
Er18 Er12 Er13 Er7 142.1(17) . .
Er19 Er12 Er13 Er7 122(5) . .
Er4 Er12 Er13 Er7 -5.3(14) . .
Er3 Er12 Er13 Er7 -3.6(10) . .
N1 Er12 Er13 Er7 64.4(15) . .
Er19 Er12 Er13 Er7 107(4) 6 .
Er10 Er12 Er13 Er7 9.9(8) . .
Er18 Er12 Er13 Er7 118(2) 6 .
Er8 Er12 Er13 Er4 -12.8(5) . .
Er7 Er12 Er13 Er4 5.3(14) . .
Er1 Er12 Er13 Er4 -5.0(6) . .
Er18 Er12 Er13 Er4 147.4(17) . .
Er19 Er12 Er13 Er4 127(5) . .
Er3 Er12 Er13 Er4 1.7(5) . .
N1 Er12 Er13 Er4 69.7(3) . .
Er19 Er12 Er13 Er4 112(4) 6 .
Er10 Er12 Er13 Er4 15.2(8) . .
Er18 Er12 Er13 Er4 123(2) 6 .
Er8 Er12 Er13 Er19 -125(4) . 6
Er7 Er12 Er13 Er19 -107(4) . 6
Er1 Er12 Er13 Er19 -117(4) . 6
Er18 Er12 Er13 Er19 35(3) . 6
Er19 Er12 Er13 Er19 15.0(16) . 6
Er4 Er12 Er13 Er19 -112(4) . 6
Er3 Er12 Er13 Er19 -110(4) . 6
N1 Er12 Er13 Er19 -42(4) . 6
Er10 Er12 Er13 Er19 -97(4) . 6
Er18 Er12 Er13 Er19 11(2) 6 6
Er8 Er12 Er13 Er3 -14.5(7) . .
Er7 Er12 Er13 Er3 3.6(10) . .
Er1 Er12 Er13 Er3 -6.7(4) . .
Er18 Er12 Er13 Er3 145.7(16) . .
Er19 Er12 Er13 Er3 125(5) . .
Er4 Er12 Er13 Er3 -1.7(5) . .
N1 Er12 Er13 Er3 68.0(5) . .
Er19 Er12 Er13 Er3 110(4) 6 .
Er10 Er12 Er13 Er3 13.5(5) . .
Er18 Er12 Er13 Er3 121.2(19) 6 .
Er8 Er12 Er13 Er18 -136(2) . 6
Er7 Er12 Er13 Er18 -118(2) . 6
Er1 Er12 Er13 Er18 -128.0(18) . 6
Er18 Er12 Er13 Er18 24.5(12) . 6
Er19 Er12 Er13 Er18 4(3) . 6
Er4 Er12 Er13 Er18 -123(2) . 6
Er3 Er12 Er13 Er18 -121.2(19) . 6
N1 Er12 Er13 Er18 -53.2(19) . 6
Er19 Er12 Er13 Er18 -11(2) 6 6
Er10 Er12 Er13 Er18 -108(2) . 6
Er8 Er12 Er13 N1 -82.5(6) . .
Er7 Er12 Er13 N1 -64.4(15) . .
Er1 Er12 Er13 N1 -74.7(7) . .
Er18 Er12 Er13 N1 77.7(17) . .
Er19 Er12 Er13 N1 57(5) . .
Er4 Er12 Er13 N1 -69.7(3) . .
Er3 Er12 Er13 N1 -68.0(5) . .
Er19 Er12 Er13 N1 42(4) 6 .
Er10 Er12 Er13 N1 -54.5(9) . .
Er18 Er12 Er13 N1 53.2(19) 6 .
Er8 Er12 Er13 Er10 -28.0(10) . .
Er7 Er12 Er13 Er10 -9.9(8) . .
Er1 Er12 Er13 Er10 -20.2(4) . .
Er18 Er12 Er13 Er10 132.2(17) . .
Er19 Er12 Er13 Er10 112(5) . .
Er4 Er12 Er13 Er10 -15.2(8) . .
Er3 Er12 Er13 Er10 -13.5(5) . .
N1 Er12 Er13 Er10 54.5(9) . .
Er19 Er12 Er13 Er10 97(4) 6 .
Er18 Er12 Er13 Er10 108(2) 6 .
Er1 Er8 Er13 Er12 -18(2) . .
Er4 Er8 Er13 Er12 -96(3) . .
Er7 Er8 Er13 Er12 -17.6(17) . .
Er3 Er8 Er13 Er12 -48(3) . .
Er19 Er8 Er13 Er12 -156(3) . .
Er10 Er8 Er13 Er12 -51(2) . .
Er18 Er8 Er13 Er12 -119(6) . .
Er15 Er8 Er13 Er12 -101(2) . .
N1 Er8 Er13 Er12 -86.7(15) . .
Er19 Er8 Er13 Er12 -146(2) 6 .
Er1 Er8 Er13 Er18 101(6) . .
Er4 Er8 Er13 Er18 23(8) . .
Er12 Er8 Er13 Er18 119(6) . .
Er7 Er8 Er13 Er18 101(6) . .
Er3 Er8 Er13 Er18 71(7) . .
Er19 Er8 Er13 Er18 -37(5) . .
Er10 Er8 Er13 Er18 68(6) . .
Er15 Er8 Er13 Er18 18(6) . .
N1 Er8 Er13 Er18 32(5) . .
Er19 Er8 Er13 Er18 -27(5) 6 .
Er1 Er8 Er13 Er19 137.9(17) . .
Er4 Er8 Er13 Er19 60(4) . .
Er12 Er8 Er13 Er19 156(3) . .
Er7 Er8 Er13 Er19 138.4(17) . .
Er3 Er8 Er13 Er19 108(3) . .
Er10 Er8 Er13 Er19 105(2) . .
Er18 Er8 Er13 Er19 37(5) . .
Er15 Er8 Er13 Er19 55(3) . .
N1 Er8 Er13 Er19 69.4(17) . .
Er19 Er8 Er13 Er19 9.6(8) 6 .
Er4 Er8 Er13 Er1 -78(3) . .
Er12 Er8 Er13 Er1 18(2) . .
Er7 Er8 Er13 Er1 0.5(9) . .
Er3 Er8 Er13 Er1 -29.9(14) . .
Er19 Er8 Er13 Er1 -137.9(17) . .
Er10 Er8 Er13 Er1 -32.5(9) . .
Er18 Er8 Er13 Er1 -101(6) . .
Er15 Er8 Er13 Er1 -82.9(15) . .
N1 Er8 Er13 Er1 -68.6(12) . .
Er19 Er8 Er13 Er1 -128.3(14) 6 .
Er1 Er8 Er13 Er7 -0.5(9) . .
Er4 Er8 Er13 Er7 -79(3) . .
Er12 Er8 Er13 Er7 17.6(17) . .
Er3 Er8 Er13 Er7 -30.4(17) . .
Er19 Er8 Er13 Er7 -138.4(17) . .
Er10 Er8 Er13 Er7 -33.0(10) . .
Er18 Er8 Er13 Er7 -101(6) . .
Er15 Er8 Er13 Er7 -83.4(13) . .
N1 Er8 Er13 Er7 -69.1(6) . .
Er19 Er8 Er13 Er7 -128.8(12) 6 .
Er1 Er8 Er13 Er4 78(3) . .
Er12 Er8 Er13 Er4 96(3) . .
Er7 Er8 Er13 Er4 79(3) . .
Er3 Er8 Er13 Er4 48.2(19) . .
Er19 Er8 Er13 Er4 -60(4) . .
Er10 Er8 Er13 Er4 46(2) . .
Er18 Er8 Er13 Er4 -23(8) . .
Er15 Er8 Er13 Er4 -5(2) . .
N1 Er8 Er13 Er4 10(3) . .
Er19 Er8 Er13 Er4 -50(4) 6 .
Er1 Er8 Er13 Er19 128.3(14) . 6
Er4 Er8 Er13 Er19 50(4) . 6
Er12 Er8 Er13 Er19 146(2) . 6
Er7 Er8 Er13 Er19 128.8(12) . 6
Er3 Er8 Er13 Er19 98(2) . 6
Er19 Er8 Er13 Er19 -9.6(8) . 6
Er10 Er8 Er13 Er19 95.8(18) . 6
Er18 Er8 Er13 Er19 27(5) . 6
Er15 Er8 Er13 Er19 45(2) . 6
N1 Er8 Er13 Er19 59.7(11) . 6
Er1 Er8 Er13 Er3 29.9(14) . .
Er4 Er8 Er13 Er3 -48.2(19) . .
Er12 Er8 Er13 Er3 48(3) . .
Er7 Er8 Er13 Er3 30.4(17) . .
Er19 Er8 Er13 Er3 -108(3) . .
Er10 Er8 Er13 Er3 -2.5(10) . .
Er18 Er8 Er13 Er3 -71(7) . .
Er15 Er8 Er13 Er3 -52.9(14) . .
N1 Er8 Er13 Er3 -39(2) . .
Er19 Er8 Er13 Er3 -98(2) 6 .
Er1 Er8 Er13 Er18 110.6(19) . 6
Er4 Er8 Er13 Er18 32(4) . 6
Er12 Er8 Er13 Er18 129(3) . 6
Er7 Er8 Er13 Er18 111.1(16) . 6
Er3 Er8 Er13 Er18 81(3) . 6
Er19 Er8 Er13 Er18 -27.3(16) . 6
Er10 Er8 Er13 Er18 78(2) . 6
Er18 Er8 Er13 Er18 10(4) . 6
Er15 Er8 Er13 Er18 28(3) . 6
N1 Er8 Er13 Er18 42.0(14) . 6
Er19 Er8 Er13 Er18 -17.7(12) 6 6
Er1 Er8 Er13 N1 68.6(12) . .
Er4 Er8 Er13 N1 -10(3) . .
Er12 Er8 Er13 N1 86.7(15) . .
Er7 Er8 Er13 N1 69.1(6) . .
Er3 Er8 Er13 N1 39(2) . .
Er19 Er8 Er13 N1 -69.4(17) . .
Er10 Er8 Er13 N1 36.1(13) . .
Er18 Er8 Er13 N1 -32(5) . .
Er15 Er8 Er13 N1 -14.3(15) . .
Er19 Er8 Er13 N1 -59.7(11) 6 .
Er1 Er8 Er13 Er10 32.5(9) . .
Er4 Er8 Er13 Er10 -46(2) . .
Er12 Er8 Er13 Er10 51(2) . .
Er7 Er8 Er13 Er10 33.0(10) . .
Er3 Er8 Er13 Er10 2.5(10) . .
Er19 Er8 Er13 Er10 -105(2) . .
Er18 Er8 Er13 Er10 -68(6) . .
Er15 Er8 Er13 Er10 -50.4(10) . .
N1 Er8 Er13 Er10 -36.1(13) . .
Er19 Er8 Er13 Er10 -95.8(18) 6 .
Er4 Er1 Er13 Er12 -167.0(16) . .
Er8 Er1 Er13 Er12 159(3) . .
Er10 Er1 Er13 Er12 -92(2) . .
Er15 Er1 Er13 Er12 -136.0(16) . .
N1 Er1 Er13 Er12 -94.0(17) . .
Er19 Er1 Er13 Er12 -144(3) . .
Er18 Er1 Er13 Er12 -73(4) . .
Er16 Er1 Er13 Er12 -128.0(17) . .
Er19 Er1 Er13 Er12 -136(3) 6 .
Er15 Er1 Er13 Er12 -131.0(17) 6 .
Er4 Er1 Er13 Er8 34.1(14) . .
Er10 Er1 Er13 Er8 109.6(16) . .
Er12 Er1 Er13 Er8 -159(3) . .
Er15 Er1 Er13 Er8 65.1(14) . .
N1 Er1 Er13 Er8 107.1(14) . .
Er19 Er1 Er13 Er8 57(2) . .
Er18 Er1 Er13 Er8 128(4) . .
Er16 Er1 Er13 Er8 73.2(14) . .
Er19 Er1 Er13 Er8 64.9(18) 6 .
Er15 Er1 Er13 Er8 70.1(13) 6 .
Er4 Er1 Er13 Er18 -94(4) . .
Er8 Er1 Er13 Er18 -128(4) . .
Er10 Er1 Er13 Er18 -19(5) . .
Er12 Er1 Er13 Er18 73(4) . .
Er15 Er1 Er13 Er18 -63(4) . .
N1 Er1 Er13 Er18 -21(4) . .
Er19 Er1 Er13 Er18 -71(3) . .
Er16 Er1 Er13 Er18 -55(4) . .
Er19 Er1 Er13 Er18 -63(3) 6 .
Er15 Er1 Er13 Er18 -58(4) 6 .
Er4 Er1 Er13 Er19 -23(2) . .
Er8 Er1 Er13 Er19 -57(2) . .
Er10 Er1 Er13 Er19 53(3) . .
Er12 Er1 Er13 Er19 144(3) . .
Er15 Er1 Er13 Er19 8(2) . .
N1 Er1 Er13 Er19 50(2) . .
Er18 Er1 Er13 Er19 71(3) . .
Er16 Er1 Er13 Er19 16(2) . .
Er19 Er1 Er13 Er19 8.2(10) 6 .
Er15 Er1 Er13 Er19 13(2) 6 .
Er4 Er1 Er13 Er7 -146.9(12) . .
Er8 Er1 Er13 Er7 179.0(17) . .
Er10 Er1 Er13 Er7 -71.4(14) . .
Er12 Er1 Er13 Er7 20.1(17) . .
Er15 Er1 Er13 Er7 -115.9(10) . .
N1 Er1 Er13 Er7 -73.9(9) . .
Er19 Er1 Er13 Er7 -124(2) . .
Er18 Er1 Er13 Er7 -53(4) . .
Er16 Er1 Er13 Er7 -107.8(10) . .
Er19 Er1 Er13 Er7 -116.1(16) 6 .
Er15 Er1 Er13 Er7 -110.9(9) 6 .
Er8 Er1 Er13 Er4 -34.1(14) . .
Er10 Er1 Er13 Er4 75.4(14) . .
Er12 Er1 Er13 Er4 167.0(16) . .
Er15 Er1 Er13 Er4 31.0(7) . .
N1 Er1 Er13 Er4 73.0(6) . .
Er19 Er1 Er13 Er4 23(2) . .
Er18 Er1 Er13 Er4 94(4) . .
Er16 Er1 Er13 Er4 39.0(8) . .
Er19 Er1 Er13 Er4 30.8(16) 6 .
Er15 Er1 Er13 Er4 36.0(6) 6 .
Er4 Er1 Er13 Er19 -30.8(16) . 6
Er8 Er1 Er13 Er19 -64.9(18) . 6
Er10 Er1 Er13 Er19 45(2) . 6
Er12 Er1 Er13 Er19 136(3) . 6
Er15 Er1 Er13 Er19 0.2(17) . 6
N1 Er1 Er13 Er19 42.2(13) . 6
Er19 Er1 Er13 Er19 -8.2(10) . 6
Er18 Er1 Er13 Er19 63(3) . 6
Er16 Er1 Er13 Er19 8.2(16) . 6
Er15 Er1 Er13 Er19 5.2(14) 6 6
Er4 Er1 Er13 Er3 -22.7(15) . .
Er8 Er1 Er13 Er3 -57(2) . .
Er10 Er1 Er13 Er3 52.7(15) . .
Er12 Er1 Er13 Er3 144(2) . .
Er15 Er1 Er13 Er3 8.3(15) . .
N1 Er1 Er13 Er3 50.3(17) . .
Er19 Er1 Er13 Er3 0(3) . .
Er18 Er1 Er13 Er3 71(5) . .
Er16 Er1 Er13 Er3 16.3(16) . .
Er19 Er1 Er13 Er3 8(2) 6 .
Er15 Er1 Er13 Er3 13.2(16) 6 .
Er4 Er1 Er13 Er18 -57.2(16) . 6
Er8 Er1 Er13 Er18 -91(2) . 6
Er10 Er1 Er13 Er18 18(2) . 6
Er12 Er1 Er13 Er18 110(2) . 6
Er15 Er1 Er13 Er18 -26.2(17) . 6
N1 Er1 Er13 Er18 15.8(13) . 6
Er19 Er1 Er13 Er18 -34.5(18) . 6
Er18 Er1 Er13 Er18 37(3) . 6
Er16 Er1 Er13 Er18 -18.2(17) . 6
Er19 Er1 Er13 Er18 -26.4(12) 6 6
Er15 Er1 Er13 Er18 -21.2(15) 6 6
Er4 Er1 Er13 N1 -73.0(6) . .
Er8 Er1 Er13 N1 -107.1(14) . .
Er10 Er1 Er13 N1 2.5(13) . .
Er12 Er1 Er13 N1 94.0(17) . .
Er15 Er1 Er13 N1 -42.0(7) . .
Er19 Er1 Er13 N1 -50(2) . .
Er18 Er1 Er13 N1 21(4) . .
Er16 Er1 Er13 N1 -33.9(7) . .
Er19 Er1 Er13 N1 -42.2(13) 6 .
Er15 Er1 Er13 N1 -37.0(4) 6 .
Er4 Er1 Er13 Er10 -75.4(14) . .
Er8 Er1 Er13 Er10 -109.6(16) . .
Er12 Er1 Er13 Er10 92(2) . .
Er15 Er1 Er13 Er10 -44.5(11) . .
N1 Er1 Er13 Er10 -2.5(13) . .
Er19 Er1 Er13 Er10 -53(3) . .
Er18 Er1 Er13 Er10 19(5) . .
Er16 Er1 Er13 Er10 -36.4(12) . .
Er19 Er1 Er13 Er10 -45(2) 6 .
Er15 Er1 Er13 Er10 -39.5(12) 6 .
Er3 Er7 Er13 Er12 173(2) . .
Er8 Er7 Er13 Er12 152(3) . .
Er4 Er7 Er13 Er12 172(2) . .
Er10 Er7 Er13 Er12 -156.0(19) . .
Er15 Er7 Er13 Er12 -161(2) . .
N1 Er7 Er13 Er12 -107(2) . .
Er18 Er7 Er13 Er12 -60(3) . .
Er19 Er7 Er13 Er12 -127(4) . .
Er16 Er7 Er13 Er12 -148(2) . .
Er17 Er7 Er13 Er12 -80(2) . .
Er3 Er7 Er13 Er8 20.2(9) . .
Er4 Er7 Er13 Er8 19.4(8) . .
Er10 Er7 Er13 Er8 51.7(11) . .
Er12 Er7 Er13 Er8 -152(3) . .
Er15 Er7 Er13 Er8 46.5(9) . .
N1 Er7 Er13 Er8 100.5(9) . .
Er18 Er7 Er13 Er8 148(3) . .
Er19 Er7 Er13 Er8 80(3) . .
Er16 Er7 Er13 Er8 59.8(9) . .
Er17 Er7 Er13 Er8 127.9(9) . .
Er3 Er7 Er13 Er18 -127(2) . .
Er8 Er7 Er13 Er18 -148(3) . .
Er4 Er7 Er13 Er18 -128(2) . .
Er10 Er7 Er13 Er18 -96(3) . .
Er12 Er7 Er13 Er18 60(3) . .
Er15 Er7 Er13 Er18 -101(2) . .
N1 Er7 Er13 Er18 -47(2) . .
Er19 Er7 Er13 Er18 -67(3) . .
Er16 Er7 Er13 Er18 -88(2) . .
Er17 Er7 Er13 Er18 -20(3) . .
Er3 Er7 Er13 Er19 -60(3) . .
Er8 Er7 Er13 Er19 -80(3) . .
Er4 Er7 Er13 Er19 -61(3) . .
Er10 Er7 Er13 Er19 -29(3) . .
Er12 Er7 Er13 Er19 127(4) . .
Er15 Er7 Er13 Er19 -34(3) . .
N1 Er7 Er13 Er19 20(3) . .
Er18 Er7 Er13 Er19 67(3) . .
Er16 Er7 Er13 Er19 -20(3) . .
Er17 Er7 Er13 Er19 48(3) . .
Er3 Er7 Er13 Er1 19.6(7) . .
Er8 Er7 Er13 Er1 -0.6(9) . .
Er4 Er7 Er13 Er1 18.9(7) . .
Er10 Er7 Er13 Er1 51.1(10) . .
Er12 Er7 Er13 Er1 -153(2) . .
Er15 Er7 Er13 Er1 45.9(8) . .
N1 Er7 Er13 Er1 100.0(9) . .
Er18 Er7 Er13 Er1 147(3) . .
Er19 Er7 Er13 Er1 80(3) . .
Er16 Er7 Er13 Er1 59.2(9) . .
Er17 Er7 Er13 Er1 127.3(10) . .
Er3 Er7 Er13 Er4 0.8(5) . .
Er8 Er7 Er13 Er4 -19.4(8) . .
Er10 Er7 Er13 Er4 32.2(8) . .
Er12 Er7 Er13 Er4 -172(2) . .
Er15 Er7 Er13 Er4 27.0(5) . .
N1 Er7 Er13 Er4 81.1(4) . .
Er18 Er7 Er13 Er4 128(2) . .
Er19 Er7 Er13 Er4 61(3) . .
Er16 Er7 Er13 Er4 40.3(6) . .
Er17 Er7 Er13 Er4 108.4(6) . .
Er3 Er7 Er13 Er19 -62.6(18) . 6
Er8 Er7 Er13 Er19 -83(2) . 6
Er4 Er7 Er13 Er19 -63.4(18) . 6
Er10 Er7 Er13 Er19 -31(2) . 6
Er12 Er7 Er13 Er19 125(3) . 6
Er15 Er7 Er13 Er19 -36.4(19) . 6
N1 Er7 Er13 Er19 17.7(16) . 6
Er18 Er7 Er13 Er19 65(2) . 6
Er19 Er7 Er13 Er19 -2.6(14) . 6
Er16 Er7 Er13 Er19 -23.1(19) . 6
Er17 Er7 Er13 Er19 45.0(19) . 6
Er8 Er7 Er13 Er3 -20.2(9) . .
Er4 Er7 Er13 Er3 -0.8(5) . .
Er10 Er7 Er13 Er3 31.4(7) . .
Er12 Er7 Er13 Er3 -173(2) . .
Er15 Er7 Er13 Er3 26.2(5) . .
N1 Er7 Er13 Er3 80.3(5) . .
Er18 Er7 Er13 Er3 127(2) . .
Er19 Er7 Er13 Er3 60(3) . .
Er16 Er7 Er13 Er3 39.5(6) . .
Er17 Er7 Er13 Er3 107.6(7) . .
Er3 Er7 Er13 Er18 -90.5(14) . 6
Er8 Er7 Er13 Er18 -110.7(17) . 6
Er4 Er7 Er13 Er18 -91.3(14) . 6
Er10 Er7 Er13 Er18 -59.1(17) . 6
Er12 Er7 Er13 Er18 97(3) . 6
Er15 Er7 Er13 Er18 -64.3(14) . 6
N1 Er7 Er13 Er18 -10.2(12) . 6
Er18 Er7 Er13 Er18 36.9(18) . 6
Er19 Er7 Er13 Er18 -30(2) . 6
Er16 Er7 Er13 Er18 -51.0(14) . 6
Er17 Er7 Er13 Er18 17.1(15) . 6
Er3 Er7 Er13 N1 -80.3(5) . .
Er8 Er7 Er13 N1 -100.5(9) . .
Er4 Er7 Er13 N1 -81.1(4) . .
Er10 Er7 Er13 N1 -48.9(8) . .
Er12 Er7 Er13 N1 107(2) . .
Er15 Er7 Er13 N1 -54.1(5) . .
Er18 Er7 Er13 N1 47(2) . .
Er19 Er7 Er13 N1 -20(3) . .
Er16 Er7 Er13 N1 -40.8(5) . .
Er17 Er7 Er13 N1 27.3(6) . .
Er3 Er7 Er13 Er10 -31.4(7) . .
Er8 Er7 Er13 Er10 -51.7(11) . .
Er4 Er7 Er13 Er10 -32.2(8) . .
Er12 Er7 Er13 Er10 156.0(19) . .
Er15 Er7 Er13 Er10 -5.2(7) . .
N1 Er7 Er13 Er10 48.9(8) . .
Er18 Er7 Er13 Er10 96(3) . .
Er19 Er7 Er13 Er10 29(3) . .
Er16 Er7 Er13 Er10 8.1(8) . .
Er17 Er7 Er13 Er10 76.2(9) . .
Er1 Er4 Er13 Er12 11.2(14) . .
Er8 Er4 Er13 Er12 81(3) . .
Er7 Er4 Er13 Er12 -5.3(14) . .
Er10 Er4 Er13 Er12 -33.4(17) . .
Er15 Er4 Er13 Er12 -106.3(18) . .
N1 Er4 Er13 Er12 -88.6(16) . .
Er16 Er4 Er13 Er12 -111.3(17) . .
Er19 Er4 Er13 Er12 -152(3) . .
Er18 Er4 Er13 Er12 -114(4) . .
Er15 Er4 Er13 Er12 -123.5(15) 6 .
Er1 Er4 Er13 Er8 -70(3) . .
Er7 Er4 Er13 Er8 -87(3) . .
Er10 Er4 Er13 Er8 -115(3) . .
Er15 Er4 Er13 Er8 172(3) . .
Er12 Er4 Er13 Er8 -81(3) . .
N1 Er4 Er13 Er8 -170(3) . .
Er16 Er4 Er13 Er8 167(3) . .
Er19 Er4 Er13 Er8 127(4) . .
Er18 Er4 Er13 Er8 165(5) . .
Er15 Er4 Er13 Er8 155(3) 6 .
Er1 Er4 Er13 Er18 125(3) . .
Er8 Er4 Er13 Er18 -165(5) . .
Er7 Er4 Er13 Er18 108(3) . .
Er10 Er4 Er13 Er18 80(3) . .
Er15 Er4 Er13 Er18 7(3) . .
Er12 Er4 Er13 Er18 114(4) . .
N1 Er4 Er13 Er18 25(3) . .
Er16 Er4 Er13 Er18 2(3) . .
Er19 Er4 Er13 Er18 -39(3) . .
Er15 Er4 Er13 Er18 -10(3) 6 .
Er1 Er4 Er13 Er19 163.3(17) . .
Er8 Er4 Er13 Er19 -127(4) . .
Er7 Er4 Er13 Er19 146.9(16) . .
Er10 Er4 Er13 Er19 118.8(15) . .
Er15 Er4 Er13 Er19 46(2) . .
Er12 Er4 Er13 Er19 152(3) . .
N1 Er4 Er13 Er19 63.6(14) . .
Er16 Er4 Er13 Er19 40.9(17) . .
Er18 Er4 Er13 Er19 39(3) . .
Er15 Er4 Er13 Er19 28.7(15) 6 .
Er8 Er4 Er13 Er1 70(3) . .
Er7 Er4 Er13 Er1 -16.5(6) . .
Er10 Er4 Er13 Er1 -44.5(8) . .
Er15 Er4 Er13 Er1 -117.5(13) . .
Er12 Er4 Er13 Er1 -11.2(14) . .
N1 Er4 Er13 Er1 -99.8(7) . .
Er16 Er4 Er13 Er1 -122.4(10) . .
Er19 Er4 Er13 Er1 -163.3(17) . .
Er18 Er4 Er13 Er1 -125(3) . .
Er15 Er4 Er13 Er1 -134.7(8) 6 .
Er1 Er4 Er13 Er7 16.5(6) . .
Er8 Er4 Er13 Er7 87(3) . .
Er10 Er4 Er13 Er7 -28.1(7) . .
Er15 Er4 Er13 Er7 -101.0(12) . .
Er12 Er4 Er13 Er7 5.3(14) . .
N1 Er4 Er13 Er7 -83.3(5) . .
Er16 Er4 Er13 Er7 -106.0(9) . .
Er19 Er4 Er13 Er7 -146.9(16) . .
Er18 Er4 Er13 Er7 -108(3) . .
Er15 Er4 Er13 Er7 -118.2(6) 6 .
Er1 Er4 Er13 Er19 155.6(12) . 6
Er8 Er4 Er13 Er19 -134(4) . 6
Er7 Er4 Er13 Er19 139.1(11) . 6
Er10 Er4 Er13 Er19 111.1(11) . 6
Er15 Er4 Er13 Er19 38.1(16) . 6
Er12 Er4 Er13 Er19 144(2) . 6
N1 Er4 Er13 Er19 55.8(9) . 6
Er16 Er4 Er13 Er19 33.2(13) . 6
Er19 Er4 Er13 Er19 -7.8(7) . 6
Er18 Er4 Er13 Er19 31(3) . 6
Er15 Er4 Er13 Er19 20.9(11) 6 6
Er1 Er4 Er13 Er3 18.0(11) . .
Er8 Er4 Er13 Er3 88(3) . .
Er7 Er4 Er13 Er3 1.5(10) . .
Er10 Er4 Er13 Er3 -26.5(12) . .
Er15 Er4 Er13 Er3 -99.5(18) . .
Er12 Er4 Er13 Er3 6.8(18) . .
N1 Er4 Er13 Er3 -81.8(13) . .
Er16 Er4 Er13 Er3 -104.4(15) . .
Er19 Er4 Er13 Er3 -145.4(19) . .
Er18 Er4 Er13 Er3 -107(3) . .
Er15 Er4 Er13 Er3 -116.7(14) 6 .
Er1 Er4 Er13 Er18 137.4(12) . 6
Er8 Er4 Er13 Er18 -152(4) . 6
Er7 Er4 Er13 Er18 121.0(11) . 6
Er10 Er4 Er13 Er18 92.9(12) . 6
Er15 Er4 Er13 Er18 20.0(17) . 6
Er12 Er4 Er13 Er18 126(2) . 6
N1 Er4 Er13 Er18 37.6(9) . 6
Er16 Er4 Er13 Er18 15.0(14) . 6
Er19 Er4 Er13 Er18 -25.9(13) . 6
Er18 Er4 Er13 Er18 13(2) . 6
Er15 Er4 Er13 Er18 2.7(11) 6 6
Er1 Er4 Er13 N1 99.8(7) . .
Er8 Er4 Er13 N1 170(3) . .
Er7 Er4 Er13 N1 83.3(5) . .
Er10 Er4 Er13 N1 55.3(7) . .
Er15 Er4 Er13 N1 -17.7(12) . .
Er12 Er4 Er13 N1 88.6(16) . .
Er16 Er4 Er13 N1 -22.6(8) . .
Er19 Er4 Er13 N1 -63.6(14) . .
Er18 Er4 Er13 N1 -25(3) . .
Er15 Er4 Er13 N1 -34.9(4) 6 .
Er1 Er4 Er13 Er10 44.5(8) . .
Er8 Er4 Er13 Er10 115(3) . .
Er7 Er4 Er13 Er10 28.1(7) . .
Er15 Er4 Er13 Er10 -72.9(11) . .
Er12 Er4 Er13 Er10 33.4(17) . .
N1 Er4 Er13 Er10 -55.3(7) . .
Er16 Er4 Er13 Er10 -77.9(9) . .
Er19 Er4 Er13 Er10 -118.8(15) . .
Er18 Er4 Er13 Er10 -80(3) . .
Er15 Er4 Er13 Er10 -90.2(7) 6 .
Er10 Er3 Er13 Er12 -58(2) . .
Er7 Er3 Er13 Er12 -5.2(15) . .
Er8 Er3 Er13 Er12 127(3) . .
Er15 Er3 Er13 Er12 -136.2(16) . .
N1 Er3 Er13 Er12 -94.3(16) . .
Er16 Er3 Er13 Er12 -127.9(16) . .
Er19 Er3 Er13 Er12 -147(3) . .
Er18 Er3 Er13 Er12 -93(4) . .
Er15 Er3 Er13 Er12 -132.8(16) 6 .
Er19 Er3 Er13 Er12 -140(2) 6 .
Er10 Er3 Er13 Er8 174(2) . .
Er7 Er3 Er13 Er8 -133(2) . .
Er15 Er3 Er13 Er8 96(2) . .
Er12 Er3 Er13 Er8 -127(3) . .
N1 Er3 Er13 Er8 138(2) . .
Er16 Er3 Er13 Er8 105(2) . .
Er19 Er3 Er13 Er8 85(3) . .
Er18 Er3 Er13 Er8 139(5) . .
Er15 Er3 Er13 Er8 100(2) 6 .
Er19 Er3 Er13 Er8 92(3) 6 .
Er10 Er3 Er13 Er18 35(4) . .
Er7 Er3 Er13 Er18 88(3) . .
Er8 Er3 Er13 Er18 -139(5) . .
Er15 Er3 Er13 Er18 -43(3) . .
Er12 Er3 Er13 Er18 93(4) . .
N1 Er3 Er13 Er18 -1(3) . .
Er16 Er3 Er13 Er18 -35(3) . .
Er19 Er3 Er13 Er18 -54(3) . .
Er15 Er3 Er13 Er18 -40(3) 6 .
Er19 Er3 Er13 Er18 -47(3) 6 .
Er10 Er3 Er13 Er19 89(2) . .
Er7 Er3 Er13 Er19 142.3(19) . .
Er8 Er3 Er13 Er19 -85(3) . .
Er15 Er3 Er13 Er19 11(2) . .
Er12 Er3 Er13 Er19 147(3) . .
N1 Er3 Er13 Er19 53.1(17) . .
Er16 Er3 Er13 Er19 20(2) . .
Er18 Er3 Er13 Er19 54(3) . .
Er15 Er3 Er13 Er19 14.7(18) 6 .
Er19 Er3 Er13 Er19 7.1(8) 6 .
Er10 Er3 Er13 Er1 -91(2) . .
Er7 Er3 Er13 Er1 -37.7(16) . .
Er8 Er3 Er13 Er1 95(2) . .
Er15 Er3 Er13 Er1 -169(2) . .
Er12 Er3 Er13 Er1 -33(2) . .
N1 Er3 Er13 Er1 -126.9(18) . .
Er16 Er3 Er13 Er1 -160.4(19) . .
Er19 Er3 Er13 Er1 180(100) . .
Er18 Er3 Er13 Er1 -126(4) . .
Er15 Er3 Er13 Er1 -165.3(18) 6 .
Er19 Er3 Er13 Er1 -173(2) 6 .
Er10 Er3 Er13 Er7 -53.0(13) . .
Er8 Er3 Er13 Er7 133(2) . .
Er15 Er3 Er13 Er7 -131.0(9) . .
Er12 Er3 Er13 Er7 5.2(15) . .
N1 Er3 Er13 Er7 -89.2(5) . .
Er16 Er3 Er13 Er7 -122.7(8) . .
Er19 Er3 Er13 Er7 -142.3(19) . .
Er18 Er3 Er13 Er7 -88(3) . .
Er15 Er3 Er13 Er7 -127.6(6) 6 .
Er19 Er3 Er13 Er7 -135.2(13) 6 .
Er10 Er3 Er13 Er4 129(2) . .
Er7 Er3 Er13 Er4 -177.8(15) . .
Er8 Er3 Er13 Er4 -45(2) . .
Er15 Er3 Er13 Er4 51.2(13) . .
Er12 Er3 Er13 Er4 -173(2) . .
N1 Er3 Er13 Er4 93.0(13) . .
Er16 Er3 Er13 Er4 59.5(14) . .
Er19 Er3 Er13 Er4 40(2) . .
Er18 Er3 Er13 Er4 94(3) . .
Er15 Er3 Er13 Er4 54.5(13) 6 .
Er19 Er3 Er13 Er4 47.0(17) 6 .
Er10 Er3 Er13 Er19 82.2(17) . 6
Er7 Er3 Er13 Er19 135.2(13) . 6
Er8 Er3 Er13 Er19 -92(3) . 6
Er15 Er3 Er13 Er19 4.2(15) . 6
Er12 Er3 Er13 Er19 140(2) . 6
N1 Er3 Er13 Er19 46.0(10) . 6
Er16 Er3 Er13 Er19 12.5(14) . 6
Er19 Er3 Er13 Er19 -7.1(8) . 6
Er18 Er3 Er13 Er19 47(3) . 6
Er15 Er3 Er13 Er19 7.6(12) 6 6
Er10 Er3 Er13 Er18 60.0(18) . 6
Er7 Er3 Er13 Er18 113.0(12) . 6
Er8 Er3 Er13 Er18 -114(3) . 6
Er15 Er3 Er13 Er18 -18.0(15) . 6
Er12 Er3 Er13 Er18 118(2) . 6
N1 Er3 Er13 Er18 23.8(10) . 6
Er16 Er3 Er13 Er18 -9.7(14) . 6
Er19 Er3 Er13 Er18 -29.3(15) . 6
Er18 Er3 Er13 Er18 25(2) . 6
Er15 Er3 Er13 Er18 -14.6(12) 6 6
Er19 Er3 Er13 Er18 -22.2(10) 6 6
Er10 Er3 Er13 N1 36.2(13) . .
Er7 Er3 Er13 N1 89.2(5) . .
Er8 Er3 Er13 N1 -138(2) . .
Er15 Er3 Er13 N1 -41.8(9) . .
Er12 Er3 Er13 N1 94.3(16) . .
Er16 Er3 Er13 N1 -33.5(7) . .
Er19 Er3 Er13 N1 -53.1(17) . .
Er18 Er3 Er13 N1 1(3) . .
Er15 Er3 Er13 N1 -38.4(4) 6 .
Er19 Er3 Er13 N1 -46.0(10) 6 .
Er7 Er3 Er13 Er10 53.0(13) . .
Er8 Er3 Er13 Er10 -174(2) . .
Er15 Er3 Er13 Er10 -78.0(14) . .
Er12 Er3 Er13 Er10 58(2) . .
N1 Er3 Er13 Er10 -36.2(13) . .
Er16 Er3 Er13 Er10 -69.7(14) . .
Er19 Er3 Er13 Er10 -89(2) . .
Er18 Er3 Er13 Er10 -35(4) . .
Er15 Er3 Er13 Er10 -74.6(13) 6 .
Er19 Er3 Er13 Er10 -82.2(17) 6 .
Er2 Er5 Er14 Er14 2.2(11) . 6
Er6 Er5 Er14 Er14 3.4(12) . 6
Er17 Er5 Er14 Er14 -78(3) . 6
Er5 Er5 Er14 Er14 -0.001(3) 6 6
Er9 Er5 Er14 Er14 -26.2(11) . 6
Er17 Er5 Er14 Er14 -22.4(8) 6 6
Er11 Er5 Er14 Er14 -46.5(11) . 6
N1 Er5 Er14 Er14 -78.4(3) . 6
Er7 Er5 Er14 Er14 -122.6(3) . 6
Er12 Er5 Er14 Er14 -122.9(7) . 6
Er6 Er5 Er14 Er2 1(2) . .
Er17 Er5 Er14 Er2 -80(3) . .
Er5 Er5 Er14 Er2 -2.2(11) 6 .
Er9 Er5 Er14 Er2 -28.5(14) . .
Er14 Er5 Er14 Er2 -2.2(11) 6 .
Er17 Er5 Er14 Er2 -24.6(13) 6 .
Er11 Er5 Er14 Er2 -48.8(15) . .
N1 Er5 Er14 Er2 -80.6(12) . .
Er7 Er5 Er14 Er2 -124.8(11) . .
Er12 Er5 Er14 Er2 -125.2(12) . .
Er2 Er5 Er14 Er6 -1(2) . .
Er17 Er5 Er14 Er6 -81(3) . .
Er5 Er5 Er14 Er6 -3.4(12) 6 .
Er9 Er5 Er14 Er6 -29.6(15) . .
Er14 Er5 Er14 Er6 -3.4(12) 6 .
Er17 Er5 Er14 Er6 -25.7(15) 6 .
Er11 Er5 Er14 Er6 -49.9(16) . .
N1 Er5 Er14 Er6 -81.8(13) . .
Er7 Er5 Er14 Er6 -126.0(12) . .
Er12 Er5 Er14 Er6 -126.3(14) . .
Er2 Er5 Er14 Er5 2.2(11) . 6
Er6 Er5 Er14 Er5 3.4(12) . 6
Er17 Er5 Er14 Er5 -78(3) . 6
Er9 Er5 Er14 Er5 -26.2(11) . 6
Er14 Er5 Er14 Er5 0.001(4) 6 6
Er17 Er5 Er14 Er5 -22.3(8) 6 6
Er11 Er5 Er14 Er5 -46.5(11) . 6
N1 Er5 Er14 Er5 -78.4(3) . 6
Er7 Er5 Er14 Er5 -122.6(3) . 6
Er12 Er5 Er14 Er5 -122.9(6) . 6
Er2 Er5 Er14 Er17 80(3) . .
Er6 Er5 Er14 Er17 81(3) . .
Er5 Er5 Er14 Er17 78(3) 6 .
Er9 Er5 Er14 Er17 52(3) . .
Er14 Er5 Er14 Er17 78(3) 6 .
Er17 Er5 Er14 Er17 56(3) 6 .
Er11 Er5 Er14 Er17 31(3) . .
N1 Er5 Er14 Er17 0(3) . .
Er7 Er5 Er14 Er17 -45(3) . .
Er12 Er5 Er14 Er17 -45(3) . .
Er2 Er5 Er14 Er9 28.5(14) . .
Er6 Er5 Er14 Er9 29.6(15) . .
Er17 Er5 Er14 Er9 -52(3) . .
Er5 Er5 Er14 Er9 26.2(11) 6 .
Er14 Er5 Er14 Er9 26.2(11) 6 .
Er17 Er5 Er14 Er9 3.9(11) 6 .
Er11 Er5 Er14 Er9 -20.3(6) . .
N1 Er5 Er14 Er9 -52.1(11) . .
Er7 Er5 Er14 Er9 -96.4(10) . .
Er12 Er5 Er14 Er9 -96.7(12) . .
Er2 Er5 Er14 Er17 24.6(13) . 6
Er6 Er5 Er14 Er17 25.7(15) . 6
Er17 Er5 Er14 Er17 -56(3) . 6
Er5 Er5 Er14 Er17 22.3(8) 6 6
Er9 Er5 Er14 Er17 -3.9(11) . 6
Er14 Er5 Er14 Er17 22.4(8) 6 6
Er11 Er5 Er14 Er17 -24.2(11) . 6
N1 Er5 Er14 Er17 -56.0(9) . 6
Er7 Er5 Er14 Er17 -100.2(8) . 6
Er12 Er5 Er14 Er17 -100.6(10) . 6
Er2 Er5 Er14 N1 80.6(12) . .
Er6 Er5 Er14 N1 81.8(13) . .
Er17 Er5 Er14 N1 0(3) . .
Er5 Er5 Er14 N1 78.4(3) 6 .
Er9 Er5 Er14 N1 52.1(11) . .
Er14 Er5 Er14 N1 78.4(3) 6 .
Er17 Er5 Er14 N1 56.0(9) 6 .
Er11 Er5 Er14 N1 31.9(13) . .
Er7 Er5 Er14 N1 -44.2(2) . .
Er12 Er5 Er14 N1 -44.5(4) . .
Er2 Er5 Er14 Er11 48.8(15) . .
Er6 Er5 Er14 Er11 49.9(16) . .
Er17 Er5 Er14 Er11 -31(3) . .
Er5 Er5 Er14 Er11 46.5(11) 6 .
Er9 Er5 Er14 Er11 20.3(6) . .
Er14 Er5 Er14 Er11 46.5(11) 6 .
Er17 Er5 Er14 Er11 24.2(11) 6 .
N1 Er5 Er14 Er11 -31.9(13) . .
Er7 Er5 Er14 Er11 -76.1(11) . .
Er12 Er5 Er14 Er11 -76.4(14) . .
Er2 Er5 Er14 Er18 108.7(17) . .
Er6 Er5 Er14 Er18 109.8(19) . .
Er17 Er5 Er14 Er18 28(4) . .
Er5 Er5 Er14 Er18 106.4(14) 6 .
Er9 Er5 Er14 Er18 80.2(19) . .
Er14 Er5 Er14 Er18 106.4(14) 6 .
Er17 Er5 Er14 Er18 84.1(16) 6 .
Er11 Er5 Er14 Er18 60(2) . .
N1 Er5 Er14 Er18 28.1(11) . .
Er7 Er5 Er14 Er18 -16.1(13) . .
Er12 Er5 Er14 Er18 -16.5(9) . .
Er2 Er5 Er14 Er12 125.2(12) . .
Er6 Er5 Er14 Er12 126.3(14) . .
Er17 Er5 Er14 Er12 45(3) . .
Er5 Er5 Er14 Er12 122.9(7) 6 .
Er9 Er5 Er14 Er12 96.7(12) . .
Er14 Er5 Er14 Er12 122.9(7) 6 .
Er17 Er5 Er14 Er12 100.6(10) 6 .
Er11 Er5 Er14 Er12 76.4(14) . .
N1 Er5 Er14 Er12 44.5(4) . .
Er7 Er5 Er14 Er12 0.3(5) . .
Er5 Er2 Er14 Er14 -177.6(12) . 6
Er5 Er2 Er14 Er14 -2.6(13) 6 6
Er9 Er2 Er14 Er14 -134(2) . 6
Er17 Er2 Er14 Er14 -71(3) 6 6
Er17 Er2 Er14 Er14 -147.5(14) . 6
Er11 Er2 Er14 Er14 -120.1(15) . 6
N1 Er2 Er14 Er14 -84.3(5) . 6
Er18 Er2 Er14 Er14 -74.5(15) . 6
Er18 Er2 Er14 Er14 -51.7(12) 6 6
Er12 Er2 Er14 Er14 -108.5(10) . 6
Er5 Er2 Er14 Er5 175(3) 6 .
Er14 Er2 Er14 Er5 177.6(12) 6 .
Er9 Er2 Er14 Er5 44.0(16) . .
Er17 Er2 Er14 Er5 107(3) 6 .
Er17 Er2 Er14 Er5 30.1(12) . .
Er11 Er2 Er14 Er5 57.5(14) . .
N1 Er2 Er14 Er5 93.3(11) . .
Er18 Er2 Er14 Er5 103.0(17) . .
Er18 Er2 Er14 Er5 125.9(13) 6 .
Er12 Er2 Er14 Er5 69.1(14) . .
Er5 Er2 Er14 Er6 6(13) . .
Er5 Er2 Er14 Er6 -179(100) 6 .
Er14 Er2 Er14 Er6 -176(100) 6 .
Er9 Er2 Er14 Er6 50(13) . .
Er17 Er2 Er14 Er6 113(15) 6 .
Er17 Er2 Er14 Er6 36(13) . .
Er11 Er2 Er14 Er6 64(13) . .
N1 Er2 Er14 Er6 100(14) . .
Er18 Er2 Er14 Er6 109(13) . .
Er18 Er2 Er14 Er6 132(13) 6 .
Er12 Er2 Er14 Er6 75(14) . .
Er5 Er2 Er14 Er5 -175(3) . 6
Er14 Er2 Er14 Er5 2.6(13) 6 6
Er9 Er2 Er14 Er5 -131(3) . 6
Er17 Er2 Er14 Er5 -68(3) 6 6
Er17 Er2 Er14 Er5 -145(2) . 6
Er11 Er2 Er14 Er5 -118(2) . 6
N1 Er2 Er14 Er5 -81.7(16) . 6
Er18 Er2 Er14 Er5 -72(2) . 6
Er18 Er2 Er14 Er5 -49(2) 6 6
Er12 Er2 Er14 Er5 -105.9(18) . 6
Er5 Er2 Er14 Er17 -30.1(12) . .
Er5 Er2 Er14 Er17 145(2) 6 .
Er14 Er2 Er14 Er17 147.5(14) 6 .
Er9 Er2 Er14 Er17 13.9(16) . .
Er17 Er2 Er14 Er17 77(3) 6 .
Er11 Er2 Er14 Er17 27.3(12) . .
N1 Er2 Er14 Er17 63.2(13) . .
Er18 Er2 Er14 Er17 73(2) . .
Er18 Er2 Er14 Er17 95.8(15) 6 .
Er12 Er2 Er14 Er17 39.0(18) . .
Er5 Er2 Er14 Er9 -44.0(16) . .
Er5 Er2 Er14 Er9 131(3) 6 .
Er14 Er2 Er14 Er9 134(2) 6 .
Er17 Er2 Er14 Er9 63(3) 6 .
Er17 Er2 Er14 Er9 -13.9(16) . .
Er11 Er2 Er14 Er9 13.4(9) . .
N1 Er2 Er14 Er9 49.3(19) . .
Er18 Er2 Er14 Er9 59(3) . .
Er18 Er2 Er14 Er9 82(2) 6 .
Er12 Er2 Er14 Er9 25(3) . .
Er5 Er2 Er14 Er17 -107(3) . 6
Er5 Er2 Er14 Er17 68(3) 6 6
Er14 Er2 Er14 Er17 71(3) 6 6
Er9 Er2 Er14 Er17 -63(3) . 6
Er17 Er2 Er14 Er17 -77(3) . 6
Er11 Er2 Er14 Er17 -49(3) . 6
N1 Er2 Er14 Er17 -14(3) . 6
Er18 Er2 Er14 Er17 -4(4) . 6
Er18 Er2 Er14 Er17 19(3) 6 6
Er12 Er2 Er14 Er17 -38(3) . 6
Er5 Er2 Er14 N1 -93.3(11) . .
Er5 Er2 Er14 N1 81.7(16) 6 .
Er14 Er2 Er14 N1 84.3(5) 6 .
Er9 Er2 Er14 N1 -49.3(19) . .
Er17 Er2 Er14 N1 14(3) 6 .
Er17 Er2 Er14 N1 -63.2(13) . .
Er11 Er2 Er14 N1 -35.9(14) . .
Er18 Er2 Er14 N1 9.7(12) . .
Er18 Er2 Er14 N1 32.6(8) 6 .
Er12 Er2 Er14 N1 -24.2(8) . .
Er5 Er2 Er14 Er11 -57.5(14) . .
Er5 Er2 Er14 Er11 118(2) 6 .
Er14 Er2 Er14 Er11 120.1(15) 6 .
Er9 Er2 Er14 Er11 -13.4(9) . .
Er17 Er2 Er14 Er11 49(3) 6 .
Er17 Er2 Er14 Er11 -27.3(12) . .
N1 Er2 Er14 Er11 35.9(14) . .
Er18 Er2 Er14 Er11 46(2) . .
Er18 Er2 Er14 Er11 68.4(19) 6 .
Er12 Er2 Er14 Er11 12(2) . .
Er5 Er2 Er14 Er18 -103.0(17) . .
Er5 Er2 Er14 Er18 72(2) 6 .
Er14 Er2 Er14 Er18 74.5(15) 6 .
Er9 Er2 Er14 Er18 -59(3) . .
Er17 Er2 Er14 Er18 4(4) 6 .
Er17 Er2 Er14 Er18 -73(2) . .
Er11 Er2 Er14 Er18 -46(2) . .
N1 Er2 Er14 Er18 -9.7(12) . .
Er18 Er2 Er14 Er18 22.8(10) 6 .
Er12 Er2 Er14 Er18 -34.0(9) . .
Er5 Er2 Er14 Er12 -69.1(14) . .
Er5 Er2 Er14 Er12 105.9(18) 6 .
Er14 Er2 Er14 Er12 108.5(10) 6 .
Er9 Er2 Er14 Er12 -25(3) . .
Er17 Er2 Er14 Er12 38(3) 6 .
Er17 Er2 Er14 Er12 -39.0(18) . .
Er11 Er2 Er14 Er12 -12(2) . .
N1 Er2 Er14 Er12 24.2(8) . .
Er18 Er2 Er14 Er12 34.0(9) . .
Er18 Er2 Er14 Er12 56.8(8) 6 .
Er5 Er6 Er14 Er14 -2.7(10) 6 6
Er5 Er6 Er14 Er14 -176.5(13) . 6
Er9 Er6 Er14 Er14 -118.0(18) . 6
Er17 Er6 Er14 Er14 -57(2) 6 6
Er17 Er6 Er14 Er14 -142.7(16) . 6
Er11 Er6 Er14 Er14 -109.8(11) . 6
N1 Er6 Er14 Er14 -83.1(4) . 6
Er7 Er6 Er14 Er14 -122.0(4) . 6
Er7 Er6 Er14 Er14 -48.4(3) 6 6
Er12 Er6 Er14 Er14 -111.5(7) . 6
Er5 Er6 Er14 Er5 174(2) 6 .
Er9 Er6 Er14 Er5 58.5(13) . .
Er17 Er6 Er14 Er5 119(3) 6 .
Er17 Er6 Er14 Er5 33.8(13) . .
Er14 Er6 Er14 Er5 176.5(13) 6 .
Er11 Er6 Er14 Er5 66.7(11) . .
N1 Er6 Er14 Er5 93.4(11) . .
Er7 Er6 Er14 Er5 54.5(12) . .
Er7 Er6 Er14 Er5 128.1(12) 6 .
Er12 Er6 Er14 Er5 65.0(14) . .
Er5 Er6 Er14 Er2 1(12) 6 .
Er5 Er6 Er14 Er2 -173(14) . .
Er9 Er6 Er14 Er2 -114(15) . .
Er17 Er6 Er14 Er2 -53(13) 6 .
Er17 Er6 Er14 Er2 -139(14) . .
Er14 Er6 Er14 Er2 4(13) 6 .
Er11 Er6 Er14 Er2 -106(14) . .
N1 Er6 Er14 Er2 -79(13) . .
Er7 Er6 Er14 Er2 -118(13) . .
Er7 Er6 Er14 Er2 -45(13) 6 .
Er12 Er6 Er14 Er2 -108(13) . .
Er5 Er6 Er14 Er5 -174(2) . 6
Er9 Er6 Er14 Er5 -115(3) . 6
Er17 Er6 Er14 Er5 -55(2) 6 6
Er17 Er6 Er14 Er5 -140(2) . 6
Er14 Er6 Er14 Er5 2.7(10) 6 6
Er11 Er6 Er14 Er5 -107.2(18) . 6
N1 Er6 Er14 Er5 -80.5(12) . 6
Er7 Er6 Er14 Er5 -119.3(12) . 6
Er7 Er6 Er14 Er5 -45.7(11) 6 6
Er12 Er6 Er14 Er5 -108.8(13) . 6
Er5 Er6 Er14 Er17 140(2) 6 .
Er5 Er6 Er14 Er17 -33.8(13) . .
Er9 Er6 Er14 Er17 24.6(15) . .
Er17 Er6 Er14 Er17 85(4) 6 .
Er14 Er6 Er14 Er17 142.7(16) 6 .
Er11 Er6 Er14 Er17 32.8(13) . .
N1 Er6 Er14 Er17 59.5(15) . .
Er7 Er6 Er14 Er17 20.7(16) . .
Er7 Er6 Er14 Er17 94.3(15) 6 .
Er12 Er6 Er14 Er17 31.2(18) . .
Er5 Er6 Er14 Er9 115(3) 6 .
Er5 Er6 Er14 Er9 -58.5(13) . .
Er17 Er6 Er14 Er9 61(3) 6 .
Er17 Er6 Er14 Er9 -24.6(15) . .
Er14 Er6 Er14 Er9 118.0(18) 6 .
Er11 Er6 Er14 Er9 8.2(9) . .
N1 Er6 Er14 Er9 34.9(17) . .
Er7 Er6 Er14 Er9 -3.9(19) . .
Er7 Er6 Er14 Er9 69.6(17) 6 .
Er12 Er6 Er14 Er9 7(2) . .
Er5 Er6 Er14 Er17 55(2) 6 6
Er5 Er6 Er14 Er17 -119(3) . 6
Er9 Er6 Er14 Er17 -61(3) . 6
Er17 Er6 Er14 Er17 -85(4) . 6
Er14 Er6 Er14 Er17 57(2) 6 6
Er11 Er6 Er14 Er17 -53(3) . 6
N1 Er6 Er14 Er17 -26(2) . 6
Er7 Er6 Er14 Er17 -65(2) . 6
Er7 Er6 Er14 Er17 9(2) 6 6
Er12 Er6 Er14 Er17 -54(3) . 6
Er5 Er6 Er14 N1 80.5(12) 6 .
Er5 Er6 Er14 N1 -93.4(11) . .
Er9 Er6 Er14 N1 -34.9(17) . .
Er17 Er6 Er14 N1 26(2) 6 .
Er17 Er6 Er14 N1 -59.5(15) . .
Er14 Er6 Er14 N1 83.1(4) 6 .
Er11 Er6 Er14 N1 -26.7(11) . .
Er7 Er6 Er14 N1 -38.8(2) . .
Er7 Er6 Er14 N1 34.7(2) 6 .
Er12 Er6 Er14 N1 -28.4(6) . .
Er5 Er6 Er14 Er11 107.2(18) 6 .
Er5 Er6 Er14 Er11 -66.7(11) . .
Er9 Er6 Er14 Er11 -8.2(9) . .
Er17 Er6 Er14 Er11 53(3) 6 .
Er17 Er6 Er14 Er11 -32.8(13) . .
Er14 Er6 Er14 Er11 109.8(11) 6 .
N1 Er6 Er14 Er11 26.7(11) . .
Er7 Er6 Er14 Er11 -12.1(12) . .
Er7 Er6 Er14 Er11 61.4(10) 6 .
Er12 Er6 Er14 Er11 -1.6(16) . .
Er5 Er6 Er14 Er18 76.2(18) 6 .
Er5 Er6 Er14 Er18 -97.6(16) . .
Er9 Er6 Er14 Er18 -39(2) . .
Er17 Er6 Er14 Er18 22(3) 6 .
Er17 Er6 Er14 Er18 -63.8(19) . .
Er14 Er6 Er14 Er18 78.9(13) 6 .
Er11 Er6 Er14 Er18 -31.0(19) . .
N1 Er6 Er14 Er18 -4.3(10) . .
Er7 Er6 Er14 Er18 -43.1(10) . .
Er7 Er6 Er14 Er18 30.5(12) 6 .
Er12 Er6 Er14 Er18 -32.6(9) . .
Er5 Er6 Er14 Er12 108.8(13) 6 .
Er5 Er6 Er14 Er12 -65.0(14) . .
Er9 Er6 Er14 Er12 -7(2) . .
Er17 Er6 Er14 Er12 54(3) 6 .
Er17 Er6 Er14 Er12 -31.2(18) . .
Er14 Er6 Er14 Er12 111.5(7) 6 .
Er11 Er6 Er14 Er12 1.6(16) . .
N1 Er6 Er14 Er12 28.4(6) . .
Er7 Er6 Er14 Er12 -10.5(4) . .
Er7 Er6 Er14 Er12 63.1(7) 6 .
Er11 Er9 Er14 Er14 -102.3(8) . 6
Er17 Er9 Er14 Er14 -17.4(18) 6 6
Er17 Er9 Er14 Er14 -162.4(18) . 6
Er6 Er9 Er14 Er14 58.3(17) . 6
Er2 Er9 Er14 Er14 42(2) . 6
Er5 Er9 Er14 Er14 13.1(5) 6 6
Er5 Er9 Er14 Er14 153.9(11) . 6
N1 Er9 Er14 Er14 -84.1(3) . 6
Er10 Er9 Er14 Er14 -123.0(2) . 6
Er10 Er9 Er14 Er14 -56.62(19) 6 6
Er11 Er9 Er14 Er5 103.8(12) . .
Er17 Er9 Er14 Er5 -171(2) 6 .
Er17 Er9 Er14 Er5 43.7(18) . .
Er6 Er9 Er14 Er5 -96(2) . .
Er2 Er9 Er14 Er5 -112(2) . .
Er5 Er9 Er14 Er5 -140.8(15) 6 .
Er14 Er9 Er14 Er5 -153.9(11) 6 .
N1 Er9 Er14 Er5 121.9(14) . .
Er10 Er9 Er14 Er5 83.1(12) . .
Er10 Er9 Er14 Er5 149.5(12) 6 .
Er11 Er9 Er14 Er2 -144.5(19) . .
Er17 Er9 Er14 Er2 -60(3) 6 .
Er17 Er9 Er14 Er2 155(3) . .
Er6 Er9 Er14 Er2 16(3) . .
Er5 Er9 Er14 Er2 -29.1(19) 6 .
Er5 Er9 Er14 Er2 112(2) . .
Er14 Er9 Er14 Er2 -42(2) 6 .
N1 Er9 Er14 Er2 -126(2) . .
Er10 Er9 Er14 Er2 -165(2) . .
Er10 Er9 Er14 Er2 -99(2) 6 .
Er11 Er9 Er14 Er6 -160.6(17) . .
Er17 Er9 Er14 Er6 -76(2) 6 .
Er17 Er9 Er14 Er6 139(3) . .
Er2 Er9 Er14 Er6 -16(3) . .
Er5 Er9 Er14 Er6 -45.2(15) 6 .
Er5 Er9 Er14 Er6 96(2) . .
Er14 Er9 Er14 Er6 -58.3(17) 6 .
N1 Er9 Er14 Er6 -142.4(18) . .
Er10 Er9 Er14 Er6 178.7(18) . .
Er10 Er9 Er14 Er6 -114.9(17) 6 .
Er11 Er9 Er14 Er5 -115.4(9) . 6
Er17 Er9 Er14 Er5 -30.5(18) 6 6
Er17 Er9 Er14 Er5 -175(2) . 6
Er6 Er9 Er14 Er5 45.2(15) . 6
Er2 Er9 Er14 Er5 29.1(19) . 6
Er5 Er9 Er14 Er5 140.8(15) . 6
Er14 Er9 Er14 Er5 -13.1(5) 6 6
N1 Er9 Er14 Er5 -97.3(5) . 6
Er10 Er9 Er14 Er5 -136.2(5) . 6
Er10 Er9 Er14 Er5 -69.8(5) 6 6
Er11 Er9 Er14 Er17 60.1(19) . .
Er17 Er9 Er14 Er17 145(4) 6 .
Er6 Er9 Er14 Er17 -139(3) . .
Er2 Er9 Er14 Er17 -155(3) . .
Er5 Er9 Er14 Er17 175(2) 6 .
Er5 Er9 Er14 Er17 -43.7(18) . .
Er14 Er9 Er14 Er17 162.4(18) 6 .
N1 Er9 Er14 Er17 78.2(18) . .
Er10 Er9 Er14 Er17 39.3(17) . .
Er10 Er9 Er14 Er17 105.7(18) 6 .
Er11 Er9 Er14 Er17 -85(2) . 6
Er17 Er9 Er14 Er17 -145(4) . 6
Er6 Er9 Er14 Er17 76(2) . 6
Er2 Er9 Er14 Er17 60(3) . 6
Er5 Er9 Er14 Er17 30.5(18) 6 6
Er5 Er9 Er14 Er17 171(2) . 6
Er14 Er9 Er14 Er17 17.4(18) 6 6
N1 Er9 Er14 Er17 -66.8(19) . 6
Er10 Er9 Er14 Er17 -105.6(19) . 6
Er10 Er9 Er14 Er17 -39.2(18) 6 6
Er11 Er9 Er14 N1 -18.2(10) . .
Er17 Er9 Er14 N1 66.8(19) 6 .
Er17 Er9 Er14 N1 -78.2(18) . .
Er6 Er9 Er14 N1 142.4(18) . .
Er2 Er9 Er14 N1 126(2) . .
Er5 Er9 Er14 N1 97.3(5) 6 .
Er5 Er9 Er14 N1 -121.9(14) . .
Er14 Er9 Er14 N1 84.1(3) 6 .
Er10 Er9 Er14 N1 -38.9(3) . .
Er10 Er9 Er14 N1 27.5(3) 6 .
Er17 Er9 Er14 Er11 85(2) 6 .
Er17 Er9 Er14 Er11 -60.1(18) . .
Er6 Er9 Er14 Er11 160.6(17) . .
Er2 Er9 Er14 Er11 144.5(19) . .
Er5 Er9 Er14 Er11 115.4(9) 6 .
Er5 Er9 Er14 Er11 -103.8(12) . .
Er14 Er9 Er14 Er11 102.3(8) 6 .
N1 Er9 Er14 Er11 18.2(10) . .
Er10 Er9 Er14 Er11 -20.7(8) . .
Er10 Er9 Er14 Er11 45.7(8) 6 .
Er11 Er9 Er14 Er18 -13.4(14) . .
Er17 Er9 Er14 Er18 72(2) 6 .
Er17 Er9 Er14 Er18 -73.4(19) . .
Er6 Er9 Er14 Er18 147(2) . .
Er2 Er9 Er14 Er18 131(2) . .
Er5 Er9 Er14 Er18 102.1(9) 6 .
Er5 Er9 Er14 Er18 -117.1(17) . .
Er14 Er9 Er14 Er18 88.9(8) 6 .
N1 Er9 Er14 Er18 4.8(6) . .
Er10 Er9 Er14 Er18 -34.1(8) . .
Er10 Er9 Er14 Er18 32.3(8) 6 .
Er11 Er9 Er14 Er12 13.6(11) . .
Er17 Er9 Er14 Er12 98.5(19) 6 .
Er17 Er9 Er14 Er12 -46.5(19) . .
Er6 Er9 Er14 Er12 174(2) . .
Er2 Er9 Er14 Er12 158(2) . .
Er5 Er9 Er14 Er12 129.0(7) 6 .
Er5 Er9 Er14 Er12 -90.2(14) . .
Er14 Er9 Er14 Er12 115.9(4) 6 .
N1 Er9 Er14 Er12 31.7(3) . .
Er10 Er9 Er14 Er12 -7.2(4) . .
Er10 Er9 Er14 Er12 59.2(5) 6 .
Er3 Er10 Er15 Er16 134(3) . .
Er7 Er10 Er15 Er16 107(3) . .
Er4 Er10 Er15 Er16 130(3) . .
Er1 Er10 Er15 Er16 122(2) . .
Er8 Er10 Er15 Er16 114(3) . .
Er12 Er10 Er15 Er16 99(3) . .
N1 Er10 Er15 Er16 50(2) . .
Er13 Er10 Er15 Er16 102(3) . .
Er17 Er10 Er15 Er16 12(3) . .
Er15 Er10 Er15 Er16 35(2) 6 .
Er3 Er10 Er15 Er4 4.5(6) . .
Er7 Er10 Er15 Er4 -22.9(8) . .
Er1 Er10 Er15 Er4 -7.6(5) . .
Er8 Er10 Er15 Er4 -15.1(4) . .
Er16 Er10 Er15 Er4 -130(3) . .
Er12 Er10 Er15 Er4 -30.2(6) . .
N1 Er10 Er15 Er4 -79.2(5) . .
Er13 Er10 Er15 Er4 -28.0(5) . .
Er17 Er10 Er15 Er4 -117.1(8) . .
Er15 Er10 Er15 Er4 -94.5(11) 6 .
Er7 Er10 Er15 Er3 -27.5(7) . .
Er4 Er10 Er15 Er3 -4.5(6) . .
Er1 Er10 Er15 Er3 -12.1(5) . .
Er8 Er10 Er15 Er3 -19.6(5) . .
Er16 Er10 Er15 Er3 -134(3) . .
Er12 Er10 Er15 Er3 -34.7(6) . .
N1 Er10 Er15 Er3 -83.8(6) . .
Er13 Er10 Er15 Er3 -32.5(6) . .
Er17 Er10 Er15 Er3 -121.6(9) . .
Er15 Er10 Er15 Er3 -99.1(11) 6 .
Er3 Er10 Er15 Er15 99.1(11) . 6
Er7 Er10 Er15 Er15 71.6(15) . 6
Er4 Er10 Er15 Er15 94.5(11) . 6
Er1 Er10 Er15 Er15 87.0(11) . 6
Er8 Er10 Er15 Er15 79.5(11) . 6
Er16 Er10 Er15 Er15 -35(2) . 6
Er12 Er10 Er15 Er15 64.4(12) . 6
N1 Er10 Er15 Er15 15.3(9) . 6
Er13 Er10 Er15 Er15 66.6(11) . 6
Er17 Er10 Er15 Er15 -22.5(14) . 6
Er3 Er10 Er15 Er1 12.1(5) . .
Er7 Er10 Er15 Er1 -15.4(5) . .
Er4 Er10 Er15 Er1 7.6(5) . .
Er8 Er10 Er15 Er1 -7.5(3) . .
Er16 Er10 Er15 Er1 -122(2) . .
Er12 Er10 Er15 Er1 -22.6(4) . .
N1 Er10 Er15 Er1 -71.7(5) . .
Er13 Er10 Er15 Er1 -20.4(4) . .
Er17 Er10 Er15 Er1 -109.5(8) . .
Er15 Er10 Er15 Er1 -87.0(11) 6 .
Er3 Er10 Er15 Er7 27.5(7) . .
Er4 Er10 Er15 Er7 22.9(8) . .
Er1 Er10 Er15 Er7 15.4(5) . .
Er8 Er10 Er15 Er7 7.9(6) . .
Er16 Er10 Er15 Er7 -107(3) . .
Er12 Er10 Er15 Er7 -7.2(5) . .
N1 Er10 Er15 Er7 -56.3(8) . .
Er13 Er10 Er15 Er7 -5.1(7) . .
Er17 Er10 Er15 Er7 -94.2(10) . .
Er15 Er10 Er15 Er7 -71.6(15) 6 .
Er3 Er10 Er15 Er8 19.6(5) . .
Er7 Er10 Er15 Er8 -7.9(6) . .
Er4 Er10 Er15 Er8 15.1(4) . .
Er1 Er10 Er15 Er8 7.5(3) . .
Er16 Er10 Er15 Er8 -114(3) . .
Er12 Er10 Er15 Er8 -15.1(4) . .
N1 Er10 Er15 Er8 -64.1(3) . .
Er13 Er10 Er15 Er8 -12.9(3) . .
Er17 Er10 Er15 Er8 -102.0(7) . .
Er15 Er10 Er15 Er8 -79.5(11) 6 .
Er3 Er10 Er15 N1 83.8(6) . .
Er7 Er10 Er15 N1 56.3(8) . .
Er4 Er10 Er15 N1 79.2(5) . .
Er1 Er10 Er15 N1 71.7(5) . .
Er8 Er10 Er15 N1 64.1(3) . .
Er16 Er10 Er15 N1 -50(2) . .
Er12 Er10 Er15 N1 49.1(5) . .
Er13 Er10 Er15 N1 51.2(4) . .
Er17 Er10 Er15 N1 -37.9(7) . .
Er15 Er10 Er15 N1 -15.3(9) 6 .
Er3 Er10 Er15 Er4 70.6(11) . 6
Er7 Er10 Er15 Er4 43.1(15) . 6
Er4 Er10 Er15 Er4 66.0(10) . 6
Er1 Er10 Er15 Er4 58.5(11) . 6
Er8 Er10 Er15 Er4 50.9(10) . 6
Er16 Er10 Er15 Er4 -63(2) . 6
Er12 Er10 Er15 Er4 35.9(12) . 6
N1 Er10 Er15 Er4 -13.2(8) . 6
Er13 Er10 Er15 Er4 38.0(10) . 6
Er17 Er10 Er15 Er4 -51.1(12) . 6
Er15 Er10 Er15 Er4 -28.5(5) 6 6
Er3 Er10 Er15 Er13 32.5(6) . .
Er7 Er10 Er15 Er13 5.1(7) . .
Er4 Er10 Er15 Er13 28.0(5) . .
Er1 Er10 Er15 Er13 20.4(4) . .
Er8 Er10 Er15 Er13 12.9(3) . .
Er16 Er10 Er15 Er13 -102(3) . .
Er12 Er10 Er15 Er13 -2.2(5) . .
N1 Er10 Er15 Er13 -51.2(4) . .
Er17 Er10 Er15 Er13 -89.1(7) . .
Er15 Er10 Er15 Er13 -66.6(11) 6 .
Er3 Er10 Er15 Er12 34.7(6) . .
Er7 Er10 Er15 Er12 7.2(5) . .
Er4 Er10 Er15 Er12 30.2(6) . .
Er1 Er10 Er15 Er12 22.6(4) . .
Er8 Er10 Er15 Er12 15.1(4) . .
Er16 Er10 Er15 Er12 -99(3) . .
N1 Er10 Er15 Er12 -49.1(5) . .
Er13 Er10 Er15 Er12 2.2(5) . .
Er17 Er10 Er15 Er12 -86.9(7) . .
Er15 Er10 Er15 Er12 -64.4(12) 6 .
Er1 Er4 Er15 Er16 -99(3) . .
Er8 Er4 Er15 Er16 -13(4) . .
Er7 Er4 Er15 Er16 -94(3) . .
Er10 Er4 Er15 Er16 -117(3) . .
Er12 Er4 Er15 Er16 -46(4) . .
Er13 Er4 Er15 Er16 -16(4) . .
N1 Er4 Er15 Er16 -33(3) . .
Er19 Er4 Er15 Er16 3(3) . .
Er18 Er4 Er15 Er16 -14(4) . .
Er15 Er4 Er15 Er16 15(3) 6 .
Er1 Er4 Er15 Er10 18.0(11) . .
Er8 Er4 Er15 Er10 103.8(15) . .
Er7 Er4 Er15 Er10 22.2(8) . .
Er12 Er4 Er15 Er10 70.7(12) . .
Er13 Er4 Er15 Er10 101.0(12) . .
N1 Er4 Er15 Er10 84.0(6) . .
Er16 Er4 Er15 Er10 117(3) . .
Er19 Er4 Er15 Er10 119.9(9) . .
Er18 Er4 Er15 Er10 102.9(10) . .
Er15 Er4 Er15 Er10 131.2(8) 6 .
Er1 Er4 Er15 Er3 26.0(9) . .
Er8 Er4 Er15 Er3 112(2) . .
Er7 Er4 Er15 Er3 30.3(11) . .
Er10 Er4 Er15 Er3 8.0(11) . .
Er12 Er4 Er15 Er3 78.7(15) . .
Er13 Er4 Er15 Er3 109.0(17) . .
N1 Er4 Er15 Er3 92.1(13) . .
Er16 Er4 Er15 Er3 125(3) . .
Er19 Er4 Er15 Er3 127.9(15) . .
Er18 Er4 Er15 Er3 110.9(15) . .
Er15 Er4 Er15 Er3 139.2(12) 6 .
Er1 Er4 Er15 Er15 -113.2(9) . 6
Er8 Er4 Er15 Er15 -27.4(17) . 6
Er7 Er4 Er15 Er15 -108.9(6) . 6
Er10 Er4 Er15 Er15 -131.2(8) . 6
Er12 Er4 Er15 Er15 -60.5(12) . 6
Er13 Er4 Er15 Er15 -30.2(13) . 6
N1 Er4 Er15 Er15 -47.1(3) . 6
Er16 Er4 Er15 Er15 -15(3) . 6
Er19 Er4 Er15 Er15 -11.3(9) . 6
Er18 Er4 Er15 Er15 -28.3(10) . 6
Er8 Er4 Er15 Er1 85.8(17) . .
Er7 Er4 Er15 Er1 4.2(8) . .
Er10 Er4 Er15 Er1 -18.0(11) . .
Er12 Er4 Er15 Er1 52.7(12) . .
Er13 Er4 Er15 Er1 83.0(14) . .
N1 Er4 Er15 Er1 66.0(11) . .
Er16 Er4 Er15 Er1 99(3) . .
Er19 Er4 Er15 Er1 101.9(13) . .
Er18 Er4 Er15 Er1 84.9(13) . .
Er15 Er4 Er15 Er1 113.2(10) 6 .
Er1 Er4 Er15 Er7 -4.2(8) . .
Er8 Er4 Er15 Er7 81.5(15) . .
Er10 Er4 Er15 Er7 -22.2(8) . .
Er12 Er4 Er15 Er7 48.4(9) . .
Er13 Er4 Er15 Er7 78.8(11) . .
N1 Er4 Er15 Er7 61.8(6) . .
Er16 Er4 Er15 Er7 94(3) . .
Er19 Er4 Er15 Er7 97.7(9) . .
Er18 Er4 Er15 Er7 80.7(9) . .
Er15 Er4 Er15 Er7 108.9(6) 6 .
Er1 Er4 Er15 Er8 -85.8(17) . .
Er7 Er4 Er15 Er8 -81.5(15) . .
Er10 Er4 Er15 Er8 -103.8(15) . .
Er12 Er4 Er15 Er8 -33.1(12) . .
Er13 Er4 Er15 Er8 -2.8(11) . .
N1 Er4 Er15 Er8 -19.7(15) . .
Er16 Er4 Er15 Er8 13(4) . .
Er19 Er4 Er15 Er8 16.1(12) . .
Er18 Er4 Er15 Er8 -0.9(12) . .
Er15 Er4 Er15 Er8 27.4(17) 6 .
Er1 Er4 Er15 N1 -66.0(11) . .
Er8 Er4 Er15 N1 19.7(15) . .
Er7 Er4 Er15 N1 -61.8(6) . .
Er10 Er4 Er15 N1 -84.0(6) . .
Er12 Er4 Er15 N1 -13.4(11) . .
Er13 Er4 Er15 N1 16.9(11) . .
Er16 Er4 Er15 N1 33(3) . .
Er19 Er4 Er15 N1 35.9(8) . .
Er18 Er4 Er15 N1 18.9(9) . .
Er15 Er4 Er15 N1 47.1(3) 6 .
Er1 Er4 Er15 Er4 -113.2(9) . 6
Er8 Er4 Er15 Er4 -27.4(17) . 6
Er7 Er4 Er15 Er4 -108.9(6) . 6
Er10 Er4 Er15 Er4 -131.2(8) . 6
Er12 Er4 Er15 Er4 -60.5(12) . 6
Er13 Er4 Er15 Er4 -30.2(13) . 6
N1 Er4 Er15 Er4 -47.1(3) . 6
Er16 Er4 Er15 Er4 -15(3) . 6
Er19 Er4 Er15 Er4 -11.3(9) . 6
Er18 Er4 Er15 Er4 -28.3(10) . 6
Er15 Er4 Er15 Er4 0.005(2) 6 6
Er1 Er4 Er15 Er13 -83.0(14) . .
Er8 Er4 Er15 Er13 2.8(11) . .
Er7 Er4 Er15 Er13 -78.8(11) . .
Er10 Er4 Er15 Er13 -101.0(12) . .
Er12 Er4 Er15 Er13 -30.3(7) . .
N1 Er4 Er15 Er13 -16.9(11) . .
Er16 Er4 Er15 Er13 16(4) . .
Er19 Er4 Er15 Er13 18.9(9) . .
Er18 Er4 Er15 Er13 1.9(9) . .
Er15 Er4 Er15 Er13 30.2(13) 6 .
Er1 Er4 Er15 Er12 -52.7(12) . .
Er8 Er4 Er15 Er12 33.1(12) . .
Er7 Er4 Er15 Er12 -48.4(9) . .
Er10 Er4 Er15 Er12 -70.7(12) . .
Er13 Er4 Er15 Er12 30.3(7) . .
N1 Er4 Er15 Er12 13.4(11) . .
Er16 Er4 Er15 Er12 46(4) . .
Er19 Er4 Er15 Er12 49.2(10) . .
Er18 Er4 Er15 Er12 32.2(9) . .
Er15 Er4 Er15 Er12 60.5(12) 6 .
Er10 Er3 Er15 Er16 -88(4) . .
Er7 Er3 Er15 Er16 -34(4) . .
Er8 Er3 Er15 Er16 53(4) . .
Er12 Er3 Er15 Er16 20(4) . .
Er13 Er3 Er15 Er16 37(4) . .
N1 Er3 Er15 Er16 -2(4) . .
Er19 Er3 Er15 Er16 41(4) . .
Er18 Er3 Er15 Er16 29(4) . .
Er15 Er3 Er15 Er16 30(3) 6 .
Er19 Er3 Er15 Er16 39(4) 6 .
Er7 Er3 Er15 Er10 53.6(14) . .
Er8 Er3 Er15 Er10 140.6(11) . .
Er12 Er3 Er15 Er10 107.8(11) . .
Er13 Er3 Er15 Er10 125.4(10) . .
N1 Er3 Er15 Er10 86.4(8) . .
Er16 Er3 Er15 Er10 88(4) . .
Er19 Er3 Er15 Er10 129.0(9) . .
Er18 Er3 Er15 Er10 117.0(9) . .
Er15 Er3 Er15 Er10 117.9(9) 6 .
Er19 Er3 Er15 Er10 127.3(8) 6 .
Er10 Er3 Er15 Er4 -168.6(16) . .
Er7 Er3 Er15 Er4 -115.1(18) . .
Er8 Er3 Er15 Er4 -28.1(10) . .
Er12 Er3 Er15 Er4 -60.9(13) . .
Er13 Er3 Er15 Er4 -43.3(12) . .
N1 Er3 Er15 Er4 -82.3(12) . .
Er16 Er3 Er15 Er4 -81(4) . .
Er19 Er3 Er15 Er4 -39.6(12) . .
Er18 Er3 Er15 Er4 -51.6(12) . .
Er15 Er3 Er15 Er4 -50.7(15) 6 .
Er19 Er3 Er15 Er4 -41.3(12) 6 .
Er10 Er3 Er15 Er15 -117.9(9) . 6
Er7 Er3 Er15 Er15 -64.3(14) . 6
Er8 Er3 Er15 Er15 22.7(12) . 6
Er12 Er3 Er15 Er15 -10.1(14) . 6
Er13 Er3 Er15 Er15 7.5(12) . 6
N1 Er3 Er15 Er15 -31.5(5) . 6
Er16 Er3 Er15 Er15 -30(3) . 6
Er19 Er3 Er15 Er15 11.1(9) . 6
Er18 Er3 Er15 Er15 -0.9(10) . 6
Er19 Er3 Er15 Er15 9.4(8) 6 6
Er10 Er3 Er15 Er1 -114(3) . .
Er7 Er3 Er15 Er1 -61(3) . .
Er8 Er3 Er15 Er1 26(2) . .
Er12 Er3 Er15 Er1 -6(2) . .
Er13 Er3 Er15 Er1 11(2) . .
N1 Er3 Er15 Er1 -28(3) . .
Er16 Er3 Er15 Er1 -26(5) . .
Er19 Er3 Er15 Er1 15(3) . .
Er18 Er3 Er15 Er1 3(2) . .
Er15 Er3 Er15 Er1 4(3) 6 .
Er19 Er3 Er15 Er1 13(3) 6 .
Er10 Er3 Er15 Er7 -53.6(14) . .
Er8 Er3 Er15 Er7 87.0(13) . .
Er12 Er3 Er15 Er7 54.2(11) . .
Er13 Er3 Er15 Er7 71.8(11) . .
N1 Er3 Er15 Er7 32.8(12) . .
Er16 Er3 Er15 Er7 34(4) . .
Er19 Er3 Er15 Er7 75.4(12) . .
Er18 Er3 Er15 Er7 63.4(11) . .
Er15 Er3 Er15 Er7 64.3(14) 6 .
Er19 Er3 Er15 Er7 73.8(12) 6 .
Er10 Er3 Er15 Er8 -140.6(11) . .
Er7 Er3 Er15 Er8 -87.0(13) . .
Er12 Er3 Er15 Er8 -32.8(7) . .
Er13 Er3 Er15 Er8 -15.2(6) . .
N1 Er3 Er15 Er8 -54.2(8) . .
Er16 Er3 Er15 Er8 -53(4) . .
Er19 Er3 Er15 Er8 -11.6(7) . .
Er18 Er3 Er15 Er8 -23.6(7) . .
Er15 Er3 Er15 Er8 -22.7(12) 6 .
Er19 Er3 Er15 Er8 -13.3(7) 6 .
Er10 Er3 Er15 N1 -86.4(8) . .
Er7 Er3 Er15 N1 -32.8(12) . .
Er8 Er3 Er15 N1 54.2(8) . .
Er12 Er3 Er15 N1 21.4(10) . .
Er13 Er3 Er15 N1 39.0(8) . .
Er16 Er3 Er15 N1 2(4) . .
Er19 Er3 Er15 N1 42.7(6) . .
Er18 Er3 Er15 N1 30.7(7) . .
Er15 Er3 Er15 N1 31.5(5) 6 .
Er19 Er3 Er15 N1 41.0(5) 6 .
Er10 Er3 Er15 Er4 -125.3(9) . 6
Er7 Er3 Er15 Er4 -71.7(14) . 6
Er8 Er3 Er15 Er4 15.3(11) . 6
Er12 Er3 Er15 Er4 -17.5(12) . 6
Er13 Er3 Er15 Er4 0.1(10) . 6
N1 Er3 Er15 Er4 -38.9(4) . 6
Er16 Er3 Er15 Er4 -37(3) . 6
Er19 Er3 Er15 Er4 3.7(8) . 6
Er18 Er3 Er15 Er4 -8.3(9) . 6
Er15 Er3 Er15 Er4 -7.4(2) 6 6
Er19 Er3 Er15 Er4 2.0(7) 6 6
Er10 Er3 Er15 Er13 -125.4(10) . .
Er7 Er3 Er15 Er13 -71.8(11) . .
Er8 Er3 Er15 Er13 15.2(6) . .
Er12 Er3 Er15 Er13 -17.6(7) . .
N1 Er3 Er15 Er13 -39.0(8) . .
Er16 Er3 Er15 Er13 -37(4) . .
Er19 Er3 Er15 Er13 3.7(7) . .
Er18 Er3 Er15 Er13 -8.3(7) . .
Er15 Er3 Er15 Er13 -7.5(12) 6 .
Er19 Er3 Er15 Er13 2.0(7) 6 .
Er10 Er3 Er15 Er12 -107.8(11) . .
Er7 Er3 Er15 Er12 -54.2(11) . .
Er8 Er3 Er15 Er12 32.8(7) . .
Er13 Er3 Er15 Er12 17.6(7) . .
N1 Er3 Er15 Er12 -21.4(10) . .
Er16 Er3 Er15 Er12 -20(4) . .
Er19 Er3 Er15 Er12 21.2(8) . .
Er18 Er3 Er15 Er12 9.3(8) . .
Er15 Er3 Er15 Er12 10.1(14) 6 .
Er19 Er3 Er15 Er12 19.6(9) 6 .
Er4 Er1 Er15 Er16 101(3) . .
Er8 Er1 Er15 Er16 58(3) . .
Er10 Er1 Er15 Er16 -102(3) . .
Er12 Er1 Er15 Er16 12(3) . .
Er13 Er1 Er15 Er16 36(3) . .
N1 Er1 Er15 Er16 -8(3) . .
Er19 Er1 Er15 Er16 38(3) . .
Er18 Er1 Er15 Er16 25(3) . .
Er19 Er1 Er15 Er16 36(3) 6 .
Er15 Er1 Er15 Er16 25(3) 6 .
Er4 Er1 Er15 Er10 -156.7(14) . .
Er8 Er1 Er15 Er10 160.6(9) . .
Er12 Er1 Er15 Er10 114.9(11) . .
Er13 Er1 Er15 Er10 138.1(9) . .
N1 Er1 Er15 Er10 94.7(8) . .
Er19 Er1 Er15 Er10 140.6(9) . .
Er18 Er1 Er15 Er10 127.2(9) . .
Er16 Er1 Er15 Er10 102(3) . .
Er19 Er1 Er15 Er10 138.2(9) 6 .
Er15 Er1 Er15 Er10 127.2(9) 6 .
Er8 Er1 Er15 Er4 -42.7(11) . .
Er10 Er1 Er15 Er4 156.7(14) . .
Er12 Er1 Er15 Er4 -88.4(15) . .
Er13 Er1 Er15 Er4 -65.2(13) . .
N1 Er1 Er15 Er4 -108.6(12) . .
Er19 Er1 Er15 Er4 -62.7(12) . .
Er18 Er1 Er15 Er4 -76.1(13) . .
Er16 Er1 Er15 Er4 -101(3) . .
Er19 Er1 Er15 Er4 -65.1(12) 6 .
Er15 Er1 Er15 Er4 -76.1(11) 6 .
Er4 Er1 Er15 Er3 -101(3) . .
Er8 Er1 Er15 Er3 -143(3) . .
Er10 Er1 Er15 Er3 56(3) . .
Er12 Er1 Er15 Er3 171(3) . .
Er13 Er1 Er15 Er3 -166(3) . .
N1 Er1 Er15 Er3 151(3) . .
Er19 Er1 Er15 Er3 -163(3) . .
Er18 Er1 Er15 Er3 -177(3) . .
Er16 Er1 Er15 Er3 159(4) . .
Er19 Er1 Er15 Er3 -166(3) 6 .
Er15 Er1 Er15 Er3 -177(3) 6 .
Er4 Er1 Er15 Er15 76.1(11) . 6
Er8 Er1 Er15 Er15 33.4(7) . 6
Er10 Er1 Er15 Er15 -127.2(9) . 6
Er12 Er1 Er15 Er15 -12.3(12) . 6
Er13 Er1 Er15 Er15 10.9(8) . 6
N1 Er1 Er15 Er15 -32.5(2) . 6
Er19 Er1 Er15 Er15 13.4(7) . 6
Er18 Er1 Er15 Er15 0.0(8) . 6
Er16 Er1 Er15 Er15 -25(3) . 6
Er19 Er1 Er15 Er15 11.0(5) 6 6
Er4 Er1 Er15 Er7 171.2(17) . .
Er8 Er1 Er15 Er7 128.5(14) . .
Er10 Er1 Er15 Er7 -32.1(12) . .
Er12 Er1 Er15 Er7 82.8(12) . .
Er13 Er1 Er15 Er7 106.0(12) . .
N1 Er1 Er15 Er7 62.6(11) . .
Er19 Er1 Er15 Er7 108.6(12) . .
Er18 Er1 Er15 Er7 95.2(12) . .
Er16 Er1 Er15 Er7 70(3) . .
Er19 Er1 Er15 Er7 106.1(12) 6 .
Er15 Er1 Er15 Er7 95.2(12) 6 .
Er4 Er1 Er15 Er8 42.7(11) . .
Er10 Er1 Er15 Er8 -160.6(9) . .
Er12 Er1 Er15 Er8 -45.7(10) . .
Er13 Er1 Er15 Er8 -22.5(7) . .
N1 Er1 Er15 Er8 -65.9(6) . .
Er19 Er1 Er15 Er8 -20.0(7) . .
Er18 Er1 Er15 Er8 -33.4(7) . .
Er16 Er1 Er15 Er8 -58(3) . .
Er19 Er1 Er15 Er8 -22.4(6) 6 .
Er15 Er1 Er15 Er8 -33.4(7) 6 .
Er4 Er1 Er15 N1 108.6(12) . .
Er8 Er1 Er15 N1 65.9(6) . .
Er10 Er1 Er15 N1 -94.7(8) . .
Er12 Er1 Er15 N1 20.2(10) . .
Er13 Er1 Er15 N1 43.4(7) . .
Er19 Er1 Er15 N1 45.9(6) . .
Er18 Er1 Er15 N1 32.5(7) . .
Er16 Er1 Er15 N1 8(3) . .
Er19 Er1 Er15 N1 43.5(5) 6 .
Er15 Er1 Er15 N1 32.5(2) 6 .
Er4 Er1 Er15 Er4 68.7(10) . 6
Er8 Er1 Er15 Er4 26.0(7) . 6
Er10 Er1 Er15 Er4 -134.6(9) . 6
Er12 Er1 Er15 Er4 -19.8(12) . 6
Er13 Er1 Er15 Er4 3.5(9) . 6
N1 Er1 Er15 Er4 -39.9(3) . 6
Er19 Er1 Er15 Er4 6.0(7) . 6
Er18 Er1 Er15 Er4 -7.4(8) . 6
Er16 Er1 Er15 Er4 -32(3) . 6
Er19 Er1 Er15 Er4 3.5(6) 6 6
Er15 Er1 Er15 Er4 -7.42(14) 6 6
Er4 Er1 Er15 Er13 65.2(13) . .
Er8 Er1 Er15 Er13 22.5(7) . .
Er10 Er1 Er15 Er13 -138.1(9) . .
Er12 Er1 Er15 Er13 -23.2(9) . .
N1 Er1 Er15 Er13 -43.4(7) . .
Er19 Er1 Er15 Er13 2.5(8) . .
Er18 Er1 Er15 Er13 -10.9(8) . .
Er16 Er1 Er15 Er13 -36(3) . .
Er19 Er1 Er15 Er13 0.1(8) 6 .
Er15 Er1 Er15 Er13 -10.9(8) 6 .
Er4 Er1 Er15 Er12 88.4(15) . .
Er8 Er1 Er15 Er12 45.7(10) . .
Er10 Er1 Er15 Er12 -114.9(11) . .
Er13 Er1 Er15 Er12 23.2(9) . .
N1 Er1 Er15 Er12 -20.2(10) . .
Er19 Er1 Er15 Er12 25.8(10) . .
Er18 Er1 Er15 Er12 12.3(10) . .
Er16 Er1 Er15 Er12 -12(3) . .
Er19 Er1 Er15 Er12 23.3(10) 6 .
Er15 Er1 Er15 Er12 12.3(12) 6 .
Er10 Er15 Er16 Er15 -114(4) . 6
Er4 Er15 Er16 Er15 -32(6) . 6
Er3 Er15 Er16 Er15 -62(6) . 6
Er1 Er15 Er16 Er15 -57(5) . 6
Er7 Er15 Er16 Er15 -75(5) . 6
Er8 Er15 Er16 Er15 -36(5) . 6
N1 Er15 Er16 Er15 -64(3) . 6
Er4 Er15 Er16 Er15 -12(2) 6 6
Er13 Er15 Er16 Er15 -39(4) . 6
Er12 Er15 Er16 Er15 -52(4) . 6
Er10 Er15 Er16 Er10 -79(4) . 6
Er4 Er15 Er16 Er10 3(5) . 6
Er3 Er15 Er16 Er10 -27(6) . 6
Er15 Er15 Er16 Er10 35(2) 6 6
Er1 Er15 Er16 Er10 -22(5) . 6
Er7 Er15 Er16 Er10 -40(4) . 6
Er8 Er15 Er16 Er10 0(4) . 6
N1 Er15 Er16 Er10 -29(2) . 6
Er4 Er15 Er16 Er10 22.7(16) 6 6
Er13 Er15 Er16 Er10 -4(4) . 6
Er12 Er15 Er16 Er10 -17(4) . 6
Er4 Er15 Er16 Er10 83(3) . .
Er3 Er15 Er16 Er10 52(3) . .
Er15 Er15 Er16 Er10 114(4) 6 .
Er1 Er15 Er16 Er10 58(2) . .
Er7 Er15 Er16 Er10 39.5(16) . .
Er8 Er15 Er16 Er10 79(3) . .
N1 Er15 Er16 Er10 50(2) . .
Er4 Er15 Er16 Er10 102(2) 6 .
Er13 Er15 Er16 Er10 75(2) . .
Er12 Er15 Er16 Er10 62(2) . .
Er10 Er15 Er16 N1 -50(2) . .
Er4 Er15 Er16 N1 32(3) . .
Er3 Er15 Er16 N1 2(4) . .
Er15 Er15 Er16 N1 64(3) 6 .
Er1 Er15 Er16 N1 7(3) . .
Er7 Er15 Er16 N1 -11(2) . .
Er8 Er15 Er16 N1 28.5(18) . .
Er4 Er15 Er16 N1 51.6(11) 6 .
Er13 Er15 Er16 N1 24.9(13) . .
Er12 Er15 Er16 N1 12.1(15) . .
Er10 Er15 Er16 Er4 -102(2) . 6
Er4 Er15 Er16 Er4 -19(4) . 6
Er3 Er15 Er16 Er4 -50(4) . 6
Er15 Er15 Er16 Er4 12(2) 6 6
Er1 Er15 Er16 Er4 -44(3) . 6
Er7 Er15 Er16 Er4 -62(3) . 6
Er8 Er15 Er16 Er4 -23(3) . 6
N1 Er15 Er16 Er4 -51.6(11) . 6
Er13 Er15 Er16 Er4 -27(2) . 6
Er12 Er15 Er16 Er4 -40(2) . 6
Er10 Er15 Er16 Er4 -83(3) . .
Er3 Er15 Er16 Er4 -30.6(18) . .
Er15 Er15 Er16 Er4 32(6) 6 .
Er1 Er15 Er16 Er4 -24.8(11) . .
Er7 Er15 Er16 Er4 -43.0(19) . .
Er8 Er15 Er16 Er4 -3.7(12) . .
N1 Er15 Er16 Er4 -32(3) . .
Er4 Er15 Er16 Er4 19(4) 6 .
Er13 Er15 Er16 Er4 -7.3(18) . .
Er12 Er15 Er16 Er4 -20.1(17) . .
Er10 Er15 Er16 Er3 -96(3) . 6
Er4 Er15 Er16 Er3 -13(4) . 6
Er3 Er15 Er16 Er3 -44(5) . 6
Er15 Er15 Er16 Er3 19(2) 6 6
Er1 Er15 Er16 Er3 -38(4) . 6
Er7 Er15 Er16 Er3 -56(3) . 6
Er8 Er15 Er16 Er3 -17(3) . 6
N1 Er15 Er16 Er3 -45.2(15) . 6
Er4 Er15 Er16 Er3 6.5(5) 6 6
Er13 Er15 Er16 Er3 -20(3) . 6
Er12 Er15 Er16 Er3 -33(3) . 6
Er10 Er15 Er16 Er3 -52(3) . .
Er4 Er15 Er16 Er3 30.6(18) . .
Er15 Er15 Er16 Er3 62(6) 6 .
Er1 Er15 Er16 Er3 5.8(12) . .
Er7 Er15 Er16 Er3 -12.4(17) . .
Er8 Er15 Er16 Er3 27(2) . .
N1 Er15 Er16 Er3 -2(4) . .
Er4 Er15 Er16 Er3 50(4) 6 .
Er13 Er15 Er16 Er3 23(3) . .
Er12 Er15 Er16 Er3 11(2) . .
Er10 Er15 Er16 Er1 -91(3) . 6
Er4 Er15 Er16 Er1 -9(4) . 6
Er3 Er15 Er16 Er1 -39(4) . 6
Er15 Er15 Er16 Er1 23(2) 6 6
Er1 Er15 Er16 Er1 -33(4) . 6
Er7 Er15 Er16 Er1 -52(3) . 6
Er8 Er15 Er16 Er1 -12(3) . 6
N1 Er15 Er16 Er1 -40.8(11) . 6
Er4 Er15 Er16 Er1 10.8(3) 6 6
Er13 Er15 Er16 Er1 -16(2) . 6
Er12 Er15 Er16 Er1 -29(2) . 6
Er10 Er15 Er16 Er1 -58(2) . .
Er4 Er15 Er16 Er1 24.8(11) . .
Er3 Er15 Er16 Er1 -5.8(12) . .
Er15 Er15 Er16 Er1 57(5) 6 .
Er7 Er15 Er16 Er1 -18.2(10) . .
Er8 Er15 Er16 Er1 21.1(11) . .
N1 Er15 Er16 Er1 -7(3) . .
Er4 Er15 Er16 Er1 44(3) 6 .
Er13 Er15 Er16 Er1 17.5(15) . .
Er12 Er15 Er16 Er1 4.7(13) . .
Er10 Er15 Er16 Er7 -39.5(16) . .
Er4 Er15 Er16 Er7 43.0(19) . .
Er3 Er15 Er16 Er7 12.4(17) . .
Er15 Er15 Er16 Er7 75(5) 6 .
Er1 Er15 Er16 Er7 18.2(10) . .
Er8 Er15 Er16 Er7 39.3(12) . .
N1 Er15 Er16 Er7 11(2) . .
Er4 Er15 Er16 Er7 62(3) 6 .
Er13 Er15 Er16 Er7 35.7(13) . .
Er12 Er15 Er16 Er7 22.9(9) . .
Er3 Er10 Er16 Er15 -46(3) . .
Er7 Er10 Er16 Er15 -87(3) . .
Er4 Er10 Er16 Er15 -47(3) . .
Er1 Er10 Er16 Er15 -63(3) . .
Er8 Er10 Er16 Er15 -66(3) . .
Er12 Er10 Er16 Er15 -87(3) . .
N1 Er10 Er16 Er15 -122(3) . .
Er13 Er10 Er16 Er15 -80(3) . .
Er17 Er10 Er16 Er15 -168(3) . .
Er15 Er10 Er16 Er15 -90(4) 6 .
Er3 Er10 Er16 Er15 44(3) . 6
Er7 Er10 Er16 Er15 3(4) . 6
Er4 Er10 Er16 Er15 44(3) . 6
Er1 Er10 Er16 Er15 27(3) . 6
Er15 Er10 Er16 Er15 90(4) . 6
Er8 Er10 Er16 Er15 24(3) . 6
Er12 Er10 Er16 Er15 3(3) . 6
N1 Er10 Er16 Er15 -32(3) . 6
Er13 Er10 Er16 Er15 10(3) . 6
Er17 Er10 Er16 Er15 -77(3) . 6
Er3 Er10 Er16 Er10 76.6(17) . 6
Er7 Er10 Er16 Er10 36(2) . 6
Er4 Er10 Er16 Er10 76.1(16) . 6
Er1 Er10 Er16 Er10 59.7(18) . 6
Er15 Er10 Er16 Er10 123(3) . 6
Er8 Er10 Er16 Er10 56.3(16) . 6
Er12 Er10 Er16 Er10 35.5(18) . 6
N1 Er10 Er16 Er10 0.2(12) . 6
Er13 Er10 Er16 Er10 42.5(16) . 6
Er17 Er10 Er16 Er10 -45.2(15) . 6
Er15 Er10 Er16 Er10 32(2) 6 6
Er3 Er10 Er16 N1 76.4(8) . .
Er7 Er10 Er16 N1 35.4(10) . .
Er4 Er10 Er16 N1 75.9(6) . .
Er1 Er10 Er16 N1 59.5(7) . .
Er15 Er10 Er16 N1 122(3) . .
Er8 Er10 Er16 N1 56.2(5) . .
Er12 Er10 Er16 N1 35.4(7) . .
Er13 Er10 Er16 N1 42.3(6) . .
Er17 Er10 Er16 N1 -45.3(6) . .
Er15 Er10 Er16 N1 32(3) 6 .
Er3 Er10 Er16 Er4 43.1(13) . 6
Er7 Er10 Er16 Er4 2.0(17) . 6
Er4 Er10 Er16 Er4 42.5(11) . 6
Er1 Er10 Er16 Er4 26.1(13) . 6
Er15 Er10 Er16 Er4 89(3) . 6
Er8 Er10 Er16 Er4 22.8(11) . 6
Er12 Er10 Er16 Er4 2.0(13) . 6
N1 Er10 Er16 Er4 -33.4(7) . 6
Er13 Er10 Er16 Er4 8.9(11) . 6
Er17 Er10 Er16 Er4 -78.7(11) . 6
Er15 Er10 Er16 Er4 -1(2) 6 6
Er3 Er10 Er16 Er4 0.6(7) . .
Er7 Er10 Er16 Er4 -40.5(8) . .
Er1 Er10 Er16 Er4 -16.4(5) . .
Er15 Er10 Er16 Er4 47(3) . .
Er8 Er10 Er16 Er4 -19.7(4) . .
Er12 Er10 Er16 Er4 -40.5(6) . .
N1 Er10 Er16 Er4 -75.9(6) . .
Er13 Er10 Er16 Er4 -33.6(5) . .
Er17 Er10 Er16 Er4 -121.2(8) . .
Er15 Er10 Er16 Er4 -44(3) 6 .
Er3 Er10 Er16 Er3 54.0(13) . 6
Er7 Er10 Er16 Er3 12.9(18) . 6
Er4 Er10 Er16 Er3 53.4(12) . 6
Er1 Er10 Er16 Er3 37.0(14) . 6
Er15 Er10 Er16 Er3 100(3) . 6
Er8 Er10 Er16 Er3 33.7(13) . 6
Er12 Er10 Er16 Er3 12.9(14) . 6
N1 Er10 Er16 Er3 -22.5(8) . 6
Er13 Er10 Er16 Er3 19.8(13) . 6
Er17 Er10 Er16 Er3 -67.8(12) . 6
Er15 Er10 Er16 Er3 10(2) 6 6
Er7 Er10 Er16 Er3 -41.0(8) . .
Er4 Er10 Er16 Er3 -0.6(7) . .
Er1 Er10 Er16 Er3 -17.0(5) . .
Er15 Er10 Er16 Er3 46(3) . .
Er8 Er10 Er16 Er3 -20.3(6) . .
Er12 Er10 Er16 Er3 -41.1(7) . .
N1 Er10 Er16 Er3 -76.4(8) . .
Er13 Er10 Er16 Er3 -34.1(7) . .
Er17 Er10 Er16 Er3 -121.8(9) . .
Er15 Er10 Er16 Er3 -44(3) 6 .
Er3 Er10 Er16 Er1 54.3(12) . 6
Er7 Er10 Er16 Er1 13.2(16) . 6
Er4 Er10 Er16 Er1 53.7(10) . 6
Er1 Er10 Er16 Er1 37.3(12) . 6
Er15 Er10 Er16 Er1 100(3) . 6
Er8 Er10 Er16 Er1 34.0(10) . 6
Er12 Er10 Er16 Er1 13.2(12) . 6
N1 Er10 Er16 Er1 -22.2(6) . 6
Er13 Er10 Er16 Er1 20.1(10) . 6
Er17 Er10 Er16 Er1 -67.5(10) . 6
Er15 Er10 Er16 Er1 10(2) 6 6
Er3 Er10 Er16 Er1 17.0(5) . .
Er7 Er10 Er16 Er1 -24.1(5) . .
Er4 Er10 Er16 Er1 16.4(5) . .
Er15 Er10 Er16 Er1 63(3) . .
Er8 Er10 Er16 Er1 -3.3(4) . .
Er12 Er10 Er16 Er1 -24.1(4) . .
N1 Er10 Er16 Er1 -59.5(7) . .
Er13 Er10 Er16 Er1 -17.2(5) . .
Er17 Er10 Er16 Er1 -104.8(8) . .
Er15 Er10 Er16 Er1 -27(3) 6 .
Er3 Er10 Er16 Er7 41.0(8) . .
Er4 Er10 Er16 Er7 40.5(8) . .
Er1 Er10 Er16 Er7 24.1(5) . .
Er15 Er10 Er16 Er7 87(3) . .
Er8 Er10 Er16 Er7 20.8(7) . .
Er12 Er10 Er16 Er7 0.0(6) . .
N1 Er10 Er16 Er7 -35.4(10) . .
Er13 Er10 Er16 Er7 6.9(7) . .
Er17 Er10 Er16 Er7 -80.7(10) . .
Er15 Er10 Er16 Er7 -3(4) 6 .
Er17 Er9 Er17 Er11 56(9) 6 .
Er6 Er9 Er17 Er11 156.2(18) . .
Er2 Er9 Er17 Er11 148.9(15) . .
Er5 Er9 Er17 Er11 139.1(18) 6 .
Er5 Er9 Er17 Er11 158.2(16) . .
Er14 Er9 Er17 Er11 142.6(15) . .
Er14 Er9 Er17 Er11 135.7(15) 6 .
N1 Er9 Er17 Er11 76.9(16) . .
Er10 Er9 Er17 Er11 48(4) . .
Er10 Er9 Er17 Er11 50.9(15) 6 .
Er11 Er9 Er17 Er5 -158.2(16) . .
Er17 Er9 Er17 Er5 -102(9) 6 .
Er6 Er9 Er17 Er5 -2.0(13) . .
Er2 Er9 Er17 Er5 -9.3(10) . .
Er5 Er9 Er17 Er5 -19.1(18) 6 .
Er14 Er9 Er17 Er5 -15.6(6) . .
Er14 Er9 Er17 Er5 -22.5(11) 6 .
N1 Er9 Er17 Er5 -81.3(10) . .
Er10 Er9 Er17 Er5 -110(4) . .
Er10 Er9 Er17 Er5 -107.3(11) 6 .
Er11 Er9 Er17 Er6 -156.2(18) . .
Er17 Er9 Er17 Er6 -100(10) 6 .
Er2 Er9 Er17 Er6 -7.3(12) . .
Er5 Er9 Er17 Er6 -17.1(12) 6 .
Er5 Er9 Er17 Er6 2.0(13) . .
Er14 Er9 Er17 Er6 -13.6(11) . .
Er14 Er9 Er17 Er6 -20.5(9) 6 .
N1 Er9 Er17 Er6 -79.3(11) . .
Er10 Er9 Er17 Er6 -108(3) . .
Er10 Er9 Er17 Er6 -105.3(14) 6 .
Er11 Er9 Er17 Er2 -148.9(15) . .
Er17 Er9 Er17 Er2 -93(10) 6 .
Er6 Er9 Er17 Er2 7.3(12) . .
Er5 Er9 Er17 Er2 -9.8(12) 6 .
Er5 Er9 Er17 Er2 9.3(10) . .
Er14 Er9 Er17 Er2 -6.3(7) . .
Er14 Er9 Er17 Er2 -13.2(6) 6 .
N1 Er9 Er17 Er2 -72.0(9) . .
Er10 Er9 Er17 Er2 -101(3) . .
Er10 Er9 Er17 Er2 -98.0(12) 6 .
Er11 Er9 Er17 Er17 -56(9) . 6
Er6 Er9 Er17 Er17 100(10) . 6
Er2 Er9 Er17 Er17 93(10) . 6
Er5 Er9 Er17 Er17 83(9) 6 6
Er5 Er9 Er17 Er17 102(9) . 6
Er14 Er9 Er17 Er17 86(10) . 6
Er14 Er9 Er17 Er17 80(9) 6 6
N1 Er9 Er17 Er17 21(10) . 6
Er10 Er9 Er17 Er17 -8(13) . 6
Er10 Er9 Er17 Er17 -5(8) 6 6
Er11 Er9 Er17 Er5 -139.1(18) . 6
Er17 Er9 Er17 Er5 -83(9) 6 6
Er6 Er9 Er17 Er5 17.1(12) . 6
Er2 Er9 Er17 Er5 9.8(12) . 6
Er5 Er9 Er17 Er5 19.1(18) . 6
Er14 Er9 Er17 Er5 3.5(15) . 6
Er14 Er9 Er17 Er5 -3.4(9) 6 6
N1 Er9 Er17 Er5 -62.2(17) . 6
Er10 Er9 Er17 Er5 -91(4) . 6
Er10 Er9 Er17 Er5 -88.3(13) 6 6
Er11 Er9 Er17 Er14 -142.6(15) . .
Er17 Er9 Er17 Er14 -86(10) 6 .
Er6 Er9 Er17 Er14 13.6(11) . .
Er2 Er9 Er17 Er14 6.3(7) . .
Er5 Er9 Er17 Er14 -3.5(15) 6 .
Er5 Er9 Er17 Er14 15.6(6) . .
Er14 Er9 Er17 Er14 -6.9(7) 6 .
N1 Er9 Er17 Er14 -65.7(7) . .
Er10 Er9 Er17 Er14 -94(3) . .
Er10 Er9 Er17 Er14 -91.7(12) 6 .
Er11 Er9 Er17 Er14 -135.7(15) . 6
Er17 Er9 Er17 Er14 -80(9) 6 6
Er6 Er9 Er17 Er14 20.5(9) . 6
Er2 Er9 Er17 Er14 13.2(6) . 6
Er5 Er9 Er17 Er14 3.4(9) 6 6
Er5 Er9 Er17 Er14 22.5(11) . 6
Er14 Er9 Er17 Er14 6.9(7) . 6
N1 Er9 Er17 Er14 -58.8(10) . 6
Er10 Er9 Er17 Er14 -88(4) . 6
Er10 Er9 Er17 Er14 -84.8(10) 6 6
Er11 Er9 Er17 N1 -76.9(16) . .
Er17 Er9 Er17 N1 -21(10) 6 .
Er6 Er9 Er17 N1 79.3(11) . .
Er2 Er9 Er17 N1 72.0(9) . .
Er5 Er9 Er17 N1 62.2(17) 6 .
Er5 Er9 Er17 N1 81.3(10) . .
Er14 Er9 Er17 N1 65.7(7) . .
Er14 Er9 Er17 N1 58.8(10) 6 .
Er10 Er9 Er17 N1 -29(3) . .
Er10 Er9 Er17 N1 -26.1(16) 6 .
Er11 Er9 Er17 Er10 -48(4) . .
Er17 Er9 Er17 Er10 8(13) 6 .
Er6 Er9 Er17 Er10 108(3) . .
Er2 Er9 Er17 Er10 101(3) . .
Er5 Er9 Er17 Er10 91(4) 6 .
Er5 Er9 Er17 Er10 110(4) . .
Er14 Er9 Er17 Er10 94(3) . .
Er14 Er9 Er17 Er10 88(4) 6 .
N1 Er9 Er17 Er10 29(3) . .
Er10 Er9 Er17 Er10 3(4) 6 .
Er11 Er9 Er17 Er7 -79(4) . .
Er17 Er9 Er17 Er7 -23(13) 6 .
Er6 Er9 Er17 Er7 77(4) . .
Er2 Er9 Er17 Er7 70(4) . .
Er5 Er9 Er17 Er7 60(4) 6 .
Er5 Er9 Er17 Er7 79(4) . .
Er14 Er9 Er17 Er7 63(4) . .
Er14 Er9 Er17 Er7 56(4) 6 .
N1 Er9 Er17 Er7 -2(3) . .
Er10 Er9 Er17 Er7 -31.3(12) . .
Er10 Er9 Er17 Er7 -28(5) 6 .
Er17 Er11 Er17 Er9 -22(3) 6 .
Er6 Er11 Er17 Er9 -17.8(15) . .
Er2 Er11 Er17 Er9 -26.0(16) . .
Er5 Er11 Er17 Er9 -24.9(15) 6 .
Er5 Er11 Er17 Er9 -27(2) . .
N1 Er11 Er17 Er9 -98(2) . .
Er14 Er11 Er17 Er9 -44(2) . .
Er14 Er11 Er17 Er9 -38.9(18) 6 .
Er16 Er11 Er17 Er9 -135.1(19) . .
Er10 Er11 Er17 Er9 -147(2) . .
Er9 Er11 Er17 Er5 27(2) . .
Er17 Er11 Er17 Er5 4(4) 6 .
Er6 Er11 Er17 Er5 9.2(13) . .
Er2 Er11 Er17 Er5 1.0(12) . .
Er5 Er11 Er17 Er5 2.1(17) 6 .
N1 Er11 Er17 Er5 -71(2) . .
Er14 Er11 Er17 Er5 -16.7(11) . .
Er14 Er11 Er17 Er5 -11.9(15) 6 .
Er16 Er11 Er17 Er5 -108(2) . .
Er10 Er11 Er17 Er5 -120(2) . .
Er9 Er11 Er17 Er6 17.8(15) . .
Er17 Er11 Er17 Er6 -5(3) 6 .
Er2 Er11 Er17 Er6 -8.2(10) . .
Er5 Er11 Er17 Er6 -7.1(9) 6 .
Er5 Er11 Er17 Er6 -9.2(13) . .
N1 Er11 Er17 Er6 -80.3(13) . .
Er14 Er11 Er17 Er6 -25.9(12) . .
Er14 Er11 Er17 Er6 -21.1(9) 6 .
Er16 Er11 Er17 Er6 -117.3(12) . .
Er10 Er11 Er17 Er6 -128.8(16) . .
Er9 Er11 Er17 Er2 26.0(16) . .
Er17 Er11 Er17 Er2 3(3) 6 .
Er6 Er11 Er17 Er2 8.2(10) . .
Er5 Er11 Er17 Er2 1.1(7) 6 .
Er5 Er11 Er17 Er2 -1.0(12) . .
N1 Er11 Er17 Er2 -72.1(11) . .
Er14 Er11 Er17 Er2 -17.8(8) . .
Er14 Er11 Er17 Er2 -12.9(6) 6 .
Er16 Er11 Er17 Er2 -109.1(12) . .
Er10 Er11 Er17 Er2 -120.6(14) . .
Er9 Er11 Er17 Er17 22(3) . 6
Er6 Er11 Er17 Er17 5(3) . 6
Er2 Er11 Er17 Er17 -3(3) . 6
Er5 Er11 Er17 Er17 -2(2) 6 6
Er5 Er11 Er17 Er17 -4(4) . 6
N1 Er11 Er17 Er17 -75.6(17) . 6
Er14 Er11 Er17 Er17 -21(3) . 6
Er14 Er11 Er17 Er17 -16(2) 6 6
Er16 Er11 Er17 Er17 -113(2) . 6
Er10 Er11 Er17 Er17 -124.1(15) . 6
Er9 Er11 Er17 Er5 24.9(15) . 6
Er17 Er11 Er17 Er5 2(2) 6 6
Er6 Er11 Er17 Er5 7.1(9) . 6
Er2 Er11 Er17 Er5 -1.1(7) . 6
Er5 Er11 Er17 Er5 -2.1(17) . 6
N1 Er11 Er17 Er5 -73.2(6) . 6
Er14 Er11 Er17 Er5 -18.8(12) . 6
Er14 Er11 Er17 Er5 -14.0(5) 6 6
Er16 Er11 Er17 Er5 -110.2(9) . 6
Er10 Er11 Er17 Er5 -121.7(9) . 6
Er9 Er11 Er17 Er14 44(2) . .
Er17 Er11 Er17 Er14 21(3) 6 .
Er6 Er11 Er17 Er14 25.9(12) . .
Er2 Er11 Er17 Er14 17.8(8) . .
Er5 Er11 Er17 Er14 18.8(12) 6 .
Er5 Er11 Er17 Er14 16.7(11) . .
N1 Er11 Er17 Er14 -54.4(13) . .
Er14 Er11 Er17 Er14 4.9(7) 6 .
Er16 Er11 Er17 Er14 -91.3(17) . .
Er10 Er11 Er17 Er14 -102.9(16) . .
Er9 Er11 Er17 Er14 38.9(18) . 6
Er17 Er11 Er17 Er14 16(2) 6 6
Er6 Er11 Er17 Er14 21.1(9) . 6
Er2 Er11 Er17 Er14 12.9(6) . 6
Er5 Er11 Er17 Er14 14.0(5) 6 6
Er5 Er11 Er17 Er14 11.9(15) . 6
N1 Er11 Er17 Er14 -59.2(7) . 6
Er14 Er11 Er17 Er14 -4.9(7) . 6
Er16 Er11 Er17 Er14 -96.2(11) . 6
Er10 Er11 Er17 Er14 -107.7(10) . 6
Er9 Er11 Er17 N1 98(2) . .
Er17 Er11 Er17 N1 75.6(17) 6 .
Er6 Er11 Er17 N1 80.3(13) . .
Er2 Er11 Er17 N1 72.1(11) . .
Er5 Er11 Er17 N1 73.2(6) 6 .
Er5 Er11 Er17 N1 71(2) . .
Er14 Er11 Er17 N1 54.4(13) . .
Er14 Er11 Er17 N1 59.2(7) 6 .
Er16 Er11 Er17 N1 -37.0(10) . .
Er10 Er11 Er17 N1 -48.5(5) . .
Er9 Er11 Er17 Er10 147(2) . .
Er17 Er11 Er17 Er10 124.1(15) 6 .
Er6 Er11 Er17 Er10 128.8(16) . .
Er2 Er11 Er17 Er10 120.6(14) . .
Er5 Er11 Er17 Er10 121.7(9) 6 .
Er5 Er11 Er17 Er10 120(2) . .
N1 Er11 Er17 Er10 48.5(5) . .
Er14 Er11 Er17 Er10 102.9(16) . .
Er14 Er11 Er17 Er10 107.7(10) 6 .
Er16 Er11 Er17 Er10 11.5(13) . .
Er9 Er11 Er17 Er7 132(3) . .
Er17 Er11 Er17 Er7 109.4(17) 6 .
Er6 Er11 Er17 Er7 114(2) . .
Er2 Er11 Er17 Er7 105.9(18) . .
Er5 Er11 Er17 Er7 107.0(14) 6 .
Er5 Er11 Er17 Er7 105(3) . .
N1 Er11 Er17 Er7 33.7(10) . .
Er14 Er11 Er17 Er7 88.1(17) . .
Er14 Er11 Er17 Er7 93.0(14) 6 .
Er16 Er11 Er17 Er7 -3.2(19) . .
Er10 Er11 Er17 Er7 -14.7(7) . .
Er2 Er5 Er17 Er9 18(2) . .
Er6 Er5 Er17 Er9 2.8(17) . .
Er14 Er5 Er17 Er9 90(3) . .
Er5 Er5 Er17 Er9 17.0(16) 6 .
Er14 Er5 Er17 Er9 45(2) 6 .
Er17 Er5 Er17 Er9 17.0(16) 6 .
Er11 Er5 Er17 Er9 19.9(15) . .
N1 Er5 Er17 Er9 90.2(17) . .
Er7 Er5 Er17 Er9 136.6(18) . .
Er12 Er5 Er17 Er9 128.4(16) . .
Er2 Er5 Er17 Er11 -2(3) . .
Er6 Er5 Er17 Er11 -17(2) . .
Er14 Er5 Er17 Er11 70(4) . .
Er5 Er5 Er17 Er11 -3(2) 6 .
Er9 Er5 Er17 Er11 -19.9(15) . .
Er14 Er5 Er17 Er11 25(3) 6 .
Er17 Er5 Er17 Er11 -3(2) 6 .
N1 Er5 Er17 Er11 70(2) . .
Er7 Er5 Er17 Er11 117(2) . .
Er12 Er5 Er17 Er11 108(2) . .
Er2 Er5 Er17 Er6 15(2) . .
Er14 Er5 Er17 Er6 87(3) . .
Er5 Er5 Er17 Er6 14.2(11) 6 .
Er9 Er5 Er17 Er6 -2.8(17) . .
Er14 Er5 Er17 Er6 42.0(17) 6 .
Er17 Er5 Er17 Er6 14.2(11) 6 .
Er11 Er5 Er17 Er6 17(2) . .
N1 Er5 Er17 Er6 87.5(12) . .
Er7 Er5 Er17 Er6 133.8(12) . .
Er12 Er5 Er17 Er6 125.6(11) . .
Er6 Er5 Er17 Er2 -15(2) . .
Er14 Er5 Er17 Er2 72(3) . .
Er5 Er5 Er17 Er2 -0.6(10) 6 .
Er9 Er5 Er17 Er2 -18(2) . .
Er14 Er5 Er17 Er2 27.2(13) 6 .
Er17 Er5 Er17 Er2 -0.6(10) 6 .
Er11 Er5 Er17 Er2 2(3) . .
N1 Er5 Er17 Er2 72.7(12) . .
Er7 Er5 Er17 Er2 119.0(11) . .
Er12 Er5 Er17 Er2 110.8(11) . .
Er2 Er5 Er17 Er17 0.6(10) . 6
Er6 Er5 Er17 Er17 -14.2(11) . 6
Er14 Er5 Er17 Er17 73(3) . 6
Er5 Er5 Er17 Er17 0.001(3) 6 6
Er9 Er5 Er17 Er17 -17.0(16) . 6
Er14 Er5 Er17 Er17 27.8(10) 6 6
Er11 Er5 Er17 Er17 3(2) . 6
N1 Er5 Er17 Er17 73.3(4) . 6
Er7 Er5 Er17 Er17 119.6(4) . 6
Er12 Er5 Er17 Er17 111.4(2) . 6
Er2 Er5 Er17 Er5 0.6(10) . 6
Er6 Er5 Er17 Er5 -14.2(11) . 6
Er14 Er5 Er17 Er5 73(3) . 6
Er9 Er5 Er17 Er5 -17.0(16) . 6
Er14 Er5 Er17 Er5 27.8(10) 6 6
Er17 Er5 Er17 Er5 -0.001(3) 6 6
Er11 Er5 Er17 Er5 3(2) . 6
N1 Er5 Er17 Er5 73.3(4) . 6
Er7 Er5 Er17 Er5 119.6(4) . 6
Er12 Er5 Er17 Er5 111.4(2) . 6
Er2 Er5 Er17 Er14 -72(3) . .
Er6 Er5 Er17 Er14 -87(3) . .
Er5 Er5 Er17 Er14 -73(3) 6 .
Er9 Er5 Er17 Er14 -90(3) . .
Er14 Er5 Er17 Er14 -45(3) 6 .
Er17 Er5 Er17 Er14 -73(3) 6 .
Er11 Er5 Er17 Er14 -70(4) . .
N1 Er5 Er17 Er14 0(3) . .
Er7 Er5 Er17 Er14 47(3) . .
Er12 Er5 Er17 Er14 39(3) . .
Er2 Er5 Er17 Er14 -27.2(13) . 6
Er6 Er5 Er17 Er14 -42.0(17) . 6
Er14 Er5 Er17 Er14 45(3) . 6
Er5 Er5 Er17 Er14 -27.8(10) 6 6
Er9 Er5 Er17 Er14 -45(2) . 6
Er17 Er5 Er17 Er14 -27.8(10) 6 6
Er11 Er5 Er17 Er14 -25(3) . 6
N1 Er5 Er17 Er14 45.4(13) . 6
Er7 Er5 Er17 Er14 91.8(12) . 6
Er12 Er5 Er17 Er14 83.6(10) . 6
Er2 Er5 Er17 N1 -72.7(12) . .
Er6 Er5 Er17 N1 -87.5(12) . .
Er14 Er5 Er17 N1 0(3) . .
Er5 Er5 Er17 N1 -73.3(4) 6 .
Er9 Er5 Er17 N1 -90.2(17) . .
Er14 Er5 Er17 N1 -45.4(13) 6 .
Er17 Er5 Er17 N1 -73.3(4) 6 .
Er11 Er5 Er17 N1 -70(2) . .
Er7 Er5 Er17 N1 46.3(3) . .
Er12 Er5 Er17 N1 38.1(5) . .
Er2 Er5 Er17 Er10 -114.8(14) . .
Er6 Er5 Er17 Er10 -129.7(15) . .
Er14 Er5 Er17 Er10 -43(4) . .
Er5 Er5 Er17 Er10 -115.5(9) 6 .
Er9 Er5 Er17 Er10 -132(2) . .
Er14 Er5 Er17 Er10 -87.6(15) 6 .
Er17 Er5 Er17 Er10 -115.5(9) 6 .
Er11 Er5 Er17 Er10 -113(3) . .
N1 Er5 Er17 Er10 -42.2(6) . .
Er7 Er5 Er17 Er10 4.1(6) . .
Er12 Er5 Er17 Er10 -4.1(10) . .
Er2 Er5 Er17 Er7 -119.0(11) . .
Er6 Er5 Er17 Er7 -133.8(12) . .
Er14 Er5 Er17 Er7 -47(3) . .
Er5 Er5 Er17 Er7 -119.6(4) 6 .
Er9 Er5 Er17 Er7 -136.6(18) . .
Er14 Er5 Er17 Er7 -91.8(12) 6 .
Er17 Er5 Er17 Er7 -119.6(4) 6 .
Er11 Er5 Er17 Er7 -117(2) . .
N1 Er5 Er17 Er7 -46.3(3) . .
Er12 Er5 Er17 Er7 -8.2(5) . .
Er5 Er6 Er17 Er9 45(3) 6 .
Er5 Er6 Er17 Er9 -176(2) . .
Er17 Er6 Er17 Er9 21(2) 6 .
Er14 Er6 Er17 Er9 156.2(19) . .
Er14 Er6 Er17 Er9 122(3) 6 .
Er11 Er6 Er17 Er9 17.5(14) . .
N1 Er6 Er17 Er9 96.3(17) . .
Er7 Er6 Er17 Er9 133(2) . .
Er7 Er6 Er17 Er9 69.3(16) 6 .
Er12 Er6 Er17 Er9 133.7(18) . .
Er5 Er6 Er17 Er11 28(4) 6 .
Er5 Er6 Er17 Er11 166.2(19) . .
Er9 Er6 Er17 Er11 -17.5(14) . .
Er17 Er6 Er17 Er11 4(2) 6 .
Er14 Er6 Er17 Er11 138.7(17) . .
Er14 Er6 Er17 Er11 105(3) 6 .
N1 Er6 Er17 Er11 78.9(15) . .
Er7 Er6 Er17 Er11 115.9(19) . .
Er7 Er6 Er17 Er11 51.9(16) 6 .
Er12 Er6 Er17 Er11 116.3(16) . .
Er5 Er6 Er17 Er5 -138(3) 6 .
Er9 Er6 Er17 Er5 176(2) . .
Er17 Er6 Er17 Er5 -162.4(14) 6 .
Er14 Er6 Er17 Er5 -27.5(11) . .
Er14 Er6 Er17 Er5 -61(2) 6 .
Er11 Er6 Er17 Er5 -166.2(19) . .
N1 Er6 Er17 Er5 -87.3(10) . .
Er7 Er6 Er17 Er5 -50.3(13) . .
Er7 Er6 Er17 Er5 -114.3(11) 6 .
Er12 Er6 Er17 Er5 -49.9(10) . .
Er5 Er6 Er17 Er2 -96(6) 6 .
Er5 Er6 Er17 Er2 43(4) . .
Er9 Er6 Er17 Er2 -141(5) . .
Er17 Er6 Er17 Er2 -120(5) 6 .
Er14 Er6 Er17 Er2 15(4) . .
Er14 Er6 Er17 Er2 -19(4) 6 .
Er11 Er6 Er17 Er2 -124(5) . .
N1 Er6 Er17 Er2 -45(5) . .
Er7 Er6 Er17 Er2 -8(5) . .
Er7 Er6 Er17 Er2 -72(5) 6 .
Er12 Er6 Er17 Er2 -7(5) . .
Er5 Er6 Er17 Er17 24.0(19) 6 6
Er5 Er6 Er17 Er17 162.4(14) . 6
Er9 Er6 Er17 Er17 -21(2) . 6
Er14 Er6 Er17 Er17 135.0(17) . 6
Er14 Er6 Er17 Er17 101(2) 6 6
Er11 Er6 Er17 Er17 -4(2) . 6
N1 Er6 Er17 Er17 75.1(11) . 6
Er7 Er6 Er17 Er17 112.1(12) . 6
Er7 Er6 Er17 Er17 48.1(7) 6 6
Er12 Er6 Er17 Er17 112.5(9) . 6
Er5 Er6 Er17 Er5 138(3) . 6
Er9 Er6 Er17 Er5 -45(3) . 6
Er17 Er6 Er17 Er5 -24.0(19) 6 6
Er14 Er6 Er17 Er5 111(3) . 6
Er14 Er6 Er17 Er5 77(3) 6 6
Er11 Er6 Er17 Er5 -28(4) . 6
N1 Er6 Er17 Er5 51(3) . 6
Er7 Er6 Er17 Er5 88(3) . 6
Er7 Er6 Er17 Er5 24(2) 6 6
Er12 Er6 Er17 Er5 88(3) . 6
Er5 Er6 Er17 Er14 -111(3) 6 .
Er5 Er6 Er17 Er14 27.5(11) . .
Er9 Er6 Er17 Er14 -156.2(19) . .
Er17 Er6 Er17 Er14 -135.0(17) 6 .
Er14 Er6 Er17 Er14 -33.9(19) 6 .
Er11 Er6 Er17 Er14 -138.7(17) . .
N1 Er6 Er17 Er14 -59.9(13) . .
Er7 Er6 Er17 Er14 -22.9(18) . .
Er7 Er6 Er17 Er14 -86.9(12) 6 .
Er12 Er6 Er17 Er14 -22.4(14) . .
Er5 Er6 Er17 Er14 -77(3) 6 6
Er5 Er6 Er17 Er14 61(2) . 6
Er9 Er6 Er17 Er14 -122(3) . 6
Er17 Er6 Er17 Er14 -101(2) 6 6
Er14 Er6 Er17 Er14 33.9(19) . 6
Er11 Er6 Er17 Er14 -105(3) . 6
N1 Er6 Er17 Er14 -26(2) . 6
Er7 Er6 Er17 Er14 11(3) . 6
Er7 Er6 Er17 Er14 -53(2) 6 6
Er12 Er6 Er17 Er14 11(2) . 6
Er5 Er6 Er17 N1 -51(3) 6 .
Er5 Er6 Er17 N1 87.3(10) . .
Er9 Er6 Er17 N1 -96.3(17) . .
Er17 Er6 Er17 N1 -75.1(11) 6 .
Er14 Er6 Er17 N1 59.9(13) . .
Er14 Er6 Er17 N1 26(2) 6 .
Er11 Er6 Er17 N1 -78.9(15) . .
Er7 Er6 Er17 N1 37.0(6) . .
Er7 Er6 Er17 N1 -27.0(7) 6 .
Er12 Er6 Er17 N1 37.4(3) . .
Er5 Er6 Er17 Er10 -72(4) 6 .
Er5 Er6 Er17 Er10 66.5(19) . .
Er9 Er6 Er17 Er10 -117(3) . .
Er17 Er6 Er17 Er10 -96(2) 6 .
Er14 Er6 Er17 Er10 39(2) . .
Er14 Er6 Er17 Er10 5(4) 6 .
Er11 Er6 Er17 Er10 -100(2) . .
N1 Er6 Er17 Er10 -20.8(13) . .
Er7 Er6 Er17 Er10 16.2(9) . .
Er7 Er6 Er17 Er10 -47.8(19) 6 .
Er12 Er6 Er17 Er10 16.6(14) . .
Er5 Er6 Er17 Er7 -88(3) 6 .
Er5 Er6 Er17 Er7 50.3(13) . .
Er9 Er6 Er17 Er7 -133(2) . .
Er17 Er6 Er17 Er7 -112.1(12) 6 .
Er14 Er6 Er17 Er7 22.9(18) . .
Er14 Er6 Er17 Er7 -11(3) 6 .
Er11 Er6 Er17 Er7 -115.9(19) . .
N1 Er6 Er17 Er7 -37.0(6) . .
Er7 Er6 Er17 Er7 -64.0(11) 6 .
Er12 Er6 Er17 Er7 0.4(6) . .
Er5 Er2 Er17 Er9 -159(2) . .
Er5 Er2 Er17 Er9 20(2) 6 .
Er14 Er2 Er17 Er9 165.6(17) . .
Er14 Er2 Er17 Er9 113(3) 6 .
Er17 Er2 Er17 Er9 20.2(19) 6 .
Er11 Er2 Er17 Er9 22.8(13) . .
N1 Er2 Er17 Er9 99.3(17) . .
Er18 Er2 Er17 Er9 128.0(16) . .
Er18 Er2 Er17 Er9 110.6(15) 6 .
Er12 Er2 Er17 Er9 138.1(17) . .
Er5 Er2 Er17 Er11 178(2) . .
Er5 Er2 Er17 Er11 -3(2) 6 .
Er14 Er2 Er17 Er11 142.7(17) . .
Er14 Er2 Er17 Er11 90(3) 6 .
Er9 Er2 Er17 Er11 -22.8(13) . .
Er17 Er2 Er17 Er11 -2.6(19) 6 .
N1 Er2 Er17 Er11 76.4(15) . .
Er18 Er2 Er17 Er11 105.1(16) . .
Er18 Er2 Er17 Er11 87.7(16) 6 .
Er12 Er2 Er17 Er11 115.2(16) . .
Er5 Er2 Er17 Er5 179(2) 6 .
Er14 Er2 Er17 Er5 -35.4(12) . .
Er14 Er2 Er17 Er5 -88(3) 6 .
Er9 Er2 Er17 Er5 159(2) . .
Er17 Er2 Er17 Er5 179.3(12) 6 .
Er11 Er2 Er17 Er5 -178(2) . .
N1 Er2 Er17 Er5 -101.7(13) . .
Er18 Er2 Er17 Er5 -73.0(11) . .
Er18 Er2 Er17 Er5 -90.4(12) 6 .
Er12 Er2 Er17 Er5 -62.9(11) . .
Er5 Er2 Er17 Er6 -124(6) . .
Er5 Er2 Er17 Er6 54(4) 6 .
Er14 Er2 Er17 Er6 -160(6) . .
Er14 Er2 Er17 Er6 148(6) 6 .
Er9 Er2 Er17 Er6 35(5) . .
Er17 Er2 Er17 Er6 55(5) 6 .
Er11 Er2 Er17 Er6 57(5) . .
N1 Er2 Er17 Er6 134(5) . .
Er18 Er2 Er17 Er6 163(5) . .
Er18 Er2 Er17 Er6 145(5) 6 .
Er12 Er2 Er17 Er6 173(5) . .
Er5 Er2 Er17 Er17 -179.3(12) . 6
Er5 Er2 Er17 Er17 -0.7(11) 6 6
Er14 Er2 Er17 Er17 145.4(15) . 6
Er14 Er2 Er17 Er17 93(3) 6 6
Er9 Er2 Er17 Er17 -20.2(19) . 6
Er11 Er2 Er17 Er17 2.6(19) . 6
N1 Er2 Er17 Er17 79.0(7) . 6
Er18 Er2 Er17 Er17 107.7(7) . 6
Er18 Er2 Er17 Er17 90.3(7) 6 6
Er12 Er2 Er17 Er17 117.8(6) . 6
Er5 Er2 Er17 Er5 -179(2) . 6
Er14 Er2 Er17 Er5 146(2) . 6
Er14 Er2 Er17 Er5 94(3) 6 6
Er9 Er2 Er17 Er5 -20(2) . 6
Er17 Er2 Er17 Er5 0.7(11) 6 6
Er11 Er2 Er17 Er5 3(2) . 6
N1 Er2 Er17 Er5 79.7(14) . 6
Er18 Er2 Er17 Er5 108.4(15) . 6
Er18 Er2 Er17 Er5 91.0(15) 6 6
Er12 Er2 Er17 Er5 118.5(14) . 6
Er5 Er2 Er17 Er14 35.4(12) . .
Er5 Er2 Er17 Er14 -146(2) 6 .
Er14 Er2 Er17 Er14 -52(3) 6 .
Er9 Er2 Er17 Er14 -165.6(17) . .
Er17 Er2 Er17 Er14 -145.4(15) 6 .
Er11 Er2 Er17 Er14 -142.7(17) . .
N1 Er2 Er17 Er14 -66.3(13) . .
Er18 Er2 Er17 Er14 -37.6(11) . .
Er18 Er2 Er17 Er14 -55.0(11) 6 .
Er12 Er2 Er17 Er14 -27.5(12) . .
Er5 Er2 Er17 Er14 88(3) . 6
Er5 Er2 Er17 Er14 -94(3) 6 6
Er14 Er2 Er17 Er14 52(3) . 6
Er9 Er2 Er17 Er14 -113(3) . 6
Er17 Er2 Er17 Er14 -93(3) 6 6
Er11 Er2 Er17 Er14 -90(3) . 6
N1 Er2 Er17 Er14 -14(3) . 6
Er18 Er2 Er17 Er14 15(3) . 6
Er18 Er2 Er17 Er14 -3(3) 6 6
Er12 Er2 Er17 Er14 25(3) . 6
Er5 Er2 Er17 N1 101.7(13) . .
Er5 Er2 Er17 N1 -79.7(14) 6 .
Er14 Er2 Er17 N1 66.3(13) . .
Er14 Er2 Er17 N1 14(3) 6 .
Er9 Er2 Er17 N1 -99.3(17) . .
Er17 Er2 Er17 N1 -79.0(7) 6 .
Er11 Er2 Er17 N1 -76.4(15) . .
Er18 Er2 Er17 N1 28.7(7) . .
Er18 Er2 Er17 N1 11.3(9) 6 .
Er12 Er2 Er17 N1 38.8(3) . .
Er5 Er2 Er17 Er10 76.9(17) . .
Er5 Er2 Er17 Er10 -104.5(17) 6 .
Er14 Er2 Er17 Er10 41.5(19) . .
Er14 Er2 Er17 Er10 -11(4) 6 .
Er9 Er2 Er17 Er10 -124(2) . .
Er17 Er2 Er17 Er10 -103.8(12) 6 .
Er11 Er2 Er17 Er10 -101.2(19) . .
N1 Er2 Er17 Er10 -24.8(8) . .
Er18 Er2 Er17 Er10 3.9(14) . .
Er18 Er2 Er17 Er10 -13.5(16) 6 .
Er12 Er2 Er17 Er10 14.0(10) . .
Er5 Er2 Er17 Er7 62.9(13) . .
Er5 Er2 Er17 Er7 -118.5(14) 6 .
Er14 Er2 Er17 Er7 27.5(15) . .
Er14 Er2 Er17 Er7 -25(3) 6 .
Er9 Er2 Er17 Er7 -138(2) . .
Er17 Er2 Er17 Er7 -117.9(7) 6 .
Er11 Er2 Er17 Er7 -115.3(17) . .
N1 Er2 Er17 Er7 -38.9(4) . .
Er18 Er2 Er17 Er7 -10.1(9) . .
Er18 Er2 Er17 Er7 -27.5(11) 6 .
Er12 Er2 Er17 Er7 0.0(5) . .
Er14 Er14 Er17 Er9 17.5(18) 6 .
Er5 Er14 Er17 Er9 -88(3) . .
Er2 Er14 Er17 Er9 -12.1(14) . .
Er6 Er14 Er17 Er9 -17.9(14) . .
Er5 Er14 Er17 Er9 3.2(14) 6 .
Er17 Er14 Er17 Er9 17.5(18) 6 .
N1 Er14 Er17 Er9 92.5(19) . .
Er11 Er14 Er17 Er9 31.2(16) . .
Er18 Er14 Er17 Er9 115.9(18) . .
Er12 Er14 Er17 Er9 135.5(18) . .
Er14 Er14 Er17 Er11 -13.7(19) 6 .
Er5 Er14 Er17 Er11 -119(4) . .
Er2 Er14 Er17 Er11 -43(2) . .
Er6 Er14 Er17 Er11 -49(2) . .
Er5 Er14 Er17 Er11 -27.9(18) 6 .
Er9 Er14 Er17 Er11 -31.2(16) . .
Er17 Er14 Er17 Er11 -13.7(19) 6 .
N1 Er14 Er17 Er11 61.3(18) . .
Er18 Er14 Er17 Er11 85(2) . .
Er12 Er14 Er17 Er11 104.3(19) . .
Er14 Er14 Er17 Er5 105(3) 6 .
Er2 Er14 Er17 Er5 76(3) . .
Er6 Er14 Er17 Er5 70(3) . .
Er5 Er14 Er17 Er5 91(3) 6 .
Er9 Er14 Er17 Er5 88(3) . .
Er17 Er14 Er17 Er5 105(3) 6 .
N1 Er14 Er17 Er5 -180(3) . .
Er11 Er14 Er17 Er5 119(4) . .
Er18 Er14 Er17 Er5 -156(3) . .
Er12 Er14 Er17 Er5 -137(3) . .
Er14 Er14 Er17 Er6 35.4(15) 6 .
Er5 Er14 Er17 Er6 -70(3) . .
Er2 Er14 Er17 Er6 5.8(18) . .
Er5 Er14 Er17 Er6 21.1(12) 6 .
Er9 Er14 Er17 Er6 17.9(14) . .
Er17 Er14 Er17 Er6 35.4(15) 6 .
N1 Er14 Er17 Er6 110.4(17) . .
Er11 Er14 Er17 Er6 49(2) . .
Er18 Er14 Er17 Er6 133.8(17) . .
Er12 Er14 Er17 Er6 153.4(16) . .
Er14 Er14 Er17 Er2 29.6(13) 6 .
Er5 Er14 Er17 Er2 -76(3) . .
Er6 Er14 Er17 Er2 -5.8(18) . .
Er5 Er14 Er17 Er2 15.4(11) 6 .
Er9 Er14 Er17 Er2 12.1(14) . .
Er17 Er14 Er17 Er2 29.6(13) 6 .
N1 Er14 Er17 Er2 104.6(15) . .
Er11 Er14 Er17 Er2 43(2) . .
Er18 Er14 Er17 Er2 128.0(16) . .
Er12 Er14 Er17 Er2 147.6(15) . .
Er14 Er14 Er17 Er17 0.003(3) 6 6
Er5 Er14 Er17 Er17 -105(3) . 6
Er2 Er14 Er17 Er17 -29.6(13) . 6
Er6 Er14 Er17 Er17 -35.4(15) . 6
Er5 Er14 Er17 Er17 -14.3(5) 6 6
Er9 Er14 Er17 Er17 -17.5(18) . 6
N1 Er14 Er17 Er17 75.0(4) . 6
Er11 Er14 Er17 Er17 13.7(19) . 6
Er18 Er14 Er17 Er17 98.4(7) . 6
Er12 Er14 Er17 Er17 118.0(4) . 6
Er14 Er14 Er17 Er5 14.3(5) 6 6
Er5 Er14 Er17 Er5 -91(3) . 6
Er2 Er14 Er17 Er5 -15.4(11) . 6
Er6 Er14 Er17 Er5 -21.1(12) . 6
Er9 Er14 Er17 Er5 -3.2(14) . 6
Er17 Er14 Er17 Er5 14.3(5) 6 6
N1 Er14 Er17 Er5 89.2(7) . 6
Er11 Er14 Er17 Er5 27.9(18) . 6
Er18 Er14 Er17 Er5 112.6(9) . 6
Er12 Er14 Er17 Er5 132.2(7) . 6
Er5 Er14 Er17 Er14 -105(3) . 6
Er2 Er14 Er17 Er14 -29.6(13) . 6
Er6 Er14 Er17 Er14 -35.4(15) . 6
Er5 Er14 Er17 Er14 -14.3(5) 6 6
Er9 Er14 Er17 Er14 -17.5(18) . 6
Er17 Er14 Er17 Er14 -0.003(4) 6 6
N1 Er14 Er17 Er14 75.0(4) . 6
Er11 Er14 Er17 Er14 13.7(19) . 6
Er18 Er14 Er17 Er14 98.4(7) . 6
Er12 Er14 Er17 Er14 118.0(4) . 6
Er14 Er14 Er17 N1 -75.0(4) 6 .
Er5 Er14 Er17 N1 180(3) . .
Er2 Er14 Er17 N1 -104.6(15) . .
Er6 Er14 Er17 N1 -110.4(17) . .
Er5 Er14 Er17 N1 -89.2(7) 6 .
Er9 Er14 Er17 N1 -92.5(19) . .
Er17 Er14 Er17 N1 -75.0(4) 6 .
Er11 Er14 Er17 N1 -61.3(18) . .
Er18 Er14 Er17 N1 23.4(8) . .
Er12 Er14 Er17 N1 43.0(4) . .
Er14 Er14 Er17 Er10 -114.5(6) 6 .
Er5 Er14 Er17 Er10 140(3) . .
Er2 Er14 Er17 Er10 -144.1(16) . .
Er6 Er14 Er17 Er10 -149.9(19) . .
Er5 Er14 Er17 Er10 -128.8(9) 6 .
Er9 Er14 Er17 Er10 -132(2) . .
Er17 Er14 Er17 Er10 -114.5(6) 6 .
N1 Er14 Er17 Er10 -39.5(4) . .
Er11 Er14 Er17 Er10 -101(2) . .
Er18 Er14 Er17 Er10 -16.1(11) . .
Er12 Er14 Er17 Er10 3.5(7) . .
Er14 Er14 Er17 Er7 -122.7(3) 6 .
Er5 Er14 Er17 Er7 132(3) . .
Er2 Er14 Er17 Er7 -152.3(15) . .
Er6 Er14 Er17 Er7 -158.1(17) . .
Er5 Er14 Er17 Er7 -137.0(7) 6 .
Er9 Er14 Er17 Er7 -140.2(19) . .
Er17 Er14 Er17 Er7 -122.7(3) 6 .
N1 Er14 Er17 Er7 -47.7(3) . .
Er11 Er14 Er17 Er7 -109.0(19) . .
Er18 Er14 Er17 Er7 -24.3(8) . .
Er12 Er14 Er17 Er7 -4.7(4) . .
Er12 Er13 Er18 Er19 164(3) . .
Er8 Er13 Er18 Er19 50(6) . .
Er1 Er13 Er18 Er19 103(4) . .
Er7 Er13 Er18 Er19 127(3) . .
Er4 Er13 Er18 Er19 59(4) . .
Er19 Er13 Er18 Er19 14.0(11) 6 .
Er3 Er13 Er18 Er19 84(4) . .
Er18 Er13 Er18 Er19 34(2) 6 .
N1 Er13 Er18 Er19 83(2) . .
Er10 Er13 Er18 Er19 96(3) . .
Er12 Er13 Er18 Er19 150(2) . 6
Er8 Er13 Er18 Er19 36(6) . 6
Er19 Er13 Er18 Er19 -14.0(11) . 6
Er1 Er13 Er18 Er19 89(4) . 6
Er7 Er13 Er18 Er19 113(2) . 6
Er4 Er13 Er18 Er19 45(4) . 6
Er3 Er13 Er18 Er19 70(4) . 6
Er18 Er13 Er18 Er19 20.2(12) 6 6
N1 Er13 Er18 Er19 69.0(16) . 6
Er10 Er13 Er18 Er19 82(3) . 6
Er12 Er13 Er18 Er18 129(2) . 6
Er8 Er13 Er18 Er18 16(6) . 6
Er19 Er13 Er18 Er18 -34.2(19) . 6
Er1 Er13 Er18 Er18 69(4) . 6
Er7 Er13 Er18 Er18 93(2) . 6
Er4 Er13 Er18 Er18 25(4) . 6
Er19 Er13 Er18 Er18 -20.2(12) 6 6
Er3 Er13 Er18 Er18 50(4) . 6
N1 Er13 Er18 Er18 48.7(11) . 6
Er10 Er13 Er18 Er18 61(3) . 6
Er8 Er13 Er18 Er12 -113(6) . .
Er19 Er13 Er18 Er12 -164(3) . .
Er1 Er13 Er18 Er12 -60(3) . .
Er7 Er13 Er18 Er12 -36.5(18) . .
Er4 Er13 Er18 Er12 -104(3) . .
Er19 Er13 Er18 Er12 -150(2) 6 .
Er3 Er13 Er18 Er12 -80(3) . .
Er18 Er13 Er18 Er12 -129(2) 6 .
N1 Er13 Er18 Er12 -81(2) . .
Er10 Er13 Er18 Er12 -68(2) . .
Er12 Er13 Er18 Er8 113(6) . .
Er19 Er13 Er18 Er8 -50(6) . .
Er1 Er13 Er18 Er8 53(4) . .
Er7 Er13 Er18 Er8 77(5) . .
Er4 Er13 Er18 Er8 9(3) . .
Er19 Er13 Er18 Er8 -36(6) 6 .
Er3 Er13 Er18 Er8 34(3) . .
Er18 Er13 Er18 Er8 -16(6) 6 .
N1 Er13 Er18 Er8 32(5) . .
Er10 Er13 Er18 Er8 45(4) . .
Er12 Er13 Er18 Er13 129(2) . 6
Er8 Er13 Er18 Er13 16(6) . 6
Er19 Er13 Er18 Er13 -34(2) . 6
Er1 Er13 Er18 Er13 69(4) . 6
Er7 Er13 Er18 Er13 93(2) . 6
Er4 Er13 Er18 Er13 25(4) . 6
Er19 Er13 Er18 Er13 -20.2(12) 6 6
Er3 Er13 Er18 Er13 50(4) . 6
Er18 Er13 Er18 Er13 -0.005(8) 6 6
N1 Er13 Er18 Er13 48.7(11) . 6
Er10 Er13 Er18 Er13 61(3) . 6
Er12 Er13 Er18 N1 81(2) . .
Er8 Er13 Er18 N1 -32(5) . .
Er19 Er13 Er18 N1 -83(2) . .
Er1 Er13 Er18 N1 20(4) . .
Er7 Er13 Er18 N1 44(2) . .
Er4 Er13 Er18 N1 -24(3) . .
Er19 Er13 Er18 N1 -69.0(16) 6 .
Er3 Er13 Er18 N1 1(3) . .
Er18 Er13 Er18 N1 -48.7(11) 6 .
Er10 Er13 Er18 N1 12.6(19) . .
Er12 Er13 Er18 Er1 60(3) . .
Er8 Er13 Er18 Er1 -53(4) . .
Er19 Er13 Er18 Er1 -103(4) . .
Er7 Er13 Er18 Er1 24(2) . .
Er4 Er13 Er18 Er1 -44(2) . .
Er19 Er13 Er18 Er1 -89(4) 6 .
Er3 Er13 Er18 Er1 -19.3(14) . .
Er18 Er13 Er18 Er1 -69(4) 6 .
N1 Er13 Er18 Er1 -20(4) . .
Er10 Er13 Er18 Er1 -8(2) . .
Er12 Er13 Er18 Er12 118(2) . 6
Er8 Er13 Er18 Er12 5(6) . 6
Er19 Er13 Er18 Er12 -45(2) . 6
Er1 Er13 Er18 Er12 58(4) . 6
Er7 Er13 Er18 Er12 82(3) . 6
Er4 Er13 Er18 Er12 14(4) . 6
Er19 Er13 Er18 Er12 -31.3(13) 6 6
Er3 Er13 Er18 Er12 39(4) . 6
Er18 Er13 Er18 Er12 -11.1(4) 6 6
N1 Er13 Er18 Er12 37.6(10) . 6
Er10 Er13 Er18 Er12 50(3) . 6
Er12 Er13 Er18 Er7 36.5(18) . .
Er8 Er13 Er18 Er7 -77(5) . .
Er19 Er13 Er18 Er7 -127(3) . .
Er1 Er13 Er18 Er7 -24(2) . .
Er4 Er13 Er18 Er7 -68(2) . .
Er19 Er13 Er18 Er7 -113(2) 6 .
Er3 Er13 Er18 Er7 -43.1(18) . .
Er18 Er13 Er18 Er7 -93(2) 6 .
N1 Er13 Er18 Er7 -44(2) . .
Er10 Er13 Er18 Er7 -31.7(11) . .
Er12 Er13 Er18 Er4 104(3) . .
Er8 Er13 Er18 Er4 -9(3) . .
Er19 Er13 Er18 Er4 -59(4) . .
Er1 Er13 Er18 Er4 44(2) . .
Er7 Er13 Er18 Er4 68(2) . .
Er19 Er13 Er18 Er4 -45(4) 6 .
Er3 Er13 Er18 Er4 24.7(11) . .
Er18 Er13 Er18 Er4 -25(4) 6 .
N1 Er13 Er18 Er4 24(3) . .
Er10 Er13 Er18 Er4 36.2(15) . .
Er13 Er12 Er18 Er19 -15(3) . .
Er8 Er12 Er18 Er19 3(3) . .
Er7 Er12 Er18 Er19 62(3) . .
Er1 Er12 Er18 Er19 26(3) . .
Er4 Er12 Er18 Er19 21(3) . .
Er3 Er12 Er18 Er19 32(3) . .
N1 Er12 Er18 Er19 75(2) . .
Er19 Er12 Er18 Er19 19.2(13) 6 .
Er10 Er12 Er18 Er19 55(3) . .
Er18 Er12 Er18 Er19 58(2) 6 .
Er8 Er12 Er18 Er13 17.9(19) . .
Er7 Er12 Er18 Er13 78(3) . .
Er1 Er12 Er18 Er13 41(2) . .
Er19 Er12 Er18 Er13 15(3) . .
Er4 Er12 Er18 Er13 37(2) . .
Er3 Er12 Er18 Er13 47(2) . .
N1 Er12 Er18 Er13 91(2) . .
Er19 Er12 Er18 Er13 35(3) 6 .
Er10 Er12 Er18 Er13 70(2) . .
Er18 Er12 Er18 Er13 73(3) 6 .
Er13 Er12 Er18 Er19 -35(3) . 6
Er8 Er12 Er18 Er19 -17(2) . 6
Er7 Er12 Er18 Er19 43(3) . 6
Er1 Er12 Er18 Er19 6(3) . 6
Er19 Er12 Er18 Er19 -19.2(13) . 6
Er4 Er12 Er18 Er19 2(2) . 6
Er3 Er12 Er18 Er19 12(3) . 6
N1 Er12 Er18 Er19 56.2(19) . 6
Er10 Er12 Er18 Er19 36(3) . 6
Er18 Er12 Er18 Er19 38.4(17) 6 6
Er13 Er12 Er18 Er18 -73(3) . 6
Er8 Er12 Er18 Er18 -55.0(17) . 6
Er7 Er12 Er18 Er18 5(3) . 6
Er1 Er12 Er18 Er18 -32(2) . 6
Er19 Er12 Er18 Er18 -58(2) . 6
Er4 Er12 Er18 Er18 -36.4(18) . 6
Er3 Er12 Er18 Er18 -26(2) . 6
N1 Er12 Er18 Er18 17.8(12) . 6
Er19 Er12 Er18 Er18 -38.4(17) 6 6
Er10 Er12 Er18 Er18 -3(2) . 6
Er13 Er12 Er18 Er8 -17.9(19) . .
Er7 Er12 Er18 Er8 60(2) . .
Er1 Er12 Er18 Er8 23.1(9) . .
Er19 Er12 Er18 Er8 -3(3) . .
Er4 Er12 Er18 Er8 18.6(5) . .
Er3 Er12 Er18 Er8 28.9(8) . .
N1 Er12 Er18 Er8 72.8(9) . .
Er19 Er12 Er18 Er8 17(2) 6 .
Er10 Er12 Er18 Er8 52.4(11) . .
Er18 Er12 Er18 Er8 55.0(17) 6 .
Er13 Er12 Er18 Er13 -59(2) . 6
Er8 Er12 Er18 Er13 -41.5(17) . 6
Er7 Er12 Er18 Er13 18(3) . 6
Er1 Er12 Er18 Er13 -18(2) . 6
Er19 Er12 Er18 Er13 -44(2) . 6
Er4 Er12 Er18 Er13 -22.9(18) . 6
Er3 Er12 Er18 Er13 -13(2) . 6
N1 Er12 Er18 Er13 31.3(11) . 6
Er19 Er12 Er18 Er13 -24.8(15) 6 6
Er10 Er12 Er18 Er13 11(2) . 6
Er18 Er12 Er18 Er13 13.5(6) 6 6
Er13 Er12 Er18 N1 -91(2) . .
Er8 Er12 Er18 N1 -72.8(9) . .
Er7 Er12 Er18 N1 -13(2) . .
Er1 Er12 Er18 N1 -49.7(14) . .
Er19 Er12 Er18 N1 -75(2) . .
Er4 Er12 Er18 N1 -54.2(8) . .
Er3 Er12 Er18 N1 -43.9(11) . .
Er19 Er12 Er18 N1 -56.2(19) 6 .
Er10 Er12 Er18 N1 -20.4(12) . .
Er18 Er12 Er18 N1 -17.8(12) 6 .
Er13 Er12 Er18 Er1 -41(2) . .
Er8 Er12 Er18 Er1 -23.1(9) . .
Er7 Er12 Er18 Er1 36.5(14) . .
Er19 Er12 Er18 Er1 -26(3) . .
Er4 Er12 Er18 Er1 -4.5(7) . .
Er3 Er12 Er18 Er1 5.8(6) . .
N1 Er12 Er18 Er1 49.7(14) . .
Er19 Er12 Er18 Er1 -6(3) 6 .
Er10 Er12 Er18 Er1 29.3(8) . .
Er18 Er12 Er18 Er1 32(2) 6 .
Er13 Er12 Er18 Er12 -73(3) . 6
Er8 Er12 Er18 Er12 -55.0(17) . 6
Er7 Er12 Er18 Er12 5(3) . 6
Er1 Er12 Er18 Er12 -32(2) . 6
Er19 Er12 Er18 Er12 -58(2) . 6
Er4 Er12 Er18 Er12 -36.4(18) . 6
Er3 Er12 Er18 Er12 -26(2) . 6
N1 Er12 Er18 Er12 17.8(11) . 6
Er19 Er12 Er18 Er12 -38.4(17) 6 6
Er10 Er12 Er18 Er12 -3(2) . 6
Er18 Er12 Er18 Er12 -0.002(12) 6 6
Er13 Er12 Er18 Er7 -78(3) . .
Er8 Er12 Er18 Er7 -60(2) . .
Er1 Er12 Er18 Er7 -36.5(14) . .
Er19 Er12 Er18 Er7 -62(3) . .
Er4 Er12 Er18 Er7 -41.0(18) . .
Er3 Er12 Er18 Er7 -30.7(15) . .
N1 Er12 Er18 Er7 13(2) . .
Er19 Er12 Er18 Er7 -43(3) 6 .
Er10 Er12 Er18 Er7 -7.2(12) . .
Er18 Er12 Er18 Er7 -5(3) 6 .
Er13 Er12 Er18 Er4 -37(2) . .
Er8 Er12 Er18 Er4 -18.6(5) . .
Er7 Er12 Er18 Er4 41.0(18) . .
Er1 Er12 Er18 Er4 4.5(7) . .
Er19 Er12 Er18 Er4 -21(3) . .
Er3 Er12 Er18 Er4 10.3(5) . .
N1 Er12 Er18 Er4 54.2(8) . .
Er19 Er12 Er18 Er4 -2(2) 6 .
Er10 Er12 Er18 Er4 33.8(8) . .
Er18 Er12 Er18 Er4 36.4(18) 6 .
Er1 Er8 Er18 Er19 142(2) . .
Er13 Er8 Er18 Er19 -127(6) . .
Er4 Er8 Er18 Er19 69(3) . .
Er12 Er8 Er18 Er19 -177(3) . .
Er7 Er8 Er18 Er19 151(2) . .
Er3 Er8 Er18 Er19 108(2) . .
Er10 Er8 Er18 Er19 112(2) . .
Er15 Er8 Er18 Er19 69(3) . .
N1 Er8 Er18 Er19 88(2) . .
Er19 Er8 Er18 Er19 17.4(14) 6 .
Er1 Er8 Er18 Er13 -91(6) . .
Er4 Er8 Er18 Er13 -164(5) . .
Er12 Er8 Er18 Er13 -51(5) . .
Er7 Er8 Er18 Er13 -83(6) . .
Er3 Er8 Er18 Er13 -125(5) . .
Er19 Er8 Er18 Er13 127(6) . .
Er10 Er8 Er18 Er13 -121(5) . .
Er15 Er8 Er18 Er13 -165(5) . .
N1 Er8 Er18 Er13 -145(6) . .
Er19 Er8 Er18 Er13 144(6) 6 .
Er1 Er8 Er18 Er19 124.9(16) . 6
Er13 Er8 Er18 Er19 -144(6) . 6
Er4 Er8 Er18 Er19 52(2) . 6
Er12 Er8 Er18 Er19 165(2) . 6
Er7 Er8 Er18 Er19 133.1(14) . 6
Er3 Er8 Er18 Er19 91.0(19) . 6
Er19 Er8 Er18 Er19 -17.4(14) . 6
Er10 Er8 Er18 Er19 94.8(16) . 6
Er15 Er8 Er18 Er19 51.2(18) . 6
N1 Er8 Er18 Er19 70.6(14) . 6
Er1 Er8 Er18 Er18 103.4(11) . 6
Er13 Er8 Er18 Er18 -166(6) . 6
Er4 Er8 Er18 Er18 30.3(17) . 6
Er12 Er8 Er18 Er18 143.9(12) . 6
Er7 Er8 Er18 Er18 111.5(6) . 6
Er3 Er8 Er18 Er18 69.4(15) . 6
Er19 Er8 Er18 Er18 -39(2) . 6
Er10 Er8 Er18 Er18 73.2(10) . 6
Er15 Er8 Er18 Er18 29.6(11) . 6
N1 Er8 Er18 Er18 49.0(3) . 6
Er19 Er8 Er18 Er18 -21.6(12) 6 6
Er1 Er8 Er18 Er12 -40.5(15) . .
Er13 Er8 Er18 Er12 51(5) . .
Er4 Er8 Er18 Er12 -113.5(17) . .
Er7 Er8 Er18 Er12 -32.4(11) . .
Er3 Er8 Er18 Er12 -74.4(17) . .
Er19 Er8 Er18 Er12 177(3) . .
Er10 Er8 Er18 Er12 -70.6(14) . .
Er15 Er8 Er18 Er12 -114.3(13) . .
N1 Er8 Er18 Er12 -94.8(11) . .
Er19 Er8 Er18 Er12 -165(2) 6 .
Er1 Er8 Er18 Er13 104.6(13) . 6
Er13 Er8 Er18 Er13 -164(6) . 6
Er4 Er8 Er18 Er13 31.5(19) . 6
Er12 Er8 Er18 Er13 145.1(14) . 6
Er7 Er8 Er18 Er13 112.7(9) . 6
Er3 Er8 Er18 Er13 70.6(17) . 6
Er19 Er8 Er18 Er13 -38(2) . 6
Er10 Er8 Er18 Er13 74.4(13) . 6
Er15 Er8 Er18 Er13 30.8(13) . 6
N1 Er8 Er18 Er13 50.2(6) . 6
Er19 Er8 Er18 Er13 -20.4(12) 6 6
Er1 Er8 Er18 N1 54.3(12) . .
Er13 Er8 Er18 N1 145(6) . .
Er4 Er8 Er18 N1 -18.7(16) . .
Er12 Er8 Er18 N1 94.8(11) . .
Er7 Er8 Er18 N1 62.5(7) . .
Er3 Er8 Er18 N1 20.4(15) . .
Er19 Er8 Er18 N1 -88(2) . .
Er10 Er8 Er18 N1 24.2(10) . .
Er15 Er8 Er18 N1 -19.4(10) . .
Er19 Er8 Er18 N1 -70.6(14) 6 .
Er13 Er8 Er18 Er1 91(6) . .
Er4 Er8 Er18 Er1 -73.0(12) . .
Er12 Er8 Er18 Er1 40.5(15) . .
Er7 Er8 Er18 Er1 8.1(8) . .
Er3 Er8 Er18 Er1 -33.9(10) . .
Er19 Er8 Er18 Er1 -142(2) . .
Er10 Er8 Er18 Er1 -30.2(8) . .
Er15 Er8 Er18 Er1 -73.8(11) . .
N1 Er8 Er18 Er1 -54.3(12) . .
Er19 Er8 Er18 Er1 -124.9(16) 6 .
Er1 Er8 Er18 Er12 93.8(14) . 6
Er13 Er8 Er18 Er12 -175(6) . 6
Er4 Er8 Er18 Er12 20.8(19) . 6
Er12 Er8 Er18 Er12 134.3(15) . 6
Er7 Er8 Er18 Er12 101.9(9) . 6
Er3 Er8 Er18 Er12 59.9(18) . 6
Er19 Er8 Er18 Er12 -49(2) . 6
Er10 Er8 Er18 Er12 63.7(13) . 6
Er15 Er8 Er18 Er12 20.0(13) . 6
N1 Er8 Er18 Er12 39.5(5) . 6
Er19 Er8 Er18 Er12 -31.1(12) 6 6
Er1 Er8 Er18 Er7 -8.1(8) . .
Er13 Er8 Er18 Er7 83(6) . .
Er4 Er8 Er18 Er7 -81.2(14) . .
Er12 Er8 Er18 Er7 32.4(11) . .
Er3 Er8 Er18 Er7 -42.0(11) . .
Er19 Er8 Er18 Er7 -151(2) . .
Er10 Er8 Er18 Er7 -38.3(7) . .
Er15 Er8 Er18 Er7 -81.9(8) . .
N1 Er8 Er18 Er7 -62.5(7) . .
Er19 Er8 Er18 Er7 -133.1(14) 6 .
Er1 Er8 Er18 Er4 73.0(12) . .
Er13 Er8 Er18 Er4 164(5) . .
Er12 Er8 Er18 Er4 113.5(17) . .
Er7 Er8 Er18 Er4 81.2(14) . .
Er3 Er8 Er18 Er4 39.1(9) . .
Er19 Er8 Er18 Er4 -69(3) . .
Er10 Er8 Er18 Er4 42.9(10) . .
Er15 Er8 Er18 Er4 -0.7(10) . .
N1 Er8 Er18 Er4 18.7(16) . .
Er19 Er8 Er18 Er4 -52(2) 6 .
Er13 Er18 Er19 Er19 -152.8(13) . 6
Er18 Er18 Er19 Er19 0.007(5) 6 6
Er12 Er18 Er19 Er19 -146.4(8) . 6
Er8 Er18 Er19 Er19 -145.0(15) . 6
Er13 Er18 Er19 Er19 -17.0(9) 6 6
N1 Er18 Er19 Er19 -78.4(10) . 6
Er1 Er18 Er19 Er19 -137.3(12) . 6
Er12 Er18 Er19 Er19 -21.3(5) 6 6
Er7 Er18 Er19 Er19 -133.4(9) . 6
Er4 Er18 Er19 Er19 -132.9(17) . 6
Er19 Er18 Er19 Er13 152.8(13) 6 .
Er18 Er18 Er19 Er13 152.8(13) 6 .
Er12 Er18 Er19 Er13 6.4(11) . .
Er8 Er18 Er19 Er13 7.8(9) . .
Er13 Er18 Er19 Er13 136(2) 6 .
N1 Er18 Er19 Er13 74.5(9) . .
Er1 Er18 Er19 Er13 15.5(8) . .
Er12 Er18 Er19 Er13 131.5(14) 6 .
Er7 Er18 Er19 Er13 19.5(8) . .
Er4 Er18 Er19 Er13 19.9(12) . .
Er13 Er18 Er19 Er18 -152.8(13) . 6
Er19 Er18 Er19 Er18 -0.007(5) 6 6
Er12 Er18 Er19 Er18 -146.4(8) . 6
Er8 Er18 Er19 Er18 -145.0(15) . 6
Er13 Er18 Er19 Er18 -17.0(9) 6 6
N1 Er18 Er19 Er18 -78.4(10) . 6
Er1 Er18 Er19 Er18 -137.3(12) . 6
Er12 Er18 Er19 Er18 -21.3(5) 6 6
Er7 Er18 Er19 Er18 -133.4(9) . 6
Er4 Er18 Er19 Er18 -132.9(17) . 6
Er13 Er18 Er19 Er12 -6.4(11) . .
Er19 Er18 Er19 Er12 146.4(8) 6 .
Er18 Er18 Er19 Er12 146.4(8) 6 .
Er8 Er18 Er19 Er12 1.4(13) . .
Er13 Er18 Er19 Er12 129.4(15) 6 .
N1 Er18 Er19 Er12 68.0(9) . .
Er1 Er18 Er19 Er12 9.1(10) . .
Er12 Er18 Er19 Er12 125.1(12) 6 .
Er7 Er18 Er19 Er12 13.0(7) . .
Er4 Er18 Er19 Er12 13.5(16) . .
Er13 Er18 Er19 Er13 -136(2) . 6
Er19 Er18 Er19 Er13 17.0(9) 6 6
Er18 Er18 Er19 Er13 17.0(9) 6 6
Er12 Er18 Er19 Er13 -129.4(15) . 6
Er8 Er18 Er19 Er13 -128(2) . 6
N1 Er18 Er19 Er13 -61.4(15) . 6
Er1 Er18 Er19 Er13 -120.3(18) . 6
Er12 Er18 Er19 Er13 -4.3(8) 6 6
Er7 Er18 Er19 Er13 -116.3(16) . 6
Er4 Er18 Er19 Er13 -116(2) . 6
Er13 Er18 Er19 Er8 -7.8(9) . .
Er19 Er18 Er19 Er8 145.0(15) 6 .
Er18 Er18 Er19 Er8 145.0(15) 6 .
Er12 Er18 Er19 Er8 -1.4(13) . .
Er13 Er18 Er19 Er8 128(2) 6 .
N1 Er18 Er19 Er8 66.6(7) . .
Er1 Er18 Er19 Er8 7.7(4) . .
Er12 Er18 Er19 Er8 123.7(15) 6 .
Er7 Er18 Er19 Er8 11.7(8) . .
Er4 Er18 Er19 Er8 12.1(4) . .
Er13 Er18 Er19 Er12 -131.5(14) . 6
Er19 Er18 Er19 Er12 21.3(5) 6 6
Er18 Er18 Er19 Er12 21.3(5) 6 6
Er12 Er18 Er19 Er12 -125.1(12) . 6
Er8 Er18 Er19 Er12 -123.7(15) . 6
Er13 Er18 Er19 Er12 4.3(8) 6 6
N1 Er18 Er19 Er12 -57.1(10) . 6
Er1 Er18 Er19 Er12 -116.0(12) . 6
Er7 Er18 Er19 Er12 -112.1(11) . 6
Er4 Er18 Er19 Er12 -111.6(16) . 6
Er13 Er18 Er19 N1 -74.5(9) . .
Er19 Er18 Er19 N1 78.4(10) 6 .
Er18 Er18 Er19 N1 78.4(10) 6 .
Er12 Er18 Er19 N1 -68.0(9) . .
Er8 Er18 Er19 N1 -66.6(7) . .
Er13 Er18 Er19 N1 61.4(15) 6 .
Er1 Er18 Er19 N1 -58.9(4) . .
Er12 Er18 Er19 N1 57.1(10) 6 .
Er7 Er18 Er19 N1 -55.0(4) . .
Er4 Er18 Er19 N1 -54.5(9) . .
Er13 Er18 Er19 Er8 -121(2) . 6
Er19 Er18 Er19 Er8 31.7(14) 6 6
Er18 Er18 Er19 Er8 31.7(15) 6 6
Er12 Er18 Er19 Er8 -115(2) . 6
Er8 Er18 Er19 Er8 -113(3) . 6
Er13 Er18 Er19 Er8 14.7(9) 6 6
N1 Er18 Er19 Er8 -47(2) . 6
Er1 Er18 Er19 Er8 -106(2) . 6
Er12 Er18 Er19 Er8 10.4(13) 6 6
Er7 Er18 Er19 Er8 -102(2) . 6
Er4 Er18 Er19 Er8 -101(3) . 6
Er13 Er18 Er19 Er1 -15.5(8) . .
Er19 Er18 Er19 Er1 137.3(12) 6 .
Er18 Er18 Er19 Er1 137.3(12) 6 .
Er12 Er18 Er19 Er1 -9.1(11) . .
Er8 Er18 Er19 Er1 -7.7(4) . .
Er13 Er18 Er19 Er1 120.3(18) 6 .
N1 Er18 Er19 Er1 58.9(4) . .
Er12 Er18 Er19 Er1 116.0(12) 6 .
Er7 Er18 Er19 Er1 4.0(5) . .
Er4 Er18 Er19 Er1 4.4(6) . .
Er13 Er18 Er19 Er4 -19.9(12) . .
Er19 Er18 Er19 Er4 132.9(17) 6 .
Er18 Er18 Er19 Er4 132.9(17) 6 .
Er12 Er18 Er19 Er4 -13.5(16) . .
Er8 Er18 Er19 Er4 -12.1(4) . .
Er13 Er18 Er19 Er4 116(2) 6 .
N1 Er18 Er19 Er4 54.5(9) . .
Er1 Er18 Er19 Er4 -4.4(6) . .
Er12 Er18 Er19 Er4 111.6(16) 6 .
Er7 Er18 Er19 Er4 -0.5(11) . .
Er12 Er13 Er19 Er19 67(7) . 6
Er8 Er13 Er19 Er19 -63(4) . 6
Er18 Er13 Er19 Er19 98(4) . 6
Er1 Er13 Er19 Er19 -41(5) . 6
Er7 Er13 Er19 Er19 -11(6) . 6
Er4 Er13 Er19 Er19 -50(4) . 6
Er3 Er13 Er19 Er19 -41(4) . 6
Er18 Er13 Er19 Er19 59(3) 6 6
N1 Er13 Er19 Er19 8(3) . 6
Er10 Er13 Er19 Er19 -24(4) . 6
Er12 Er13 Er19 Er18 -30(6) . .
Er8 Er13 Er19 Er18 -160(2) . .
Er1 Er13 Er19 Er18 -138(3) . .
Er7 Er13 Er19 Er18 -109(3) . .
Er4 Er13 Er19 Er18 -148(2) . .
Er19 Er13 Er19 Er18 -98(4) 6 .
Er3 Er13 Er19 Er18 -138(2) . .
Er18 Er13 Er19 Er18 -39(3) 6 .
N1 Er13 Er19 Er18 -89(2) . .
Er10 Er13 Er19 Er18 -121(2) . .
Er12 Er13 Er19 Er18 8(7) . 6
Er8 Er13 Er19 Er18 -122(3) . 6
Er18 Er13 Er19 Er18 39(3) . 6
Er1 Er13 Er19 Er18 -100(4) . 6
Er7 Er13 Er19 Er18 -70(5) . 6
Er4 Er13 Er19 Er18 -109(3) . 6
Er19 Er13 Er19 Er18 -59(3) 6 6
Er3 Er13 Er19 Er18 -100(4) . 6
N1 Er13 Er19 Er18 -50(3) . 6
Er10 Er13 Er19 Er18 -82(4) . 6
Er8 Er13 Er19 Er12 -130(6) . .
Er18 Er13 Er19 Er12 30(6) . .
Er1 Er13 Er19 Er12 -108(5) . .
Er7 Er13 Er19 Er12 -78(5) . .
Er4 Er13 Er19 Er12 -118(5) . .
Er19 Er13 Er19 Er12 -67(7) 6 .
Er3 Er13 Er19 Er12 -108(5) . .
Er18 Er13 Er19 Er12 -8(7) 6 .
N1 Er13 Er19 Er12 -59(5) . .
Er10 Er13 Er19 Er12 -91(5) . .
Er12 Er13 Er19 Er13 67(7) . 6
Er8 Er13 Er19 Er13 -63(4) . 6
Er18 Er13 Er19 Er13 98(4) . 6
Er1 Er13 Er19 Er13 -41(5) . 6
Er7 Er13 Er19 Er13 -11(6) . 6
Er4 Er13 Er19 Er13 -50(4) . 6
Er19 Er13 Er19 Er13 0.01(2) 6 6
Er3 Er13 Er19 Er13 -41(4) . 6
Er18 Er13 Er19 Er13 59(3) 6 6
N1 Er13 Er19 Er13 8(3) . 6
Er10 Er13 Er19 Er13 -24(4) . 6
Er12 Er13 Er19 Er8 130(6) . .
Er18 Er13 Er19 Er8 160(2) . .
Er1 Er13 Er19 Er8 21.8(10) . .
Er7 Er13 Er19 Er8 52(2) . .
Er4 Er13 Er19 Er8 12.3(7) . .
Er19 Er13 Er19 Er8 63(4) 6 .
Er3 Er13 Er19 Er8 21.8(8) . .
Er18 Er13 Er19 Er8 122(3) 6 .
N1 Er13 Er19 Er8 71.1(15) . .
Er10 Er13 Er19 Er8 39.1(12) . .
Er12 Er13 Er19 Er12 57(6) . 6
Er8 Er13 Er19 Er12 -73(3) . 6
Er18 Er13 Er19 Er12 87(3) . 6
Er1 Er13 Er19 Er12 -51(4) . 6
Er7 Er13 Er19 Er12 -21(5) . 6
Er4 Er13 Er19 Er12 -61(3) . 6
Er19 Er13 Er19 Er12 -10.4(13) 6 6
Er3 Er13 Er19 Er12 -51(3) . 6
Er18 Er13 Er19 Er12 49(2) 6 6
N1 Er13 Er19 Er12 -2(2) . 6
Er10 Er13 Er19 Er12 -34(3) . 6
Er12 Er13 Er19 N1 59(5) . .
Er8 Er13 Er19 N1 -71.1(15) . .
Er18 Er13 Er19 N1 89(2) . .
Er1 Er13 Er19 N1 -49.3(19) . .
Er7 Er13 Er19 N1 -19(3) . .
Er4 Er13 Er19 N1 -58.8(10) . .
Er19 Er13 Er19 N1 -8(3) 6 .
Er3 Er13 Er19 N1 -49.2(14) . .
Er18 Er13 Er19 N1 50(3) 6 .
Er10 Er13 Er19 N1 -32.0(13) . .
Er12 Er13 Er19 Er8 87(6) . 6
Er8 Er13 Er19 Er8 -43(3) . 6
Er18 Er13 Er19 Er8 118(3) . 6
Er1 Er13 Er19 Er8 -21(3) . 6
Er7 Er13 Er19 Er8 9(4) . 6
Er4 Er13 Er19 Er8 -30(2) . 6
Er19 Er13 Er19 Er8 19.9(17) 6 6
Er3 Er13 Er19 Er8 -21(3) . 6
Er18 Er13 Er19 Er8 79(3) 6 6
N1 Er13 Er19 Er8 28.4(16) . 6
Er10 Er13 Er19 Er8 -4(3) . 6
Er12 Er13 Er19 Er1 108(5) . .
Er8 Er13 Er19 Er1 -21.8(10) . .
Er18 Er13 Er19 Er1 138(3) . .
Er7 Er13 Er19 Er1 29.8(15) . .
Er4 Er13 Er19 Er1 -9.5(11) . .
Er19 Er13 Er19 Er1 41(5) 6 .
Er3 Er13 Er19 Er1 0.0(7) . .
Er18 Er13 Er19 Er1 100(4) 6 .
N1 Er13 Er19 Er1 49.3(19) . .
Er10 Er13 Er19 Er1 17.3(8) . .
Er12 Er13 Er19 Er4 118(5) . .
Er8 Er13 Er19 Er4 -12.3(7) . .
Er18 Er13 Er19 Er4 148(2) . .
Er1 Er13 Er19 Er4 9.5(11) . .
Er7 Er13 Er19 Er4 39(2) . .
Er19 Er13 Er19 Er4 50(4) 6 .
Er3 Er13 Er19 Er4 9.5(6) . .
Er18 Er13 Er19 Er4 109(3) 6 .
N1 Er13 Er19 Er4 58.8(10) . .
Er10 Er13 Er19 Er4 26.8(7) . .
Er13 Er12 Er19 Er19 -130(5) . 6
Er8 Er12 Er19 Er19 -94.8(16) . 6
Er7 Er12 Er19 Er19 -59(2) . 6
Er1 Er12 Er19 Er19 -78.5(17) . 6
Er18 Er12 Er19 Er19 83(3) . 6
Er4 Er12 Er19 Er19 -78.6(16) . 6
Er3 Er12 Er19 Er19 -72.6(17) . 6
N1 Er12 Er19 Er19 -12.7(13) . 6
Er10 Er12 Er19 Er19 -55.2(18) . 6
Er18 Er12 Er19 Er19 42.4(18) 6 6
Er13 Er12 Er19 Er18 147(6) . .
Er8 Er12 Er19 Er18 -177(3) . .
Er7 Er12 Er19 Er18 -142(2) . .
Er1 Er12 Er19 Er18 -161(2) . .
Er4 Er12 Er19 Er18 -161(2) . .
Er3 Er12 Er19 Er18 -155(2) . .
N1 Er12 Er19 Er18 -95(2) . .
Er19 Er12 Er19 Er18 -83(3) 6 .
Er10 Er12 Er19 Er18 -138(2) . .
Er18 Er12 Er19 Er18 -40(2) 6 .
Er8 Er12 Er19 Er13 36(5) . .
Er7 Er12 Er19 Er13 71(5) . .
Er1 Er12 Er19 Er13 52(5) . .
Er18 Er12 Er19 Er13 -147(6) . .
Er4 Er12 Er19 Er13 52(5) . .
Er3 Er12 Er19 Er13 58(5) . .
N1 Er12 Er19 Er13 118(5) . .
Er19 Er12 Er19 Er13 130(5) 6 .
Er10 Er12 Er19 Er13 75(5) . .
Er18 Er12 Er19 Er13 173(6) 6 .
Er13 Er12 Er19 Er18 -173(6) . 6
Er8 Er12 Er19 Er18 -137(2) . 6
Er7 Er12 Er19 Er18 -101(2) . 6
Er1 Er12 Er19 Er18 -121(2) . 6
Er18 Er12 Er19 Er18 40(2) . 6
Er4 Er12 Er19 Er18 -121(2) . 6
Er3 Er12 Er19 Er18 -115(2) . 6
N1 Er12 Er19 Er18 -55(2) . 6
Er19 Er12 Er19 Er18 -42.4(18) 6 6
Er10 Er12 Er19 Er18 -98(2) . 6
Er13 Er12 Er19 Er13 -123(6) . 6
Er8 Er12 Er19 Er13 -87(2) . 6
Er7 Er12 Er19 Er13 -52(3) . 6
Er1 Er12 Er19 Er13 -71(2) . 6
Er18 Er12 Er19 Er13 90(3) . 6
Er4 Er12 Er19 Er13 -71(2) . 6
Er3 Er12 Er19 Er13 -65(2) . 6
N1 Er12 Er19 Er13 -5.2(17) . 6
Er19 Er12 Er19 Er13 7.5(10) 6 6
Er10 Er12 Er19 Er13 -48(2) . 6
Er18 Er12 Er19 Er13 50(2) 6 6
Er13 Er12 Er19 Er8 -36(5) . .
Er7 Er12 Er19 Er8 35.7(10) . .
Er1 Er12 Er19 Er8 16.3(5) . .
Er18 Er12 Er19 Er8 177(3) . .
Er4 Er12 Er19 Er8 16.2(4) . .
Er3 Er12 Er19 Er8 22.1(6) . .
N1 Er12 Er19 Er8 82.0(8) . .
Er19 Er12 Er19 Er8 94.8(16) 6 .
Er10 Er12 Er19 Er8 39.6(7) . .
Er18 Er12 Er19 Er8 137(2) 6 .
Er13 Er12 Er19 Er12 -130(5) . 6
Er8 Er12 Er19 Er12 -94.8(16) . 6
Er7 Er12 Er19 Er12 -59(2) . 6
Er1 Er12 Er19 Er12 -78.5(17) . 6
Er18 Er12 Er19 Er12 83(3) . 6
Er4 Er12 Er19 Er12 -78.6(16) . 6
Er3 Er12 Er19 Er12 -72.6(17) . 6
N1 Er12 Er19 Er12 -12.7(13) . 6
Er19 Er12 Er19 Er12 0.009(19) 6 6
Er10 Er12 Er19 Er12 -55.2(18) . 6
Er18 Er12 Er19 Er12 42.4(18) 6 6
Er13 Er12 Er19 N1 -118(5) . .
Er8 Er12 Er19 N1 -82.0(7) . .
Er7 Er12 Er19 N1 -46.3(12) . .
Er1 Er12 Er19 N1 -65.7(8) . .
Er18 Er12 Er19 N1 95(2) . .
Er4 Er12 Er19 N1 -65.8(5) . .
Er3 Er12 Er19 N1 -59.9(6) . .
Er19 Er12 Er19 N1 12.7(13) 6 .
Er10 Er12 Er19 N1 -42.5(7) . .
Er18 Er12 Er19 N1 55(2) 6 .
Er13 Er12 Er19 Er8 -101(6) . 6
Er8 Er12 Er19 Er8 -65.2(14) . 6
Er7 Er12 Er19 Er8 -29(2) . 6
Er1 Er12 Er19 Er8 -48.9(16) . 6
Er18 Er12 Er19 Er8 112(3) . 6
Er4 Er12 Er19 Er8 -49.0(14) . 6
Er3 Er12 Er19 Er8 -43.0(15) . 6
N1 Er12 Er19 Er8 16.9(11) . 6
Er19 Er12 Er19 Er8 29.6(7) 6 6
Er10 Er12 Er19 Er8 -25.6(17) . 6
Er18 Er12 Er19 Er8 72(2) 6 6
Er13 Er12 Er19 Er1 -52(5) . .
Er8 Er12 Er19 Er1 -16.3(5) . .
Er7 Er12 Er19 Er1 19.4(6) . .
Er18 Er12 Er19 Er1 161(2) . .
Er4 Er12 Er19 Er1 -0.1(4) . .
Er3 Er12 Er19 Er1 5.8(4) . .
N1 Er12 Er19 Er1 65.7(8) . .
Er19 Er12 Er19 Er1 78.5(17) 6 .
Er10 Er12 Er19 Er1 23.3(5) . .
Er18 Er12 Er19 Er1 121(2) 6 .
Er13 Er12 Er19 Er4 -52(5) . .
Er8 Er12 Er19 Er4 -16.2(4) . .
Er7 Er12 Er19 Er4 19.5(9) . .
Er1 Er12 Er19 Er4 0.1(4) . .
Er18 Er12 Er19 Er4 161(2) . .
Er3 Er12 Er19 Er4 5.9(4) . .
N1 Er12 Er19 Er4 65.8(5) . .
Er19 Er12 Er19 Er4 78.6(16) 6 .
Er10 Er12 Er19 Er4 23.4(5) . .
Er18 Er12 Er19 Er4 121(2) 6 .
Er1 Er8 Er19 Er19 65(3) . 6
Er13 Er8 Er19 Er19 145(2) . 6
Er4 Er8 Er19 Er19 -6.5(16) . 6
Er12 Er8 Er19 Er19 128.8(12) . 6
Er7 Er8 Er19 Er19 89.3(13) . 6
Er3 Er8 Er19 Er19 22(2) . 6
Er10 Er8 Er19 Er19 38.2(17) . 6
Er18 Er8 Er19 Er19 127(3) . 6
Er15 Er8 Er19 Er19 3.6(13) . 6
N1 Er8 Er19 Er19 44.5(7) . 6
Er1 Er8 Er19 Er18 -62(3) . .
Er13 Er8 Er19 Er18 18(2) . .
Er4 Er8 Er19 Er18 -133(2) . .
Er12 Er8 Er19 Er18 2(2) . .
Er7 Er8 Er19 Er18 -37(3) . .
Er3 Er8 Er19 Er18 -104(3) . .
Er10 Er8 Er19 Er18 -88(3) . .
Er15 Er8 Er19 Er18 -123(2) . .
N1 Er8 Er19 Er18 -82(2) . .
Er19 Er8 Er19 Er18 -127(3) 6 .
Er1 Er8 Er19 Er13 -80(3) . .
Er4 Er8 Er19 Er13 -151.5(18) . .
Er12 Er8 Er19 Er13 -16.2(19) . .
Er7 Er8 Er19 Er13 -56(2) . .
Er3 Er8 Er19 Er13 -123(2) . .
Er10 Er8 Er19 Er13 -106.9(19) . .
Er18 Er8 Er19 Er13 -18(2) . .
Er15 Er8 Er19 Er13 -141.4(18) . .
N1 Er8 Er19 Er13 -100.5(19) . .
Er19 Er8 Er19 Er13 -145(2) 6 .
Er1 Er8 Er19 Er18 5(5) . 6
Er13 Er8 Er19 Er18 85(4) . 6
Er4 Er8 Er19 Er18 -66(3) . 6
Er12 Er8 Er19 Er18 69(3) . 6
Er7 Er8 Er19 Er18 29(4) . 6
Er3 Er8 Er19 Er18 -37(4) . 6
Er10 Er8 Er19 Er18 -22(4) . 6
Er18 Er8 Er19 Er18 67(3) . 6
Er15 Er8 Er19 Er18 -56(3) . 6
N1 Er8 Er19 Er18 -15(3) . 6
Er19 Er8 Er19 Er18 -60(3) 6 6
Er1 Er8 Er19 Er12 -64(2) . .
Er13 Er8 Er19 Er12 16.2(19) . .
Er4 Er8 Er19 Er12 -135.3(12) . .
Er7 Er8 Er19 Er12 -39.5(11) . .
Er3 Er8 Er19 Er12 -106.3(17) . .
Er10 Er8 Er19 Er12 -90.6(13) . .
Er18 Er8 Er19 Er12 -2(2) . .
Er15 Er8 Er19 Er12 -125.2(10) . .
N1 Er8 Er19 Er12 -84.3(8) . .
Er19 Er8 Er19 Er12 -128.8(12) 6 .
Er1 Er8 Er19 Er13 54(3) . 6
Er13 Er8 Er19 Er13 135(3) . 6
Er4 Er8 Er19 Er13 -17(2) . 6
Er12 Er8 Er19 Er13 118.5(18) . 6
Er7 Er8 Er19 Er13 78.9(19) . 6
Er3 Er8 Er19 Er13 12(3) . 6
Er10 Er8 Er19 Er13 28(2) . 6
Er18 Er8 Er19 Er13 116(3) . 6
Er15 Er8 Er19 Er13 -6.7(19) . 6
N1 Er8 Er19 Er13 34.2(13) . 6
Er19 Er8 Er19 Er13 -10.3(8) 6 6
Er1 Er8 Er19 Er12 44(3) . 6
Er13 Er8 Er19 Er12 124(2) . 6
Er4 Er8 Er19 Er12 -27.7(19) . 6
Er12 Er8 Er19 Er12 107.6(15) . 6
Er7 Er8 Er19 Er12 68.1(17) . 6
Er3 Er8 Er19 Er12 1(2) . 6
Er10 Er8 Er19 Er12 17(2) . 6
Er18 Er8 Er19 Er12 105(3) . 6
Er15 Er8 Er19 Er12 -17.6(16) . 6
N1 Er8 Er19 Er12 23.3(10) . 6
Er19 Er8 Er19 Er12 -21.2(6) 6 6
Er1 Er8 Er19 N1 20(2) . .
Er13 Er8 Er19 N1 100.5(19) . .
Er4 Er8 Er19 N1 -51.0(10) . .
Er12 Er8 Er19 N1 84.3(8) . .
Er7 Er8 Er19 N1 44.8(10) . .
Er3 Er8 Er19 N1 -22.1(16) . .
Er10 Er8 Er19 N1 -6.4(12) . .
Er18 Er8 Er19 N1 82(2) . .
Er15 Er8 Er19 N1 -40.9(7) . .
Er19 Er8 Er19 N1 -44.5(7) 6 .
Er1 Er8 Er19 Er8 65(3) . 6
Er13 Er8 Er19 Er8 145(2) . 6
Er4 Er8 Er19 Er8 -6.5(16) . 6
Er12 Er8 Er19 Er8 128.8(12) . 6
Er7 Er8 Er19 Er8 89.3(13) . 6
Er3 Er8 Er19 Er8 22(2) . 6
Er10 Er8 Er19 Er8 38.2(17) . 6
Er18 Er8 Er19 Er8 127(3) . 6
Er15 Er8 Er19 Er8 3.6(12) . 6
N1 Er8 Er19 Er8 44.5(6) . 6
Er19 Er8 Er19 Er8 0.007(16) 6 6
Er13 Er8 Er19 Er1 80(3) . .
Er4 Er8 Er19 Er1 -71.2(18) . .
Er12 Er8 Er19 Er1 64(2) . .
Er7 Er8 Er19 Er1 24.5(16) . .
Er3 Er8 Er19 Er1 -42.3(15) . .
Er10 Er8 Er19 Er1 -26.6(14) . .
Er18 Er8 Er19 Er1 62(3) . .
Er15 Er8 Er19 Er1 -61.1(19) . .
N1 Er8 Er19 Er1 -20(2) . .
Er19 Er8 Er19 Er1 -65(3) 6 .
Er1 Er8 Er19 Er4 71.2(18) . .
Er13 Er8 Er19 Er4 151.5(18) . .
Er12 Er8 Er19 Er4 135.3(12) . .
Er7 Er8 Er19 Er4 95.8(12) . .
Er3 Er8 Er19 Er4 29.0(10) . .
Er10 Er8 Er19 Er4 44.7(9) . .
Er18 Er8 Er19 Er4 133(2) . .
Er15 Er8 Er19 Er4 10.1(7) . .
N1 Er8 Er19 Er4 51.0(10) . .
Er19 Er8 Er19 Er4 6.5(16) 6 .
C1C C2C C3C C3C 100.6(2) . 6
C1C C2C C3C C4C -74.0(3) . .
C3C C3C C4C C5C -179.2(2) 6 .
C2C C3C C4C C5C -3.6(4) . .
C3C C3C C4C N1C -0.9(2) 6 .
C2C C3C C4C N1C 174.7(3) . .
N1C C4C C5C C7C -3.5(4) . .
C3C C4C C5C C7C 174.6(2) . .
C4C C5C C7C N3C 2.1(4) . .
C4C C5C C7C C8C -175.7(2) . .
C5C C7C C8C C9C 178.6(2) . .
N3C C7C C8C C9C 0.6(3) . .
C5C C7C C8C C13C 1.3(4) . .
N3C C7C C8C C13C -176.7(2) . .
C7C C8C C9C C10C -0.4(3) . .
C13C C8C C9C C10C 176.8(3) . .
C7C C8C C9C C11C -178.4(3) . .
C13C C8C C9C C11C -1.3(5) . .
C8C C9C C10C C19C -178.1(2) . .
C11C C9C C10C C19C 0.1(4) . .
C8C C9C C10C N3C 0.1(3) . .
C11C C9C C10C N3C 178.2(2) . .
C8C C9C C11C C12C 100.0(3) . .
C10C C9C C11C C12C -77.7(3) . .
C9C C8C C13C C14C -100.4(3) . .
C7C C8C C13C C14C 76.3(3) . .
C15C C16C C17C C17C -94.8(2) . 6
C15C C16C C17C C18C 79.2(3) . .
C17C C17C C18C C19C 179.06(19) 6 .
C16C C17C C18C C19C 4.0(4) . .
C17C C17C C18C N2C 0.1(2) 6 .
C16C C17C C18C N2C -175.0(2) . .
N2C C18C C19C C10C 3.1(4) . .
C17C C18C C19C C10C -175.8(2) . .
N3C C10C C19C C18C -1.5(4) . .
C9C C10C C19C C18C 176.4(2) . .
C19C C18C N2C C18C -179.07(15) . 6
C17C C18C N2C C18C -0.1(3) . 6
C19C C18C N2C Ni1C -3.0(4) . .
C17C C18C N2C Ni1C 175.99(18) . .
C5C C7C N3C C10C -178.5(2) . .
C8C C7C N3C C10C -0.5(3) . .
C5C C7C N3C Ni1C 0.1(3) . .
C8C C7C N3C Ni1C 178.02(16) . .
C19C C10C N3C C7C 178.4(2) . .
C9C C10C N3C C7C 0.3(3) . .
C19C C10C N3C Ni1C -0.1(3) . .
C9C C10C N3C Ni1C -178.27(16) . .
C5C C4C N1C C4C 179.70(15) . 6
C3C C4C N1C C4C 1.4(3) . 6
C5C C4C N1C Ni1C 2.7(4) . .
C3C C4C N1C Ni1C -175.58(19) . .
C6D C1D C2D C3D 0.0 . .
C1D C2D C3D C4D 0.0 . .
C2D C3D C4D C5D 0.0 . .
C3D C4D C5D C6D 0.0 . .
C4D C5D C6D C1D 0.0 . .
C2D C1D C6D C5D 0.0 . .
C6G C1G C2G C3G 0.0 . .
C1G C2G C3G C4G 0.0 . .
C2G C3G C4G C5G 0.0 . .
C3G C4G C5G C6G 0.0 . .
C4G C5G C6G C1G 0.0 . .
C2G C1G C6G C5G 0.0 . .
C6H C1H C2H C3H 0.0 . .
C1H C2H C3H C4H 0.0 . .
C2H C3H C4H C5H 0.0 . .
C3H C4H C5H C6H 0.0 . .
C4H C5H C6H C1H 0.0 . .
C2H C1H C6H C5H 0.0 . .
